data_4313740
loop_
_publ_author_name
'T. Whitfield'
'X. Wang'
'A. J. Jacobson'

_publ_section_title
;
 Vanadogermanate Cluster Anions
;
_journal_name_full 'Inorganic Chemistry'
_journal_page_first 3728
_journal_page_last 3733
_journal_paper_doi 10.1021/ic0206185
_journal_volume 42
_journal_year 2003
_chemical_formula_sum 'Cs8 Ge4 H9.5 O50.75 V16'
_chemical_formula_weight 2990.26
_chemical_name_systematic
;
  ?
;
_space_group_IT_number 15
_symmetry_cell_setting monoclinic
_symmetry_space_group_name_Hall '-C 2yc'
_symmetry_space_group_name_H-M 'C 1 2/c 1'
_atom_sites_solution_hydrogens geom
_atom_sites_solution_primary direct
_atom_sites_solution_secondary difmap
_audit_creation_method SHELXL-97
_cell_angle_alpha 90.00
_cell_angle_beta 101.3760(10)
_cell_angle_gamma 90.00
_cell_formula_units_Z 8
_cell_length_a 44.513(2)
_cell_length_b 12.7632(7)
_cell_length_c 22.9233(12)
_cell_measurement_temperature 293(2)
_cell_volume 12767.5(11)
_computing_structure_refinement 'SHELXL-97 (Sheldrick, 1997)'
_diffrn_ambient_temperature 293(2)
_diffrn_measured_fraction_theta_full 0.910
_diffrn_measured_fraction_theta_max 0.910
_diffrn_radiation_monochromator graphite
_diffrn_radiation_source 'fine-focus sealed tube'
_diffrn_radiation_type MoK\a
_diffrn_radiation_wavelength 0.71073
_diffrn_reflns_av_R_equivalents 0.0859
_diffrn_reflns_av_sigmaI/netI 0.0844
_diffrn_reflns_limit_h_max 57
_diffrn_reflns_limit_h_min -59
_diffrn_reflns_limit_k_max 17
_diffrn_reflns_limit_k_min -7
_diffrn_reflns_limit_l_max 28
_diffrn_reflns_limit_l_min -29
_diffrn_reflns_number 39019
_diffrn_reflns_theta_full 28.48
_diffrn_reflns_theta_max 28.48
_diffrn_reflns_theta_min 0.93
_exptl_absorpt_coefficient_mu 8.660
_exptl_crystal_density_diffrn 3.111
_exptl_crystal_density_method 'not measured'
_exptl_crystal_F_000 10812
_refine_diff_density_max 2.499
_refine_diff_density_min -2.439
_refine_diff_density_rms 0.315
_refine_ls_extinction_coef 0.000058(10)
_refine_ls_extinction_expression Fc^*^=kFc[1+0.001xFc^2^\l^3^/sin(2\q)]^-1/4^
_refine_ls_extinction_method SHELXL
_refine_ls_goodness_of_fit_ref 1.076
_refine_ls_hydrogen_treatment mixed
_refine_ls_matrix_type full
_refine_ls_number_parameters 792
_refine_ls_number_reflns 14692
_refine_ls_number_restraints 2
_refine_ls_restrained_S_all 1.076
_refine_ls_R_factor_all 0.1280
_refine_ls_R_factor_gt 0.0788
_refine_ls_shift/su_max 0.916
_refine_ls_shift/su_mean 0.001
_refine_ls_structure_factor_coef Fsqd
_refine_ls_weighting_details 'calc w=1/[\s^2^(Fo^2^)+(0.0922P)^2^+346.1017P] where P=(Fo^2^+2Fc^2^)/3'
_refine_ls_weighting_scheme calc
_refine_ls_wR_factor_gt 0.1839
_refine_ls_wR_factor_ref 0.2119
_reflns_number_gt 9692
_reflns_number_total 14692
_reflns_threshold_expression >2sigma(I)
_cod_data_source_file ic0206185_1.cif
_cod_data_source_block sad
_cod_original_cell_volume 12767.7(12)
_cod_original_formula_sum 'H9.50 Cs8 Ge4 O50.75 V16'
_cod_database_code 4313740

loop_
_symmetry_equiv_pos_as_xyz
'x, y, z'
'-x, y, -z+1/2'
'x+1/2, y+1/2, z'
'-x+1/2, y+1/2, -z+1/2'
'-x, -y, -z'
'x, -y, z-1/2'
'-x+1/2, -y+1/2, -z'
'x+1/2, -y+1/2, z-1/2'

loop_
_atom_site_label
_atom_site_type_symbol
_atom_site_fract_x
_atom_site_fract_y
_atom_site_fract_z
_atom_site_U_iso_or_equiv
_atom_site_adp_type
_atom_site_occupancy
_atom_site_symmetry_multiplicity
_atom_site_calc_flag
_atom_site_refinement_flags
_atom_site_disorder_assembly
_atom_site_disorder_group
Cs1 Cs 0.16016(2) 0.00618(8) 0.37841(4) 0.0467(3) Uani 1 1 d . . .
Cs2 Cs 0.09158(2) 0.50867(8) 0.35056(4) 0.0482(3) Uani 1 1 d . . .
Cs3 Cs 0.12934(3) 0.25495(7) 0.50305(5) 0.0558(3) Uani 1 1 d . . .
Cs4 Cs 0.12846(3) -0.24777(7) 0.22429(5) 0.0543(3) Uani 1 1 d . . .
Cs5 Cs 0.20181(2) -0.35204(9) 0.39001(4) 0.0516(3) Uani 1 1 d . . .
Cs6 Cs 0.03238(3) -0.32708(11) 0.06271(7) 0.0756(4) Uani 1 1 d . . .
Cs7A Cs 0.26777(4) 0.2364(2) 0.37521(12) 0.0587(8) Uani 0.723(8) 1 d P . .
Cs7B Cs 0.27052(10) 0.2066(4) 0.3300(6) 0.091(5) Uani 0.277(8) 1 d P . .
Cs8A Cs 0.0435(3) 0.0469(19) 0.3378(4) 0.159(6) Uani 0.379(17) 1 d P . .
Cs8B Cs 0.05287(12) -0.0965(6) 0.3395(2) 0.107(3) Uani 0.298(5) 1 d P . .
Cs8C Cs 0.05092(12) 0.1167(11) 0.3359(2) 0.073(3) Uani 0.300(16) 1 d P . .
Cs9A Cs 0.0000 0.661(2) 0.2500 0.100(9) Uani 0.09 2 d SP . .
Cs9B Cs 0.0037(5) 0.516(4) 0.2281(19) 0.14(2) Uani 0.05 1 d P . .
Ge1 Ge 0.28273(3) -0.11594(10) 0.41439(6) 0.0239(3) Uani 1 1 d . . .
Ge2 Ge 0.21684(3) -0.61080(10) 0.21488(6) 0.0250(3) Uani 1 1 d . . .
Ge3 Ge 0.03785(5) 0.10528(17) 0.12830(10) 0.0317(6) Uani 0.640(4) 1 d P . .
Ge4 Ge 0.05368(5) 0.26032(17) 0.22495(10) 0.0326(6) Uani 0.640(4) 1 d P . .
Ge5 Ge 0.05555(8) 0.7485(3) 0.44555(16) 0.0312(10) Uani 0.377(4) 1 d P . .
Ge6 Ge 0.03763(9) 0.1009(3) 0.03023(18) 0.0380(11) Uani 0.377(4) 1 d P . .
V1 V 0.05361(14) 0.1845(5) 0.1720(3) 0.0295(15) Uani 0.360(4) 1 d P . .
V2 V 0.05652(7) -0.1838(3) 0.49975(15) 0.0265(8) Uani 0.623(4) 1 d P . .
V3 V 0.18259(5) 0.17833(15) 0.25820(9) 0.0228(4) Uani 1 1 d . . .
V4 V 0.04321(5) -0.35764(17) 0.58068(10) 0.0282(5) Uani 1 1 d . . .
V5 V 0.15781(4) 0.47217(15) 0.62619(9) 0.0219(4) Uani 1 1 d . . .
V6 V 0.18503(4) -0.16914(15) 0.51803(9) 0.0222(4) Uani 1 1 d . . .
V7 V 0.14968(5) 0.44971(16) 0.24795(9) 0.0258(4) Uani 1 1 d . . .
V8 V 0.09552(5) 0.03504(16) 0.60237(10) 0.0305(5) Uani 1 1 d . . .
V9 V 0.08738(5) 0.54072(17) 0.51762(9) 0.0274(5) Uani 1 1 d . . .
V10 V 0.15096(5) 0.56026(15) 0.50074(9) 0.0230(4) Uani 1 1 d . . .
V11 V 0.16328(5) -0.00997(14) 0.13169(9) 0.0225(4) Uani 1 1 d . . .
V12 V 0.12762(5) -0.25119(16) 0.44558(9) 0.0254(4) Uani 1 1 d . . .
V13 V 0.12509(5) 0.26200(17) 0.28631(9) 0.0289(5) Uani 1 1 d . . .
V14 V 0.28837(4) -0.35570(15) 0.34960(9) 0.0220(4) Uani 1 1 d . . .
V15 V 0.08648(5) 0.46665(18) 0.17891(10) 0.0305(5) Uani 1 1 d . . .
V16 V 0.10836(5) -0.04441(16) 0.49074(9) 0.0253(4) Uani 1 1 d . . .
V17 V 0.10640(5) 0.05338(16) 0.22580(9) 0.0250(4) Uani 1 1 d . . .
O1 O 0.14212(19) 0.1319(6) 0.2636(4) 0.0260(18) Uani 1 1 d . . .
O2 O 0.18385(19) -0.5348(7) 0.2009(4) 0.0279(18) Uani 1 1 d . . .
O3 O 0.14509(18) -0.1221(6) 0.4815(3) 0.0238(17) Uani 1 1 d . . .
O4 O 0.31711(19) -0.0467(6) 0.4240(4) 0.0278(18) Uani 1 1 d . . .
O5 O 0.11150(18) 0.6179(6) 0.4701(3) 0.0249(17) Uani 1 1 d . . .
O6 O 0.09039(19) -0.1792(7) 0.4582(4) 0.032(2) Uani 1 1 d . . .
O7 O 0.31603(19) -0.4174(6) 0.3064(4) 0.0278(18) Uani 1 1 d . . .
O8 O 0.12978(19) 0.0192(6) 0.5630(4) 0.0292(19) Uani 1 1 d . . .
O9 O 0.1098(2) 0.3896(7) 0.2474(4) 0.0297(19) Uani 1 1 d . . .
O10 O 0.12791(19) -0.4919(7) 0.1742(4) 0.0287(18) Uani 1 1 d . . .
O11 O 0.2543(2) -0.4059(7) 0.3308(4) 0.036(2) Uani 1 1 d . . .
O12 O 0.1588(2) 0.4779(7) 0.4519(4) 0.038(2) Uani 1 1 d . . .
O13 O 0.12813(19) -0.0125(7) 0.1708(4) 0.0297(19) Uani 1 1 d . . .
O14 O 0.20821(19) -0.7429(6) 0.2093(4) 0.0262(18) Uani 1 1 d . . .
O15 O 0.16680(18) -0.3023(6) 0.4898(3) 0.0243(17) Uani 1 1 d . . .
O16 O 0.12822(18) 0.4954(6) 0.5544(3) 0.0246(17) Uani 1 1 d . . .
O17 O 0.2053(2) 0.1379(7) 0.3178(4) 0.034(2) Uani 1 1 d . . .
O18 O 0.08797(19) 0.1884(7) 0.2440(4) 0.034(2) Uani 1 1 d . . .
O19 O 0.1031(2) 0.0454(7) 0.4396(4) 0.034(2) Uani 1 1 d . . .
O20 O 0.1664(2) 0.3495(6) 0.6273(4) 0.036(2) Uani 1 1 d . . .
O21 O 0.0592(2) -0.3400(7) 0.5077(4) 0.040(2) Uani 1 1 d . . .
O22 O 0.0738(2) -0.0450(7) 0.5328(4) 0.036(2) Uani 1 1 d . . .
O23 O 0.07276(19) 0.0444(7) 0.1549(4) 0.0315(19) Uani 1 1 d . . .
O24 O 0.1550(2) 0.5387(7) 0.2988(4) 0.037(2) Uani 1 1 d . . .
O25 O 0.16542(19) -0.6874(6) 0.2753(4) 0.0283(18) Uani 1 1 d . . .
O26 O 0.0742(2) -0.4652(7) 0.5929(4) 0.034(2) Uani 1 1 d . . .
O27 O 0.0718(2) 0.4433(8) 0.4767(4) 0.044(2) Uani 1 1 d . . .
O28 O 0.31306(18) -0.4258(6) 0.4159(4) 0.0255(17) Uani 1 1 d . . .
O29 O 0.0094(2) -0.4073(9) 0.5649(5) 0.047(3) Uani 1 1 d . . .
O30 O 0.1236(3) 0.2658(8) 0.3559(4) 0.049(3) Uani 1 1 d . . .
O31 O 0.0417(2) -0.2020(7) 0.5794(4) 0.040(2) Uani 1 1 d . . .
O32 O 0.0855(2) 0.1570(7) 0.5989(5) 0.045(3) Uani 1 1 d . . .
O33 O 0.28777(18) -0.2516(6) 0.4143(4) 0.0260(18) Uani 1 1 d . . .
O34 O 0.23748(18) -0.5835(7) 0.1578(4) 0.0274(18) Uani 1 1 d . . .
O35 O 0.1285(2) -0.2540(8) 0.3755(4) 0.044(2) Uani 1 1 d . . .
O36 O 0.2638(2) -0.0758(8) 0.4702(4) 0.039(2) Uani 1 1 d . . .
O37 O 0.1009(2) -0.0343(7) 0.2735(4) 0.040(2) Uani 1 1 d . . .
O38 O 0.2403(2) -0.5944(7) 0.2841(4) 0.040(2) Uani 1 1 d . . .
O39 O 0.0257(2) 0.1639(8) 0.1924(5) 0.046(3) Uani 1 1 d . . .
O40 O 0.0095(4) 0.0191(15) 0.0984(10) 0.060(5) Uani 0.640(4) 1 d P . .
O41 O 0.0439(5) 0.3144(15) 0.2879(8) 0.065(6) Uani 0.640(4) 1 d P . .
O42 O 0.0269(2) -0.1617(8) 0.4537(5) 0.047(3) Uani 1 1 d . . .
O43 O 0.0570(2) -0.3479(8) 0.6688(4) 0.042(2) Uani 1 1 d . . .
O44 O 0.1788(2) -0.1227(7) 0.1430(5) 0.042(2) Uani 1 1 d . . .
O45 O 0.20704(19) -0.1348(7) 0.4723(4) 0.033(2) Uani 1 1 d . . .
O46 O 0.0710(3) 0.5666(8) 0.2055(5) 0.052(3) Uani 1 1 d . . .
O47 O 0.0441(6) 0.694(2) 0.3765(10) 0.041(6) Uani 0.377(4) 1 d P . .
O48 O 0.0098(10) 0.017(4) 0.043(2) 0.112(18) Uani 0.377(4) 1 d P . .
OW1 O -0.0348(9) 0.125(3) 0.0238(18) 0.072(11) Uiso 0.338(3) 1 d P . .
OW2 O 0.2561(6) 0.131(2) 0.4965(12) 0.072(3) Uiso 0.52(3) 1 d P . .
OW3 O 0.0178(9) -0.099(3) 0.1737(17) 0.072(3) Uiso 0.360(4) 1 d P . .
OW4 O 0.3095(5) -0.6311(16) 0.4969(9) 0.072(3) Uiso 0.65(3) 1 d P . .
OW5 O 0.1984(3) -0.6391(11) 0.3985(6) 0.072(3) Uiso 1.00(3) 1 d . . .
OW6 O 0.1949(4) -0.1298(12) 0.2856(7) 0.072(3) Uiso 0.85(3) 1 d P . .
OW7 O 0.3724(6) -0.250(2) 0.3863(12) 0.072(3) Uiso 0.51(3) 1 d P . .
OW8 O 0.0240(6) 0.586(2) 0.3902(12) 0.072(3) Uiso 0.50(3) 1 d P . .

loop_
_atom_site_aniso_label
_atom_site_aniso_U_11
_atom_site_aniso_U_22
_atom_site_aniso_U_33
_atom_site_aniso_U_23
_atom_site_aniso_U_13
_atom_site_aniso_U_12
Cs1 0.0494(5) 0.0582(6) 0.0342(5) 0.0203(4) 0.0122(4) -0.0003(5)
Cs2 0.0514(6) 0.0606(6) 0.0349(5) -0.0150(4) 0.0144(4) -0.0007(5)
Cs3 0.0832(8) 0.0331(5) 0.0528(6) -0.0071(4) 0.0175(6) -0.0115(5)
Cs4 0.0778(8) 0.0330(5) 0.0512(6) 0.0003(4) 0.0104(5) 0.0096(5)
Cs5 0.0413(5) 0.0756(7) 0.0433(5) -0.0203(5) 0.0215(4) -0.0101(5)
Cs6 0.0527(7) 0.0680(8) 0.1040(11) -0.0146(7) 0.0101(7) 0.0136(6)
Cs7A 0.0360(8) 0.0727(12) 0.0633(16) 0.0194(11) 0.0000(8) -0.0077(7)
Cs7B 0.032(2) 0.045(3) 0.182(12) 0.032(4) -0.013(3) -0.0009(18)
Cs8A 0.086(5) 0.252(17) 0.142(6) 0.081(7) 0.031(4) 0.060(8)
Cs8B 0.073(3) 0.194(8) 0.052(3) 0.028(3) 0.010(2) -0.038(4)
Cs8C 0.041(3) 0.143(8) 0.039(3) 0.017(3) 0.0182(16) 0.009(3)
Cs9A 0.076(15) 0.13(2) 0.070(15) 0.000 -0.045(12) 0.000
Cs9B 0.008(11) 0.23(4) 0.17(5) 0.10(3) -0.001(15) -0.003(17)
Ge1 0.0203(6) 0.0242(6) 0.0286(7) -0.0048(5) 0.0081(5) 0.0014(5)
Ge2 0.0240(6) 0.0233(6) 0.0257(7) 0.0004(5) -0.0002(5) -0.0036(5)
Ge3 0.0235(11) 0.0308(11) 0.0415(13) -0.0028(9) 0.0078(9) -0.0043(9)
Ge4 0.0317(12) 0.0358(12) 0.0325(12) -0.0020(9) 0.0119(9) -0.0006(9)
Ge5 0.031(2) 0.037(2) 0.0235(19) -0.0009(15) -0.0003(15) -0.0028(16)
Ge6 0.036(2) 0.037(2) 0.038(2) -0.0024(17) 0.0014(17) -0.0098(17)
V1 0.029(3) 0.035(3) 0.026(3) 0.001(2) 0.010(2) -0.001(3)
V2 0.0198(16) 0.0281(17) 0.0301(19) 0.0045(14) 0.0013(13) 0.0010(13)
V3 0.0256(10) 0.0232(9) 0.0189(10) 0.0010(8) 0.0029(8) -0.0017(8)
V4 0.0213(10) 0.0312(11) 0.0317(12) 0.0003(9) 0.0038(9) -0.0038(9)
V5 0.0237(10) 0.0188(9) 0.0234(10) 0.0001(8) 0.0053(8) 0.0018(8)
V6 0.0230(10) 0.0229(9) 0.0229(10) -0.0014(8) 0.0095(8) -0.0021(8)
V7 0.0309(11) 0.0260(10) 0.0204(10) -0.0017(8) 0.0050(8) 0.0020(9)
V8 0.0276(11) 0.0233(10) 0.0394(13) 0.0026(9) 0.0040(9) 0.0041(9)
V9 0.0265(10) 0.0307(11) 0.0246(11) 0.0023(8) 0.0042(8) -0.0061(9)
V10 0.0250(10) 0.0251(10) 0.0201(10) -0.0043(8) 0.0071(8) -0.0028(8)
V11 0.0248(10) 0.0178(9) 0.0260(10) 0.0004(8) 0.0077(8) 0.0000(8)
V12 0.0297(11) 0.0270(10) 0.0200(10) 0.0004(8) 0.0060(8) -0.0043(9)
V13 0.0373(12) 0.0306(11) 0.0217(11) 0.0031(8) 0.0128(9) 0.0039(9)
V14 0.0192(9) 0.0226(9) 0.0251(10) -0.0036(8) 0.0066(8) -0.0022(8)
V15 0.0302(11) 0.0347(11) 0.0288(11) 0.0035(9) 0.0106(9) 0.0098(9)
V16 0.0281(10) 0.0248(10) 0.0224(10) 0.0033(8) 0.0038(8) 0.0020(9)
V17 0.0247(10) 0.0276(10) 0.0244(10) 0.0007(8) 0.0091(8) -0.0034(8)
O1 0.028(4) 0.028(4) 0.023(4) 0.000(3) 0.008(3) 0.001(4)
O2 0.027(4) 0.033(4) 0.022(4) 0.006(3) 0.000(3) 0.005(4)
O3 0.027(4) 0.025(4) 0.018(4) 0.000(3) 0.002(3) -0.001(3)
O4 0.026(4) 0.030(4) 0.024(4) -0.002(3) -0.002(3) -0.003(4)
O5 0.028(4) 0.023(4) 0.025(4) 0.007(3) 0.008(3) -0.006(3)
O6 0.028(5) 0.027(4) 0.043(5) 0.001(4) 0.012(4) 0.004(4)
O7 0.034(5) 0.027(4) 0.025(4) -0.001(3) 0.011(4) 0.007(4)
O8 0.031(5) 0.030(4) 0.024(4) -0.005(4) 0.001(4) 0.002(4)
O9 0.036(5) 0.033(5) 0.022(4) 0.002(4) 0.008(4) 0.001(4)
O10 0.029(4) 0.035(5) 0.022(4) 0.004(4) 0.005(3) 0.004(4)
O11 0.034(5) 0.032(5) 0.042(5) -0.021(4) 0.007(4) -0.014(4)
O12 0.045(6) 0.040(5) 0.030(5) -0.012(4) 0.011(4) 0.000(4)
O13 0.029(4) 0.034(5) 0.026(5) -0.009(4) 0.005(4) -0.006(4)
O14 0.029(4) 0.021(4) 0.032(5) -0.005(3) 0.014(4) -0.001(3)
O15 0.025(4) 0.026(4) 0.024(4) -0.002(3) 0.009(3) -0.002(3)
O16 0.024(4) 0.028(4) 0.022(4) 0.002(3) 0.004(3) -0.006(3)
O17 0.030(5) 0.041(5) 0.027(5) 0.006(4) -0.004(4) 0.003(4)
O18 0.023(4) 0.040(5) 0.042(5) 0.004(4) 0.010(4) 0.000(4)
O19 0.039(5) 0.028(4) 0.037(5) 0.003(4) 0.007(4) 0.003(4)
O20 0.048(6) 0.017(4) 0.042(5) 0.000(4) 0.005(4) 0.002(4)
O21 0.041(5) 0.038(5) 0.044(6) 0.014(4) 0.015(5) 0.008(4)
O22 0.042(5) 0.039(5) 0.028(5) 0.006(4) 0.012(4) -0.004(4)
O23 0.030(4) 0.037(5) 0.029(5) -0.003(4) 0.007(4) 0.004(4)
O24 0.039(5) 0.037(5) 0.036(5) -0.007(4) 0.012(4) 0.000(4)
O25 0.031(5) 0.027(4) 0.028(5) -0.001(4) 0.009(4) 0.000(4)
O26 0.044(5) 0.035(5) 0.023(5) -0.001(4) 0.009(4) -0.001(4)
O27 0.052(6) 0.049(6) 0.030(5) -0.004(4) 0.006(4) -0.017(5)
O28 0.028(4) 0.025(4) 0.024(4) 0.000(3) 0.005(3) 0.005(3)
O29 0.036(5) 0.059(7) 0.046(6) 0.001(5) 0.007(5) -0.018(5)
O30 0.082(8) 0.043(6) 0.028(5) -0.001(4) 0.022(5) 0.001(6)
O31 0.041(5) 0.036(5) 0.044(6) 0.001(4) 0.009(5) 0.000(4)
O32 0.053(6) 0.021(4) 0.058(7) -0.004(4) 0.000(5) 0.006(4)
O33 0.024(4) 0.023(4) 0.031(5) -0.007(3) 0.005(3) -0.001(3)
O34 0.022(4) 0.032(4) 0.025(4) 0.004(3) -0.002(3) -0.011(4)
O35 0.062(7) 0.045(6) 0.026(5) 0.000(4) 0.012(5) -0.009(5)
O36 0.034(5) 0.045(5) 0.044(6) -0.022(5) 0.022(4) -0.003(4)
O37 0.053(6) 0.037(5) 0.035(5) 0.007(4) 0.018(5) -0.001(5)
O38 0.042(5) 0.034(5) 0.032(5) -0.002(4) -0.026(4) -0.002(4)
O39 0.033(5) 0.047(6) 0.061(7) -0.005(5) 0.018(5) -0.003(5)
O40 0.037(9) 0.057(11) 0.082(14) -0.016(11) 0.004(10) -0.023(8)
O41 0.080(13) 0.067(12) 0.062(12) -0.033(10) 0.049(11) 0.000(10)
O42 0.038(5) 0.042(6) 0.058(7) 0.009(5) 0.002(5) 0.007(5)
O43 0.033(5) 0.047(6) 0.046(6) -0.012(5) 0.005(4) 0.000(4)
O44 0.043(6) 0.023(4) 0.060(7) 0.011(4) 0.013(5) 0.008(4)
O45 0.027(4) 0.040(5) 0.036(5) 0.006(4) 0.014(4) -0.005(4)
O46 0.061(7) 0.046(6) 0.056(7) -0.002(5) 0.028(6) 0.028(5)
O47 0.054(16) 0.050(15) 0.013(11) -0.018(11) -0.004(11) 0.008(13)
O48 0.08(3) 0.11(4) 0.12(4) 0.04(3) -0.03(3) -0.07(3)

loop_
_atom_type_symbol
_atom_type_description
_atom_type_scat_dispersion_real
_atom_type_scat_dispersion_imag
_atom_type_scat_source
O O 0.0106 0.0060 'International Tables Vol C Tables 4.2.6.8 and 6.1.1.4'
V V 0.3005 0.5294 'International Tables Vol C Tables 4.2.6.8 and 6.1.1.4'
Ge Ge 0.1547 1.8001 'International Tables Vol C Tables 4.2.6.8 and 6.1.1.4'
Cs Cs -0.3680 2.1192 'International Tables Vol C Tables 4.2.6.8 and 6.1.1.4'
H H 0.0000 0.0000 'International Tables Vol C Tables 4.2.6.8 and 6.1.1.4'

loop_
_geom_angle_atom_site_label_1
_geom_angle_atom_site_label_2
_geom_angle_atom_site_label_3
_geom_angle
_geom_angle_site_symmetry_1
_geom_angle_site_symmetry_3
_geom_angle_publ_flag
O1 Cs1 O3 152.6(2) . . ?
O1 Cs1 O17 54.6(2) . . ?
O3 Cs1 O17 152.2(2) . . ?
O1 Cs1 O19 101.6(2) . . ?
O3 Cs1 O19 54.9(2) . . ?
O17 Cs1 O19 138.4(2) . . ?
O1 Cs1 O45 153.2(2) . . ?
O3 Cs1 O45 53.0(2) . . ?
O17 Cs1 O45 102.0(2) . . ?
O19 Cs1 O45 105.1(2) . . ?
O1 Cs1 O37 53.6(2) . . ?
O3 Cs1 O37 102.6(2) . . ?
O17 Cs1 O37 104.7(2) . . ?
O19 Cs1 O37 75.4(2) . . ?
O45 Cs1 O37 136.8(2) . . ?
O1 Cs1 OW4 118.9(4) . 7_546 ?
O3 Cs1 OW4 72.9(4) . 7_546 ?
O17 Cs1 OW4 86.4(4) . 7_546 ?
O19 Cs1 OW4 76.6(4) . 7_546 ?
O45 Cs1 OW4 66.1(4) . 7_546 ?
O37 Cs1 OW4 148.1(4) . 7_546 ?
O1 Cs1 OW6 78.5(3) . . ?
O3 Cs1 OW6 114.4(3) . . ?
O17 Cs1 OW6 65.3(3) . . ?
O19 Cs1 OW6 150.7(3) . . ?
O45 Cs1 OW6 79.4(3) . . ?
O37 Cs1 OW6 81.8(3) . . ?
OW4 Cs1 OW6 129.4(5) 7_546 . ?
O1 Cs1 O35 115.7(2) . . ?
O3 Cs1 O35 51.4(2) . . ?
O17 Cs1 O35 140.0(2) . . ?
O19 Cs1 O35 79.0(2) . . ?
O45 Cs1 O35 72.5(2) . . ?
O37 Cs1 O35 65.2(2) . . ?
OW4 Cs1 O35 123.4(4) 7_546 . ?
OW6 Cs1 O35 74.9(3) . . ?
O1 Cs1 O30 51.1(2) . . ?
O3 Cs1 O30 115.6(2) . . ?
O17 Cs1 O30 76.1(2) . . ?
O19 Cs1 O30 63.3(2) . . ?
O45 Cs1 O30 143.5(2) . . ?
O37 Cs1 O30 76.5(2) . . ?
OW4 Cs1 O30 77.4(4) 7_546 . ?
OW6 Cs1 O30 128.6(3) . . ?
O35 Cs1 O30 131.8(2) . . ?
O1 Cs1 V3 30.06(16) . . ?
O3 Cs1 V3 175.90(15) . . ?
O17 Cs1 V3 24.56(15) . . ?
O19 Cs1 V3 125.16(16) . . ?
O45 Cs1 V3 125.16(15) . . ?
O37 Cs1 V3 81.16(16) . . ?
OW4 Cs1 V3 103.1(4) 7_546 . ?
OW6 Cs1 V3 67.7(3) . . ?
O35 Cs1 V3 132.51(15) . . ?
O30 Cs1 V3 63.32(16) . . ?
O1 Cs1 V16 125.23(16) . . ?
O3 Cs1 V16 30.44(15) . . ?
O17 Cs1 V16 155.17(18) . . ?
O19 Cs1 V16 24.51(16) . . ?
O45 Cs1 V16 81.60(15) . . ?
O37 Cs1 V16 87.82(16) . . ?
OW4 Cs1 V16 72.5(4) 7_546 . ?
OW6 Cs1 V16 138.9(3) . . ?
O35 Cs1 V16 64.68(16) . . ?
O30 Cs1 V16 86.46(16) . . ?
V3 Cs1 V16 149.45(5) . . ?
O5 Cs2 O9 148.2(2) . . ?
O5 Cs2 O27 53.6(2) . . ?
O9 Cs2 O27 135.4(2) . . ?
O5 Cs2 O24 98.8(2) . . ?
O9 Cs2 O24 53.2(2) . . ?
O27 Cs2 O24 138.0(2) . . ?
O5 Cs2 O47 66.0(4) . . ?
O9 Cs2 O47 140.6(4) . . ?
O27 Cs2 O47 74.4(5) . . ?
O24 Cs2 O47 127.3(5) . . ?
O5 Cs2 O46 139.9(2) . . ?
O9 Cs2 O46 53.4(2) . . ?
O27 Cs2 O46 149.2(3) . . ?
O24 Cs2 O46 72.7(2) . . ?
O47 Cs2 O46 87.8(4) . . ?
O5 Cs2 O41 139.7(3) . . ?
O9 Cs2 O41 63.1(3) . . ?
O27 Cs2 O41 86.2(3) . . ?
O24 Cs2 O41 116.2(3) . . ?
O47 Cs2 O41 103.4(5) . . ?
O46 Cs2 O41 73.5(4) . . ?
O5 Cs2 O30 109.8(2) . . ?
O9 Cs2 O30 53.2(2) . . ?
O27 Cs2 O30 85.5(2) . . ?
O24 Cs2 O30 74.7(2) . . ?
O47 Cs2 O30 157.5(5) . . ?
O46 Cs2 O30 105.5(2) . . ?
O41 Cs2 O30 64.7(4) . . ?
O5 Cs2 O12 51.9(2) . . ?
O9 Cs2 O12 97.9(2) . . ?
O27 Cs2 O12 74.0(2) . . ?
O24 Cs2 O12 64.0(2) . . ?
O47 Cs2 O12 117.6(4) . . ?
O46 Cs2 O12 136.7(2) . . ?
O41 Cs2 O12 126.3(4) . . ?
O30 Cs2 O12 64.4(2) . . ?
O5 Cs2 O35 53.3(2) . 1_565 ?
O9 Cs2 O35 112.1(2) . 1_565 ?
O27 Cs2 O35 106.2(2) . 1_565 ?
O24 Cs2 O35 62.7(2) . 1_565 ?
O47 Cs2 O35 68.9(5) . 1_565 ?
O46 Cs2 O35 89.9(3) . 1_565 ?
O41 Cs2 O35 162.2(4) . 1_565 ?
O30 Cs2 O35 127.8(3) . 1_565 ?
O12 Cs2 O35 70.4(2) . 1_565 ?
O5 Cs2 OW8 75.3(5) . . ?
O9 Cs2 OW8 136.4(5) . . ?
O27 Cs2 OW8 56.1(5) . . ?
O24 Cs2 OW8 156.2(5) . . ?
O47 Cs2 OW8 29.2(7) . . ?
O46 Cs2 OW8 96.7(5) . . ?
O41 Cs2 OW8 79.4(5) . . ?
O30 Cs2 OW8 129.1(5) . . ?
O12 Cs2 OW8 122.9(5) . . ?
O35 Cs2 OW8 96.8(5) 1_565 . ?
O5 Cs2 V9 29.41(14) . . ?
O9 Cs2 V9 152.40(16) . . ?
O27 Cs2 V9 24.41(17) . . ?
O24 Cs2 V9 123.56(17) . . ?
O47 Cs2 V9 65.9(4) . . ?
O46 Cs2 V9 153.64(16) . . ?
O41 Cs2 V9 110.3(3) . . ?
O30 Cs2 V9 99.30(16) . . ?
O12 Cs2 V9 63.29(15) . . ?
O35 Cs2 V9 81.84(16) 1_565 . ?
OW8 Cs2 V9 59.8(5) . . ?
OW4 Cs3 O19 79.4(4) 7_546 . ?
OW4 Cs3 O20 84.0(4) 7_546 . ?
O19 Cs3 O20 143.2(2) . . ?
OW4 Cs3 O16 122.8(4) 7_546 . ?
O19 Cs3 O16 157.6(2) . . ?
O20 Cs3 O16 51.5(2) . . ?
OW4 Cs3 O8 66.9(4) 7_546 . ?
O19 Cs3 O8 52.5(2) . . ?
O20 Cs3 O8 90.8(2) . . ?
O16 Cs3 O8 134.4(2) . . ?
OW4 Cs3 O30 85.1(4) 7_546 . ?
O19 Cs3 O30 67.8(2) . . ?
O20 Cs3 O30 143.1(3) . . ?
O16 Cs3 O30 108.6(2) . . ?
O8 Cs3 O30 116.8(2) . . ?
OW4 Cs3 O12 91.6(4) 7_546 . ?
O19 Cs3 O12 132.6(2) . . ?
O20 Cs3 O12 80.1(2) . . ?
O16 Cs3 O12 51.9(2) . . ?
O8 Cs3 O12 157.6(2) . . ?
O30 Cs3 O12 65.1(2) . . ?
OW4 Cs3 O32 114.6(4) 7_546 . ?
O19 Cs3 O32 77.4(2) . . ?
O20 Cs3 O32 80.1(2) . . ?
O16 Cs3 O32 93.4(2) . . ?
O8 Cs3 O32 50.4(2) . . ?
O30 Cs3 O32 136.0(3) . . ?
O12 Cs3 O32 145.1(2) . . ?
OW4 Cs3 O27 162.7(4) 7_546 . ?
O19 Cs3 O27 108.2(2) . . ?
O20 Cs3 O27 97.2(2) . . ?
O16 Cs3 O27 49.8(2) . . ?
O8 Cs3 O27 130.2(2) . . ?
O30 Cs3 O27 83.6(2) . . ?
O12 Cs3 O27 71.7(2) . . ?
O32 Cs3 O27 82.6(2) . . ?
OW4 Cs3 O44 55.5(4) 7_546 6_556 ?
O19 Cs3 O44 96.3(2) . 6_556 ?
O20 Cs3 O44 47.8(2) . 6_556 ?
O16 Cs3 O44 98.93(19) . 6_556 ?
O8 Cs3 O44 46.22(19) . 6_556 ?
O30 Cs3 O44 140.2(2) . 6_556 ?
O12 Cs3 O44 116.6(2) . 6_556 ?
O32 Cs3 O44 67.5(2) . 6_556 ?
O27 Cs3 O44 136.0(2) . 6_556 ?
OW4 Cs3 V16 72.8(4) 7_546 . ?
O19 Cs3 V16 23.35(16) . . ?
O20 Cs3 V16 119.95(16) . . ?
O16 Cs3 V16 155.80(14) . . ?
O8 Cs3 V16 29.18(14) . . ?
O30 Cs3 V16 89.90(18) . . ?
O12 Cs3 V16 151.91(15) . . ?
O32 Cs3 V16 62.43(15) . . ?
O27 Cs3 V16 120.21(16) . . ?
O44 Cs3 V16 74.09(13) 6_556 . ?
OW4 Cs3 V5 101.2(4) 7_546 . ?
O19 Cs3 V5 162.53(17) . . ?
O20 Cs3 V5 22.93(15) . . ?
O16 Cs3 V5 28.61(14) . . ?
O8 Cs3 V5 111.36(14) . . ?
O30 Cs3 V5 129.66(18) . . ?
O12 Cs3 V5 64.87(15) . . ?
O32 Cs3 V5 86.65(16) . . ?
O27 Cs3 V5 76.25(16) . . ?
O44 Cs3 V5 70.66(13) 6_556 . ?
V16 Cs3 V5 139.98(5) . . ?
O13 Cs4 O37 52.2(2) . . ?
O13 Cs4 O24 158.8(2) . 1_545 ?
O37 Cs4 O24 128.8(2) . 1_545 ?
O13 Cs4 O20 94.2(2) . 6 ?
O37 Cs4 O20 146.3(2) . 6 ?
O24 Cs4 O20 81.2(2) 1_545 6 ?
O13 Cs4 O10 137.7(2) . . ?
O37 Cs4 O10 157.1(2) . . ?
O24 Cs4 O10 51.9(2) 1_545 . ?
O20 Cs4 O10 50.9(2) 6 . ?
O13 Cs4 O32 52.6(2) . 6 ?
O37 Cs4 O32 79.5(2) . 6 ?
O24 Cs4 O32 144.9(2) 1_545 6 ?
O20 Cs4 O32 80.7(3) 6 6 ?
O10 Cs4 O32 93.7(2) . 6 ?
O13 Cs4 OW6 71.5(3) . . ?
O37 Cs4 OW6 81.0(3) . . ?
O24 Cs4 OW6 87.5(3) 1_545 . ?
O20 Cs4 OW6 86.2(3) 6 . ?
O10 Cs4 OW6 120.6(3) . . ?
O32 Cs4 OW6 120.8(3) 6 . ?
O13 Cs4 O46 129.8(2) . 1_545 ?
O37 Cs4 O46 107.2(2) . 1_545 ?
O24 Cs4 O46 71.3(2) 1_545 1_545 ?
O20 Cs4 O46 96.3(2) 6 1_545 ?
O10 Cs4 O46 50.0(2) . 1_545 ?
O32 Cs4 O46 81.1(2) 6 1_545 ?
OW6 Cs4 O46 158.0(3) . 1_545 ?
O13 Cs4 O35 113.5(2) . . ?
O37 Cs4 O35 66.5(2) . . ?
O24 Cs4 O35 62.3(2) 1_545 . ?
O20 Cs4 O35 139.7(2) 6 . ?
O10 Cs4 O35 108.8(2) . . ?
O32 Cs4 O35 139.2(3) 6 . ?
OW6 Cs4 O35 76.5(3) . . ?
O46 Cs4 O35 87.9(2) 1_545 . ?
O13 Cs4 O44 49.0(2) . . ?
O37 Cs4 O44 97.2(2) . . ?
O24 Cs4 O44 116.2(2) 1_545 . ?
O20 Cs4 O44 50.8(2) 6 . ?
O10 Cs4 O44 101.7(2) . . ?
O32 Cs4 O44 72.9(2) 6 . ?
OW6 Cs4 O44 55.0(3) . . ?
O46 Cs4 O44 140.3(2) 1_545 . ?
O35 Cs4 O44 131.1(2) . . ?
O13 Cs4 V8 29.03(15) . 6 ?
O37 Cs4 V8 64.02(16) . 6 ?
O24 Cs4 V8 166.66(16) 1_545 6 ?
O20 Cs4 V8 87.81(16) 6 6 ?
O10 Cs4 V8 115.00(14) . 6 ?
O32 Cs4 V8 23.63(15) 6 6 ?
OW6 Cs4 V8 99.2(3) . 6 ?
O46 Cs4 V8 102.73(18) 1_545 6 ?
O35 Cs4 V8 130.37(18) . 6 ?
O44 Cs4 V8 60.51(15) . 6 ?
O13 Cs4 V17 28.81(15) . . ?
O37 Cs4 V17 23.39(16) . . ?
O24 Cs4 V17 148.97(16) 1_545 . ?
O20 Cs4 V17 123.04(15) 6 . ?
O10 Cs4 V17 158.00(14) . . ?
O32 Cs4 V17 64.52(16) 6 . ?
OW6 Cs4 V17 76.2(3) . . ?
O46 Cs4 V17 119.20(16) 1_545 . ?
O35 Cs4 V17 87.98(17) . . ?
O44 Cs4 V17 75.69(15) . . ?
V8 Cs4 V17 44.37(4) 6 . ?
O24 Cs5 O11 94.3(2) 1_545 . ?
O24 Cs5 O15 103.4(2) 1_545 . ?
O11 Cs5 O15 159.4(2) . . ?
O24 Cs5 O45 138.1(2) 1_545 . ?
O11 Cs5 O45 118.1(2) . . ?
O15 Cs5 O45 53.0(2) . . ?
O24 Cs5 O12 67.7(2) 1_545 1_545 ?
O11 Cs5 O12 126.7(2) . 1_545 ?
O15 Cs5 O12 53.8(2) . 1_545 ?
O45 Cs5 O12 106.1(2) . 1_545 ?
O24 Cs5 O36 131.0(2) 1_545 7_546 ?
O11 Cs5 O36 96.8(2) . 7_546 ?
O15 Cs5 O36 63.6(2) . 7_546 ?
O45 Cs5 O36 74.0(2) . 7_546 ?
O12 Cs5 O36 67.5(2) 1_545 7_546 ?
O24 Cs5 O35 65.6(2) 1_545 . ?
O11 Cs5 O35 147.7(2) . . ?
O15 Cs5 O35 52.3(2) . . ?
O45 Cs5 O35 73.3(2) . . ?
O12 Cs5 O35 70.8(2) 1_545 . ?
O36 Cs5 O35 115.6(2) 7_546 . ?
O24 Cs5 OW5 62.7(3) 1_545 . ?
O11 Cs5 OW5 80.8(3) . . ?
O15 Cs5 OW5 97.7(3) . . ?
O45 Cs5 OW5 142.9(3) . . ?
O12 Cs5 OW5 46.0(3) 1_545 . ?
O36 Cs5 OW5 72.2(3) 7_546 . ?
O35 Cs5 OW5 108.6(3) . . ?
O24 Cs5 OW6 87.0(3) 1_545 . ?
O11 Cs5 OW6 81.7(3) . . ?
O15 Cs5 OW6 109.6(3) . . ?
O45 Cs5 OW6 73.4(3) . . ?
O12 Cs5 OW6 141.7(3) 1_545 . ?
O36 Cs5 OW6 141.8(3) 7_546 . ?
O35 Cs5 OW6 72.7(3) . . ?
OW5 Cs5 OW6 143.4(3) . . ?
O24 Cs5 V10 84.68(18) 1_545 1_545 ?
O11 Cs5 V10 146.59(19) . 1_545 ?
O15 Cs5 V10 29.28(15) . 1_545 ?
O45 Cs5 V10 81.65(14) . 1_545 ?
O12 Cs5 V10 24.59(15) 1_545 1_545 ?
O36 Cs5 V10 61.16(15) 7_546 1_545 ?
O35 Cs5 V10 60.36(16) . 1_545 ?
OW5 Cs5 V10 69.1(2) . 1_545 ?
OW6 Cs5 V10 131.4(3) . 1_545 ?
O24 Cs5 V6 126.15(17) 1_545 . ?
O11 Cs5 V6 138.71(16) . . ?
O15 Cs5 V6 28.95(15) . . ?
O45 Cs5 V6 24.15(14) . . ?
O12 Cs5 V6 82.04(15) 1_545 . ?
O36 Cs5 V6 64.76(15) 7_546 . ?
O35 Cs5 V6 62.73(16) . . ?
OW5 Cs5 V6 122.4(2) . . ?
OW6 Cs5 V6 91.4(3) . . ?
V10 Cs5 V6 57.51(4) 1_545 . ?
O24 Cs5 O33 140.2(2) 1_545 . ?
O11 Cs5 O33 47.37(19) . . ?
O15 Cs5 O33 116.42(19) . . ?
O45 Cs5 O33 72.20(18) . . ?
O12 Cs5 O33 139.2(2) 1_545 . ?
O36 Cs5 O33 73.3(2) 7_546 . ?
O35 Cs5 O33 139.8(2) . . ?
OW5 Cs5 O33 111.3(2) . . ?
OW6 Cs5 O33 78.3(3) . . ?
V10 Cs5 O33 132.18(13) 1_545 . ?
V6 Cs5 O33 91.34(12) . . ?
OW8 Cs6 O32 139.1(5) 2_545 6 ?
OW8 Cs6 O26 95.8(5) 2_545 6_545 ?
O32 Cs6 O26 97.8(2) 6 6_545 ?
OW8 Cs6 O27 127.9(5) 2_545 6 ?
O32 Cs6 O27 90.4(3) 6 6 ?
O26 Cs6 O27 53.0(2) 6_545 6 ?
OW8 Cs6 OW1 128.0(9) 2_545 5 ?
O32 Cs6 OW1 60.7(7) 6 5 ?
O26 Cs6 OW1 133.7(7) 6_545 5 ?
O27 Cs6 OW1 84.6(7) 6 5 ?
OW8 Cs6 O29 81.1(5) 2_545 2 ?
O32 Cs6 O29 134.4(3) 6 2 ?
O26 Cs6 O29 97.8(2) 6_545 2 ?
O27 Cs6 O29 66.3(2) 6 2 ?
OW1 Cs6 O29 77.7(7) 5 2 ?
OW8 Cs6 O42 66.1(5) 2_545 2 ?
O32 Cs6 O42 97.3(2) 6 2 ?
O26 Cs6 O42 161.8(2) 6_545 2 ?
O27 Cs6 O42 136.9(3) 6 2 ?
OW1 Cs6 O42 63.4(7) 5 2 ?
O29 Cs6 O42 78.6(2) 2 2 ?
OW8 Cs6 O29 53.2(5) 2_545 6_545 ?
O32 Cs6 O29 147.8(2) 6 6_545 ?
O26 Cs6 O29 50.8(2) 6_545 6_545 ?
O27 Cs6 O29 76.3(2) 6 6_545 ?
OW1 Cs6 O29 143.8(7) 5 6_545 ?
O29 Cs6 O29 66.6(3) 2 6_545 ?
O42 Cs6 O29 112.5(2) 2 6_545 ?
OW8 Cs6 O46 80.0(5) 2_545 1_545 ?
O32 Cs6 O46 79.9(3) 6 1_545 ?
O26 Cs6 O46 49.7(2) 6_545 1_545 ?
O27 Cs6 O46 99.2(2) 6 1_545 ?
OW1 Cs6 O46 140.6(7) 5 1_545 ?
O29 Cs6 O46 139.7(3) 2 1_545 ?
O42 Cs6 O46 124.0(2) 2 1_545 ?
O29 Cs6 O46 73.6(2) 6_545 1_545 ?
OW8 Cs6 O47 24.8(6) 2_545 2_545 ?
O32 Cs6 O47 120.6(4) 6 2_545 ?
O26 Cs6 O47 118.8(4) 6_545 2_545 ?
O27 Cs6 O47 148.9(4) 6 2_545 ?
OW1 Cs6 O47 107.1(8) 5 2_545 ?
O29 Cs6 O47 87.7(4) 2 2_545 ?
O42 Cs6 O47 43.7(4) 2 2_545 ?
O29 Cs6 O47 77.8(4) 6_545 2_545 ?
O46 Cs6 O47 89.8(3) 1_545 2_545 ?
OW8 Cs6 V9 115.3(5) 2_545 6 ?
O32 Cs6 V9 94.14(19) 6 6 ?
O26 Cs6 V9 29.20(15) 6_545 6 ?
O27 Cs6 V9 23.80(17) 6 6 ?
OW1 Cs6 V9 106.9(7) 5 6 ?
O29 Cs6 V9 79.86(17) 2 6 ?
O42 Cs6 V9 157.85(19) 2 6 ?
O29 Cs6 V9 62.41(16) 6_545 6 ?
O46 Cs6 V9 76.70(15) 1_545 6 ?
O47 Cs6 V9 140.1(4) 2_545 6 ?
OW8 Cs6 Ge5 42.0(5) 2_545 2_545 ?
O32 Cs6 Ge5 121.0(2) 6 2_545 ?
O26 Cs6 Ge5 136.42(18) 6_545 2_545 ?
O27 Cs6 Ge5 136.28(19) 6 2_545 ?
OW1 Cs6 Ge5 86.0(7) 5 2_545 ?
O29 Cs6 Ge5 69.98(17) 2 2_545 ?
O42 Cs6 Ge5 25.68(18) 2 2_545 ?
O29 Cs6 Ge5 87.10(16) 6_545 2_545 ?
O46 Cs6 Ge5 114.62(17) 1_545 2_545 ?
O47 Cs6 Ge5 24.9(3) 2_545 2_545 ?
V9 Cs6 Ge5 143.92(7) 6 2_545 ?
Cs7B Cs7A O44 81.1(3) . 4 ?
Cs7B Cs7A O38 73.5(3) . 1_565 ?
O44 Cs7A O38 73.3(3) 4 1_565 ?
Cs7B Cs7A O17 74.0(3) . . ?
O44 Cs7A O17 146.4(3) 4 . ?
O38 Cs7A O17 78.0(2) 1_565 . ?
Cs7B Cs7A O20 66.2(3) . 7_556 ?
O44 Cs7A O20 56.8(2) 4 7_556 ?
O38 Cs7A O20 118.7(3) 1_565 7_556 ?
O17 Cs7A O20 127.8(3) . 7_556 ?
Cs7B Cs7A OW2 135.5(6) . . ?
O44 Cs7A OW2 128.5(5) 4 . ?
O38 Cs7A OW2 140.1(5) 1_565 . ?
O17 Cs7A OW2 85.0(5) . . ?
O20 Cs7A OW2 100.3(5) 7_556 . ?
Cs7B Cs7A OW4 139.6(4) . 1_565 ?
O44 Cs7A OW4 61.2(4) 4 1_565 ?
O38 Cs7A OW4 106.3(4) 1_565 1_565 ?
O17 Cs7A OW4 146.3(4) . 1_565 ?
O20 Cs7A OW4 80.3(4) 7_556 1_565 ?
OW2 Cs7A OW4 70.3(6) . 1_565 ?
Cs7B Cs7A OW5 122.3(3) . 1_565 ?
O44 Cs7A OW5 118.0(3) 4 1_565 ?
O38 Cs7A OW5 63.5(3) 1_565 1_565 ?
O17 Cs7A OW5 61.2(3) . 1_565 ?
O20 Cs7A OW5 170.5(3) 7_556 1_565 ?
OW2 Cs7A OW5 76.6(5) . 1_565 ?
OW4 Cs7A OW5 90.2(4) 1_565 1_565 ?
Cs7B Cs7A OW2 166.8(5) . 7_556 ?
O44 Cs7A OW2 100.9(5) 4 7_556 ?
O38 Cs7A OW2 94.5(5) 1_565 7_556 ?
O17 Cs7A OW2 98.5(4) . 7_556 ?
O20 Cs7A OW2 125.8(4) 7_556 7_556 ?
OW2 Cs7A OW2 52.5(8) . 7_556 ?
OW4 Cs7A OW2 48.3(5) 1_565 7_556 ?
OW5 Cs7A OW2 45.3(5) 1_565 7_556 ?
Cs7B Cs7A O34 61.0(3) . 4 ?
O44 Cs7A O34 124.6(2) 4 4 ?
O38 Cs7A O34 124.4(2) 1_565 4 ?
O17 Cs7A O34 60.7(2) . 4 ?
O20 Cs7A O34 70.9(2) 7_556 4 ?
OW2 Cs7A O34 74.5(5) . 4 ?
OW4 Cs7A O34 128.9(4) 1_565 4 ?
OW5 Cs7A O34 116.2(2) 1_565 4 ?
OW2 Cs7A O34 125.3(4) 7_556 4 ?
Cs7B Cs7A O14 49.8(3) . 1_565 ?
O44 Cs7A O14 102.0(2) 4 1_565 ?
O38 Cs7A O14 41.09(19) 1_565 1_565 ?
O17 Cs7A O14 44.46(19) . 1_565 ?
O20 Cs7A O14 115.5(2) 7_556 1_565 ?
OW2 Cs7A O14 128.9(5) . 1_565 ?
OW4 Cs7A O14 147.2(4) 1_565 1_565 ?
OW5 Cs7A O14 72.5(2) 1_565 1_565 ?
OW2 Cs7A O14 117.3(4) 7_556 1_565 ?
O34 Cs7A O14 83.90(16) 4 1_565 ?
Cs7B Cs7A V5 63.8(3) . 7_556 ?
O44 Cs7A V5 74.97(18) 4 7_556 ?
O38 Cs7A V5 129.7(2) 1_565 7_556 ?
O17 Cs7A V5 112.22(19) . 7_556 ?
O20 Cs7A V5 18.30(16) 7_556 7_556 ?
OW2 Cs7A V5 90.2(5) . 7_556 ?
OW4 Cs7A V5 91.0(3) 1_565 7_556 ?
OW5 Cs7A V5 165.4(2) 1_565 7_556 ?
OW2 Cs7A V5 129.4(4) 7_556 7_556 ?
O34 Cs7A V5 53.07(12) 4 7_556 ?
O14 Cs7A V5 112.74(13) 1_565 7_556 ?
Cs7A Cs7B O20 92.6(5) . 7_556 ?
Cs7A Cs7B O38 85.1(4) . 1_565 ?
O20 Cs7B O38 132.7(3) 7_556 1_565 ?
Cs7A Cs7B O17 84.6(4) . . ?
O20 Cs7B O17 145.4(3) 7_556 . ?
O38 Cs7B O17 81.6(3) 1_565 . ?
Cs7A Cs7B O44 77.8(4) . 4 ?
O20 Cs7B O44 59.0(3) 7_556 4 ?
O38 Cs7B O44 74.4(3) 1_565 4 ?
O17 Cs7B O44 151.2(4) . 4 ?
Cs7A Cs7B O14 116.2(3) . 1_565 ?
O20 Cs7B O14 150.0(5) 7_556 1_565 ?
O38 Cs7B O14 48.8(2) 1_565 1_565 ?
O17 Cs7B O14 52.3(2) . 1_565 ?
O44 Cs7B O14 116.8(3) 4 1_565 ?
Cs7A Cs7B O34 103.6(5) . 4 ?
O20 Cs7B O34 80.1(2) 7_556 4 ?
O38 Cs7B O34 146.2(3) 1_565 4 ?
O17 Cs7B O34 67.1(2) . 4 ?
O44 Cs7B O34 139.1(3) 4 4 ?
O14 Cs7B O34 99.5(3) 1_565 4 ?
Cs7A Cs7B O2 126.5(4) . 4 ?
O20 Cs7B O2 49.1(2) 7_556 4 ?
O38 Cs7B O2 147.4(5) 1_565 4 ?
O17 Cs7B O2 106.7(3) . 4 ?
O44 Cs7B O2 102.1(3) 4 4 ?
O14 Cs7B O2 111.1(4) 1_565 4 ?
O34 Cs7B O2 43.85(19) 4 4 ?
Cs7A Cs7B V5 101.0(4) . 7_556 ?
O20 Cs7B V5 21.57(17) 7_556 7_556 ?
O38 Cs7B V5 152.3(3) 1_565 7_556 ?
O17 Cs7B V5 125.7(2) . 7_556 ?
O44 Cs7B V5 80.4(2) 4 7_556 ?
O14 Cs7B V5 141.1(4) 1_565 7_556 ?
O34 Cs7B V5 58.98(14) 4 7_556 ?
O2 Cs7B V5 30.52(13) 4 7_556 ?
Cs7A Cs7B O11 157.7(3) . 4 ?
O20 Cs7B O11 107.8(4) 7_556 4 ?
O38 Cs7B O11 87.5(3) 1_565 4 ?
O17 Cs7B O11 73.5(3) . 4 ?
O44 Cs7B O11 120.3(4) 4 4 ?
O14 Cs7B O11 45.8(2) 1_565 4 ?
O34 Cs7B O11 72.1(2) 4 4 ?
O2 Cs7B O11 65.9(3) 4 4 ?
V5 Cs7B O11 95.3(3) 7_556 4 ?
Cs7A Cs7B OW6 124.6(4) . 4 ?
O20 Cs7B OW6 82.9(4) 7_556 4 ?
O38 Cs7B OW6 61.0(4) 1_565 4 ?
O17 Cs7B OW6 126.6(4) . 4 ?
O44 Cs7B OW6 52.8(3) 4 4 ?
O14 Cs7B OW6 74.2(3) 1_565 4 ?
O34 Cs7B OW6 129.4(4) 4 4 ?
O2 Cs7B OW6 90.6(4) 4 4 ?
V5 Cs7B OW6 94.3(3) 7_556 4 ?
O11 Cs7B OW6 68.5(4) 4 4 ?
Cs7A Cs7B Ge2 104.7(3) . 1_565 ?
O20 Cs7B Ge2 142.7(4) 7_556 1_565 ?
O38 Cs7B Ge2 24.00(18) 1_565 1_565 ?
O17 Cs7B Ge2 70.28(19) . 1_565 ?
O44 Cs7B Ge2 92.2(2) 4 1_565 ?
O14 Cs7B Ge2 25.94(13) 1_565 1_565 ?
O34 Cs7B Ge2 125.5(3) 4 1_565 ?
O2 Cs7B Ge2 128.5(4) 4 1_565 ?
V5 Cs7B Ge2 151.1(4) 7_556 1_565 ?
O11 Cs7B Ge2 64.2(2) 4 1_565 ?
OW6 Cs7B Ge2 60.0(3) 4 1_565 ?
Cs8C Cs8A Cs8B 146.3(11) . . ?
Cs8C Cs8A O40 116.3(9) . 2 ?
Cs8B Cs8A O40 93.9(9) . 2 ?
Cs8C Cs8A O19 78.0(10) . . ?
Cs8B Cs8A O19 80.1(3) . . ?
O40 Cs8A O19 105.2(5) 2 . ?
Cs8C Cs8A OW3 145.1(10) . 2 ?
Cs8B Cs8A OW3 68.0(10) . 2 ?
O40 Cs8A OW3 42.0(8) 2 2 ?
O19 Cs8A OW3 128.3(9) . 2 ?
Cs8C Cs8A O37 88.0(9) . . ?
Cs8B Cs8A O37 61.4(3) . . ?
O40 Cs8A O37 155.2(10) 2 . ?
O19 Cs8A O37 73.8(3) . . ?
OW3 Cs8A O37 118.9(10) 2 . ?
Cs8C Cs8A O39 83.7(7) . 2 ?
Cs8B Cs8A O39 128.9(10) . 2 ?
O40 Cs8A O39 52.0(4) 2 2 ?
O19 Cs8A O39 138.9(6) . 2 ?
OW3 Cs8A O39 61.4(7) 2 2 ?
O37 Cs8A O39 142.2(4) . 2 ?
Cs8C Cs8A OW1 82.9(11) . 2 ?
Cs8B Cs8A OW1 109.4(9) . 2 ?
O40 Cs8A OW1 49.1(8) 2 2 ?
O19 Cs8A OW1 63.3(7) . 2 ?
OW3 Cs8A OW1 89.8(10) 2 2 ?
O37 Cs8A OW1 137.1(8) . 2 ?
O39 Cs8A OW1 78.2(7) 2 2 ?
Cs8C Cs8A O39 65.4(6) . . ?
Cs8B Cs8A O39 115.5(5) . . ?
O40 Cs8A O39 116.5(4) 2 . ?
O19 Cs8A O39 133.2(7) . . ?
OW3 Cs8A O39 97.7(7) 2 . ?
O37 Cs8A O39 76.6(3) . . ?
O39 Cs8A O39 66.4(3) 2 . ?
OW1 Cs8A O39 134.0(9) 2 . ?
Cs8C Cs8A O41 22.6(6) . . ?
Cs8B Cs8A O41 156.3(5) . . ?
O40 Cs8A O41 108.6(6) 2 . ?
O19 Cs8A O41 100.6(8) . . ?
OW3 Cs8A O41 124.8(8) 2 . ?
O37 Cs8A O41 95.7(6) . . ?
O39 Cs8A O41 65.0(5) 2 . ?
OW1 Cs8A O41 91.6(9) 2 . ?
O39 Cs8A O41 47.6(4) . . ?
Cs8C Cs8A O18 44.0(6) . . ?
Cs8B Cs8A O18 110.3(4) . . ?
O40 Cs8A O18 154.3(6) 2 . ?
O19 Cs8A O18 87.9(5) . . ?
OW3 Cs8A O18 140.3(7) 2 . ?
O37 Cs8A O18 49.4(3) . . ?
O39 Cs8A O18 103.8(5) 2 . ?
OW1 Cs8A O18 125.0(10) 2 . ?
O39 Cs8A O18 45.4(3) . . ?
O41 Cs8A O18 46.4(4) . . ?
Cs8C Cs8A Ge4 38.6(6) . . ?
Cs8B Cs8A Ge4 130.4(4) . . ?
O40 Cs8A Ge4 127.9(5) 2 . ?
O19 Cs8A Ge4 107.9(7) . . ?
OW3 Cs8A Ge4 123.8(7) 2 . ?
O37 Cs8A Ge4 73.8(3) . . ?
O39 Cs8A Ge4 76.8(3) 2 . ?
OW1 Cs8A Ge4 117.9(9) 2 . ?
O39 Cs8A Ge4 27.8(2) . . ?
O41 Cs8A Ge4 26.6(3) . . ?
O18 Cs8A Ge4 27.0(2) . . ?
Cs8A Cs8B Cs8C 11.2(5) . . ?
Cs8A Cs8B O47 151.2(7) . 1_545 ?
Cs8C Cs8B O47 159.9(5) . 1_545 ?
Cs8A Cs8B O37 84.8(5) . . ?
Cs8C Cs8B O37 74.8(3) . . ?
O47 Cs8B O37 124.0(6) 1_545 . ?
Cs8A Cs8B O6 115.5(4) . . ?
Cs8C Cs8B O6 112.1(3) . . ?
O47 Cs8B O6 60.0(5) 1_545 . ?
O37 Cs8B O6 102.9(3) . . ?
Cs8A Cs8B OW3 77.9(9) . 2 ?
Cs8C Cs8B OW3 88.9(7) . 2 ?
O47 Cs8B OW3 79.8(9) 1_545 2 ?
O37 Cs8B OW3 140.7(7) . 2 ?
O6 Cs8B OW3 116.4(7) . 2 ?
Cs8A Cs8B Ge5 127.5(4) . 1_545 ?
Cs8C Cs8B Ge5 130.8(2) . 1_545 ?
O47 Cs8B Ge5 32.9(4) 1_545 1_545 ?
O37 Cs8B Ge5 130.4(3) . 1_545 ?
O6 Cs8B Ge5 33.32(18) . 1_545 ?
OW3 Cs8B Ge5 87.2(7) 2 1_545 ?
Cs8A Cs8B O42 99.0(5) . . ?
Cs8C Cs8B O42 105.8(3) . . ?
O47 Cs8B O42 54.2(5) 1_545 . ?
O37 Cs8B O42 155.4(3) . . ?
O6 Cs8B O42 53.5(2) . . ?
OW3 Cs8B O42 63.3(7) 2 . ?
Ge5 Cs8B O42 32.33(19) 1_545 . ?
Cs8A Cs8B O19 66.9(5) . . ?
Cs8C Cs8B O19 60.0(2) . . ?
O47 Cs8B O19 114.1(5) 1_545 . ?
O37 Cs8B O19 75.9(3) . . ?
O6 Cs8B O19 54.2(2) . . ?
OW3 Cs8B O19 126.3(8) 2 . ?
Ge5 Cs8B O19 83.8(2) 1_545 . ?
O42 Cs8B O19 83.1(3) . . ?
Cs8A Cs8B O40 55.4(6) . 2 ?
Cs8C Cs8B O40 65.7(4) . 2 ?
O47 Cs8B O40 95.9(6) 1_545 2 ?
O37 Cs8B O40 140.2(4) . 2 ?
O6 Cs8B O40 96.5(4) . 2 ?
OW3 Cs8B O40 38.0(8) 2 2 ?
Ge5 Cs8B O40 82.4(3) 1_545 2 ?
O42 Cs8B O40 50.1(4) . 2 ?
O19 Cs8B O40 88.3(4) . 2 ?
Cs8A Cs8B OW3 86.7(7) . . ?
Cs8C Cs8B OW3 88.5(6) . . ?
O47 Cs8B OW3 103.6(7) 1_545 . ?
O37 Cs8B OW3 71.8(6) . . ?
O6 Cs8B OW3 157.0(6) . . ?
OW3 Cs8B OW3 72.2(10) 2 . ?
Ge5 Cs8B OW3 135.8(6) 1_545 . ?
O42 Cs8B OW3 132.5(6) . . ?
O19 Cs8B OW3 139.8(6) . . ?
O40 Cs8B OW3 101.4(7) 2 . ?
Cs8A Cs8B V2 105.7(3) . . ?
Cs8C Cs8B V2 108.4(2) . . ?
O47 Cs8B V2 54.7(4) 1_545 . ?
O37 Cs8B V2 132.3(3) . . ?
O6 Cs8B V2 30.33(17) . . ?
OW3 Cs8B V2 86.6(7) 2 . ?
Ge5 Cs8B V2 22.37(9) 1_545 . ?
O42 Cs8B V2 23.34(18) . . ?
O19 Cs8B V2 66.85(18) . . ?
O40 Cs8B V2 68.6(3) 2 . ?
OW3 Cs8B V2 152.8(6) . . ?
Cs8A Cs8C Cs8B 22.5(6) . . ?
Cs8A Cs8C O41 149.7(9) . . ?
Cs8B Cs8C O41 158.6(4) . . ?
Cs8A Cs8C O18 123.5(8) . . ?
Cs8B Cs8C O18 107.5(3) . . ?
O41 Cs8C O18 58.9(4) . . ?
Cs8A Cs8C O19 84.6(8) . . ?
Cs8B Cs8C O19 70.8(3) . . ?
O41 Cs8C O19 125.6(6) . . ?
O18 Cs8C O19 101.0(3) . . ?
Cs8A Cs8C Ge4 130.5(7) . . ?
Cs8B Cs8C Ge4 126.8(2) . . ?
O41 Cs8C Ge4 33.2(3) . . ?
O18 Cs8C Ge4 32.86(19) . . ?
O19 Cs8C Ge4 130.0(3) . . ?
Cs8A Cs8C O39 99.4(7) . . ?
Cs8B Cs8C O39 102.4(3) . . ?
O41 Cs8C O39 56.4(4) . . ?
O18 Cs8C O39 52.1(3) . . ?
O19 Cs8C O39 150.0(3) . . ?
Ge4 Cs8C O39 32.26(19) . . ?
Cs8A Cs8C O39 80.1(6) . 2 ?
Cs8B Cs8C O39 102.0(4) . 2 ?
O41 Cs8C O39 74.4(5) . 2 ?
O18 Cs8C O39 118.2(3) . 2 ?
O19 Cs8C O39 140.1(3) . 2 ?
Ge4 Cs8C O39 86.6(3) . 2 ?
O39 Cs8C O39 69.4(3) . 2 ?
Cs8A Cs8C OW1 81.1(10) . 2 ?
Cs8B Cs8C OW1 90.8(7) . 2 ?
O41 Cs8C OW1 108.6(8) . 2 ?
O18 Cs8C OW1 151.2(8) . 2 ?
O19 Cs8C OW1 63.7(7) . 2 ?
Ge4 Cs8C OW1 141.7(8) . 2 ?
O39 Cs8C OW1 146.3(7) . 2 ?
O39 Cs8C OW1 77.6(7) 2 2 ?
Cs8A Cs8C O37 76.0(8) . . ?
Cs8B Cs8C O37 55.7(3) . . ?
O41 Cs8C O37 112.2(4) . . ?
O18 Cs8C O37 53.4(2) . . ?
O19 Cs8C O37 73.1(3) . . ?
Ge4 Cs8C O37 81.96(19) . . ?
O39 Cs8C O37 79.1(3) . . ?
O39 Cs8C O37 136.3(3) 2 . ?
OW1 Cs8C O37 132.5(8) 2 . ?
Cs8A Cs8C O40 49.8(7) . 2 ?
Cs8B Cs8C O40 70.1(4) . 2 ?
O41 Cs8C O40 117.1(5) . 2 ?
O18 Cs8C O40 162.1(4) . 2 ?
O19 Cs8C O40 95.0(4) . 2 ?
Ge4 Cs8C O40 134.2(3) . 2 ?
O39 Cs8C O40 110.4(4) . 2 ?
O39 Cs8C O40 47.8(3) 2 2 ?
OW1 Cs8C O40 45.4(8) 2 2 ?
O37 Cs8C O40 125.6(5) . 2 ?
Cs8A Cs8C O30 141.0(8) . . ?
Cs8B Cs8C O30 119.2(3) . . ?
O41 Cs8C O30 66.7(5) . . ?
O18 Cs8C O30 49.9(3) . . ?
O19 Cs8C O30 63.5(3) . . ?
Ge4 Cs8C O30 68.3(3) . . ?
O39 Cs8C O30 98.4(3) . . ?
O39 Cs8C O30 138.8(5) 2 . ?
OW1 Cs8C O30 102.0(7) 2 . ?
O37 Cs8C O30 73.7(2) . . ?
O40 Cs8C O30 147.4(4) 2 . ?
Cs9B Cs9A Cs9B 34(2) . 2 ?
Cs9B Cs9A O47 87.7(13) . 2 ?
Cs9B Cs9A O47 107.2(14) 2 2 ?
Cs9B Cs9A O47 107.2(14) . . ?
Cs9B Cs9A O47 87.7(13) 2 . ?
O47 Cs9A O47 164.7(15) 2 . ?
Cs9B Cs9A OW8 59.9(13) . 2 ?
Cs9B Cs9A OW8 87.0(15) 2 2 ?
O47 Cs9A OW8 30.4(7) 2 2 ?
O47 Cs9A OW8 160.0(8) . 2 ?
Cs9B Cs9A OW8 87.0(15) . . ?
Cs9B Cs9A OW8 59.9(13) 2 . ?
O47 Cs9A OW8 160.0(8) 2 . ?
O47 Cs9A OW8 30.4(7) . . ?
OW8 Cs9A OW8 146.4(14) 2 . ?
Cs9B Cs9A OW3 162.8(13) . 2_565 ?
Cs9B Cs9A OW3 129.4(12) 2 2_565 ?
O47 Cs9A OW3 99.7(10) 2 2_565 ?
O47 Cs9A OW3 67.1(8) . 2_565 ?
OW8 Cs9A OW3 129.8(10) 2 2_565 ?
OW8 Cs9A OW3 80.8(8) . 2_565 ?
Cs9B Cs9A OW3 129.4(12) . 1_565 ?
Cs9B Cs9A OW3 162.8(13) 2 1_565 ?
O47 Cs9A OW3 67.1(8) 2 1_565 ?
O47 Cs9A OW3 99.7(10) . 1_565 ?
OW8 Cs9A OW3 80.8(8) 2 1_565 ?
OW8 Cs9A OW3 129.8(10) . 1_565 ?
OW3 Cs9A OW3 67.7(13) 2_565 1_565 ?
Cs9B Cs9A O46 83.2(10) . 2 ?
Cs9B Cs9A O46 59.8(7) 2 2 ?
O47 Cs9A O46 83.6(5) 2 2 ?
O47 Cs9A O46 101.4(5) . 2 ?
OW8 Cs9A O46 92.5(6) 2 2 ?
OW8 Cs9A O46 76.6(6) . 2 ?
OW3 Cs9A O46 82.2(6) 2_565 2 ?
OW3 Cs9A O46 132.4(8) 1_565 2 ?
Cs9B Cs9A O46 59.8(7) . . ?
Cs9B Cs9A O46 83.2(10) 2 . ?
O47 Cs9A O46 101.4(5) 2 . ?
O47 Cs9A O46 83.6(5) . . ?
OW8 Cs9A O46 76.6(6) 2 . ?
OW8 Cs9A O46 92.5(6) . . ?
OW3 Cs9A O46 132.4(8) 2_565 . ?
OW3 Cs9A O46 82.2(6) 1_565 . ?
O46 Cs9A O46 142.2(10) 2 . ?
Cs9B Cs9A Cs8B 140.3(9) . 1_565 ?
Cs9B Cs9A Cs8B 130.6(11) 2 1_565 ?
O47 Cs9A Cs8B 122.2(9) 2 1_565 ?
O47 Cs9A Cs8B 43.1(6) . 1_565 ?
OW8 Cs9A Cs8B 137.1(8) 2 1_565 ?
OW8 Cs9A Cs8B 72.3(5) . 1_565 ?
OW3 Cs9A Cs8B 45.9(7) 2_565 1_565 ?
OW3 Cs9A Cs8B 57.6(7) 1_565 1_565 ?
O46 Cs9A Cs8B 122.3(4) 2 1_565 ?
O46 Cs9A Cs8B 87.0(3) . 1_565 ?
Cs9B Cs9A Cs8B 130.6(11) . 2_565 ?
Cs9B Cs9A Cs8B 140.3(9) 2 2_565 ?
O47 Cs9A Cs8B 43.1(6) 2 2_565 ?
O47 Cs9A Cs8B 122.2(9) . 2_565 ?
OW8 Cs9A Cs8B 72.3(5) 2 2_565 ?
OW8 Cs9A Cs8B 137.1(8) . 2_565 ?
OW3 Cs9A Cs8B 57.6(7) 2_565 2_565 ?
OW3 Cs9A Cs8B 45.9(7) 1_565 2_565 ?
O46 Cs9A Cs8B 87.0(3) 2 2_565 ?
O46 Cs9A Cs8B 122.3(4) . 2_565 ?
Cs8B Cs9A Cs8B 84.2(6) 1_565 2_565 ?
Cs9B Cs9B Cs9A 73.2(11) 2 . ?
Cs9B Cs9B OW8 134(3) 2 2 ?
Cs9A Cs9B OW8 84.8(13) . 2 ?
Cs9B Cs9B O46 127(3) 2 . ?
Cs9A Cs9B O46 88.9(12) . . ?
OW8 Cs9B O46 91.5(10) 2 . ?
Cs9B Cs9B O41 82(2) 2 . ?
Cs9A Cs9B O41 135.3(19) . . ?
OW8 Cs9B O41 136.9(19) 2 . ?
O46 Cs9B O41 76.9(7) . . ?
Cs9B Cs9B O41 78.7(15) 2 2 ?
Cs9A Cs9B O41 133.5(11) . 2 ?
OW8 Cs9B O41 89.4(13) 2 2 ?
O46 Cs9B O41 137.4(16) . 2 ?
O41 Cs9B O41 73.7(11) . 2 ?
Cs9B Cs9B O43 131(2) 2 6 ?
Cs9A Cs9B O43 138.9(11) . 6 ?
OW8 Cs9B O43 91.1(13) 2 6 ?
O46 Cs9B O43 50.3(5) . 6 ?
O41 Cs9B O43 49.6(6) . 6 ?
O41 Cs9B O43 87.1(12) 2 6 ?
Cs9B Cs9B O47 111(2) 2 2 ?
Cs9A Cs9B O47 60.6(10) . 2 ?
OW8 Cs9B O47 27.1(7) 2 2 ?
O46 Cs9B O47 102.1(10) . 2 ?
O41 Cs9B O47 163.6(18) . 2 ?
O41 Cs9B O47 97.7(10) 2 2 ?
O43 Cs9B O47 117.1(12) 6 2 ?
Cs9B Cs9B OW8 33(2) 2 . ?
Cs9A Cs9B OW8 62.2(14) . . ?
OW8 Cs9B OW8 146.4(19) 2 . ?
O46 Cs9B OW8 93.6(11) . . ?
O41 Cs9B OW8 76.5(9) . . ?
O41 Cs9B OW8 108.5(10) 2 . ?
O43 Cs9B OW8 117.3(9) 6 . ?
O47 Cs9B OW8 119.9(15) 2 . ?
Cs9B Cs9B Ge4 106.4(18) 2 . ?
Cs9A Cs9B Ge4 150.6(13) . . ?
OW8 Cs9B Ge4 111.9(15) 2 . ?
O46 Cs9B Ge4 67.4(6) . . ?
O41 Cs9B Ge4 25.5(4) . . ?
O41 Cs9B Ge4 72.9(10) 2 . ?
O43 Cs9B Ge4 25.9(3) 6 . ?
O47 Cs9B Ge4 139.0(14) 2 . ?
OW8 Cs9B Ge4 100.7(9) . . ?
Cs9B Cs9B O46 40(2) 2 2 ?
Cs9A Cs9B O46 68.0(9) . 2 ?
OW8 Cs9B O46 94.4(9) 2 2 ?
O46 Cs9B O46 155.4(17) . 2 ?
O41 Cs9B O46 113.4(9) . 2 ?
O41 Cs9B O46 66.6(5) 2 2 ?
O43 Cs9B O46 153.0(13) 6 2 ?
O47 Cs9B O46 74.3(7) 2 2 ?
OW8 Cs9B O46 68.8(8) . 2 ?
Ge4 Cs9B O46 131.0(9) . 2 ?
Cs9B Cs9B O29 156.2(18) 2 6 ?
Cs9A Cs9B O29 126.4(14) . 6 ?
OW8 Cs9B O29 47.9(9) 2 6 ?
O46 Cs9B O29 71.8(8) . 6 ?
O41 Cs9B O29 89.3(11) . 6 ?
O41 Cs9B O29 77.6(11) 2 6 ?
O43 Cs9B O29 44.8(6) 6 6 ?
O47 Cs9B O29 75.1(9) 2 6 ?
OW8 Cs9B O29 161.7(9) . 6 ?
Ge4 Cs9B O29 64.0(8) . 6 ?
O46 Cs9B O29 128.3(9) 2 6 ?
O36 Ge1 O4 107.3(4) . . ?
O36 Ge1 O33 111.9(4) . . ?
O4 Ge1 O33 113.1(4) . . ?
O36 Ge1 O34 112.8(4) . 4 ?
O4 Ge1 O34 105.8(4) . 4 ?
O33 Ge1 O34 105.8(4) . 4 ?
O36 Ge1 O15 88.0(4) . 7_546 ?
O4 Ge1 O15 64.7(3) . 7_546 ?
O33 Ge1 O15 65.1(3) . 7_546 ?
O34 Ge1 O15 159.1(3) 4 7_546 ?
O36 Ge1 O14 156.6(3) . 4 ?
O4 Ge1 O14 95.9(3) . 4 ?
O33 Ge1 O14 58.9(3) . 4 ?
O34 Ge1 O14 56.4(3) 4 4 ?
O15 Ge1 O14 104.6(2) 7_546 4 ?
O36 Ge1 O2 145.2(4) . 4 ?
O4 Ge1 O2 56.1(3) . 4 ?
O33 Ge1 O2 102.8(3) . 4 ?
O34 Ge1 O2 55.1(3) 4 4 ?
O15 Ge1 O2 107.0(2) 7_546 4 ?
O14 Ge1 O2 49.77(19) 4 4 ?
O14 Ge2 O38 105.7(4) . . ?
O14 Ge2 O2 111.3(4) . . ?
O38 Ge2 O2 115.8(4) . . ?
O14 Ge2 O34 106.0(4) . . ?
O38 Ge2 O34 110.3(4) . . ?
O2 Ge2 O34 107.3(4) . . ?
O14 Ge2 O25 63.0(3) . . ?
O38 Ge2 O25 89.6(4) . . ?
O2 Ge2 O25 65.2(3) . . ?
O34 Ge2 O25 159.8(3) . . ?
O14 Ge2 O4 96.6(3) . 4_545 ?
O38 Ge2 O4 157.0(3) . 4_545 ?
O2 Ge2 O4 58.7(3) . 4_545 ?
O34 Ge2 O4 56.8(3) . 4_545 ?
O25 Ge2 O4 105.7(2) . 4_545 ?
O14 Ge2 O33 56.7(3) . 4_545 ?
O38 Ge2 O33 140.9(4) . 4_545 ?
O2 Ge2 O33 103.2(3) . 4_545 ?
O34 Ge2 O33 54.5(3) . 4_545 ?
O25 Ge2 O33 107.5(2) . 4_545 ?
O4 Ge2 O33 50.85(19) 4_545 4_545 ?
O14 Ge2 Cs7B 64.6(3) . 1_545 ?
O38 Ge2 Cs7B 44.2(3) . 1_545 ?
O2 Ge2 Cs7B 146.1(3) . 1_545 ?
O34 Ge2 Cs7B 106.0(3) . 1_545 ?
O25 Ge2 Cs7B 85.2(2) . 1_545 ?
O4 Ge2 Cs7B 151.6(2) 4_545 1_545 ?
O33 Ge2 Cs7B 101.1(2) 4_545 1_545 ?
O14 Ge2 Cs7B 162.0(3) . 4_545 ?
O38 Ge2 Cs7B 91.3(3) . 4_545 ?
O2 Ge2 Cs7B 64.5(3) . 4_545 ?
O34 Ge2 Cs7B 61.4(3) . 4_545 ?
O25 Ge2 Cs7B 124.2(2) . 4_545 ?
O4 Ge2 Cs7B 65.9(2) 4_545 4_545 ?
O33 Ge2 Cs7B 106.2(2) 4_545 4_545 ?
Cs7B Ge2 Cs7B 129.28(7) 1_545 4_545 ?
V1 Ge3 O31 81.7(4) . 6 ?
V1 Ge3 O40 155.9(8) . . ?
O31 Ge3 O40 111.4(8) 6 . ?
V1 Ge3 O23 78.4(4) . . ?
O31 Ge3 O23 110.9(5) 6 . ?
O40 Ge3 O23 113.1(7) . . ?
V1 Ge3 O39 50.0(4) . . ?
O31 Ge3 O39 108.6(5) 6 . ?
O40 Ge3 O39 105.9(8) . . ?
O23 Ge3 O39 106.7(4) . . ?
V1 Ge3 Ge6 126.5(3) . . ?
O31 Ge3 Ge6 48.6(3) 6 . ?
O40 Ge3 Ge6 74.1(8) . . ?
O23 Ge3 Ge6 99.7(3) . . ?
O39 Ge3 Ge6 150.8(4) . . ?
V1 Ge3 O48 165.5(11) . . ?
O31 Ge3 O48 84.7(10) 6 . ?
O40 Ge3 O48 31.1(11) . . ?
O23 Ge3 O48 111.3(14) . . ?
O39 Ge3 O48 131.7(14) . . ?
Ge6 Ge3 O48 43.1(11) . . ?
V1 Ge3 OW3 119.1(8) . . ?
O31 Ge3 OW3 159.1(8) 6 . ?
O40 Ge3 OW3 48.4(11) . . ?
O23 Ge3 OW3 78.3(8) . . ?
O39 Ge3 OW3 85.5(8) . . ?
Ge6 Ge3 OW3 112.5(7) . . ?
O48 Ge3 OW3 74.4(12) . . ?
V1 Ge3 O22 114.0(3) . 6 ?
O31 Ge3 O22 64.8(4) 6 6 ?
O40 Ge3 O22 90.0(7) . 6 ?
O23 Ge3 O22 65.2(3) . 6 ?
O39 Ge3 O22 164.1(4) . 6 ?
Ge6 Ge3 O22 34.5(2) . 6 ?
O48 Ge3 O22 63.6(13) . 6 ?
OW3 Ge3 O22 105.3(7) . 6 ?
V1 Ge3 O18 24.2(3) . . ?
O31 Ge3 O18 99.0(4) 6 . ?
O40 Ge3 O18 149.3(8) . . ?
O23 Ge3 O18 56.1(3) . . ?
O39 Ge3 O18 58.6(4) . . ?
Ge6 Ge3 O18 133.1(2) . . ?
O48 Ge3 O18 167.4(14) . . ?
OW3 Ge3 O18 101.6(7) . . ?
O22 Ge3 O18 107.0(2) 6 . ?
V1 Ge3 O43 27.9(3) . 6 ?
O31 Ge3 O43 56.6(4) 6 6 ?
O40 Ge3 O43 147.7(7) . 6 ?
O23 Ge3 O43 99.1(3) . 6 ?
O39 Ge3 O43 59.3(4) . 6 ?
Ge6 Ge3 O43 104.8(2) . 6 ?
O48 Ge3 O43 137.7(10) . 6 ?
OW3 Ge3 O43 142.6(7) . 6 ?
O22 Ge3 O43 107.2(3) 6 6 ?
O18 Ge3 O43 51.2(2) . 6 ?
V1 Ge3 OW1 129.3(7) . . ?
O31 Ge3 OW1 73.0(7) 6 . ?
O40 Ge3 OW1 44.8(9) . . ?
O23 Ge3 OW1 151.8(7) . . ?
O39 Ge3 OW1 97.9(7) . . ?
Ge6 Ge3 OW1 60.9(7) . . ?
O48 Ge3 OW1 40.5(15) . . ?
OW3 Ge3 OW1 90.2(10) . . ?
O22 Ge3 OW1 93.9(7) 6 . ?
O18 Ge3 OW1 152.1(7) . . ?
O43 Ge3 OW1 105.5(6) 6 . ?
V1 Ge4 O41 159.9(7) . . ?
V1 Ge4 O43 78.9(4) . 6 ?
O41 Ge4 O43 115.8(8) . 6 ?
V1 Ge4 O18 74.7(4) . . ?
O41 Ge4 O18 110.4(8) . . ?
O43 Ge4 O18 108.8(4) 6 . ?
V1 Ge4 O39 50.0(4) . . ?
O41 Ge4 O39 110.5(7) . . ?
O43 Ge4 O39 106.6(5) 6 . ?
O18 Ge4 O39 103.9(5) . . ?
V1 Ge4 O9 110.8(3) . . ?
O41 Ge4 O9 88.5(7) . . ?
O43 Ge4 O9 64.9(4) 6 . ?
O18 Ge4 O9 65.5(3) . . ?
O39 Ge4 O9 160.8(4) . . ?
V1 Ge4 Cs8C 105.9(3) . . ?
O41 Ge4 Cs8C 60.2(7) . . ?
O43 Ge4 Cs8C 174.5(4) 6 . ?
O18 Ge4 Cs8C 70.6(3) . . ?
O39 Ge4 Cs8C 78.6(4) . . ?
O9 Ge4 Cs8C 110.5(2) . . ?
V1 Ge4 O31 27.0(3) . 6 ?
O41 Ge4 O31 154.3(7) . 6 ?
O43 Ge4 O31 54.9(4) 6 6 ?
O18 Ge4 O31 95.2(4) . 6 ?
O39 Ge4 O31 58.5(4) . 6 ?
O9 Ge4 O31 105.1(2) . 6 ?
Cs8C Ge4 O31 130.4(3) . 6 ?
V1 Ge4 O23 23.4(3) . . ?
O41 Ge4 O23 148.1(7) . . ?
O43 Ge4 O23 96.1(4) 6 . ?
O18 Ge4 O23 53.5(3) . . ?
O39 Ge4 O23 57.7(3) . . ?
O9 Ge4 O23 104.8(2) . . ?
Cs8C Ge4 O23 87.8(2) . . ?
O31 Ge4 O23 49.7(2) 6 . ?
V1 Ge4 Cs8A 95.9(4) . . ?
O41 Ge4 Cs8A 68.8(7) . . ?
O43 Ge4 Cs8A 174.5(5) 6 . ?
O18 Ge4 Cs8A 71.1(3) . . ?
O39 Ge4 Cs8A 68.4(5) . . ?
O9 Ge4 Cs8A 119.1(3) . . ?
Cs8C Ge4 Cs8A 10.9(2) . . ?
O31 Ge4 Cs8A 119.7(3) 6 . ?
O23 Ge4 Cs8A 79.4(3) . . ?
V1 Ge4 Cs9B 127.9(7) . . ?
O41 Ge4 Cs9B 54.7(9) . . ?
O43 Ge4 Cs9B 67.2(6) 6 . ?
O18 Ge4 Cs9B 152.6(7) . . ?
O39 Ge4 Cs9B 103.1(6) . . ?
O9 Ge4 Cs9B 89.7(5) . . ?
Cs8C Ge4 Cs9B 110.7(5) . . ?
O31 Ge4 Cs9B 102.8(7) 6 . ?
O23 Ge4 Cs9B 151.1(7) . . ?
Cs8A Ge4 Cs9B 115.5(5) . . ?
V2 Ge5 O47 161.8(9) 1_565 . ?
V2 Ge5 O42 56.0(4) 1_565 1_565 ?
O47 Ge5 O42 105.8(9) . 1_565 ?
V2 Ge5 O6 71.7(3) 1_565 1_565 ?
O47 Ge5 O6 116.9(10) . 1_565 ?
O42 Ge5 O6 105.8(5) 1_565 1_565 ?
V2 Ge5 O21 74.0(4) 1_565 1_565 ?
O47 Ge5 O21 116.2(10) . 1_565 ?
O42 Ge5 O21 106.3(5) 1_565 1_565 ?
O6 Ge5 O21 104.8(5) 1_565 1_565 ?
V2 Ge5 OW8 139.6(6) 1_565 . ?
O47 Ge5 OW8 38.4(11) . . ?
O42 Ge5 OW8 103.5(7) 1_565 . ?
O6 Ge5 OW8 146.9(7) 1_565 . ?
O21 Ge5 OW8 81.1(7) 1_565 . ?
V2 Ge5 O5 106.2(3) 1_565 . ?
O47 Ge5 O5 92.0(9) . . ?
O42 Ge5 O5 162.2(4) 1_565 . ?
O6 Ge5 O5 65.6(3) 1_565 . ?
O21 Ge5 O5 63.5(3) 1_565 . ?
OW8 Ge5 O5 89.8(6) . . ?
V2 Ge5 Cs8B 105.7(3) 1_565 1_565 ?
O47 Ge5 Cs8B 65.0(9) . 1_565 ?
O42 Ge5 Cs8B 75.6(4) 1_565 1_565 ?
O6 Ge5 Cs8B 72.3(3) 1_565 1_565 ?
O21 Ge5 Cs8B 177.0(4) 1_565 1_565 ?
OW8 Ge5 Cs8B 100.8(6) . 1_565 ?
O5 Ge5 Cs8B 114.0(2) . 1_565 ?
V2 Ge5 O31 26.6(2) 1_565 1_565 ?
O47 Ge5 O31 149.3(10) . 1_565 ?
O42 Ge5 O31 60.2(4) 1_565 1_565 ?
O6 Ge5 O31 93.7(4) 1_565 1_565 ?
O21 Ge5 O31 52.4(4) 1_565 1_565 ?
OW8 Ge5 O31 114.3(6) . 1_565 ?
O5 Ge5 O31 103.6(2) . 1_565 ?
Cs8B Ge5 O31 128.1(3) 1_565 1_565 ?
V2 Ge5 O22 23.4(2) 1_565 1_565 ?
O47 Ge5 O22 150.9(9) . 1_565 ?
O42 Ge5 O22 60.8(4) 1_565 1_565 ?
O6 Ge5 O22 52.1(3) 1_565 1_565 ?
O21 Ge5 O22 92.8(4) 1_565 1_565 ?
OW8 Ge5 O22 161.0(6) . 1_565 ?
O5 Ge5 O22 103.7(2) . 1_565 ?
Cs8B Ge5 O22 86.2(2) 1_565 1_565 ?
O31 Ge5 O22 49.9(2) 1_565 1_565 ?
V2 Ge5 Cs6 92.6(2) 1_565 2_565 ?
O47 Ge5 Cs6 75.4(9) . 2_565 ?
O42 Ge5 Cs6 55.7(4) 1_565 2_565 ?
O6 Ge5 Cs6 161.2(3) 1_565 2_565 ?
O21 Ge5 Cs6 79.7(3) 1_565 2_565 ?
OW8 Ge5 Cs6 51.3(6) . 2_565 ?
O5 Ge5 Cs6 130.76(19) . 2_565 ?
Cs8B Ge5 Cs6 103.27(13) 1_565 2_565 ?
O31 Ge5 Cs6 74.37(18) 1_565 2_565 ?
O22 Ge5 Cs6 109.97(19) 1_565 2_565 ?
V2 Ge5 Cs2 152.0(2) 1_565 . ?
O47 Ge5 Cs2 46.2(9) . . ?
O42 Ge5 Cs2 151.9(4) 1_565 . ?
O6 Ge5 Cs2 93.0(3) 1_565 . ?
O21 Ge5 Cs2 88.2(3) 1_565 . ?
OW8 Ge5 Cs2 54.2(6) . . ?
O5 Ge5 Cs2 45.82(17) . . ?
Cs8B Ge5 Cs2 91.01(16) 1_565 . ?
O31 Ge5 Cs2 140.4(2) 1_565 . ?
O22 Ge5 Cs2 144.14(19) 1_565 . ?
Cs6 Ge5 Cs2 105.47(8) 2_565 . ?
V2 Ge6 O31 77.9(4) 6 6 ?
V2 Ge6 O48 162.6(15) 6 . ?
O31 Ge6 O48 111(2) 6 . ?
V2 Ge6 O22 74.0(4) 6 6 ?
O31 Ge6 O22 108.0(5) 6 6 ?
O48 Ge6 O22 115.5(19) . 6 ?
V2 Ge6 O42 51.8(3) 6 6 ?
O31 Ge6 O42 106.2(5) 6 6 ?
O48 Ge6 O42 110.9(15) . 6 ?
O22 Ge6 O42 105.1(5) 6 6 ?
V2 Ge6 Ge3 121.5(2) 6 . ?
O31 Ge6 Ge3 48.6(3) 6 . ?
O48 Ge6 Ge3 72.9(18) . . ?
O22 Ge6 Ge3 98.9(3) 6 . ?
O42 Ge6 Ge3 150.3(4) 6 . ?
V2 Ge6 O40 162.2(5) 6 . ?
O31 Ge6 O40 84.3(6) 6 . ?
O48 Ge6 O40 30.1(17) . . ?
O22 Ge6 O40 113.1(6) 6 . ?
O42 Ge6 O40 134.9(6) 6 . ?
Ge3 Ge6 O40 42.8(4) . . ?
V2 Ge6 O48 119.0(10) 6 5 ?
O31 Ge6 O48 139.5(13) 6 5 ?
O48 Ge6 O48 45(3) . 5 ?
O22 Ge6 O48 112.0(13) 6 5 ?
O42 Ge6 O48 69.4(9) 6 5 ?
Ge3 Ge6 O48 117.2(11) . 5 ?
O40 Ge6 O48 74.6(12) . 5 ?
V2 Ge6 O23 110.4(3) 6 . ?
O31 Ge6 O23 65.9(4) 6 . ?
O48 Ge6 O23 87.0(15) . . ?
O22 Ge6 O23 64.9(3) 6 . ?
O42 Ge6 O23 162.2(4) 6 . ?
Ge3 Ge6 O23 34.00(18) . . ?
O40 Ge6 O23 62.0(5) . . ?
O48 Ge6 O23 127.4(9) 5 . ?
V2 Ge6 OW1 115.0(8) 6 5 ?
O31 Ge6 OW1 162.2(8) 6 5 ?
O48 Ge6 OW1 61(2) . 5 ?
O22 Ge6 OW1 66.6(8) 6 5 ?
O42 Ge6 OW1 91.6(8) 6 5 ?
Ge3 Ge6 OW1 114.2(8) . 5 ?
O40 Ge6 OW1 82.7(9) . 5 ?
O48 Ge6 OW1 46.8(14) 5 5 ?
O23 Ge6 OW1 97.2(8) . 5 ?
V2 Ge6 OW1 121.8(8) 6 . ?
O31 Ge6 OW1 86.2(8) 6 . ?
O48 Ge6 OW1 46.7(19) . . ?
O22 Ge6 OW1 161.5(8) 6 . ?
O42 Ge6 OW1 81.3(8) 6 . ?
Ge3 Ge6 OW1 81.4(7) . . ?
O40 Ge6 OW1 55.2(9) . . ?
O48 Ge6 OW1 53.4(15) 5 . ?
O23 Ge6 OW1 112.9(8) . . ?
OW1 Ge6 OW1 96.2(10) 5 . ?
V2 Ge6 O21 27.8(2) 6 6 ?
O31 Ge6 O21 53.1(4) 6 6 ?
O48 Ge6 O21 149.3(19) . 6 ?
O22 Ge6 O21 95.1(4) 6 6 ?
O42 Ge6 O21 60.0(4) 6 6 ?
Ge3 Ge6 O21 101.0(2) . 6 ?
O40 Ge6 O21 135.2(5) . 6 ?
O48 Ge6 O21 127.3(9) 5 6 ?
O23 Ge6 O21 104.8(3) . 6 ?
OW1 Ge6 O21 141.9(8) 5 6 ?
OW1 Ge6 O21 103.1(7) . 6 ?
O39 V1 Ge3 76.9(5) . . ?
O39 V1 Ge4 74.1(5) . . ?
Ge3 V1 Ge4 150.8(4) . . ?
O39 V1 O18 107.6(6) . . ?
Ge3 V1 O18 138.1(5) . . ?
Ge4 V1 O18 57.3(3) . . ?
O39 V1 O23 108.8(6) . . ?
Ge3 V1 O23 56.0(3) . . ?
Ge4 V1 O23 139.1(4) . . ?
O18 V1 O23 84.3(4) . . ?
O39 V1 O43 105.5(6) . 6 ?
Ge3 V1 O43 132.6(5) . 6 ?
Ge4 V1 O43 54.3(3) . 6 ?
O18 V1 O43 87.4(4) . 6 ?
O23 V1 O43 145.7(5) . 6 ?
O39 V1 O31 106.8(6) . 6 ?
Ge3 V1 O31 53.4(3) . 6 ?
Ge4 V1 O31 133.4(5) . 6 ?
O18 V1 O31 145.6(5) . 6 ?
O23 V1 O31 86.1(4) . 6 ?
O43 V1 O31 82.2(4) 6 6 ?
O39 V1 V17 115.4(5) . . ?
Ge3 V1 V17 97.3(3) . . ?
Ge4 V1 V17 98.5(3) . . ?
O18 V1 V17 42.2(3) . . ?
O23 V1 V17 42.1(3) . . ?
O43 V1 V17 121.5(4) 6 . ?
O31 V1 V17 120.4(4) 6 . ?
O39 V1 V4 109.7(5) . 6 ?
Ge3 V1 V4 92.5(3) . 6 ?
Ge4 V1 V4 93.6(3) . 6 ?
O18 V1 V4 122.5(4) . 6 ?
O23 V1 V4 121.3(3) . 6 ?
O43 V1 V4 41.2(3) 6 6 ?
O31 V1 V4 41.0(3) 6 6 ?
V17 V1 V4 135.0(2) . 6 ?
O39 V1 O40 64.1(6) . . ?
Ge3 V1 O40 12.9(4) . . ?
Ge4 V1 O40 138.1(5) . . ?
O18 V1 O40 138.6(5) . . ?
O23 V1 O40 63.3(5) . . ?
O43 V1 O40 133.9(5) 6 . ?
O31 V1 O40 61.4(5) 6 . ?
V17 V1 O40 101.9(4) . . ?
V4 V1 O40 97.2(5) 6 . ?
O39 V1 O41 64.0(6) . . ?
Ge3 V1 O41 140.9(5) . . ?
Ge4 V1 O41 10.6(4) . . ?
O18 V1 O41 61.1(5) . . ?
O23 V1 O41 137.0(5) . . ?
O43 V1 O41 62.6(5) 6 . ?
O31 V1 O41 136.9(5) 6 . ?
V17 V1 O41 99.9(4) . . ?
V4 V1 O41 99.6(4) 6 . ?
O40 V1 O41 128.0(5) . . ?
O39 V1 O9 120.8(5) . . ?
Ge3 V1 O9 162.0(3) . . ?
Ge4 V1 O9 46.7(2) . . ?
O18 V1 O9 44.3(3) . . ?
O23 V1 O9 115.3(4) . . ?
O43 V1 O9 44.2(3) 6 . ?
O31 V1 O9 113.6(4) 6 . ?
V17 V1 O9 78.55(19) . . ?
V4 V1 O9 78.91(19) 6 . ?
O40 V1 O9 174.5(5) . . ?
O41 V1 O9 56.9(4) . . ?
Ge5 V2 O42 70.1(4) 1_545 . ?
Ge5 V2 Ge6 144.0(3) 1_545 6_556 ?
O42 V2 Ge6 74.0(5) . 6_556 ?
Ge5 V2 O6 60.7(3) 1_545 . ?
O42 V2 O6 107.6(5) . . ?
Ge6 V2 O6 136.3(4) 6_556 . ?
Ge5 V2 O21 59.7(3) 1_545 . ?
O42 V2 O21 105.8(5) . . ?
Ge6 V2 O21 130.4(4) 6_556 . ?
O6 V2 O21 92.1(4) . . ?
Ge5 V2 O22 139.4(3) 1_545 . ?
O42 V2 O22 107.8(5) . . ?
Ge6 V2 O22 56.5(3) 6_556 . ?
O6 V2 O22 83.2(4) . . ?
O21 V2 O22 145.9(4) . . ?
Ge5 V2 O31 134.4(4) 1_545 . ?
O42 V2 O31 104.2(5) . . ?
Ge6 V2 O31 53.3(3) 6_556 . ?
O6 V2 O31 148.2(4) . . ?
O21 V2 O31 80.4(4) . . ?
O22 V2 O31 86.1(4) . . ?
Ge5 V2 V16 100.6(2) 1_545 . ?
O42 V2 V16 114.6(4) . . ?
Ge6 V2 V16 96.7(2) 6_556 . ?
O6 V2 V16 41.6(3) . . ?
O21 V2 V16 124.9(3) . . ?
O22 V2 V16 41.6(3) . . ?
O31 V2 V16 121.2(3) . . ?
Ge5 V2 V4 96.2(2) 1_545 . ?
O42 V2 V4 108.0(4) . . ?
Ge6 V2 V4 92.0(2) 6_556 . ?
O6 V2 V4 126.1(3) . . ?
O21 V2 V4 39.7(3) . . ?
O22 V2 V4 121.3(3) . . ?
O31 V2 V4 40.8(3) . . ?
V16 V2 V4 137.32(13) . . ?
Ge5 V2 O47 9.7(5) 1_545 1_545 ?
O42 V2 O47 60.4(6) . 1_545 ?
Ge6 V2 O47 134.4(5) 6_556 1_545 ?
O6 V2 O47 66.1(6) . 1_545 ?
O21 V2 O47 65.8(6) . 1_545 ?
O22 V2 O47 138.6(6) . 1_545 ?
O31 V2 O47 134.3(6) . 1_545 ?
V16 V2 O47 103.6(5) . 1_545 ?
V4 V2 O47 99.5(5) . 1_545 ?
Ge5 V2 O48 135.0(8) 1_545 6_556 ?
O42 V2 O48 65.0(9) . 6_556 ?
Ge6 V2 O48 9.0(8) 6_556 6_556 ?
O6 V2 O48 137.1(12) . 6_556 ?
O21 V2 O48 130.8(11) . 6_556 ?
O22 V2 O48 62.0(10) . 6_556 ?
O31 V2 O48 58.3(11) . 6_556 ?
V16 V2 O48 100.4(10) . 6_556 ?
V4 V2 O48 94.6(11) . 6_556 ?
O47 V2 O48 125.4(9) 1_545 6_556 ?
Ge5 V2 O5 50.6(2) 1_545 1_545 ?
O42 V2 O5 120.7(5) . 1_545 ?
Ge6 V2 O5 164.8(3) 6_556 1_545 ?
O6 V2 O5 47.1(3) . 1_545 ?
O21 V2 O5 45.7(3) . 1_545 ?
O22 V2 O5 117.1(3) . 1_545 ?
O31 V2 O5 115.1(3) . 1_545 ?
V16 V2 O5 81.02(14) . 1_545 ?
V4 V2 O5 80.01(14) . 1_545 ?
O47 V2 O5 60.3(5) 1_545 1_545 ?
O48 V2 O5 173.1(9) 6_556 1_545 ?
O17 V3 O1 106.6(4) . . ?
O17 V3 O7 109.8(4) . 4 ?
O1 V3 O7 91.5(3) . 4 ?
O17 V3 O25 108.4(4) . 1_565 ?
O1 V3 O25 81.3(4) . 1_565 ?
O7 V3 O25 141.7(4) 4 1_565 ?
O17 V3 O14 107.5(4) . 1_565 ?
O1 V3 O14 145.9(4) . 1_565 ?
O7 V3 O14 77.4(3) 4 1_565 ?
O25 V3 O14 87.8(3) 1_565 1_565 ?
O17 V3 V13 110.8(3) . . ?
O1 V3 V13 40.2(2) . . ?
O7 V3 V13 123.7(3) 4 . ?
O25 V3 V13 41.2(3) 1_565 . ?
O14 V3 V13 123.3(2) 1_565 . ?
O17 V3 V14 110.3(3) . 4 ?
O1 V3 V14 124.2(3) . 4 ?
O7 V3 V14 37.1(2) 4 4 ?
O25 V3 V14 122.5(3) 1_565 4 ?
O14 V3 V14 40.7(2) 1_565 4 ?
V13 V3 V14 138.93(9) . 4 ?
O17 V3 O13 118.6(4) . . ?
O1 V3 O13 46.8(3) . . ?
O7 V3 O13 44.8(3) 4 . ?
O25 V3 O13 116.3(3) 1_565 . ?
O14 V3 O13 113.9(3) 1_565 . ?
V13 V3 O13 81.61(14) . . ?
V14 V3 O13 78.77(14) 4 . ?
O17 V3 Cs1 54.1(3) . . ?
O1 V3 Cs1 52.7(2) . . ?
O7 V3 Cs1 104.1(2) 4 . ?
O25 V3 Cs1 101.1(3) 1_565 . ?
O14 V3 Cs1 161.3(3) 1_565 . ?
V13 V3 Cs1 71.89(6) . . ?
V14 V3 Cs1 136.10(7) 4 . ?
O13 V3 Cs1 77.10(14) . . ?
O17 V3 Cs7B 43.4(4) . . ?
O1 V3 Cs7B 149.9(3) . . ?
O7 V3 Cs7B 101.5(3) 4 . ?
O25 V3 Cs7B 103.4(3) 1_565 . ?
O14 V3 Cs7B 64.2(3) 1_565 . ?
V13 V3 Cs7B 134.8(2) . . ?
V14 V3 Cs7B 78.8(2) 4 . ?
O13 V3 Cs7B 140.3(2) . . ?
Cs1 V3 Cs7B 97.52(16) . . ?
O17 V3 Cs7A 36.0(3) . . ?
O1 V3 Cs7A 138.0(3) . . ?
O7 V3 Cs7A 115.8(3) 4 . ?
O25 V3 Cs7A 93.2(3) 1_565 . ?
O14 V3 Cs7A 74.5(3) 1_565 . ?
V13 V3 Cs7A 120.09(8) . . ?
V14 V3 Cs7A 93.93(7) 4 . ?
O13 V3 Cs7A 148.92(15) . . ?
Cs1 V3 Cs7A 88.43(5) . . ?
Cs7B V3 Cs7A 15.29(18) . . ?
O29 V4 O26 111.3(5) . . ?
O29 V4 O21 109.6(5) . . ?
O26 V4 O21 80.5(4) . . ?
O29 V4 O31 111.4(5) . . ?
O26 V4 O31 137.3(4) . . ?
O21 V4 O31 83.6(4) . . ?
O29 V4 O43 109.9(5) . . ?
O26 V4 O43 80.1(4) . . ?
O21 V4 O43 140.0(4) . . ?
O31 V4 O43 87.4(4) . . ?
O29 V4 V9 113.5(4) . 1_545 ?
O26 V4 V9 40.0(3) . 1_545 ?
O21 V4 V9 40.8(3) . 1_545 ?
O31 V4 V9 117.0(3) . 1_545 ?
O43 V4 V9 114.8(3) . 1_545 ?
O29 V4 V15 114.9(4) . 6_556 ?
O26 V4 V15 39.2(3) . 6_556 ?
O21 V4 V15 114.0(3) . 6_556 ?
O31 V4 V15 119.3(3) . 6_556 ?
O43 V4 V15 41.0(3) . 6_556 ?
V9 V4 V15 76.90(8) 1_545 6_556 ?
O29 V4 V1 117.0(4) . 6_556 ?
O26 V4 V1 114.4(3) . 6_556 ?
O21 V4 V1 118.5(3) . 6_556 ?
O31 V4 V1 43.8(3) . 6_556 ?
O43 V4 V1 43.7(3) . 6_556 ?
V9 V4 V1 129.37(14) 1_545 6_556 ?
V15 V4 V1 80.28(13) 6_556 6_556 ?
O29 V4 V2 116.0(4) . . ?
O26 V4 V2 113.0(3) . . ?
O21 V4 V2 40.8(3) . . ?
O31 V4 V2 42.9(3) . . ?
O43 V4 V2 121.1(3) . . ?
V9 V4 V2 78.03(9) 1_545 . ?
V15 V4 V2 128.75(10) 6_556 . ?
V1 V4 V2 82.31(14) 6_556 . ?
O29 V4 O39 95.9(4) . 6_556 ?
O26 V4 O39 127.5(3) . 6_556 ?
O21 V4 O39 131.9(3) . 6_556 ?
O31 V4 O39 48.7(3) . 6_556 ?
O43 V4 O39 48.0(3) . 6_556 ?
V9 V4 O39 150.44(17) 1_545 6_556 ?
V15 V4 O39 88.97(17) 6_556 6_556 ?
V1 V4 O39 21.12(18) 6_556 6_556 ?
V2 V4 O39 91.58(18) . 6_556 ?
O29 V4 O42 93.3(4) . . ?
O26 V4 O42 127.2(3) . . ?
O21 V4 O42 46.8(3) . . ?
O31 V4 O42 47.9(3) . . ?
O43 V4 O42 135.1(3) . . ?
V9 V4 O42 87.68(17) 1_545 . ?
V15 V4 O42 151.41(17) 6_556 . ?
V1 V4 O42 91.7(2) 6_556 . ?
V2 V4 O42 22.76(16) . . ?
O39 V4 O42 93.2(2) 6_556 . ?
O29 V4 Cs6 60.0(4) . 6_546 ?
O26 V4 Cs6 51.4(3) . 6_546 ?
O21 V4 Cs6 94.8(3) . 6_546 ?
O31 V4 Cs6 170.1(3) . 6_546 ?
O43 V4 Cs6 99.9(3) . 6_546 ?
V9 V4 Cs6 66.01(6) 1_545 6_546 ?
V15 V4 Cs6 70.29(6) 6_556 6_546 ?
V1 V4 Cs6 142.65(14) 6_556 6_546 ?
V2 V4 Cs6 134.25(10) . 6_546 ?
O39 V4 Cs6 133.28(16) 6_556 6_546 ?
O42 V4 Cs6 124.99(17) . 6_546 ?
O20 V5 O10 108.1(4) . 6_556 ?
O20 V5 O16 106.5(4) . . ?
O10 V5 O16 92.0(4) 6_556 . ?
O20 V5 O4 108.3(4) . 7_556 ?
O10 V5 O4 143.6(4) 6_556 7_556 ?
O16 V5 O4 78.4(3) . 7_556 ?
O20 V5 O2 105.9(4) . 6_556 ?
O10 V5 O2 78.9(3) 6_556 6_556 ?
O16 V5 O2 147.5(4) . 6_556 ?
O4 V5 O2 90.5(3) 7_556 6_556 ?
O20 V5 V10 110.6(4) . . ?
O10 V5 V10 123.1(3) 6_556 . ?
O16 V5 V10 37.7(2) . . ?
O4 V5 V10 40.8(2) 7_556 . ?
O2 V5 V10 125.8(3) 6_556 . ?
O20 V5 V7 112.0(4) . 6_566 ?
O10 V5 V7 37.4(2) 6_556 6_566 ?
O16 V5 V7 123.3(3) . 6_566 ?
O4 V5 V7 123.5(2) 7_556 6_566 ?
O2 V5 V7 41.6(2) 6_556 6_566 ?
V10 V5 V7 137.30(8) . 6_566 ?
O20 V5 O26 115.8(4) . 1_565 ?
O10 V5 O26 46.2(3) 6_556 1_565 ?
O16 V5 O26 45.8(3) . 1_565 ?
O4 V5 O26 115.4(3) 7_556 1_565 ?
O2 V5 O26 117.9(3) 6_556 1_565 ?
V10 V5 O26 79.53(14) . 1_565 ?
V7 V5 O26 79.84(14) 6_566 1_565 ?
O20 V5 O34 98.8(4) . 6_556 ?
O10 V5 O34 125.4(3) 6_556 6_556 ?
O16 V5 O34 124.7(3) . 6_556 ?
O4 V5 O34 46.9(3) 7_556 6_556 ?
O2 V5 O34 47.9(3) 6_556 6_556 ?
V10 V5 O34 87.56(14) . 6_556 ?
V7 V5 O34 88.71(14) 6_566 6_556 ?
O26 V5 O34 145.41(19) 1_565 6_556 ?
O20 V5 OW7 172.8(5) . 7_556 ?
O10 V5 OW7 69.0(5) 6_556 7_556 ?
O16 V5 OW7 67.4(5) . 7_556 ?
O4 V5 OW7 75.0(5) 7_556 7_556 ?
O2 V5 OW7 80.2(5) 6_556 7_556 ?
V10 V5 OW7 67.4(4) . 7_556 ?
V7 V5 OW7 70.0(4) 6_566 7_556 ?
O26 V5 OW7 57.3(4) 1_565 7_556 ?
O34 V5 OW7 88.1(4) 6_556 7_556 ?
O20 V5 Cs7B 41.0(4) . 7_556 ?
O10 V5 Cs7B 124.0(3) 6_556 7_556 ?
O16 V5 Cs7B 134.6(3) . 7_556 ?
O4 V5 Cs7B 84.5(3) 7_556 7_556 ?
O2 V5 Cs7B 73.2(3) 6_556 7_556 ?
V10 V5 Cs7B 112.6(2) . 7_556 ?
V7 V5 Cs7B 101.2(2) 6_566 7_556 ?
O26 V5 Cs7B 155.74(16) 1_565 7_556 ?
O34 V5 Cs7B 58.47(14) 6_556 7_556 ?
OW7 V5 Cs7B 146.1(4) 7_556 7_556 ?
O20 V5 Cs3 51.4(3) . . ?
O10 V5 Cs3 109.9(3) 6_556 . ?
O16 V5 Cs3 55.3(2) . . ?
O4 V5 Cs3 93.4(2) 7_556 . ?
O2 V5 Cs3 156.9(3) 6_556 . ?
V10 V5 Cs3 68.23(5) . . ?
V7 V5 Cs3 142.88(7) 6_566 . ?
O26 V5 Cs3 80.75(14) 1_565 . ?
O34 V5 Cs3 123.83(13) 6_556 . ?
OW7 V5 Cs3 122.7(4) 7_556 . ?
Cs7B V5 Cs3 84.53(17) 7_556 . ?
O45 V6 O3 105.0(4) . . ?
O45 V6 O28 113.4(4) . 7_546 ?
O3 V6 O28 92.3(3) . 7_546 ?
O45 V6 O15 106.6(4) . . ?
O3 V6 O15 80.6(3) . . ?
O28 V6 O15 139.8(3) 7_546 . ?
O45 V6 O33 106.3(4) . 7_546 ?
O3 V6 O33 148.5(3) . 7_546 ?
O28 V6 O33 77.7(3) 7_546 7_546 ?
O15 V6 O33 88.0(3) . 7_546 ?
O45 V6 V12 107.3(3) . . ?
O3 V6 V12 40.2(2) . . ?
O28 V6 V12 124.3(3) 7_546 . ?
O15 V6 V12 40.7(2) . . ?
O33 V6 V12 124.8(2) 7_546 . ?
O45 V6 V14 116.6(3) . 7_546 ?
O3 V6 V14 123.4(3) . 7_546 ?
O28 V6 V14 37.3(2) 7_546 7_546 ?
O15 V6 V14 118.6(2) . 7_546 ?
O33 V6 V14 40.4(2) 7_546 7_546 ?
V12 V6 V14 136.07(9) . 7_546 ?
O45 V6 O8 121.2(4) . . ?
O3 V6 O8 46.3(3) . . ?
O28 V6 O8 46.1(3) 7_546 . ?
O15 V6 O8 113.7(3) . . ?
O33 V6 O8 115.8(3) 7_546 . ?
V12 V6 O8 80.73(14) . . ?
V14 V6 O8 78.79(14) 7_546 . ?
O45 V6 Cs1 54.9(3) . . ?
O3 V6 Cs1 50.7(2) . . ?
O28 V6 Cs1 104.2(2) 7_546 . ?
O15 V6 Cs1 101.4(2) . . ?
O33 V6 Cs1 160.6(2) 7_546 . ?
V12 V6 Cs1 70.50(6) . . ?
V14 V6 Cs1 138.78(7) 7_546 . ?
O8 V6 Cs1 76.10(14) . . ?
O45 V6 Cs5 56.9(3) . . ?
O3 V6 Cs5 99.0(2) . . ?
O28 V6 Cs5 166.7(3) 7_546 . ?
O15 V6 Cs5 50.2(2) . . ?
O33 V6 Cs5 95.8(2) 7_546 . ?
V12 V6 Cs5 68.93(6) . . ?
V14 V6 Cs5 135.28(7) 7_546 . ?
O8 V6 Cs5 145.23(14) . . ?
Cs1 V6 Cs5 78.01(4) . . ?
O24 V7 O10 109.9(4) . 1_565 ?
O24 V7 O9 106.8(4) . . ?
O10 V7 O9 81.1(4) 1_565 . ?
O24 V7 O25 114.1(4) . 1_565 ?
O10 V7 O25 136.0(4) 1_565 1_565 ?
O9 V7 O25 85.2(4) . 1_565 ?
O24 V7 O2 107.1(4) . 1_565 ?
O10 V7 O2 78.3(3) 1_565 1_565 ?
O9 V7 O2 144.6(4) . 1_565 ?
O25 V7 O2 89.9(3) 1_565 1_565 ?
O24 V7 V13 112.4(3) . . ?
O10 V7 V13 116.1(3) 1_565 . ?
O9 V7 V13 42.1(3) . . ?
O25 V7 V13 43.8(3) 1_565 . ?
O2 V7 V13 128.1(3) 1_565 . ?
O24 V7 V15 109.0(3) . . ?
O10 V7 V15 40.5(3) 1_565 . ?
O9 V7 V15 41.2(3) . . ?
O25 V7 V15 119.0(3) 1_565 . ?
O2 V7 V15 116.2(2) 1_565 . ?
V13 V7 V15 80.98(8) . . ?
O24 V7 V5 113.8(4) . 6_565 ?
O10 V7 V5 36.9(3) 1_565 6_565 ?
O9 V7 V5 113.5(3) . 6_565 ?
O25 V7 V5 119.3(3) 1_565 6_565 ?
O2 V7 V5 41.4(2) 1_565 6_565 ?
V13 V7 V5 132.86(9) . 6_565 ?
V15 V7 V5 76.00(7) . 6_565 ?
O24 V7 O46 84.5(4) . . ?
O10 V7 O46 48.4(3) 1_565 . ?
O9 V7 O46 49.3(3) . . ?
O25 V7 O46 134.5(3) 1_565 . ?
O2 V7 O46 125.4(3) 1_565 . ?
V13 V7 O46 91.09(19) . . ?
V15 V7 O46 24.49(17) . . ?
V5 V7 O46 84.57(17) 6_565 . ?
O24 V7 O30 89.1(4) . . ?
O10 V7 O30 130.8(3) 1_565 . ?
O9 V7 O30 49.7(3) . . ?
O25 V7 O30 50.4(3) 1_565 . ?
O2 V7 O30 140.2(3) 1_565 . ?
V13 V7 O30 23.42(16) . . ?
V15 V7 O30 90.77(19) . . ?
V5 V7 O30 156.11(17) 6_565 . ?
O46 V7 O30 91.5(3) . . ?
O24 V7 Cs2 56.5(3) . . ?
O10 V7 Cs2 100.2(3) 1_565 . ?
O9 V7 Cs2 50.4(3) . . ?
O25 V7 Cs2 102.7(3) 1_565 . ?
O2 V7 Cs2 162.4(3) 1_565 . ?
V13 V7 Cs2 68.55(6) . . ?
V15 V7 Cs2 68.51(6) . . ?
V5 V7 Cs2 134.54(7) 6_565 . ?
O46 V7 Cs2 51.96(16) . . ?
O30 V7 Cs2 52.78(16) . . ?
O24 V7 Cs4 54.1(3) . 1_565 ?
O10 V7 Cs4 56.0(3) 1_565 1_565 ?
O9 V7 Cs4 101.0(3) . 1_565 ?
O25 V7 Cs4 167.7(3) 1_565 1_565 ?
O2 V7 Cs4 90.9(2) 1_565 1_565 ?
V13 V7 Cs4 139.68(8) . 1_565 ?
V15 V7 Cs4 71.39(6) . 1_565 ?
V5 V7 Cs4 68.09(5) 6_565 1_565 ?
O46 V7 Cs4 52.82(18) . 1_565 ?
O30 V7 Cs4 126.81(17) . 1_565 ?
Cs2 V7 Cs4 74.18(4) . 1_565 ?
O32 V8 O8 108.3(5) . . ?
O32 V8 O13 109.8(5) . 6_556 ?
O8 V8 O13 80.1(4) . 6_556 ?
O32 V8 O22 111.8(5) . . ?
O8 V8 O22 82.8(4) . . ?
O13 V8 O22 138.2(4) 6_556 . ?
O32 V8 O23 110.5(5) . 6_556 ?
O8 V8 O23 140.4(4) . 6_556 ?
O13 V8 O23 79.9(4) 6_556 6_556 ?
O22 V8 O23 89.9(4) . 6_556 ?
O32 V8 V16 113.1(4) . . ?
O8 V8 V16 40.7(2) . . ?
O13 V8 V16 114.5(3) 6_556 . ?
O22 V8 V16 42.4(3) . . ?
O23 V8 V16 124.3(3) 6_556 . ?
O32 V8 V11 111.9(4) . 6_556 ?
O8 V8 V11 40.1(2) . 6_556 ?
O13 V8 V11 40.2(3) 6_556 6_556 ?
O22 V8 V11 116.1(3) . 6_556 ?
O23 V8 V11 114.9(3) 6_556 6_556 ?
V16 V8 V11 78.18(8) . 6_556 ?
O32 V8 V17 113.6(4) . 6_556 ?
O8 V8 V17 114.0(3) . 6_556 ?
O13 V8 V17 39.1(3) 6_556 6_556 ?
O22 V8 V17 121.9(3) . 6_556 ?
O23 V8 V17 41.0(3) 6_556 6_556 ?
V16 V8 V17 132.50(9) . 6_556 ?
V11 V8 V17 77.19(7) 6_556 6_556 ?
O32 V8 OW1 61.0(7) . 2 ?
O8 V8 OW1 100.9(7) . 2 ?
O13 V8 OW1 170.6(7) 6_556 2 ?
O22 V8 OW1 50.9(7) . 2 ?
O23 V8 OW1 104.3(7) 6_556 2 ?
V16 V8 OW1 70.4(6) . 2 ?
V11 V8 OW1 139.1(6) 6_556 2 ?
V17 V8 OW1 143.7(6) 6_556 2 ?
O32 V8 O44 88.6(4) . 6_556 ?
O8 V8 O44 47.5(3) . 6_556 ?
O13 V8 O44 46.2(3) 6_556 6_556 ?
O22 V8 O44 130.3(3) . 6_556 ?
O23 V8 O44 125.9(3) 6_556 6_556 ?
V16 V8 O44 88.11(17) . 6_556 ?
V11 V8 O44 23.32(14) 6_556 6_556 ?
V17 V8 O44 84.92(17) 6_556 6_556 ?
OW1 V8 O44 128.4(6) 2 6_556 ?
O32 V8 Cs4 55.6(4) . 6_556 ?
O8 V8 Cs4 100.7(3) . 6_556 ?
O13 V8 Cs4 54.4(3) 6_556 6_556 ?
O22 V8 Cs4 167.4(3) . 6_556 ?
O23 V8 Cs4 94.8(3) 6_556 6_556 ?
V16 V8 Cs4 138.47(8) . 6_556 ?
V11 V8 Cs4 72.36(6) 6_556 6_556 ?
V17 V8 Cs4 67.90(6) 6_556 6_556 ?
OW1 V8 Cs4 116.5(6) 2 6_556 ?
O44 V8 Cs4 54.51(15) 6_556 6_556 ?
O32 V8 Cs3 55.9(4) . . ?
O8 V8 Cs3 53.1(3) . . ?
O13 V8 Cs3 104.7(3) 6_556 . ?
O22 V8 Cs3 94.6(3) . . ?
O23 V8 Cs3 166.4(3) 6_556 . ?
V16 V8 Cs3 65.90(6) . . ?
V11 V8 Cs3 74.41(6) 6_556 . ?
V17 V8 Cs3 140.97(8) 6_556 . ?
OW1 V8 Cs3 69.3(6) 2 . ?
O44 V8 Cs3 59.10(16) 6_556 . ?
Cs4 V8 Cs3 78.26(4) 6_556 . ?
O27 V9 O26 108.4(4) . 1_565 ?
O27 V9 O16 106.3(5) . . ?
O26 V9 O16 91.3(4) 1_565 . ?
O27 V9 O5 106.5(4) . . ?
O26 V9 O5 145.1(4) 1_565 . ?
O16 V9 O5 79.6(3) . . ?
O27 V9 O21 109.7(5) . 1_565 ?
O26 V9 O21 80.5(4) 1_565 1_565 ?
O16 V9 O21 143.9(4) . 1_565 ?
O5 V9 O21 87.2(4) . 1_565 ?
O27 V9 V10 107.5(4) . . ?
O26 V9 V10 126.2(3) 1_565 . ?
O16 V9 V10 40.3(2) . . ?
O5 V9 V10 39.7(2) . . ?
O21 V9 V10 121.9(3) 1_565 . ?
O27 V9 V4 111.6(4) . 1_565 ?
O26 V9 V4 39.9(3) 1_565 1_565 ?
O16 V9 V4 125.1(3) . 1_565 ?
O5 V9 V4 123.0(3) . 1_565 ?
O21 V9 V4 40.9(3) 1_565 1_565 ?
V10 V9 V4 140.91(9) . 1_565 ?
O27 V9 OW8 59.3(6) . . ?
O26 V9 OW8 113.3(5) 1_565 . ?
O16 V9 OW8 154.0(5) . . ?
O5 V9 OW8 84.2(5) . . ?
O21 V9 OW8 54.1(5) 1_565 . ?
V10 V9 OW8 119.3(4) . . ?
V4 V9 OW8 80.8(4) 1_565 . ?
O27 V9 OW7 176.0(6) . 7_556 ?
O26 V9 OW7 72.1(5) 1_565 7_556 ?
O16 V9 OW7 69.7(5) . 7_556 ?
O5 V9 OW7 73.2(5) . 7_556 ?
O21 V9 OW7 74.3(5) 1_565 7_556 ?
V10 V9 OW7 69.6(4) . 7_556 ?
V4 V9 OW7 71.5(4) 1_565 7_556 ?
OW8 V9 OW7 124.4(6) . 7_556 ?
O27 V9 O10 119.8(4) . 6_556 ?
O26 V9 O10 46.3(3) 1_565 6_556 ?
O16 V9 O10 45.4(3) . 6_556 ?
O5 V9 O10 114.0(3) . 6_556 ?
O21 V9 O10 114.7(3) 1_565 6_556 ?
V10 V9 O10 81.13(14) . 6_556 ?
V4 V9 O10 81.11(14) 1_565 6_556 ?
OW8 V9 O10 159.5(4) . 6_556 ?
OW7 V9 O10 57.5(4) 7_556 6_556 ?
O27 V9 Cs2 56.7(3) . . ?
O26 V9 Cs2 163.2(3) 1_565 . ?
O16 V9 Cs2 100.0(2) . . ?
O5 V9 Cs2 50.4(2) . . ?
O21 V9 Cs2 96.9(3) 1_565 . ?
V10 V9 Cs2 69.23(6) . . ?
V4 V9 Cs2 133.79(8) 1_565 . ?
OW8 V9 Cs2 54.1(4) . . ?
OW7 V9 Cs2 123.4(4) 7_556 . ?
O10 V9 Cs2 145.03(14) 6_556 . ?
O27 V9 Cs6 53.6(3) . 6_556 ?
O26 V9 Cs6 54.8(3) 1_565 6_556 ?
O16 V9 Cs6 105.0(2) . 6_556 ?
O5 V9 Cs6 160.1(3) . 6_556 ?
O21 V9 Cs6 98.8(3) 1_565 6_556 ?
V10 V9 Cs6 139.25(8) . 6_556 ?
V4 V9 Cs6 70.60(6) 1_565 6_556 ?
OW8 V9 Cs6 84.1(4) . 6_556 ?
OW7 V9 Cs6 126.7(4) 7_556 6_556 ?
O10 V9 Cs6 80.78(14) 6_556 6_556 ?
Cs2 V9 Cs6 109.79(6) . 6_556 ?
O12 V10 O5 107.8(4) . . ?
O12 V10 O15 111.5(4) . 1_565 ?
O5 V10 O15 86.3(3) . 1_565 ?
O12 V10 O16 112.0(4) . . ?
O5 V10 O16 80.7(3) . . ?
O15 V10 O16 136.6(3) 1_565 . ?
O12 V10 O4 108.8(4) . 7_556 ?
O5 V10 O4 142.3(4) . 7_556 ?
O15 V10 O4 88.6(3) 1_565 7_556 ?
O16 V10 O4 77.7(3) . 7_556 ?
O12 V10 V12 110.7(4) . 1_565 ?
O5 V10 V12 43.5(2) . 1_565 ?
O15 V10 V12 43.6(2) 1_565 1_565 ?
O16 V10 V12 117.3(3) . 1_565 ?
O4 V10 V12 126.4(3) 7_556 1_565 ?
O12 V10 V9 112.3(4) . . ?
O5 V10 V9 40.6(2) . . ?
O15 V10 V9 118.7(3) 1_565 . ?
O16 V10 V9 40.5(2) . . ?
O4 V10 V9 114.5(3) 7_556 . ?
V12 V10 V9 81.51(8) 1_565 . ?
O12 V10 V5 114.6(4) . . ?
O5 V10 V5 113.8(2) . . ?
O15 V10 V5 119.2(3) 1_565 . ?
O16 V10 V5 37.5(2) . . ?
O4 V10 V5 40.3(2) 7_556 . ?
V12 V10 V5 134.23(9) 1_565 . ?
V9 V10 V5 76.36(7) . . ?
O12 V10 O35 86.7(4) . 1_565 ?
O5 V10 O35 51.6(3) . 1_565 ?
O15 V10 O35 50.7(3) 1_565 1_565 ?
O16 V10 O35 132.3(3) . 1_565 ?
O4 V10 O35 139.1(3) 7_556 1_565 ?
V12 V10 O35 24.12(16) 1_565 1_565 ?
V9 V10 O35 92.08(18) . 1_565 ?
V5 V10 O35 158.27(17) . 1_565 ?
O12 V10 O36 78.9(4) . 7_556 ?
O5 V10 O36 151.3(3) . 7_556 ?
O15 V10 O36 65.7(3) 1_565 7_556 ?
O16 V10 O36 123.6(3) . 7_556 ?
O4 V10 O36 47.9(3) 7_556 7_556 ?
V12 V10 O36 107.87(17) 1_565 7_556 ?
V9 V10 O36 162.40(17) . 7_556 ?
V5 V10 O36 86.69(17) . 7_556 ?
O35 V10 O36 102.4(2) 1_565 7_556 ?
O12 V10 O27 88.0(4) . . ?
O5 V10 O27 48.0(3) . . ?
O15 V10 O27 134.3(3) 1_565 . ?
O16 V10 O27 47.9(3) . . ?
O4 V10 O27 125.0(3) 7_556 . ?
V12 V10 O27 91.21(18) 1_565 . ?
V9 V10 O27 24.34(16) . . ?
V5 V10 O27 84.75(16) . . ?
O35 V10 O27 92.2(2) 1_565 . ?
O36 V10 O27 159.7(2) 7_556 . ?
O12 V10 Cs5 60.2(3) . 1_565 ?
O5 V10 Cs5 105.2(2) . 1_565 ?
O15 V10 Cs5 51.4(2) 1_565 1_565 ?
O16 V10 Cs5 171.2(3) . 1_565 ?
O4 V10 Cs5 100.4(3) 7_556 1_565 ?
V12 V10 Cs5 70.84(6) 1_565 1_565 ?
V9 V10 Cs5 144.11(8) . 1_565 ?
V5 V10 Cs5 139.52(7) . 1_565 ?
O35 V10 Cs5 54.02(17) 1_565 1_565 ?
O36 V10 Cs5 52.94(16) 7_556 1_565 ?
O27 V10 Cs5 131.88(15) . 1_565 ?
O44 V11 O7 107.7(5) . 4 ?
O44 V11 O8 108.4(5) . 6 ?
O7 V11 O8 143.9(4) 4 6 ?
O44 V11 O13 105.8(5) . . ?
O7 V11 O13 89.0(3) 4 . ?
O8 V11 O13 79.3(4) 6 . ?
O44 V11 O28 108.6(4) . 4 ?
O7 V11 O28 81.1(3) 4 4 ?
O8 V11 O28 89.6(3) 6 4 ?
O13 V11 O28 145.6(4) . 4 ?
O44 V11 V14 107.7(4) . 4 ?
O7 V11 V14 40.6(2) 4 4 ?
O8 V11 V14 126.2(3) 6 4 ?
O13 V11 V14 125.8(3) . 4 ?
O28 V11 V14 41.3(2) 4 4 ?
O44 V11 V8 109.1(4) . 6 ?
O7 V11 V8 123.1(3) 4 6 ?
O8 V11 V8 39.7(3) 6 6 ?
O13 V11 V8 39.9(2) . 6 ?
O28 V11 V8 124.1(3) 4 6 ?
V14 V11 V8 143.13(9) 4 6 ?
O44 V11 OW7 177.1(6) . 4 ?
O7 V11 OW7 70.3(5) 4 4 ?
O8 V11 OW7 73.6(5) 6 4 ?
O13 V11 OW7 72.4(5) . 4 ?
O28 V11 OW7 73.3(5) 4 4 ?
V14 V11 OW7 72.1(4) 4 4 ?
V8 V11 OW7 71.0(4) 6 4 ?
O44 V11 OW4 63.7(5) . 4 ?
O7 V11 OW4 130.5(4) 4 4 ?
O8 V11 OW4 69.7(4) 6 4 ?
O13 V11 OW4 140.3(4) . 4 ?
O28 V11 OW4 59.9(4) 4 4 ?
V14 V11 OW4 92.9(3) 4 4 ?
V8 V11 OW4 104.4(3) 6 4 ?
OW7 V11 OW4 119.1(5) 4 4 ?
O44 V11 O3 124.0(4) . 6 ?
O7 V11 O3 112.4(3) 4 6 ?
O8 V11 O3 45.3(3) 6 6 ?
O13 V11 O3 112.3(3) . 6 ?
O28 V11 O3 45.2(3) 4 6 ?
V14 V11 O3 81.40(13) 4 6 ?
V8 V11 O3 79.42(14) 6 6 ?
OW7 V11 O3 58.9(4) 4 6 ?
OW4 V11 O3 60.6(3) 4 6 ?
O44 V11 O1 117.9(4) . . ?
O7 V11 O1 44.1(3) 4 . ?
O8 V11 O1 113.7(3) 6 . ?
O13 V11 O1 45.2(3) . . ?
O28 V11 O1 115.0(3) 4 . ?
V14 V11 O1 81.44(14) 4 . ?
V8 V11 O1 80.30(14) 6 . ?
OW7 V11 O1 59.2(4) 4 . ?
OW4 V11 O1 174.4(3) 4 . ?
O3 V11 O1 118.08(18) 6 . ?
O44 V11 Cs4 56.9(4) . . ?
O7 V11 Cs4 104.0(2) 4 . ?
O8 V11 Cs4 93.7(2) 6 . ?
O13 V11 Cs4 48.9(3) . . ?
O28 V11 Cs4 165.4(2) 4 . ?
V14 V11 Cs4 139.60(8) 4 . ?
V8 V11 Cs4 64.85(6) 6 . ?
OW7 V11 Cs4 121.3(4) 4 . ?
OW4 V11 Cs4 108.1(3) 4 . ?
O3 V11 Cs4 138.95(13) 6 . ?
O1 V11 Cs4 76.51(13) . . ?
O35 V12 O3 110.8(4) . . ?
O35 V12 O5 110.6(4) . 1_545 ?
O3 V12 O5 138.5(3) . 1_545 ?
O35 V12 O15 108.4(5) . . ?
O3 V12 O15 79.7(3) . . ?
O5 V12 O15 84.6(3) 1_545 . ?
O35 V12 O6 110.1(5) . . ?
O3 V12 O6 79.6(4) . . ?
O5 V12 O6 89.4(4) 1_545 . ?
O15 V12 O6 140.7(4) . . ?
O35 V12 V10 110.4(4) . 1_545 ?
O3 V12 V10 117.0(2) . 1_545 ?
O5 V12 V10 42.4(2) 1_545 1_545 ?
O15 V12 V10 42.9(2) . 1_545 ?
O6 V12 V10 125.4(3) . 1_545 ?
O35 V12 V6 112.3(4) . . ?
O3 V12 V6 39.5(2) . . ?
O5 V12 V6 118.0(3) 1_545 . ?
O15 V12 V6 40.5(2) . . ?
O6 V12 V6 114.4(3) . . ?
V10 V12 V6 81.31(8) 1_545 . ?
O35 V12 V16 115.1(4) . . ?
O3 V12 V16 39.4(2) . . ?
O5 V12 V16 120.4(3) 1_545 . ?
O15 V12 V16 113.6(2) . . ?
O6 V12 V16 40.2(3) . . ?
V10 V12 V16 134.14(9) 1_545 . ?
V6 V12 V16 76.70(7) . . ?
O35 V12 O12 86.3(4) . 1_545 ?
O3 V12 O12 131.3(3) . 1_545 ?
O5 V12 O12 49.2(3) 1_545 1_545 ?
O15 V12 O12 51.6(3) . 1_545 ?
O6 V12 O12 138.5(3) . 1_545 ?
V10 V12 O12 24.09(14) 1_545 1_545 ?
V6 V12 O12 91.86(16) . 1_545 ?
V16 V12 O12 158.16(16) . 1_545 ?
O35 V12 O45 88.0(4) . . ?
O3 V12 O45 46.4(3) . . ?
O5 V12 O45 132.8(3) 1_545 . ?
O15 V12 O45 48.2(3) . . ?
O6 V12 O45 125.6(3) . . ?
V10 V12 O45 90.73(15) 1_545 . ?
V6 V12 O45 24.37(14) . . ?
V16 V12 O45 85.44(15) . . ?
O12 V12 O45 91.7(2) 1_545 . ?
O35 V12 O21 123.1(4) . . ?
O3 V12 O21 112.4(3) . . ?
O5 V12 O21 42.5(3) 1_545 . ?
O15 V12 O21 114.1(3) . . ?
O6 V12 O21 47.1(3) . . ?
V10 V12 O21 80.10(15) 1_545 . ?
V6 V12 O21 124.52(17) . . ?
V16 V12 O21 80.15(16) . . ?
O12 V12 O21 91.7(2) 1_545 . ?
O45 V12 O21 148.8(2) . . ?
O35 V12 O47 78.2(5) . 1_545 ?
O3 V12 O47 127.6(4) . 1_545 ?
O5 V12 O47 65.0(5) 1_545 1_545 ?
O15 V12 O47 148.8(5) . 1_545 ?
O6 V12 O47 50.6(4) . 1_545 ?
V10 V12 O47 105.9(4) 1_545 1_545 ?
V6 V12 O47 164.8(3) . 1_545 ?
V16 V12 O47 89.0(4) . 1_545 ?
O12 V12 O47 100.0(4) 1_545 1_545 ?
O45 V12 O47 161.2(4) . 1_545 ?
O21 V12 O47 46.3(4) . 1_545 ?
O30 V13 O9 110.8(5) . . ?
O30 V13 O1 112.8(5) . . ?
O9 V13 O1 136.4(4) . . ?
O30 V13 O25 109.4(5) . 1_565 ?
O9 V13 O25 84.9(4) . 1_565 ?
O1 V13 O25 80.3(3) . 1_565 ?
O30 V13 O18 107.9(5) . . ?
O9 V13 O18 89.4(4) . . ?
O1 V13 O18 78.1(4) . . ?
O25 V13 O18 141.8(4) 1_565 . ?
O30 V13 V7 112.0(4) . . ?
O9 V13 V7 42.5(3) . . ?
O1 V13 V7 116.3(3) . . ?
O25 V13 V7 43.0(2) 1_565 . ?
O18 V13 V7 125.6(3) . . ?
O30 V13 V3 115.6(4) . . ?
O9 V13 V3 116.6(3) . . ?
O1 V13 V3 39.8(2) . . ?
O25 V13 V3 40.6(2) 1_565 . ?
O18 V13 V3 113.3(3) . . ?
V7 V13 V3 80.47(8) . . ?
O30 V13 V17 114.7(4) . . ?
O9 V13 V17 119.4(3) . . ?
O1 V13 V17 38.2(2) . . ?
O25 V13 V17 113.7(3) 1_565 . ?
O18 V13 V17 40.0(3) . . ?
V7 V13 V17 133.13(9) . . ?
V3 V13 V17 75.83(7) . . ?
O30 V13 O41 75.7(5) . . ?
O9 V13 O41 65.9(4) . . ?
O1 V13 O41 126.5(4) . . ?
O25 V13 O41 149.6(4) 1_565 . ?
O18 V13 O41 50.6(4) . . ?
V7 V13 O41 106.8(3) . . ?
V3 V13 O41 163.8(3) . . ?
V17 V13 O41 89.0(3) . . ?
O30 V13 O24 88.8(4) . . ?
O9 V13 O24 47.6(3) . . ?
O1 V13 O24 132.2(3) . . ?
O25 V13 O24 52.0(3) 1_565 . ?
O18 V13 O24 137.0(3) . . ?
V7 V13 O24 23.31(14) . . ?
V3 V13 O24 92.67(15) . . ?
V17 V13 O24 156.44(16) . . ?
O41 V13 O24 99.3(3) . . ?
O30 V13 O43 120.8(5) . 6 ?
O9 V13 O43 42.6(3) . 6 ?
O1 V13 O43 110.9(3) . 6 ?
O25 V13 O43 115.7(3) 1_565 6 ?
O18 V13 O43 46.9(3) . 6 ?
V7 V13 O43 80.76(16) . 6 ?
V3 V13 O43 123.58(17) . 6 ?
V17 V13 O43 79.69(17) . 6 ?
O41 V13 O43 46.2(3) . 6 ?
O24 V13 O43 90.3(2) . 6 ?
O30 V13 Cs2 60.5(4) . . ?
O9 V13 Cs2 50.3(3) . . ?
O1 V13 Cs2 173.2(3) . . ?
O25 V13 Cs2 102.1(2) 1_565 . ?
O18 V13 Cs2 103.0(3) . . ?
V7 V13 Cs2 68.63(6) . . ?
V3 V13 Cs2 141.83(8) . . ?
V17 V13 Cs2 142.13(8) . . ?
O41 V13 Cs2 53.1(3) . . ?
O24 V13 Cs2 50.91(14) . . ?
O43 V13 Cs2 73.95(17) 6 . ?
O11 V14 O7 111.5(4) . . ?
O11 V14 O28 112.7(4) . . ?
O7 V14 O28 83.7(4) . . ?
O11 V14 O33 108.1(4) . . ?
O7 V14 O33 140.3(4) . . ?
O28 V14 O33 79.1(3) . . ?
O11 V14 O14 107.2(4) . 4 ?
O7 V14 O14 78.6(3) . 4 ?
O28 V14 O14 139.9(4) . 4 ?
O33 V14 O14 92.1(3) . 4 ?
O11 V14 V11 113.6(3) . 4_545 ?
O7 V14 V11 41.6(3) . 4_545 ?
O28 V14 V11 43.0(2) . 4_545 ?
O33 V14 V11 117.6(2) . 4_545 ?
O14 V14 V11 116.0(2) 4 4_545 ?
O11 V14 V3 111.4(3) . 4_545 ?
O7 V14 V3 37.9(3) . 4_545 ?
O28 V14 V3 116.3(3) . 4_545 ?
O33 V14 V3 125.4(3) . 4_545 ?
O14 V14 V3 41.1(2) 4 4_545 ?
V11 V14 V3 78.11(7) 4_545 4_545 ?
O11 V14 V6 117.6(4) . 7_546 ?
O7 V14 V6 113.4(3) . 7_546 ?
O28 V14 V6 37.7(2) . 7_546 ?
O33 V14 V6 41.5(2) . 7_546 ?
O14 V14 V6 122.1(3) 4 7_546 ?
V11 V14 V6 77.95(7) 4_545 7_546 ?
V3 V14 V6 130.62(8) 4_545 7_546 ?
O11 V14 O34 95.4(4) . 4 ?
O7 V14 O34 127.0(3) . 4 ?
O28 V14 O34 127.5(3) . 4 ?
O33 V14 O34 49.5(3) . 4 ?
O14 V14 O34 49.4(3) 4 4 ?
V11 V14 O34 151.01(15) 4_545 4 ?
V3 V14 O34 90.39(15) 4_545 4 ?
V6 V14 O34 90.25(14) 7_546 4 ?
O11 V14 O44 89.3(4) . 4_545 ?
O7 V14 O44 49.5(3) . 4_545 ?
O28 V14 O44 51.2(3) . 4_545 ?
O33 V14 O44 130.0(3) . 4_545 ?
O14 V14 O44 127.8(3) 4 4_545 ?
V11 V14 O44 24.26(15) 4_545 4_545 ?
V3 V14 O44 86.64(17) 4_545 4_545 ?
V6 V14 O44 88.74(17) 7_546 4_545 ?
O34 V14 O44 175.1(2) 4 4_545 ?
O11 V14 Cs5 37.0(3) . . ?
O7 V14 Cs5 148.3(3) . . ?
O28 V14 Cs5 104.0(3) . . ?
O33 V14 Cs5 71.1(2) . . ?
O14 V14 Cs5 110.0(2) 4 . ?
V11 V14 Cs5 132.42(7) 4_545 . ?
V3 V14 Cs5 138.17(7) 4_545 . ?
V6 V14 Cs5 88.39(6) 7_546 . ?
O34 V14 Cs5 72.59(14) 4 . ?
O44 V14 Cs5 112.15(16) 4_545 . ?
O46 V15 O26 109.5(5) . 6 ?
O46 V15 O10 106.5(5) . 1_565 ?
O26 V15 O10 91.5(4) 6 1_565 ?
O46 V15 O9 106.8(5) . . ?
O26 V15 O9 143.7(4) 6 . ?
O10 V15 O9 79.8(4) 1_565 . ?
O46 V15 O43 108.9(5) . 6 ?
O26 V15 O43 80.1(4) 6 6 ?
O10 V15 O43 144.4(4) 1_565 6 ?
O9 V15 O43 86.8(4) . 6 ?
O46 V15 V7 106.6(4) . . ?
O26 V15 V7 126.3(3) 6 . ?
O10 V15 V7 40.1(2) 1_565 . ?
O9 V15 V7 40.4(3) . . ?
O43 V15 V7 122.9(3) 6 . ?
O46 V15 V4 112.9(4) . 6 ?
O26 V15 V4 39.0(3) 6 6 ?
O10 V15 V4 124.1(3) 1_565 6 ?
O9 V15 V4 121.8(3) . 6 ?
O43 V15 V4 41.2(3) 6 6 ?
V7 V15 V4 140.47(9) . 6 ?
O46 V15 O16 119.7(4) . 6_565 ?
O26 V15 O16 46.1(3) 6 6_565 ?
O10 V15 O16 45.6(3) 1_565 6_565 ?
O9 V15 O16 114.3(3) . 6_565 ?
O43 V15 O16 115.2(3) 6 6_565 ?
V7 V15 O16 81.60(13) . 6_565 ?
V4 V15 O16 80.15(14) 6 6_565 ?
O46 V15 OW7 175.0(6) . 4 ?
O26 V15 OW7 69.7(5) 6 4 ?
O10 V15 OW7 68.8(5) 1_565 4 ?
O9 V15 OW7 74.3(5) . 4 ?
O43 V15 OW7 75.8(5) 6 4 ?
V7 V15 OW7 71.0(4) . 4 ?
V4 V15 OW7 69.7(4) 6 4 ?
O16 V15 OW7 56.0(4) 6_565 4 ?
O46 V15 O24 83.0(4) . . ?
O26 V15 O24 139.8(3) 6 . ?
O10 V15 O24 48.5(3) 1_565 . ?
O9 V15 O24 47.2(3) . . ?
O43 V15 O24 133.4(3) 6 . ?
V7 V15 O24 23.67(14) . . ?
V4 V15 O24 163.99(16) 6 . ?
O16 V15 O24 94.13(19) 6_565 . ?
OW7 V15 O24 94.6(4) 4 . ?
O46 V15 Cs2 57.5(4) . . ?
O26 V15 Cs2 165.3(3) 6 . ?
O10 V15 Cs2 98.7(3) 1_565 . ?
O9 V15 Cs2 49.6(2) . . ?
O43 V15 Cs2 97.3(3) 6 . ?
V7 V15 Cs2 67.22(6) . . ?
V4 V15 Cs2 135.71(8) 6 . ?
O16 V15 Cs2 143.93(14) 6_565 . ?
OW7 V15 Cs2 123.9(4) 4 . ?
O24 V15 Cs2 50.43(14) . . ?
O46 V15 Cs9B 46.1(8) . . ?
O26 V15 Cs9B 101.1(7) 6 . ?
O10 V15 Cs9B 152.4(8) 1_565 . ?
O9 V15 Cs9B 102.6(6) . . ?
O43 V15 Cs9B 62.8(8) 6 . ?
V7 V15 Cs9B 132.5(6) . . ?
V4 V15 Cs9B 78.5(7) 6 . ?
O16 V15 Cs9B 143.0(5) 6_565 . ?
OW7 V15 Cs9B 138.7(8) 4 . ?
O24 V15 Cs9B 113.6(7) . . ?
Cs2 V15 Cs9B 65.3(6) . . ?
O19 V16 O8 107.5(4) . . ?
O19 V16 O3 106.5(4) . . ?
O8 V16 O3 91.4(3) . . ?
O19 V16 O22 109.9(4) . . ?
O8 V16 O22 83.3(4) . . ?
O3 V16 O22 143.1(4) . . ?
O19 V16 O6 110.6(4) . . ?
O8 V16 O6 141.9(4) . . ?
O3 V16 O6 78.7(3) . . ?
O22 V16 O6 83.3(4) . . ?
O19 V16 V8 111.3(3) . . ?
O8 V16 V8 41.0(3) . . ?
O3 V16 V8 125.7(2) . . ?
O22 V16 V8 42.6(3) . . ?
O6 V16 V8 119.9(3) . . ?
O19 V16 V2 118.2(3) . . ?
O8 V16 V2 117.2(3) . . ?
O3 V16 V2 112.5(3) . . ?
O22 V16 V2 42.8(3) . . ?
O6 V16 V2 40.5(3) . . ?
V8 V16 V2 81.77(10) . . ?
O19 V16 V12 112.3(3) . . ?
O8 V16 V12 122.6(3) . . ?
O3 V16 V12 38.9(2) . . ?
O22 V16 V12 117.8(3) . . ?
O6 V16 V12 39.9(2) . . ?
V8 V16 V12 136.36(9) . . ?
V2 V16 V12 77.05(9) . . ?
O19 V16 O28 118.0(4) . 7_546 ?
O8 V16 O28 45.6(3) . 7_546 ?
O3 V16 O28 46.0(3) . 7_546 ?
O22 V16 O28 116.9(3) . 7_546 ?
O6 V16 O28 112.9(3) . 7_546 ?
V8 V16 O28 81.74(14) . 7_546 ?
V2 V16 O28 123.64(15) . 7_546 ?
V12 V16 O28 79.09(13) . 7_546 ?
O19 V16 Cs1 54.3(3) . . ?
O8 V16 Cs1 104.2(3) . . ?
O3 V16 Cs1 52.2(2) . . ?
O22 V16 Cs1 163.8(3) . . ?
O6 V16 Cs1 98.4(3) . . ?
V8 V16 Cs1 141.22(8) . . ?
V2 V16 Cs1 136.88(10) . . ?
V12 V16 Cs1 70.61(6) . . ?
O28 V16 Cs1 77.46(13) 7_546 . ?
O19 V16 Cs8B 60.2(3) . . ?
O8 V16 Cs8B 163.6(3) . . ?
O3 V16 Cs8B 102.3(3) . . ?
O22 V16 Cs8B 90.9(3) . . ?
O6 V16 Cs8B 51.6(3) . . ?
V8 V16 Cs8B 129.91(12) . . ?
V2 V16 Cs8B 65.96(11) . . ?
V12 V16 Cs8B 73.67(13) . . ?
O28 V16 Cs8B 148.01(17) 7_546 . ?
Cs1 V16 Cs8B 77.92(8) . . ?
O19 V16 Cs3 50.5(3) . . ?
O8 V16 Cs3 57.1(3) . . ?
O3 V16 Cs3 108.0(2) . . ?
O22 V16 Cs3 99.6(3) . . ?
O6 V16 Cs3 160.8(3) . . ?
V8 V16 Cs3 71.54(6) . . ?
V2 V16 Cs3 139.34(9) . . ?
V12 V16 Cs3 142.62(8) . . ?
O28 V16 Cs3 82.85(13) 7_546 . ?
Cs1 V16 Cs3 73.66(4) . . ?
Cs8B V16 Cs3 109.25(12) . . ?
O37 V17 O13 107.7(4) . . ?
O37 V17 O1 106.1(4) . . ?
O13 V17 O1 92.6(3) . . ?
O37 V17 O23 108.8(5) . . ?
O13 V17 O23 80.4(4) . . ?
O1 V17 O23 144.9(4) . . ?
O37 V17 O18 109.5(4) . . ?
O13 V17 O18 142.8(4) . . ?
O1 V17 O18 78.1(4) . . ?
O23 V17 O18 86.9(4) . . ?
O37 V17 V1 117.4(4) . . ?
O13 V17 V1 115.8(3) . . ?
O1 V17 V1 114.2(3) . . ?
O23 V17 V1 43.9(3) . . ?
O18 V17 V1 43.0(3) . . ?
O37 V17 V8 111.1(4) . 6 ?
O13 V17 V8 39.3(3) . 6 ?
O1 V17 V8 125.7(3) . 6 ?
O23 V17 V8 41.4(2) . 6 ?
O18 V17 V8 121.9(3) . 6 ?
V1 V17 V8 81.45(13) . 6 ?
O37 V17 V13 111.2(4) . . ?
O13 V17 V13 123.6(3) . . ?
O1 V17 V13 38.3(2) . . ?
O23 V17 V13 121.2(3) . . ?
O18 V17 V13 39.9(3) . . ?
V1 V17 V13 79.51(14) . . ?
V8 V17 V13 137.67(9) 6 . ?
O37 V17 O7 118.6(4) . 4 ?
O13 V17 O7 45.8(3) . 4 ?
O1 V17 O7 47.0(3) . 4 ?
O23 V17 O7 115.3(3) . 4 ?
O18 V17 O7 113.3(3) . 4 ?
V1 V17 O7 123.96(18) . 4 ?
V8 V17 O7 80.34(14) 6 4 ?
V13 V17 O7 79.65(14) . 4 ?
O37 V17 O39 97.4(4) . . ?
O13 V17 O39 127.4(3) . . ?
O1 V17 O39 124.0(3) . . ?
O23 V17 O39 47.5(3) . . ?
O18 V17 O39 46.1(3) . . ?
V1 V17 O39 19.99(19) . . ?
V8 V17 O39 88.82(17) 6 . ?
V13 V17 O39 85.94(17) . . ?
O7 V17 O39 143.9(2) 4 . ?
O37 V17 Cs1 55.3(4) . . ?
O13 V17 Cs1 102.9(3) . . ?
O1 V17 Cs1 50.9(2) . . ?
O23 V17 Cs1 164.2(3) . . ?
O18 V17 Cs1 98.8(3) . . ?
V1 V17 Cs1 139.89(13) . . ?
V8 V17 Cs1 138.58(8) 6 . ?
V13 V17 Cs1 70.12(6) . . ?
O7 V17 Cs1 76.18(13) 4 . ?
O39 V17 Cs1 129.13(17) . . ?
O37 V17 Cs8C 60.7(4) . . ?
O13 V17 Cs8C 165.0(3) . . ?
O1 V17 Cs8C 99.8(3) . . ?
O23 V17 Cs8C 93.9(3) . . ?
O18 V17 Cs8C 49.6(3) . . ?
V1 V17 Cs8C 66.67(17) . . ?
V8 V17 Cs8C 132.53(12) 6 . ?
V13 V17 Cs8C 71.25(19) . . ?
O7 V17 Cs8C 146.69(19) 4 . ?
O39 V17 Cs8C 50.64(19) . . ?
Cs1 V17 Cs8C 78.91(9) . . ?
V3 O1 V17 146.0(5) . . ?
V3 O1 V13 100.1(4) . . ?
V17 O1 V13 103.5(4) . . ?
V3 O1 O18 142.3(5) . . ?
V17 O1 O18 51.9(3) . . ?
V13 O1 O18 51.7(3) . . ?
V3 O1 O25 49.8(3) . 1_565 ?
V17 O1 O25 143.8(4) . 1_565 ?
V13 O1 O25 50.4(3) . 1_565 ?
O18 O1 O25 96.8(4) . 1_565 ?
V3 O1 O7 44.4(2) . 4 ?
V17 O1 O7 102.2(4) . 4 ?
V13 O1 O7 134.1(4) . 4 ?
O18 O1 O7 135.0(4) . 4 ?
O25 O1 O7 87.7(3) 1_565 4 ?
V3 O1 O13 103.0(4) . . ?
V17 O1 O13 43.6(2) . . ?
V13 O1 O13 136.9(4) . . ?
O18 O1 O13 89.5(4) . . ?
O25 O1 O13 135.3(4) 1_565 . ?
O7 O1 O13 58.7(3) 4 . ?
V3 O1 O17 33.0(2) . . ?
V17 O1 O17 149.9(4) . . ?
V13 O1 O17 105.4(4) . . ?
O18 O1 O17 156.5(4) . . ?
O25 O1 O17 65.0(3) 1_565 . ?
O7 O1 O17 62.5(3) 4 . ?
O13 O1 O17 113.8(4) . . ?
V3 O1 O37 149.6(4) . . ?
V17 O1 O37 33.1(2) . . ?
V13 O1 O37 108.9(4) . . ?
O18 O1 O37 67.0(3) . . ?
O25 O1 O37 158.8(4) 1_565 . ?
O7 O1 O37 113.4(4) 4 . ?
O13 O1 O37 61.2(3) . . ?
O17 O1 O37 125.7(4) . . ?
V3 O1 O30 105.3(4) . . ?
V17 O1 O30 107.4(4) . . ?
V13 O1 O30 30.1(2) . . ?
O18 O1 O30 64.1(4) . . ?
O25 O1 O30 64.0(3) 1_565 . ?
O7 O1 O30 149.5(4) 4 . ?
O13 O1 O30 151.0(4) . . ?
O17 O1 O30 93.6(4) . . ?
O37 O1 O30 95.6(4) . . ?
V3 O1 Cs1 97.3(3) . . ?
V17 O1 Cs1 99.6(3) . . ?
V13 O1 Cs1 105.6(3) . . ?
O18 O1 Cs1 113.1(3) . . ?
O25 O1 Cs1 110.9(3) 1_565 . ?
O7 O1 Cs1 106.8(3) 4 . ?
O13 O1 Cs1 106.9(3) . . ?
O17 O1 Cs1 64.4(2) . . ?
O37 O1 Cs1 66.6(3) . . ?
O30 O1 Cs1 75.5(3) . . ?
V3 O1 O9 94.2(3) . . ?
V17 O1 O9 98.7(3) . . ?
V13 O1 O9 21.66(19) . . ?
O18 O1 O9 49.9(3) . . ?
O25 O1 O9 47.1(3) 1_565 . ?
O7 O1 O9 116.9(3) 4 . ?
O13 O1 O9 120.2(3) . . ?
O17 O1 O9 111.3(3) . . ?
O37 O1 O9 116.2(3) . . ?
O30 O1 O9 51.7(3) . . ?
Cs1 O1 O9 127.2(3) . . ?
Ge2 O2 V5 134.1(5) . 6 ?
Ge2 O2 V7 122.7(4) . 1_545 ?
V5 O2 V7 97.1(3) 6 1_545 ?
Ge2 O2 O10 158.6(5) . . ?
V5 O2 O10 48.2(3) 6 . ?
V7 O2 O10 48.8(3) 1_545 . ?
Ge2 O2 O25 80.7(3) . . ?
V5 O2 O25 126.6(4) 6 . ?
V7 O2 O25 43.6(2) 1_545 . ?
O10 O2 O25 84.6(4) . . ?
Ge2 O2 O34 36.8(2) . . ?
V5 O2 O34 99.9(4) 6 . ?
V7 O2 O34 158.8(4) 1_545 . ?
O10 O2 O34 146.1(4) . . ?
O25 O2 O34 115.2(4) . . ?
Ge2 O2 O4 90.0(4) . 4_545 ?
V5 O2 O4 44.2(2) 6 4_545 ?
V7 O2 O4 131.2(4) 1_545 4_545 ?
O10 O2 O4 87.1(3) . 4_545 ?
O25 O2 O4 128.4(4) . 4_545 ?
O34 O2 O4 59.0(3) . 4_545 ?
Ge2 O2 O14 34.2(2) . . ?
V5 O2 O14 124.5(4) 6 . ?
V7 O2 O14 100.8(4) 1_545 . ?
O10 O2 O14 124.4(4) . . ?
O25 O2 O14 57.9(3) . . ?
O34 O2 O14 58.9(3) . . ?
O4 O2 O14 87.0(3) 4_545 . ?
Ge2 O2 O20 132.6(5) . 6 ?
V5 O2 O20 32.0(2) 6 6 ?
V7 O2 O20 104.1(4) 1_545 6 ?
O10 O2 O20 62.8(3) . 6 ?
O25 O2 O20 146.6(4) . 6 ?
O34 O2 O20 97.0(4) . 6 ?
O4 O2 O20 60.9(3) 4_545 6 ?
O14 O2 O20 147.6(4) . 6 ?
Ge2 O2 O38 32.0(2) . . ?
V5 O2 O38 157.1(4) 6 . ?
V7 O2 O38 105.2(4) 1_545 . ?
O10 O2 O38 153.7(4) . . ?
O25 O2 O38 75.0(3) . . ?
O34 O2 O38 59.8(3) . . ?
O4 O2 O38 118.6(4) 4_545 . ?
O14 O2 O38 56.8(3) . . ?
O20 O2 O38 132.9(4) 6 . ?
Ge2 O2 O24 121.1(4) . 1_545 ?
V5 O2 O24 104.8(4) 6 1_545 ?
V7 O2 O24 31.5(2) 1_545 1_545 ?
O10 O2 O24 63.7(3) . 1_545 ?
O25 O2 O24 62.4(3) . 1_545 ?
O34 O2 O24 149.3(4) . 1_545 ?
O4 O2 O24 148.9(4) 4_545 1_545 ?
O14 O2 O24 117.4(4) . 1_545 ?
O20 O2 O24 94.4(4) 6 1_545 ?
O38 O2 O24 91.9(4) . 1_545 ?
Ge2 O2 Ge1 59.7(2) . 4_545 ?
V5 O2 Ge1 74.4(2) 6 4_545 ?
V7 O2 Ge1 149.1(4) 1_545 4_545 ?
O10 O2 Ge1 116.0(3) . 4_545 ?
O25 O2 Ge1 118.6(3) . 4_545 ?
O34 O2 Ge1 30.89(18) . 4_545 ?
O4 O2 Ge1 30.40(18) 4_545 4_545 ?
O14 O2 Ge1 63.6(2) . 4_545 ?
O20 O2 Ge1 84.6(3) 6 4_545 ?
O38 O2 Ge1 88.7(3) . 4_545 ?
O24 O2 Ge1 178.9(4) 1_545 4_545 ?
V6 O3 V12 100.4(4) . . ?
V6 O3 V16 146.9(4) . . ?
V12 O3 V16 101.7(4) . . ?
V6 O3 O15 50.3(3) . . ?
V12 O3 O15 50.4(3) . . ?
V16 O3 O15 141.2(4) . . ?
V6 O3 O6 142.0(4) . . ?
V12 O3 O6 50.8(3) . . ?
V16 O3 O6 51.0(3) . . ?
O15 O3 O6 95.4(4) . . ?
V6 O3 O28 44.2(2) . 7_546 ?
V12 O3 O28 134.2(4) . 7_546 ?
V16 O3 O28 103.4(4) . 7_546 ?
O15 O3 O28 87.3(3) . 7_546 ?
O6 O3 O28 135.3(4) . 7_546 ?
V6 O3 O8 103.9(4) . . ?
V12 O3 O8 135.1(4) . . ?
V16 O3 O8 43.7(2) . . ?
O15 O3 O8 133.8(4) . . ?
O6 O3 O8 88.5(4) . . ?
O28 O3 O8 59.8(3) 7_546 . ?
V6 O3 O45 34.0(2) . . ?
V12 O3 O45 103.7(4) . . ?
V16 O3 O45 152.8(4) . . ?
O15 O3 O45 65.2(3) . . ?
O6 O3 O45 153.8(4) . . ?
O28 O3 O45 64.5(3) 7_546 . ?
O8 O3 O45 117.5(4) . . ?
V6 O3 O19 150.3(4) . . ?
V12 O3 O19 108.1(4) . . ?
V16 O3 O19 32.8(2) . . ?
O15 O3 O19 158.4(4) . . ?
O6 O3 O19 66.6(3) . . ?
O28 O3 O19 113.8(4) 7_546 . ?
O8 O3 O19 60.8(3) . . ?
O45 O3 O19 126.9(4) . . ?
V6 O3 O35 104.2(4) . . ?
V12 O3 O35 31.0(2) . . ?
V16 O3 O35 107.5(4) . . ?
O15 O3 O35 64.1(3) . . ?
O6 O3 O35 65.1(3) . . ?
O28 O3 O35 148.2(4) 7_546 . ?
O8 O3 O35 151.2(4) . . ?
O45 O3 O35 89.8(4) . . ?
O19 O3 O35 96.3(4) . . ?
V6 O3 Cs1 100.4(3) . . ?
V12 O3 Cs1 105.0(3) . . ?
V16 O3 Cs1 97.4(3) . . ?
O15 O3 Cs1 114.4(3) . . ?
O6 O3 Cs1 110.2(3) . . ?
O28 O3 Cs1 109.0(3) 7_546 . ?
O8 O3 Cs1 107.0(3) . . ?
O45 O3 Cs1 66.7(2) . . ?
O19 O3 Cs1 64.6(2) . . ?
O35 O3 Cs1 74.0(3) . . ?
V6 O3 O5 94.5(3) . 1_545 ?
V12 O3 O5 20.81(18) . 1_545 ?
V16 O3 O5 97.5(3) . 1_545 ?
O15 O3 O5 46.2(3) . 1_545 ?
O6 O3 O5 49.2(3) . 1_545 ?
O28 O3 O5 117.5(3) 7_546 1_545 ?
O8 O3 O5 119.3(3) . 1_545 ?
O45 O3 O5 109.8(3) . 1_545 ?
O19 O3 O5 115.1(3) . 1_545 ?
O35 O3 O5 51.8(3) . 1_545 ?
Cs1 O3 O5 125.8(3) . 1_545 ?
Ge1 O4 V5 138.2(5) . 7_556 ?
Ge1 O4 V10 121.2(4) . 7_556 ?
V5 O4 V10 98.9(4) 7_556 7_556 ?
Ge1 O4 O16 164.5(5) . 7_556 ?
V5 O4 O16 49.4(3) 7_556 7_556 ?
V10 O4 O16 49.6(3) 7_556 7_556 ?
Ge1 O4 O15 80.4(3) . 7_546 ?
V5 O4 O15 130.7(4) 7_556 7_546 ?
V10 O4 O15 44.4(2) 7_556 7_546 ?
O16 O4 O15 86.3(3) 7_556 7_546 ?
Ge1 O4 O34 37.4(2) . 4 ?
V5 O4 O34 101.8(4) 7_556 4 ?
V10 O4 O34 158.6(4) 7_556 4 ?
O16 O4 O34 150.2(4) 7_556 4 ?
O15 O4 O34 115.6(4) 7_546 4 ?
Ge1 O4 O36 36.3(3) . . ?
V5 O4 O36 153.0(5) 7_556 . ?
V10 O4 O36 99.9(4) 7_556 . ?
O16 O4 O36 146.2(4) 7_556 . ?
O15 O4 O36 75.9(3) 7_546 . ?
O34 O4 O36 62.9(3) 4 . ?
Ge1 O4 O2 93.5(4) . 4 ?
V5 O4 O2 45.3(2) 7_556 4 ?
V10 O4 O2 136.9(4) 7_556 4 ?
O16 O4 O2 90.3(4) 7_556 4 ?
O15 O4 O2 135.0(4) 7_546 4 ?
O34 O4 O2 59.9(3) 4 4 ?
O36 O4 O2 122.5(4) . 4 ?
Ge1 O4 O33 33.5(2) . . ?
V5 O4 O33 132.6(4) 7_556 . ?
V10 O4 O33 102.6(4) 7_556 . ?
O16 O4 O33 131.4(4) 7_556 . ?
O15 O4 O33 58.4(3) 7_546 . ?
O34 O4 O33 58.7(3) 4 . ?
O36 O4 O33 60.7(3) . . ?
O2 O4 O33 93.0(3) 4 . ?
Ge1 O4 O20 131.9(4) . 7_556 ?
V5 O4 O20 31.5(2) 7_556 7_556 ?
V10 O4 O20 103.1(4) 7_556 7_556 ?
O16 O4 O20 62.6(3) 7_556 7_556 ?
O15 O4 O20 147.0(4) 7_546 7_556 ?
O34 O4 O20 97.4(4) 4 7_556 ?
O36 O4 O20 124.2(4) . 7_556 ?
O2 O4 O20 60.6(3) 4 7_556 ?
O33 O4 O20 152.1(4) . 7_556 ?
Ge1 O4 O12 114.4(4) . 7_556 ?
V5 O4 O12 105.9(4) 7_556 7_556 ?
V10 O4 O12 31.2(2) 7_556 7_556 ?
O16 O4 O12 64.9(3) 7_556 7_556 ?
O15 O4 O12 61.7(3) 7_546 7_556 ?
O34 O4 O12 142.5(4) 4 7_556 ?
O36 O4 O12 81.4(3) . 7_556 ?
O2 O4 O12 151.1(4) 4 7_556 ?
O33 O4 O12 114.3(4) . 7_556 ?
O20 O4 O12 93.4(3) 7_556 7_556 ?
Ge1 O4 Ge2 62.3(2) . 4 ?
V5 O4 Ge2 76.5(2) 7_556 4 ?
V10 O4 Ge2 154.7(4) 7_556 4 ?
O16 O4 Ge2 119.8(3) 7_556 4 ?
O15 O4 Ge2 121.1(3) 7_546 4 ?
O34 O4 Ge2 32.03(19) 4 4 ?
O36 O4 Ge2 94.0(3) . 4 ?
O2 O4 Ge2 31.27(18) 4 4 ?
O33 O4 Ge2 66.2(2) . 4 ?
O20 O4 Ge2 86.0(3) 7_556 4 ?
O12 O4 Ge2 173.9(4) 7_556 4 ?
V10 O5 V9 99.7(4) . . ?
V10 O5 V12 94.1(3) . 1_565 ?
V9 O5 V12 151.0(5) . 1_565 ?
V10 O5 O16 50.0(3) . . ?
V9 O5 O16 50.1(3) . . ?
V12 O5 O16 134.0(4) 1_565 . ?
V10 O5 O15 47.2(3) . 1_565 ?
V9 O5 O15 134.9(4) . 1_565 ?
V12 O5 O15 47.8(3) 1_565 1_565 ?
O16 O5 O15 89.1(4) . 1_565 ?
V10 O5 O21 138.8(4) . 1_565 ?
V9 O5 O21 46.6(3) . 1_565 ?
V12 O5 O21 108.2(4) 1_565 1_565 ?
O16 O5 O21 91.3(4) . 1_565 ?
O15 O5 O21 135.3(4) 1_565 1_565 ?
V10 O5 O6 132.2(4) . 1_565 ?
V9 O5 O6 108.5(4) . 1_565 ?
V12 O5 O6 45.6(2) 1_565 1_565 ?
O16 O5 O6 135.6(4) . 1_565 ?
O15 O5 O6 86.7(3) 1_565 1_565 ?
O21 O5 O6 62.8(3) 1_565 1_565 ?
V10 O5 O12 32.8(2) . . ?
V9 O5 O12 105.6(4) . . ?
V12 O5 O12 99.8(4) 1_565 . ?
O16 O5 O12 66.6(3) . . ?
O15 O5 O12 64.7(3) 1_565 . ?
O21 O5 O12 151.8(4) 1_565 . ?
O6 O5 O12 145.3(4) 1_565 . ?
V10 O5 O27 102.3(4) . . ?
V9 O5 O27 33.0(2) . . ?
V12 O5 O27 161.7(4) 1_565 . ?
O16 O5 O27 64.1(3) . . ?
O15 O5 O27 149.5(4) 1_565 . ?
O21 O5 O27 63.7(3) 1_565 . ?
O6 O5 O27 122.4(4) 1_565 . ?
O12 O5 O27 90.1(4) . . ?
V10 O5 O35 97.7(4) . 1_565 ?
V9 O5 O35 161.7(4) . 1_565 ?
V12 O5 O35 31.1(2) 1_565 1_565 ?
O16 O5 O35 147.7(4) . 1_565 ?
O15 O5 O35 62.6(3) 1_565 1_565 ?
O21 O5 O35 119.4(4) 1_565 1_565 ?
O6 O5 O35 62.3(3) 1_565 1_565 ?
O12 O5 O35 86.3(4) . 1_565 ?
O27 O5 O35 136.3(4) . 1_565 ?
V10 O5 Ge5 165.5(4) . . ?
V9 O5 Ge5 81.6(3) . . ?
V12 O5 Ge5 78.8(3) 1_565 . ?
O16 O5 Ge5 128.0(4) . . ?
O15 O5 Ge5 122.8(3) 1_565 . ?
O21 O5 Ge5 36.8(2) 1_565 . ?
O6 O5 Ge5 36.1(2) 1_565 . ?
O12 O5 Ge5 160.5(4) . . ?
O27 O5 Ge5 86.7(3) . . ?
O35 O5 Ge5 82.8(3) 1_565 . ?
V10 O5 Cs2 103.8(3) . . ?
V9 O5 Cs2 100.2(3) . . ?
V12 O5 Cs2 101.0(3) 1_565 . ?
O16 O5 Cs2 113.6(3) . . ?
O15 O5 Cs2 115.4(3) 1_565 . ?
O21 O5 Cs2 105.2(3) 1_565 . ?
O6 O5 Cs2 108.0(3) 1_565 . ?
O12 O5 Cs2 71.0(3) . . ?
O27 O5 Cs2 67.6(3) . . ?
O35 O5 Cs2 70.2(3) 1_565 . ?
Ge5 O5 Cs2 90.1(2) . . ?
Ge5 O6 V2 47.6(3) 1_545 . ?
Ge5 O6 V12 117.8(5) 1_545 . ?
V2 O6 V12 145.0(5) . . ?
Ge5 O6 V16 141.9(5) 1_545 . ?
V2 O6 V16 97.9(4) . . ?
V12 O6 V16 99.9(4) . . ?
Ge5 O6 O3 165.6(5) 1_545 . ?
V2 O6 O3 136.5(5) . . ?
V12 O6 O3 49.7(3) . . ?
V16 O6 O3 50.3(3) . . ?
Ge5 O6 O22 95.5(4) 1_545 . ?
V2 O6 O22 49.7(3) . . ?
V12 O6 O22 139.0(5) . . ?
V16 O6 O22 48.2(3) . . ?
O3 O6 O22 93.4(4) . . ?
Ge5 O6 O5 78.3(4) 1_545 1_545 ?
V2 O6 O5 101.9(4) . 1_545 ?
V12 O6 O5 45.0(2) . 1_545 ?
V16 O6 O5 132.5(4) . 1_545 ?
O3 O6 O5 87.4(3) . 1_545 ?
O22 O6 O5 133.2(4) . 1_545 ?
Ge5 O6 O42 36.8(3) 1_545 . ?
V2 O6 O42 31.5(3) . . ?
V12 O6 O42 154.2(5) . . ?
V16 O6 O42 105.9(4) . . ?
O3 O6 O42 156.1(5) . . ?
O22 O6 O42 64.1(4) . . ?
O5 O6 O42 113.5(4) 1_545 . ?
Ge5 O6 O21 37.8(3) 1_545 . ?
V2 O6 O21 44.9(3) . . ?
V12 O6 O21 102.3(4) . . ?
V16 O6 O21 132.2(5) . . ?
O3 O6 O21 131.2(4) . . ?
O22 O6 O21 89.4(4) . . ?
O5 O6 O21 57.5(3) 1_545 . ?
O42 O6 O21 60.4(3) . . ?
Ge5 O6 O35 108.7(4) 1_545 . ?
V2 O6 O35 155.6(5) . . ?
V12 O6 O35 31.0(2) . . ?
V16 O6 O35 106.5(4) . . ?
O3 O6 O35 64.6(3) . . ?
O22 O6 O35 154.6(4) . . ?
O5 O6 O35 61.9(3) 1_545 . ?
O42 O6 O35 134.7(5) . . ?
O21 O6 O35 114.3(4) . . ?
Ge5 O6 O19 131.5(4) 1_545 . ?
V2 O6 O19 106.8(4) . . ?
V12 O6 O19 103.9(4) . . ?
V16 O6 O19 30.8(2) . . ?
O3 O6 O19 62.8(3) . . ?
O22 O6 O19 63.3(3) . . ?
O5 O6 O19 148.5(4) 1_545 . ?
O42 O6 O19 97.9(4) . . ?
O21 O6 O19 151.5(4) . . ?
O35 O6 O19 94.0(4) . . ?
Ge5 O6 O47 30.8(5) 1_545 1_545 ?
V2 O6 O47 77.4(6) . 1_545 ?
V12 O6 O47 98.8(6) . 1_545 ?
V16 O6 O47 152.6(6) . 1_545 ?
O3 O6 O47 144.9(6) . 1_545 ?
O22 O6 O47 121.0(6) . 1_545 ?
O5 O6 O47 74.4(6) 1_545 1_545 ?
O42 O6 O47 56.9(6) . 1_545 ?
O21 O6 O47 61.7(6) . 1_545 ?
O35 O6 O47 80.4(6) . 1_545 ?
O19 O6 O47 124.2(6) . 1_545 ?
V14 O7 V3 105.1(4) . 4_545 ?
V14 O7 V11 97.8(4) . 4_545 ?
V3 O7 V11 150.1(5) 4_545 4_545 ?
V14 O7 O14 52.5(3) . 4 ?
V3 O7 O14 52.9(3) 4_545 4 ?
V11 O7 O14 142.1(4) 4_545 4 ?
V14 O7 O28 48.5(3) . . ?
V3 O7 O28 143.2(4) 4_545 . ?
V11 O7 O28 50.2(3) 4_545 . ?
O14 O7 O28 94.4(4) 4 . ?
V14 O7 O13 138.4(4) . 4_545 ?
V3 O7 O13 105.3(4) 4_545 4_545 ?
V11 O7 O13 45.8(3) 4_545 4_545 ?
O14 O7 O13 141.8(4) 4 4_545 ?
O28 O7 O13 90.9(4) . 4_545 ?
V14 O7 O1 142.3(4) . 4_545 ?
V3 O7 O1 44.1(2) 4_545 4_545 ?
V11 O7 O1 106.7(4) 4_545 4_545 ?
O14 O7 O1 92.0(4) 4 4_545 ?
O28 O7 O1 139.1(4) . 4_545 ?
O13 O7 O1 61.2(3) 4_545 4_545 ?
V14 O7 O44 100.2(4) . 4_545 ?
V3 O7 O44 151.6(4) 4_545 4_545 ?
V11 O7 O44 32.2(2) 4_545 4_545 ?
O14 O7 O44 152.2(4) 4 4_545 ?
O28 O7 O44 64.9(3) . 4_545 ?
O13 O7 O44 61.1(3) 4_545 4_545 ?
O1 O7 O44 115.8(4) 4_545 4_545 ?
V14 O7 O17 106.9(4) . 4_545 ?
V3 O7 O17 31.5(2) 4_545 4_545 ?
V11 O7 O17 152.1(4) 4_545 4_545 ?
O14 O7 O17 65.7(3) 4 4_545 ?
O28 O7 O17 155.2(4) . 4_545 ?
O13 O7 O17 113.9(4) 4_545 4_545 ?
O1 O7 O17 60.1(3) 4_545 4_545 ?
O44 O7 O17 127.2(4) 4_545 4_545 ?
V14 O7 O11 31.2(2) . . ?
V3 O7 O11 106.8(4) 4_545 . ?
V11 O7 O11 102.8(4) 4_545 . ?
O14 O7 O11 65.2(3) 4 . ?
O28 O7 O11 65.0(3) . . ?
O13 O7 O11 147.7(4) 4_545 . ?
O1 O7 O11 150.5(4) 4_545 . ?
O44 O7 O11 88.4(4) 4_545 . ?
O17 O7 O11 92.2(4) 4_545 . ?
V14 O7 OW6 128.6(5) . 4_545 ?
V3 O7 OW6 92.9(4) 4_545 4_545 ?
V11 O7 OW6 87.6(4) 4_545 4_545 ?
O14 O7 OW6 128.4(5) 4 4_545 ?
O28 O7 OW6 123.2(4) . 4_545 ?
O13 O7 OW6 77.2(4) 4_545 4_545 ?
O1 O7 OW6 81.5(4) 4_545 4_545 ?
O44 O7 OW6 60.8(4) 4_545 4_545 ?
O17 O7 OW6 66.9(4) 4_545 4_545 ?
O11 O7 OW6 97.7(4) . 4_545 ?
V14 O7 OW7 86.9(5) . . ?
V3 O7 OW7 83.6(5) 4_545 . ?
V11 O7 OW7 78.6(5) 4_545 . ?
O14 O7 OW7 77.0(5) 4 . ?
O28 O7 OW7 71.5(5) . . ?
O13 O7 OW7 68.9(5) 4_545 . ?
O1 O7 OW7 70.8(5) 4_545 . ?
O44 O7 OW7 110.7(5) 4_545 . ?
O17 O7 OW7 115.1(5) 4_545 . ?
O11 O7 OW7 118.2(5) . . ?
OW6 O7 OW7 143.5(6) 4_545 . ?
V16 O8 V8 98.3(4) . . ?
V16 O8 V11 147.4(5) . 6_556 ?
V8 O8 V11 100.2(4) . 6_556 ?
V16 O8 O13 137.3(5) . 6_556 ?
V8 O8 O13 50.1(3) . 6_556 ?
V11 O8 O13 50.4(3) 6_556 6_556 ?
V16 O8 O22 49.2(3) . . ?
V8 O8 O22 49.4(3) . . ?
V11 O8 O22 137.9(5) 6_556 . ?
O13 O8 O22 92.2(4) 6_556 . ?
V16 O8 O28 104.6(4) . 7_546 ?
V8 O8 O28 138.4(4) . 7_546 ?
V11 O8 O28 45.6(2) 6_556 7_546 ?
O13 O8 O28 91.0(4) 6_556 7_546 ?
O22 O8 O28 135.7(4) . 7_546 ?
V16 O8 O3 44.9(2) . . ?
V8 O8 O3 134.8(4) . . ?
V11 O8 O3 104.7(4) 6_556 . ?
O13 O8 O3 134.8(4) 6_556 . ?
O22 O8 O3 88.0(4) . . ?
O28 O8 O3 59.9(3) 7_546 . ?
V16 O8 O19 32.7(2) . . ?
V8 O8 O19 103.8(4) . . ?
V11 O8 O19 155.3(5) 6_556 . ?
O13 O8 O19 153.8(4) 6_556 . ?
O22 O8 O19 65.3(3) . . ?
O28 O8 O19 114.3(4) 7_546 . ?
O3 O8 O19 61.3(3) . . ?
V16 O8 O44 158.2(5) . 6_556 ?
V8 O8 O44 102.9(4) . 6_556 ?
V11 O8 O44 31.7(2) 6_556 6_556 ?
O13 O8 O44 63.3(3) 6_556 6_556 ?
O22 O8 O44 152.3(4) . 6_556 ?
O28 O8 O44 62.0(3) 7_546 6_556 ?
O3 O8 O44 118.1(4) . 6_556 ?
O19 O8 O44 133.7(4) . 6_556 ?
V16 O8 O32 104.7(4) . . ?
V8 O8 O32 32.2(3) . . ?
V11 O8 O32 105.3(4) 6_556 . ?
O13 O8 O32 65.2(3) 6_556 . ?
O22 O8 O32 65.9(3) . . ?
O28 O8 O32 150.6(4) 7_546 . ?
O3 O8 O32 149.5(4) . . ?
O19 O8 O32 92.2(4) . . ?
O44 O8 O32 90.7(4) 6_556 . ?
V16 O8 Cs3 93.8(3) . . ?
V8 O8 Cs3 99.1(3) . . ?
V11 O8 Cs3 109.4(3) 6_556 . ?
O13 O8 Cs3 116.4(3) 6_556 . ?
O22 O8 Cs3 104.5(3) . . ?
O28 O8 Cs3 113.3(3) 7_546 . ?
O3 O8 Cs3 107.1(3) . . ?
O19 O8 Cs3 61.1(2) . . ?
O44 O8 Cs3 77.8(3) 6_556 . ?
O32 O8 Cs3 67.4(3) . . ?
V16 O8 OW4 97.1(5) . 7_546 ?
V8 O8 OW4 150.2(5) . 7_546 ?
V11 O8 OW4 79.5(4) 6_556 7_546 ?
O13 O8 OW4 124.7(5) 6_556 7_546 ?
O22 O8 OW4 142.1(5) . 7_546 ?
O28 O8 OW4 59.9(4) 7_546 7_546 ?
O3 O8 OW4 72.3(4) . 7_546 ?
O19 O8 OW4 76.8(4) . 7_546 ?
O44 O8 OW4 61.6(4) 6_556 7_546 ?
O32 O8 OW4 118.6(5) . 7_546 ?
Cs3 O8 OW4 54.4(4) . 7_546 ?
V13 O9 V7 95.3(4) . . ?
V13 O9 V15 151.6(5) . . ?
V7 O9 V15 98.4(4) . . ?
V13 O9 O10 133.8(5) . 1_565 ?
V7 O9 O10 49.3(3) . 1_565 ?
V15 O9 O10 49.7(3) . 1_565 ?
V13 O9 O25 48.4(3) . 1_565 ?
V7 O9 O25 47.6(3) . 1_565 ?
V15 O9 O25 134.9(4) . 1_565 ?
O10 O9 O25 88.7(4) 1_565 1_565 ?
V13 O9 O43 108.9(4) . 6 ?
V7 O9 O43 139.1(4) . 6 ?
V15 O9 O43 46.9(3) . 6 ?
O10 O9 O43 91.4(4) 1_565 6 ?
O25 O9 O43 137.7(4) 1_565 6 ?
V13 O9 O18 46.3(3) . . ?
V7 O9 O18 133.8(4) . . ?
V15 O9 O18 108.5(4) . . ?
O10 O9 O18 134.8(4) 1_565 . ?
O25 O9 O18 88.2(4) 1_565 . ?
O43 O9 O18 62.7(3) 6 . ?
V13 O9 O24 102.6(4) . . ?
V7 O9 O24 32.8(2) . . ?
V15 O9 O24 102.4(4) . . ?
O10 O9 O24 65.2(3) 1_565 . ?
O25 O9 O24 66.0(3) 1_565 . ?
O43 O9 O24 148.5(4) 6 . ?
O18 O9 O24 148.7(4) . . ?
V13 O9 O46 162.4(5) . . ?
V7 O9 O46 100.3(4) . . ?
V15 O9 O46 32.5(3) . . ?
O10 O9 O46 63.6(3) 1_565 . ?
O25 O9 O46 147.9(4) 1_565 . ?
O43 O9 O46 63.3(4) 6 . ?
O18 O9 O46 122.5(4) . . ?
O24 O9 O46 86.7(4) . . ?
V13 O9 O30 31.2(2) . . ?
V7 O9 O30 99.8(4) . . ?
V15 O9 O30 160.7(5) . . ?
O10 O9 O30 149.1(5) 1_565 . ?
O25 O9 O30 63.7(3) 1_565 . ?
O43 O9 O30 118.0(4) 6 . ?
O18 O9 O30 61.9(3) . . ?
O24 O9 O30 89.8(4) . . ?
O46 O9 O30 136.1(4) . . ?
V13 O9 Ge4 79.4(3) . . ?
V7 O9 Ge4 165.4(4) . . ?
V15 O9 Ge4 81.1(3) . . ?
O10 O9 Ge4 126.4(4) 1_565 . ?
O25 O9 Ge4 124.0(4) 1_565 . ?
O43 O9 Ge4 35.3(2) 6 . ?
O18 O9 Ge4 35.8(2) . . ?
O24 O9 Ge4 161.6(4) . . ?
O46 O9 Ge4 87.1(3) . . ?
O30 O9 Ge4 82.8(3) . . ?
V13 O9 Cs2 100.8(3) . . ?
V7 O9 Cs2 100.5(3) . . ?
V15 O9 Cs2 101.0(3) . . ?
O10 O9 Cs2 112.8(4) 1_565 . ?
O25 O9 Cs2 112.3(3) 1_565 . ?
O43 O9 Cs2 106.5(4) 6 . ?
O18 O9 Cs2 110.0(3) . . ?
O24 O9 Cs2 67.7(3) . . ?
O46 O9 Cs2 68.7(3) . . ?
O30 O9 Cs2 69.6(3) . . ?
Ge4 O9 Cs2 93.9(2) . . ?
V5 O10 V7 105.7(4) 6 1_545 ?
V5 O10 V15 148.0(5) 6 1_545 ?
V7 O10 V15 99.5(4) 1_545 1_545 ?
V5 O10 O2 52.8(3) 6 . ?
V7 O10 O2 52.9(3) 1_545 . ?
V15 O10 O2 146.7(5) 1_545 . ?
V5 O10 O9 145.1(5) 6 1_545 ?
V7 O10 O9 49.6(3) 1_545 1_545 ?
V15 O10 O9 50.5(3) 1_545 1_545 ?
O2 O10 O9 98.0(4) . 1_545 ?
V5 O10 O16 44.2(2) 6 6 ?
V7 O10 O16 140.4(4) 1_545 6 ?
V15 O10 O16 104.1(4) 1_545 6 ?
O2 O10 O16 92.3(4) . 6 ?
O9 O10 O16 136.4(4) 1_545 6 ?
V5 O10 O26 104.2(4) 6 6_545 ?
V7 O10 O26 136.9(4) 1_545 6_545 ?
V15 O10 O26 44.2(3) 1_545 6_545 ?
O2 O10 O26 143.4(4) . 6_545 ?
O9 O10 O26 89.0(4) 1_545 6_545 ?
O16 O10 O26 60.0(3) 6 6_545 ?
V5 O10 O20 32.5(2) 6 6 ?
V7 O10 O20 110.0(4) 1_545 6 ?
V15 O10 O20 147.5(4) 1_545 6 ?
O2 O10 O20 65.7(3) . 6 ?
O9 O10 O20 159.0(4) 1_545 6 ?
O16 O10 O20 60.8(3) 6 6 ?
O26 O10 O20 112.0(4) 6_545 6 ?
V5 O10 O46 149.7(5) 6 1_545 ?
V7 O10 O46 101.4(4) 1_545 1_545 ?
V15 O10 O46 32.9(3) 1_545 1_545 ?
O2 O10 O46 151.8(4) . 1_545 ?
O9 O10 O46 64.7(3) 1_545 1_545 ?
O16 O10 O46 115.7(4) 6 1_545 ?
O26 O10 O46 62.2(3) 6_545 1_545 ?
O20 O10 O46 123.7(4) 6 1_545 ?
V5 O10 O24 110.4(4) 6 1_545 ?
V7 O10 O24 31.5(2) 1_545 1_545 ?
V15 O10 O24 101.4(4) 1_545 1_545 ?
O2 O10 O24 65.7(3) . 1_545 ?
O9 O10 O24 63.2(3) 1_545 1_545 ?
O16 O10 O24 154.6(4) 6 1_545 ?
O26 O10 O24 145.3(4) 6_545 1_545 ?
O20 O10 O24 97.0(4) 6 1_545 ?
O46 O10 O24 86.3(4) 1_545 1_545 ?
V5 O10 Cs4 96.8(3) 6 . ?
V7 O10 Cs4 95.3(3) 1_545 . ?
V15 O10 Cs4 100.3(3) 1_545 . ?
O2 O10 Cs4 100.5(3) . . ?
O9 O10 Cs4 108.4(3) 1_545 . ?
O16 O10 Cs4 111.1(3) 6 . ?
O26 O10 Cs4 111.3(3) 6_545 . ?
O20 O10 Cs4 64.4(3) 6 . ?
O46 O10 Cs4 67.4(3) 1_545 . ?
O24 O10 Cs4 63.9(2) 1_545 . ?
V5 O10 OW7 81.2(5) 6 4_545 ?
V7 O10 OW7 86.9(5) 1_545 4_545 ?
V15 O10 OW7 80.8(5) 1_545 4_545 ?
O2 O10 OW7 79.7(5) . 4_545 ?
O9 O10 OW7 74.1(5) 1_545 4_545 ?
O16 O10 OW7 66.3(5) 6 4_545 ?
O26 O10 OW7 67.8(5) 6_545 4_545 ?
O20 O10 OW7 113.5(5) 6 4_545 ?
O46 O10 OW7 113.7(5) 1_545 4_545 ?
O24 O10 OW7 118.4(5) 1_545 4_545 ?
Cs4 O10 OW7 177.4(5) . 4_545 ?
V14 O11 O38 126.7(5) . . ?
V14 O11 O7 37.3(3) . . ?
O38 O11 O7 91.9(4) . . ?
V14 O11 O14 40.7(3) . 4 ?
O38 O11 O14 128.4(4) . 4 ?
O7 O11 O14 50.0(3) . 4 ?
V14 O11 O33 40.2(3) . . ?
O38 O11 O33 156.7(5) . . ?
O7 O11 O33 77.5(3) . . ?
O14 O11 O33 58.7(3) 4 . ?
V14 O11 O28 36.8(3) . . ?
O38 O11 O28 107.2(4) . . ?
O7 O11 O28 51.4(3) . . ?
O14 O11 O28 77.5(3) 4 . ?
O33 O11 O28 50.0(3) . . ?
V14 O11 Cs5 124.0(4) . . ?
O38 O11 Cs5 104.3(4) . . ?
O7 O11 Cs5 161.0(4) . . ?
O14 O11 Cs5 121.5(3) 4 . ?
O33 O11 Cs5 83.8(3) . . ?
O28 O11 Cs5 112.8(3) . . ?
V14 O11 Cs7B 100.4(4) . 4_545 ?
O38 O11 Cs7B 87.3(3) . 4_545 ?
O7 O11 Cs7B 86.5(3) . 4_545 ?
O14 O11 Cs7B 61.0(3) 4 4_545 ?
O33 O11 Cs7B 112.4(3) . 4_545 ?
O28 O11 Cs7B 134.8(3) . 4_545 ?
Cs5 O11 Cs7B 104.0(3) . 4_545 ?
V14 O11 O44 66.9(3) . 4_545 ?
O38 O11 O44 63.0(3) . 4_545 ?
O7 O11 O44 45.2(2) . 4_545 ?
O14 O11 O44 94.9(3) 4 4_545 ?
O33 O11 O44 95.7(3) . 4_545 ?
O28 O11 O44 46.2(2) . 4_545 ?
Cs5 O11 O44 135.1(3) . 4_545 ?
Cs7B O11 O44 117.2(3) 4_545 4_545 ?
V14 O11 O34 61.6(3) . 4 ?
O38 O11 O34 159.6(4) . 4 ?
O7 O11 O34 89.3(3) . 4 ?
O14 O11 O34 42.6(2) 4 4 ?
O33 O11 O34 42.7(2) . 4 ?
O28 O11 O34 89.3(3) . 4 ?
Cs5 O11 O34 79.1(2) . 4 ?
Cs7B O11 O34 72.5(2) 4_545 4 ?
O44 O11 O34 128.5(3) 4_545 4 ?
V14 O11 O17 68.6(3) . 4_545 ?
O38 O11 O17 84.1(3) . 4_545 ?
O7 O11 O17 43.8(2) . 4_545 ?
O14 O11 O17 44.5(2) 4 4_545 ?
O33 O11 O17 101.3(3) . 4_545 ?
O28 O11 O17 94.7(3) . 4_545 ?
Cs5 O11 O17 146.4(3) . 4_545 ?
Cs7B O11 O17 43.20(19) 4_545 4_545 ?
O44 O11 O17 77.8(3) 4_545 4_545 ?
O34 O11 O17 82.6(2) 4 4_545 ?
V14 O11 O2 150.2(5) . . ?
O38 O11 O2 43.8(2) . . ?
O7 O11 O2 116.3(3) . . ?
O14 O11 O2 116.6(3) 4 . ?
O33 O11 O2 159.0(4) . . ?
O28 O11 O2 150.9(3) . . ?
Cs5 O11 O2 82.6(2) . . ?
Cs7B O11 O2 56.20(18) 4_545 . ?
O44 O11 O2 105.2(2) 4_545 . ?
O34 O11 O2 118.5(3) 4 . ?
O17 O11 O2 81.8(2) 4_545 . ?
V10 O12 OW5 153.6(6) . 1_565 ?
V10 O12 O5 39.5(3) . . ?
OW5 O12 O5 162.4(5) 1_565 . ?
V10 O12 O15 37.6(3) . 1_565 ?
OW5 O12 O15 126.5(5) 1_565 1_565 ?
O5 O12 O15 53.7(3) . 1_565 ?
V10 O12 O16 37.3(3) . . ?
OW5 O12 O16 145.8(5) 1_565 . ?
O5 O12 O16 50.6(3) . . ?
O15 O12 O16 74.9(3) 1_565 . ?
V10 O12 O4 40.0(3) . 7_556 ?
OW5 O12 O4 116.2(5) 1_565 7_556 ?
O5 O12 O4 79.2(3) . 7_556 ?
O15 O12 O4 55.6(3) 1_565 7_556 ?
O16 O12 O4 49.4(3) . 7_556 ?
V10 O12 Cs5 95.2(4) . 1_565 ?
OW5 O12 Cs5 72.5(4) 1_565 1_565 ?
O5 O12 Cs5 98.9(3) . 1_565 ?
O15 O12 Cs5 57.7(2) 1_565 1_565 ?
O16 O12 Cs5 132.4(3) . 1_565 ?
O4 O12 Cs5 94.9(3) 7_556 1_565 ?
V10 O12 Cs2 96.6(4) . . ?
OW5 O12 Cs2 108.0(4) 1_565 . ?
O5 O12 Cs2 57.1(2) . . ?
O15 O12 Cs2 97.4(3) 1_565 . ?
O16 O12 Cs2 93.0(3) . . ?
O4 O12 Cs2 135.8(3) 7_556 . ?
Cs5 O12 Cs2 97.6(2) 1_565 . ?
V10 O12 Cs3 98.8(4) . . ?
OW5 O12 Cs3 91.4(4) 1_565 . ?
O5 O12 Cs3 97.2(3) . . ?
O15 O12 Cs3 136.2(3) 1_565 . ?
O16 O12 Cs3 61.5(2) . . ?
O4 O12 Cs3 90.5(3) 7_556 . ?
Cs5 O12 Cs3 163.7(3) 1_565 . ?
Cs2 O12 Cs3 89.1(2) . . ?
V10 O12 O24 124.2(5) . . ?
OW5 O12 O24 66.0(4) 1_565 . ?
O5 O12 O24 96.6(3) . . ?
O15 O12 O24 93.6(3) 1_565 . ?
O16 O12 O24 145.9(4) . . ?
O4 O12 O24 144.8(4) 7_556 . ?
Cs5 O12 O24 50.8(2) 1_565 . ?
Cs2 O12 O24 56.1(2) . . ?
Cs3 O12 O24 124.7(3) . . ?
V10 O12 O30 140.5(5) . . ?
OW5 O12 O30 64.4(4) 1_565 . ?
O5 O12 O30 108.1(4) . . ?
O15 O12 O30 154.2(4) 1_565 . ?
O16 O12 O30 109.1(4) . . ?
O4 O12 O30 146.1(4) 7_556 . ?
Cs5 O12 O30 115.7(3) 1_565 . ?
Cs2 O12 O30 57.4(2) . . ?
Cs3 O12 O30 56.1(2) . . ?
O24 O12 O30 68.6(3) . . ?
V10 O12 V12 45.2(3) . 1_565 ?
OW5 O12 V12 138.5(4) 1_565 1_565 ?
O5 O12 V12 31.02(18) . 1_565 ?
O15 O12 V12 31.34(19) 1_565 1_565 ?
O16 O12 V12 74.5(2) . 1_565 ?
O4 O12 V12 79.9(3) 7_556 1_565 ?
Cs5 O12 V12 67.98(18) 1_565 1_565 ?
Cs2 O12 V12 66.27(17) . 1_565 ?
Cs3 O12 V12 128.2(3) . 1_565 ?
O24 O12 V12 79.3(2) . 1_565 ?
O30 O12 V12 123.7(3) . 1_565 ?
V17 O13 V8 101.7(4) . 6 ?
V17 O13 V11 147.7(5) . . ?
V8 O13 V11 99.9(4) 6 . ?
V17 O13 O8 141.5(5) . 6 ?
V8 O13 O8 49.8(3) 6 6 ?
V11 O13 O8 50.3(3) . 6 ?
V17 O13 O23 50.8(3) . . ?
V8 O13 O23 51.1(3) 6 . ?
V11 O13 O23 141.1(5) . . ?
O8 O13 O23 95.0(4) 6 . ?
V17 O13 O7 103.7(4) . 4 ?
V8 O13 O7 137.0(4) 6 4 ?
V11 O13 O7 45.3(3) . 4 ?
O8 O13 O7 90.1(4) 6 4 ?
O23 O13 O7 136.7(4) . 4 ?
V17 O13 O1 43.8(2) . . ?
V8 O13 O1 137.3(4) 6 . ?
V11 O13 O1 105.1(4) . . ?
O8 O13 O1 137.2(4) 6 . ?
O23 O13 O1 89.1(4) . . ?
O7 O13 O1 60.1(3) 4 . ?
V17 O13 O44 152.5(5) . . ?
V8 O13 O44 104.3(4) 6 . ?
V11 O13 O44 32.8(2) . . ?
O8 O13 O44 65.1(3) 6 . ?
O23 O13 O44 155.1(4) . . ?
O7 O13 O44 61.8(3) 4 . ?
O1 O13 O44 115.5(4) . . ?
V17 O13 O37 32.5(2) . . ?
V8 O13 O37 106.2(4) 6 . ?
V11 O13 O37 152.4(5) . . ?
O8 O13 O37 155.8(4) 6 . ?
O23 O13 O37 65.6(3) . . ?
O7 O13 O37 113.8(4) 4 . ?
O1 O13 O37 60.3(3) . . ?
O44 O13 O37 128.3(4) . . ?
V17 O13 O32 106.9(4) . 6 ?
V8 O13 O32 31.5(2) 6 6 ?
V11 O13 O32 104.1(4) . 6 ?
O8 O13 O32 63.9(3) 6 6 ?
O23 O13 O32 65.9(3) . 6 ?
O7 O13 O32 149.2(4) 4 6 ?
O1 O13 O32 150.7(4) . 6 ?
O44 O13 O32 91.0(4) . 6 ?
O37 O13 O32 93.9(4) . 6 ?
V17 O13 Cs4 97.0(3) . . ?
V8 O13 Cs4 96.6(3) 6 . ?
V11 O13 Cs4 104.2(3) . . ?
O8 O13 Cs4 110.2(3) 6 . ?
O23 O13 Cs4 104.6(3) . . ?
O7 O13 Cs4 113.8(3) 4 . ?
O1 O13 Cs4 109.8(3) . . ?
O44 O13 Cs4 71.4(3) . . ?
O37 O13 Cs4 64.6(3) . . ?
O32 O13 Cs4 65.2(3) 6 . ?
V17 O13 OW7 82.2(5) . 4 ?
V8 O13 OW7 83.9(5) 6 4 ?
V11 O13 OW7 76.5(5) . 4 ?
O8 O13 OW7 70.7(5) 6 4 ?
O23 O13 OW7 75.2(5) . 4 ?
O7 O13 OW7 66.1(5) 4 4 ?
O1 O13 OW7 69.3(5) . 4 ?
O44 O13 OW7 109.2(5) . 4 ?
O37 O13 OW7 114.6(5) . 4 ?
O32 O13 OW7 115.3(5) 6 4 ?
Cs4 O13 OW7 179.1(5) . 4 ?
Ge2 O14 V14 135.0(5) . 4_545 ?
Ge2 O14 V3 125.9(4) . 1_545 ?
V14 O14 V3 98.2(3) 4_545 1_545 ?
Ge2 O14 O7 167.1(5) . 4_545 ?
V14 O14 O7 48.8(3) 4_545 4_545 ?
V3 O14 O7 49.7(3) 1_545 4_545 ?
Ge2 O14 O25 82.9(3) . . ?
V14 O14 O25 135.3(4) 4_545 . ?
V3 O14 O25 45.1(2) 1_545 . ?
O7 O14 O25 89.0(4) 4_545 . ?
Ge2 O14 O38 37.2(3) . . ?
V14 O14 O38 144.7(4) 4_545 . ?
V3 O14 O38 106.0(4) 1_545 . ?
O7 O14 O38 150.2(4) 4_545 . ?
O25 O14 O38 79.0(4) . . ?
Ge2 O14 O34 37.6(2) . . ?
V14 O14 O34 97.8(4) 4_545 . ?
V3 O14 O34 163.2(4) 1_545 . ?
O7 O14 O34 145.1(4) 4_545 . ?
O25 O14 O34 118.4(4) . . ?
O38 O14 O34 62.4(3) . . ?
Ge2 O14 O2 34.4(2) . . ?
V14 O14 O2 134.5(4) 4_545 . ?
V3 O14 O2 104.6(3) 1_545 . ?
O7 O14 O2 132.7(4) 4_545 . ?
O25 O14 O2 60.2(3) . . ?
O38 O14 O2 63.0(3) . . ?
O34 O14 O2 59.9(3) . . ?
Ge2 O14 O33 93.1(4) . 4_545 ?
V14 O14 O33 43.9(2) 4_545 4_545 ?
V3 O14 O33 132.9(4) 1_545 4_545 ?
O7 O14 O33 86.1(3) 4_545 4_545 ?
O25 O14 O33 137.5(4) . 4_545 ?
O38 O14 O33 120.9(4) . 4_545 ?
O34 O14 O33 59.2(3) . 4_545 ?
O2 O14 O33 93.8(3) . 4_545 ?
Ge2 O14 O11 125.8(4) . 4_545 ?
V14 O14 O11 32.0(2) 4_545 4_545 ?
V3 O14 O11 103.9(3) 1_545 4_545 ?
O7 O14 O11 64.7(3) 4_545 4_545 ?
O25 O14 O11 148.9(4) . 4_545 ?
O38 O14 O11 115.3(4) . 4_545 ?
O34 O14 O11 92.4(3) . 4_545 ?
O2 O14 O11 150.6(4) . 4_545 ?
O33 O14 O11 60.8(3) 4_545 4_545 ?
Ge2 O14 O17 119.2(4) . 1_545 ?
V14 O14 O17 102.7(4) 4_545 1_545 ?
V3 O14 O17 31.6(2) 1_545 1_545 ?
O7 O14 O17 64.3(3) 4_545 1_545 ?
O25 O14 O17 61.1(3) . 1_545 ?
O38 O14 O17 86.2(4) . 1_545 ?
O34 O14 O17 146.6(4) . 1_545 ?
O2 O14 O17 117.2(4) . 1_545 ?
O33 O14 O17 146.6(4) 4_545 1_545 ?
O11 O14 O17 91.2(3) 4_545 1_545 ?
Ge2 O14 Ge1 62.0(2) . 4_545 ?
V14 O14 Ge1 74.9(2) 4_545 4_545 ?
V3 O14 Ge1 152.2(4) 1_545 4_545 ?
O7 O14 Ge1 115.7(3) 4_545 4_545 ?
O25 O14 Ge1 123.5(3) . 4_545 ?
O38 O14 Ge1 93.4(3) . 4_545 ?
O34 O14 Ge1 31.79(18) . 4_545 ?
O2 O14 Ge1 66.6(2) . 4_545 ?
O33 O14 Ge1 31.32(18) 4_545 4_545 ?
O11 O14 Ge1 84.7(3) 4_545 4_545 ?
O17 O14 Ge1 175.2(3) 1_545 4_545 ?
V10 O15 V6 153.5(5) 1_545 . ?
V10 O15 V12 93.4(3) 1_545 . ?
V6 O15 V12 98.8(4) . . ?
V10 O15 O3 134.9(4) 1_545 . ?
V6 O15 O3 49.1(3) . . ?
V12 O15 O3 49.9(3) . . ?
V10 O15 O5 46.6(2) 1_545 1_545 ?
V6 O15 O5 135.7(4) . 1_545 ?
V12 O15 O5 47.7(2) . 1_545 ?
O3 O15 O5 90.5(4) . 1_545 ?
V10 O15 O4 47.0(2) 1_545 7_546 ?
V6 O15 O4 110.0(4) . 7_546 ?
V12 O15 O4 133.4(4) . 7_546 ?
O3 O15 O4 138.1(4) . 7_546 ?
O5 O15 O4 87.4(3) 1_545 7_546 ?
V10 O15 O33 110.6(4) 1_545 7_546 ?
V6 O15 O33 47.5(2) . 7_546 ?
V12 O15 O33 140.3(4) . 7_546 ?
O3 O15 O33 92.5(3) . 7_546 ?
O5 O15 O33 138.5(4) 1_545 7_546 ?
O4 O15 O33 63.7(3) 7_546 7_546 ?
V10 O15 O45 162.3(4) 1_545 . ?
V6 O15 O45 33.0(2) . . ?
V12 O15 O45 101.4(4) . . ?
O3 O15 O45 62.8(3) . . ?
O5 O15 O45 149.0(4) 1_545 . ?
O4 O15 O45 122.8(4) 7_546 . ?
O33 O15 O45 63.0(3) 7_546 . ?
V10 O15 O35 98.4(4) 1_545 . ?
V6 O15 O35 104.4(4) . . ?
V12 O15 O35 31.9(3) . . ?
O3 O15 O35 65.4(3) . . ?
O5 O15 O35 64.0(3) 1_545 . ?
O4 O15 O35 145.3(4) 7_546 . ?
O33 O15 O35 151.0(4) 7_546 . ?
O45 O15 O35 89.3(3) . . ?
V10 O15 O12 31.0(2) 1_545 1_545 ?
V6 O15 O12 162.6(4) . 1_545 ?
V12 O15 O12 97.1(4) . 1_545 ?
O3 O15 O12 146.9(4) . 1_545 ?
O5 O15 O12 61.6(3) 1_545 1_545 ?
O4 O15 O12 62.8(3) 7_546 1_545 ?
O33 O15 O12 120.0(4) 7_546 1_545 ?
O45 O15 O12 135.5(4) . 1_545 ?
O35 O15 O12 85.5(3) . 1_545 ?
V10 O15 Ge1 80.1(3) 1_545 7_546 ?
V6 O15 Ge1 81.8(3) . 7_546 ?
V12 O15 Ge1 163.9(4) . 7_546 ?
O3 O15 Ge1 126.9(3) . 7_546 ?
O5 O15 Ge1 122.2(3) 1_545 7_546 ?
O4 O15 Ge1 34.93(19) 7_546 7_546 ?
O33 O15 Ge1 34.93(19) 7_546 7_546 ?
O45 O15 Ge1 87.9(3) . 7_546 ?
O35 O15 Ge1 163.3(4) . 7_546 ?
O12 O15 Ge1 85.0(3) 1_545 7_546 ?
V10 O15 Cs5 99.3(3) 1_545 . ?
V6 O15 Cs5 100.9(3) . . ?
V12 O15 Cs5 102.4(3) . . ?
O3 O15 Cs5 112.3(3) . . ?
O5 O15 Cs5 112.9(3) 1_545 . ?
O4 O15 Cs5 106.9(3) 7_546 . ?
O33 O15 Cs5 104.1(3) 7_546 . ?
O45 O15 Cs5 68.2(2) . . ?
O35 O15 Cs5 70.5(3) . . ?
O12 O15 Cs5 68.5(2) 1_545 . ?
Ge1 O15 Cs5 93.2(2) 7_546 . ?
V5 O16 V10 104.8(4) . . ?
V5 O16 V9 148.0(5) . . ?
V10 O16 V9 99.2(4) . . ?
V5 O16 O4 52.2(3) . 7_556 ?
V10 O16 O4 52.7(3) . 7_556 ?
V9 O16 O4 144.2(4) . 7_556 ?
V5 O16 O5 144.6(4) . . ?
V10 O16 O5 49.3(3) . . ?
V9 O16 O5 50.3(3) . . ?
O4 O16 O5 97.0(4) 7_556 . ?
V5 O16 O10 43.8(2) . 6_556 ?
V10 O16 O10 138.7(4) . 6_556 ?
V9 O16 O10 104.5(4) . 6_556 ?
O4 O16 O10 90.2(4) 7_556 6_556 ?
O5 O16 O10 136.7(4) . 6_556 ?
V5 O16 O26 104.3(4) . 1_565 ?
V10 O16 O26 136.5(4) . 1_565 ?
V9 O16 O26 44.3(3) . 1_565 ?
O4 O16 O26 140.4(4) 7_556 1_565 ?
O5 O16 O26 89.3(4) . 1_565 ?
O10 O16 O26 60.5(3) 6_556 1_565 ?
V5 O16 O20 33.0(2) . . ?
V10 O16 O20 109.2(4) . . ?
V9 O16 O20 148.9(4) . . ?
O4 O16 O20 66.7(3) 7_556 . ?
O5 O16 O20 157.7(4) . . ?
O10 O16 O20 61.4(3) 6_556 . ?
O26 O16 O20 112.9(4) 1_565 . ?
V5 O16 O27 150.5(4) . . ?
V10 O16 O27 102.1(4) . . ?
V9 O16 O27 33.2(3) . . ?
O4 O16 O27 153.6(4) 7_556 . ?
O5 O16 O27 64.5(3) . . ?
O10 O16 O27 116.2(4) 6_556 . ?
O26 O16 O27 61.9(3) 1_565 . ?
O20 O16 O27 124.5(4) . . ?
V5 O16 O12 108.9(4) . . ?
V10 O16 O12 30.7(2) . . ?
V9 O16 O12 102.6(4) . . ?
O4 O16 O12 65.7(3) 7_556 . ?
O5 O16 O12 62.8(3) . . ?
O10 O16 O12 152.7(4) 6_556 . ?
O26 O16 O12 146.7(4) 1_565 . ?
O20 O16 O12 95.8(4) . . ?
O27 O16 O12 88.5(3) . . ?
V5 O16 Cs3 96.1(3) . . ?
V10 O16 Cs3 97.2(3) . . ?
V9 O16 Cs3 101.6(3) . . ?
O4 O16 Cs3 103.6(3) 7_556 . ?
O5 O16 Cs3 109.4(3) . . ?
O10 O16 Cs3 110.2(3) 6_556 . ?
O26 O16 Cs3 111.0(3) 1_565 . ?
O20 O16 Cs3 63.1(2) . . ?
O27 O16 Cs3 68.5(3) . . ?
O12 O16 Cs3 66.6(2) . . ?
V5 O16 OW7 82.4(5) . 7_556 ?
V10 O16 OW7 84.0(5) . 7_556 ?
V9 O16 OW7 79.3(5) . 7_556 ?
O4 O16 OW7 76.2(5) 7_556 7_556 ?
O5 O16 OW7 72.3(5) . 7_556 ?
O10 O16 OW7 68.2(5) 6_556 7_556 ?
O26 O16 OW7 68.7(5) 1_565 7_556 ?
O20 O16 OW7 115.4(5) . 7_556 ?
O27 O16 OW7 112.5(5) . 7_556 ?
O12 O16 OW7 114.7(5) . 7_556 ?
Cs3 O16 OW7 178.3(5) . 7_556 ?
V3 O17 O1 40.4(3) . . ?
V3 O17 O25 39.7(3) . 1_565 ?
O1 O17 O25 52.1(3) . 1_565 ?
V3 O17 O7 38.7(3) . 4 ?
O1 O17 O7 57.4(3) . 4 ?
O25 O17 O7 78.3(3) 1_565 4 ?
V3 O17 O14 40.9(3) . 1_565 ?
O1 O17 O14 81.3(3) . 1_565 ?
O25 O17 O14 56.2(3) 1_565 1_565 ?
O7 O17 O14 50.0(3) 4 1_565 ?
V3 O17 Cs7B 114.8(5) . . ?
O1 O17 Cs7B 155.1(4) . . ?
O25 O17 Cs7B 109.0(3) 1_565 . ?
O7 O17 Cs7B 106.6(4) 4 . ?
O14 O17 Cs7B 74.0(3) 1_565 . ?
V3 O17 Cs7A 126.1(4) . . ?
O1 O17 Cs7A 157.6(4) . . ?
O25 O17 Cs7A 105.7(3) 1_565 . ?
O7 O17 Cs7A 127.4(4) 4 . ?
O14 O17 Cs7A 87.9(3) 1_565 . ?
Cs7B O17 Cs7A 21.3(2) . . ?
V3 O17 Cs1 101.4(4) . . ?
O1 O17 Cs1 61.0(2) . . ?
O25 O17 Cs1 99.1(3) 1_565 . ?
O7 O17 Cs1 100.9(3) 4 . ?
O14 O17 Cs1 142.1(3) 1_565 . ?
Cs7B O17 Cs1 143.8(4) . . ?
Cs7A O17 Cs1 128.8(3) . . ?
V3 O17 OW5 94.8(4) . 1_565 ?
O1 O17 OW5 94.2(4) . 1_565 ?
O25 O17 OW5 55.3(3) 1_565 1_565 ?
O7 O17 OW5 133.0(4) 4 1_565 ?
O14 O17 OW5 92.9(4) 1_565 1_565 ?
Cs7B O17 OW5 83.9(4) . 1_565 ?
Cs7A O17 OW5 66.6(3) . 1_565 ?
Cs1 O17 OW5 94.2(3) . 1_565 ?
V3 O17 OW6 95.7(5) . . ?
O1 O17 OW6 78.7(4) . . ?
O25 O17 OW6 129.3(4) 1_565 . ?
O7 O17 OW6 63.5(4) 4 . ?
O14 O17 OW6 110.6(4) 1_565 . ?
Cs7B O17 OW6 112.9(4) . . ?
Cs7A O17 OW6 123.6(4) . . ?
Cs1 O17 OW6 60.2(3) . . ?
OW5 O17 OW6 153.8(5) 1_565 . ?
V3 O17 O34 131.0(5) . 4 ?
O1 O17 O34 128.7(4) . 4 ?
O25 O17 O34 167.9(4) 1_565 4 ?
O7 O17 O34 92.5(3) 4 4 ?
O14 O17 O34 111.8(3) 1_565 4 ?
Cs7B O17 O34 65.9(2) . 4 ?
Cs7A O17 O34 73.6(2) . 4 ?
Cs1 O17 O34 90.3(3) . 4 ?
OW5 O17 O34 132.0(3) 1_565 4 ?
OW6 O17 O34 50.0(3) . 4 ?
V3 O17 O38 76.1(3) . 1_565 ?
O1 O17 O38 109.7(3) . 1_565 ?
O25 O17 O38 60.0(3) 1_565 1_565 ?
O7 O17 O38 94.9(3) 4 1_565 ?
O14 O17 O38 45.0(2) 1_565 1_565 ?
Cs7B O17 O38 48.9(2) . 1_565 ?
Cs7A O17 O38 50.81(18) . 1_565 ?
Cs1 O17 O38 150.6(3) . 1_565 ?
OW5 O17 O38 57.5(3) 1_565 1_565 ?
OW6 O17 O38 148.7(4) . 1_565 ?
O34 O17 O38 113.7(3) 4 1_565 ?
Ge4 O18 V13 118.2(5) . . ?
Ge4 O18 V17 140.7(5) . . ?
V13 O18 V17 100.1(4) . . ?
Ge4 O18 V1 47.9(3) . . ?
V13 O18 V1 146.9(5) . . ?
V17 O18 V1 94.9(4) . . ?
Ge4 O18 O1 164.6(5) . . ?
V13 O18 O1 50.2(3) . . ?
V17 O18 O1 50.0(3) . . ?
V1 O18 O1 134.2(5) . . ?
Ge4 O18 O23 95.2(4) . . ?
V13 O18 O23 138.2(4) . . ?
V17 O18 O23 46.5(3) . . ?
V1 O18 O23 48.4(3) . . ?
O1 O18 O23 91.7(4) . . ?
Ge4 O18 O9 78.7(4) . . ?
V13 O18 O9 44.3(3) . . ?
V17 O18 O9 131.3(4) . . ?
V1 O18 O9 104.7(4) . . ?
O1 O18 O9 86.6(4) . . ?
O23 O18 O9 133.3(4) . . ?
Ge4 O18 O39 38.6(3) . . ?
V13 O18 O39 156.6(5) . . ?
V17 O18 O39 103.3(4) . . ?
V1 O18 O39 29.2(3) . . ?
O1 O18 O39 153.0(5) . . ?
O23 O18 O39 62.1(3) . . ?
O9 O18 O39 115.5(4) . . ?
Ge4 O18 O43 35.3(3) . 6 ?
V13 O18 O43 102.4(4) . 6 ?
V17 O18 O43 131.7(5) . 6 ?
V1 O18 O43 47.4(3) . 6 ?
O1 O18 O43 131.2(4) . 6 ?
O23 O18 O43 90.6(4) . 6 ?
O9 O18 O43 58.2(3) . 6 ?
O39 O18 O43 60.3(3) . 6 ?
Ge4 O18 O41 34.4(5) . . ?
V13 O18 O41 97.1(5) . . ?
V17 O18 O41 154.0(6) . . ?
V1 O18 O41 80.8(5) . . ?
O1 O18 O41 144.1(6) . . ?
O23 O18 O41 123.6(5) . . ?
O9 O18 O41 74.2(5) . . ?
O39 O18 O41 61.6(5) . . ?
O43 O18 O41 61.8(5) 6 . ?
Ge4 O18 O30 109.7(5) . . ?
V13 O18 O30 31.8(3) . . ?
V17 O18 O30 107.6(4) . . ?
V1 O18 O30 157.4(5) . . ?
O1 O18 O30 66.2(4) . . ?
O23 O18 O30 154.0(4) . . ?
O9 O18 O30 61.8(3) . . ?
O39 O18 O30 136.9(4) . . ?
O43 O18 O30 114.0(4) 6 . ?
O41 O18 O30 78.0(5) . . ?
Ge4 O18 O37 132.7(5) . . ?
V13 O18 O37 103.8(4) . . ?
V17 O18 O37 31.1(2) . . ?
V1 O18 O37 104.2(4) . . ?
O1 O18 O37 62.5(3) . . ?
O23 O18 O37 62.1(3) . . ?
O9 O18 O37 147.5(4) . . ?
O39 O18 O37 96.9(4) . . ?
O43 O18 O37 151.4(5) 6 . ?
O41 O18 O37 125.1(5) . . ?
O30 O18 O37 94.4(4) . . ?
V16 O19 O8 39.8(3) . . ?
V16 O19 O3 40.8(3) . . ?
O8 O19 O3 57.9(3) . . ?
V16 O19 O22 38.9(3) . . ?
O8 O19 O22 52.8(3) . . ?
O3 O19 O22 79.6(3) . . ?
V16 O19 O6 38.6(3) . . ?
O8 O19 O6 78.4(3) . . ?
O3 O19 O6 50.5(3) . . ?
O22 O19 O6 52.7(3) . . ?
V16 O19 Cs8C 137.5(5) . . ?
O8 O19 Cs8C 152.9(4) . . ?
O3 O19 Cs8C 144.0(4) . . ?
O22 O19 Cs8C 107.3(4) . . ?
O6 O19 Cs8C 104.9(4) . . ?
V16 O19 Cs3 106.2(4) . . ?
O8 O19 Cs3 66.4(3) . . ?
O3 O19 Cs3 108.6(3) . . ?
O22 O19 Cs3 100.1(3) . . ?
O6 O19 Cs3 144.7(4) . . ?
Cs8C O19 Cs3 104.9(3) . . ?
V16 O19 Cs8A 121.1(6) . . ?
O8 O19 Cs8A 148.4(5) . . ?
O3 O19 Cs8A 130.1(5) . . ?
O22 O19 Cs8A 96.3(4) . . ?
O6 O19 Cs8A 87.5(5) . . ?
Cs8C O19 Cs8A 17.4(3) . . ?
Cs3 O19 Cs8A 120.9(5) . . ?
V16 O19 Cs1 101.2(4) . . ?
O8 O19 Cs1 101.9(3) . . ?
O3 O19 Cs1 60.4(2) . . ?
O22 O19 Cs1 140.0(4) . . ?
O6 O19 Cs1 95.9(3) . . ?
Cs8C O19 Cs1 104.5(3) . . ?
Cs3 O19 Cs1 94.7(2) . . ?
Cs8A O19 Cs1 107.6(3) . . ?
V16 O19 Cs8B 95.4(4) . . ?
O8 O19 Cs8B 134.1(4) . . ?
O3 O19 Cs8B 97.3(3) . . ?
O22 O19 Cs8B 87.4(3) . . ?
O6 O19 Cs8B 57.5(3) . . ?
Cs8C O19 Cs8B 49.2(3) . . ?
Cs3 O19 Cs8B 153.9(3) . . ?
Cs8A O19 Cs8B 33.0(5) . . ?
Cs1 O19 Cs8B 95.4(3) . . ?
V16 O19 OW1 92.3(8) . 2 ?
O8 O19 OW1 90.5(7) . 2 ?
O3 O19 OW1 133.0(8) . 2 ?
O22 O19 OW1 53.4(7) . 2 ?
O6 O19 OW1 92.7(7) . 2 ?
Cs8C O19 OW1 62.7(7) . 2 ?
Cs3 O19 OW1 84.4(7) . 2 ?
Cs8A O19 OW1 61.8(7) . 2 ?
Cs1 O19 OW1 166.1(7) . 2 ?
Cs8B O19 OW1 80.1(7) . 2 ?
V16 O19 O30 156.3(5) . . ?
O8 O19 O30 121.0(4) . . ?
O3 O19 O30 122.6(4) . . ?
O22 O19 O30 151.8(4) . . ?
O6 O19 O30 154.3(4) . . ?
Cs8C O19 O30 66.2(3) . . ?
Cs3 O19 O30 58.5(2) . . ?
Cs8A O19 O30 82.4(5) . . ?
Cs1 O19 O30 65.2(2) . . ?
Cs8B O19 O30 104.9(3) . . ?
OW1 O19 O30 103.0(7) 2 . ?
V5 O20 O16 40.4(3) . . ?
V5 O20 O10 39.4(3) . 6_556 ?
O16 O20 O10 57.8(3) . 6_556 ?
V5 O20 Cs7B 117.4(5) . 7_556 ?
O16 O20 Cs7B 142.8(4) . 7_556 ?
O10 O20 Cs7B 130.5(5) 6_556 7_556 ?
V5 O20 O2 42.0(3) . 6_556 ?
O16 O20 O2 82.4(3) . 6_556 ?
O10 O20 O2 51.4(3) 6_556 6_556 ?
Cs7B O20 O2 82.8(4) 7_556 6_556 ?
V5 O20 O4 40.3(3) . 7_556 ?
O16 O20 O4 50.8(3) . 7_556 ?
O10 O20 O4 79.7(3) 6_556 7_556 ?
Cs7B O20 O4 92.6(3) 7_556 7_556 ?
O2 O20 O4 58.5(3) 6_556 7_556 ?
V5 O20 O44 172.7(6) . 6_556 ?
O16 O20 O44 142.4(4) . 6_556 ?
O10 O20 O44 133.6(4) 6_556 6_556 ?
Cs7B O20 O44 64.4(3) 7_556 6_556 ?
O2 O20 O44 134.5(4) 6_556 6_556 ?
O4 O20 O44 146.6(4) 7_556 6_556 ?
V5 O20 Cs7A 124.0(5) . 7_556 ?
O16 O20 Cs7A 132.3(4) . 7_556 ?
O10 O20 Cs7A 149.6(4) 6_556 7_556 ?
Cs7B O20 Cs7A 21.1(3) 7_556 7_556 ?
O2 O20 Cs7A 98.7(3) 6_556 7_556 ?
O4 O20 Cs7A 89.1(3) 7_556 7_556 ?
O44 O20 Cs7A 60.5(3) 6_556 7_556 ?
V5 O20 Cs3 105.7(4) . . ?
O16 O20 Cs3 65.4(3) . . ?
O10 O20 Cs3 109.3(3) 6_556 . ?
Cs7B O20 Cs3 120.1(4) 7_556 . ?
O2 O20 Cs3 147.5(4) 6_556 . ?
O4 O20 Cs3 95.3(3) 7_556 . ?
O44 O20 Cs3 78.0(3) 6_556 . ?
Cs7A O20 Cs3 99.8(3) 7_556 . ?
V5 O20 Cs4 103.9(4) . 6_556 ?
O16 O20 Cs4 109.1(3) . 6_556 ?
O10 O20 Cs4 64.7(3) 6_556 6_556 ?
Cs7B O20 Cs4 105.5(4) 7_556 6_556 ?
O2 O20 Cs4 92.4(3) 6_556 6_556 ?
O4 O20 Cs4 143.8(4) 7_556 6_556 ?
O44 O20 Cs4 69.0(3) 6_556 6_556 ?
Cs7A O20 Cs4 118.5(3) 7_556 6_556 ?
Cs3 O20 Cs4 101.9(3) . 6_556 ?
V5 O20 OW4 135.6(5) . 7_546 ?
O16 O20 OW4 103.7(4) . 7_546 ?
O10 O20 OW4 156.4(4) 6_556 7_546 ?
Cs7B O20 OW4 73.0(4) 7_556 7_546 ?
O2 O20 OW4 147.3(5) 6_556 7_546 ?
O4 O20 OW4 100.2(4) 7_556 7_546 ?
O44 O20 OW4 51.4(4) 6_556 7_546 ?
Cs7A O20 OW4 53.3(3) 7_556 7_546 ?
Cs3 O20 OW4 47.2(3) . 7_546 ?
Cs4 O20 OW4 114.8(4) 6_556 7_546 ?
V5 O20 O12 68.9(3) . . ?
O16 O20 O12 43.1(2) . . ?
O10 O20 O12 99.7(3) 6_556 . ?
Cs7B O20 O12 107.8(4) 7_556 . ?
O2 O20 O12 101.2(3) 6_556 . ?
O4 O20 O12 43.6(2) 7_556 . ?
O44 O20 O12 117.8(4) 6_556 . ?
Cs7A O20 O12 91.0(3) 7_556 . ?
Cs3 O20 O12 52.05(18) . . ?
Cs4 O20 O12 145.3(3) 6_556 . ?
OW4 O20 O12 67.0(3) 7_546 . ?
Ge5 O21 V9 122.5(5) 1_545 1_545 ?
Ge5 O21 V4 139.2(6) 1_545 . ?
V9 O21 V4 98.3(4) 1_545 . ?
Ge5 O21 V2 46.3(3) 1_545 . ?
V9 O21 V2 144.2(5) 1_545 . ?
V4 O21 V2 99.6(4) . . ?
Ge5 O21 O26 169.8(6) 1_545 . ?
V9 O21 O26 49.3(3) 1_545 . ?
V4 O21 O26 49.2(3) . . ?
V2 O21 O26 134.9(5) . . ?
Ge5 O21 O31 94.7(4) 1_545 . ?
V9 O21 O31 135.2(5) 1_545 . ?
V4 O21 O31 48.7(3) . . ?
V2 O21 O31 51.0(3) . . ?
O26 O21 O31 90.3(4) . . ?
Ge5 O21 O5 79.7(4) 1_545 1_545 ?
V9 O21 O5 46.2(3) 1_545 1_545 ?
V4 O21 O5 137.3(5) . 1_545 ?
V2 O21 O5 102.2(4) . 1_545 ?
O26 O21 O5 90.5(4) . 1_545 ?
O31 O21 O5 135.7(5) . 1_545 ?
Ge5 O21 O6 37.3(3) 1_545 . ?
V9 O21 O6 104.9(4) 1_545 . ?
V4 O21 O6 135.6(5) . . ?
V2 O21 O6 43.0(3) . . ?
O26 O21 O6 134.1(5) . . ?
O31 O21 O6 89.6(4) . . ?
O5 O21 O6 59.6(3) 1_545 . ?
Ge5 O21 O42 36.3(3) 1_545 . ?
V9 O21 O42 158.7(5) 1_545 . ?
V4 O21 O42 103.0(4) . . ?
V2 O21 O42 31.5(3) . . ?
O26 O21 O42 151.9(5) . . ?
O31 O21 O42 63.2(4) . . ?
O5 O21 O42 114.6(4) 1_545 . ?
O6 O21 O42 59.5(3) . . ?
Ge5 O21 O29 125.5(5) 1_545 . ?
V9 O21 O29 104.1(4) 1_545 . ?
V4 O21 O29 31.2(3) . . ?
V2 O21 O29 107.2(4) . . ?
O26 O21 O29 64.6(4) . . ?
O31 O21 O29 64.6(4) . . ?
O5 O21 O29 150.1(5) 1_545 . ?
O6 O21 O29 150.1(5) . . ?
O42 O21 O29 93.8(4) . . ?
Ge5 O21 O27 113.1(5) 1_545 1_545 ?
V9 O21 O27 31.5(3) 1_545 1_545 ?
V4 O21 O27 102.5(4) . 1_545 ?
V2 O21 O27 157.9(5) . 1_545 ?
O26 O21 O27 63.6(3) . 1_545 ?
O31 O21 O27 151.1(5) . 1_545 ?
O5 O21 O27 61.1(3) 1_545 1_545 ?
O6 O21 O27 117.0(4) . 1_545 ?
O42 O21 O27 138.8(5) . 1_545 ?
O29 O21 O27 91.7(4) . 1_545 ?
Ge5 O21 O47 31.0(5) 1_545 1_545 ?
V9 O21 O47 104.1(6) 1_545 1_545 ?
V4 O21 O47 146.2(7) . 1_545 ?
V2 O21 O47 76.4(6) . 1_545 ?
O26 O21 O47 148.3(7) . 1_545 ?
O31 O21 O47 119.8(6) . 1_545 ?
O5 O21 O47 75.2(6) 1_545 1_545 ?
O6 O21 O47 61.5(6) . 1_545 ?
O42 O21 O47 56.6(6) . 1_545 ?
O29 O21 O47 117.1(7) . 1_545 ?
O27 O21 O47 84.8(6) 1_545 1_545 ?
Ge6 O22 V16 141.9(6) 6_556 . ?
Ge6 O22 V8 122.5(5) 6_556 . ?
V16 O22 V8 95.0(4) . . ?
Ge6 O22 V2 49.5(3) 6_556 . ?
V16 O22 V2 95.5(4) . . ?
V8 O22 V2 147.7(5) . . ?
Ge6 O22 O8 165.8(5) 6_556 . ?
V16 O22 O8 47.5(3) . . ?
V8 O22 O8 47.8(3) . . ?
V2 O22 O8 130.9(5) . . ?
Ge6 O22 O6 95.0(4) 6_556 . ?
V16 O22 O6 48.5(3) . . ?
V8 O22 O6 134.8(5) . . ?
V2 O22 O6 47.1(3) . . ?
O8 O22 O6 90.0(4) . . ?
Ge6 O22 O31 35.4(3) 6_556 . ?
V16 O22 O31 134.2(5) . . ?
V8 O22 O31 105.5(4) . . ?
V2 O22 O31 47.8(3) . . ?
O8 O22 O31 131.6(4) . . ?
O6 O22 O31 90.7(4) . . ?
Ge6 O22 O23 80.7(4) 6_556 6_556 ?
V16 O22 O23 130.9(5) . 6_556 ?
V8 O22 O23 45.3(3) . 6_556 ?
V2 O22 O23 107.2(4) . 6_556 ?
O8 O22 O23 86.4(4) . 6_556 ?
O6 O22 O23 135.4(4) . 6_556 ?
O31 O22 O23 60.7(3) . 6_556 ?
Ge6 O22 O42 39.1(3) 6_556 . ?
V16 O22 O42 103.5(4) . . ?
V8 O22 O42 161.5(5) . . ?
V2 O22 O42 30.6(3) . . ?
O8 O22 O42 150.4(5) . . ?
O6 O22 O42 61.2(3) . . ?
O31 O22 O42 60.7(3) . . ?
O23 O22 O42 118.3(4) 6_556 . ?
Ge6 O22 OW1 80.0(9) 6_556 2 ?
V16 O22 OW1 103.5(9) . 2 ?
V8 O22 OW1 97.3(9) . 2 ?
V2 O22 OW1 109.7(9) . 2 ?
O8 O22 OW1 109.9(9) . 2 ?
O6 O22 OW1 114.5(9) . 2 ?
O31 O22 OW1 113.6(9) . 2 ?
O23 O22 OW1 108.4(9) 6_556 2 ?
O42 O22 OW1 79.2(8) . 2 ?
Ge6 O22 O48 31.8(10) 6_556 6_556 ?
V16 O22 O48 154.8(11) . 6_556 ?
V8 O22 O48 101.6(9) . 6_556 ?
V2 O22 O48 80.4(9) . 6_556 ?
O8 O22 O48 147.3(9) . 6_556 ?
O6 O22 O48 122.4(9) . 6_556 ?
O31 O22 O48 58.6(11) . 6_556 ?
O23 O22 O48 73.4(10) 6_556 6_556 ?
O42 O22 O48 61.3(9) . 6_556 ?
OW1 O22 O48 55.9(14) 2 6_556 ?
Ge6 O22 O19 132.1(5) 6_556 . ?
V16 O22 O19 31.1(2) . . ?
V8 O22 O19 99.5(4) . . ?
V2 O22 O19 105.2(4) . . ?
O8 O22 O19 61.9(3) . . ?
O6 O22 O19 64.0(3) . . ?
O31 O22 O19 153.0(4) . . ?
O23 O22 O19 144.8(4) 6_556 . ?
O42 O22 O19 96.7(4) . . ?
OW1 O22 O19 72.4(8) 2 . ?
O48 O22 O19 125.9(12) 6_556 . ?
Ge3 O23 V17 137.8(5) . . ?
Ge3 O23 V8 122.7(5) . 6 ?
V17 O23 V8 97.6(4) . 6 ?
Ge3 O23 V1 45.6(3) . . ?
V17 O23 V1 93.9(4) . . ?
V8 O23 V1 146.8(5) 6 . ?
Ge3 O23 O13 163.5(5) . . ?
V17 O23 O13 48.8(3) . . ?
V8 O23 O13 49.0(3) 6 . ?
V1 O23 O13 130.8(5) . . ?
Ge3 O23 O18 92.0(4) . . ?
V17 O23 O18 46.6(3) . . ?
V8 O23 O18 135.4(4) 6 . ?
V1 O23 O18 47.3(3) . . ?
O13 O23 O18 89.7(4) . . ?
Ge3 O23 O22 80.7(4) . 6 ?
V17 O23 O22 131.2(4) . 6 ?
V8 O23 O22 44.8(3) 6 6 ?
V1 O23 O22 106.0(4) . 6 ?
O13 O23 O22 86.4(4) . 6 ?
O18 O23 O22 133.8(4) . 6 ?
Ge3 O23 O31 34.1(3) . 6 ?
V17 O23 O31 131.2(4) . 6 ?
V8 O23 O31 103.7(4) 6 6 ?
V1 O23 O31 47.6(3) . 6 ?
O13 O23 O31 129.6(4) . 6 ?
O18 O23 O31 89.9(4) . 6 ?
O22 O23 O31 59.3(3) 6 6 ?
Ge3 O23 O39 37.7(3) . . ?
V17 O23 O39 101.7(4) . . ?
V8 O23 O39 160.4(5) 6 . ?
V1 O23 O39 28.4(3) . . ?
O13 O23 O39 149.6(4) . . ?
O18 O23 O39 60.3(3) . . ?
O22 O23 O39 117.1(4) 6 . ?
O31 O23 O39 60.4(3) 6 . ?
Ge3 O23 O40 33.2(4) . . ?
V17 O23 O40 152.8(6) . . ?
V8 O23 O40 103.9(5) 6 . ?
V1 O23 O40 77.1(5) . . ?
O13 O23 O40 150.9(6) . . ?
O18 O23 O40 119.2(5) . . ?
O22 O23 O40 76.0(5) 6 . ?
O31 O23 O40 59.2(5) 6 . ?
O39 O23 O40 59.0(5) . . ?
Ge3 O23 O37 131.8(5) . . ?
V17 O23 O37 31.4(2) . . ?
V8 O23 O37 102.1(4) 6 . ?
V1 O23 O37 103.8(4) . . ?
O13 O23 O37 62.8(3) . . ?
O18 O23 O37 62.6(3) . . ?
O22 O23 O37 146.7(4) 6 . ?
O31 O23 O37 151.3(4) 6 . ?
O39 O23 O37 96.2(4) . . ?
O40 O23 O37 125.4(6) . . ?
Ge3 O23 O32 117.9(4) . 6 ?
V17 O23 O32 103.0(4) . 6 ?
V8 O23 O32 30.6(3) 6 6 ?
V1 O23 O32 163.0(5) . 6 ?
O13 O23 O32 63.3(3) . 6 ?
O18 O23 O32 149.7(4) . 6 ?
O22 O23 O32 62.0(3) 6 6 ?
O31 O23 O32 117.5(4) 6 6 ?
O39 O23 O32 143.5(4) . 6 ?
O40 O23 O32 87.8(5) . 6 ?
O37 O23 O32 91.2(4) . 6 ?
V7 O24 O9 40.4(3) . . ?
V7 O24 O10 38.6(3) . 1_565 ?
O9 O24 O10 51.7(3) . 1_565 ?
V7 O24 O2 41.4(3) . 1_565 ?
O9 O24 O2 81.4(3) . 1_565 ?
O10 O24 O2 50.7(3) 1_565 1_565 ?
V7 O24 Cs5 144.9(5) . 1_565 ?
O9 O24 Cs5 159.8(4) . 1_565 ?
O10 O24 Cs5 148.1(4) 1_565 1_565 ?
O2 O24 Cs5 109.5(3) 1_565 1_565 ?
V7 O24 O25 36.4(3) . 1_565 ?
O9 O24 O25 53.3(3) . 1_565 ?
O10 O24 O25 75.0(3) 1_565 1_565 ?
O2 O24 O25 56.6(3) 1_565 1_565 ?
Cs5 O24 O25 117.7(4) 1_565 1_565 ?
V7 O24 Cs2 99.4(4) . . ?
O9 O24 Cs2 59.0(2) . . ?
O10 O24 Cs2 96.8(3) 1_565 . ?
O2 O24 Cs2 140.3(4) 1_565 . ?
Cs5 O24 Cs2 109.3(3) 1_565 . ?
O25 O24 Cs2 97.3(3) 1_565 . ?
V7 O24 Cs4 102.7(4) . 1_565 ?
O9 O24 Cs4 100.6(3) . 1_565 ?
O10 O24 Cs4 64.2(3) 1_565 1_565 ?
O2 O24 Cs4 91.9(3) 1_565 1_565 ?
Cs5 O24 Cs4 96.1(3) 1_565 1_565 ?
O25 O24 Cs4 139.0(4) 1_565 1_565 ?
Cs2 O24 Cs4 92.1(2) . 1_565 ?
V7 O24 O35 151.4(5) . 1_565 ?
O9 O24 O35 115.5(4) . 1_565 ?
O10 O24 O35 118.6(4) 1_565 1_565 ?
O2 O24 O35 149.5(4) 1_565 1_565 ?
Cs5 O24 O35 63.6(2) 1_565 1_565 ?
O25 O24 O35 153.9(4) 1_565 1_565 ?
Cs2 O24 O35 60.6(2) . 1_565 ?
Cs4 O24 O35 61.1(2) 1_565 1_565 ?
V7 O24 OW5 90.0(4) . 1_565 ?
O9 O24 OW5 95.2(4) . 1_565 ?
O10 O24 OW5 128.5(4) 1_565 1_565 ?
O2 O24 OW5 91.4(4) 1_565 1_565 ?
Cs5 O24 OW5 68.2(3) 1_565 1_565 ?
O25 O24 OW5 53.8(3) 1_565 1_565 ?
Cs2 O24 OW5 95.2(3) . 1_565 ?
Cs4 O24 OW5 164.1(4) 1_565 1_565 ?
O35 O24 OW5 110.9(4) 1_565 1_565 ?
V7 O24 O12 122.0(5) . . ?
O9 O24 O12 98.9(3) . . ?
O10 O24 O12 150.5(4) 1_565 . ?
O2 O24 O12 137.4(4) 1_565 . ?
Cs5 O24 O12 61.4(2) 1_565 . ?
O25 O24 O12 89.3(3) 1_565 . ?
Cs2 O24 O12 59.9(2) . . ?
Cs4 O24 O12 129.1(3) 1_565 . ?
O35 O24 O12 68.1(3) 1_565 . ?
OW5 O24 O12 46.1(3) 1_565 . ?
V7 O24 V13 44.3(3) . . ?
O9 O24 V13 29.8(2) . . ?
O10 O24 V13 74.1(3) 1_565 . ?
O2 O24 V13 81.0(3) 1_565 . ?
Cs5 O24 V13 132.7(3) 1_565 . ?
O25 O24 V13 31.31(19) 1_565 . ?
Cs2 O24 V13 66.58(17) . . ?
Cs4 O24 V13 130.4(3) 1_565 . ?
O35 O24 V13 126.6(3) 1_565 . ?
OW5 O24 V13 65.5(3) 1_565 . ?
O12 O24 V13 79.5(2) . . ?
V7 O25 V3 149.1(5) 1_545 1_545 ?
V7 O25 V13 93.3(4) 1_545 1_545 ?
V3 O25 V13 98.1(4) 1_545 1_545 ?
V7 O25 O1 132.5(4) 1_545 1_545 ?
V3 O25 O1 49.0(3) 1_545 1_545 ?
V13 O25 O1 49.3(3) 1_545 1_545 ?
V7 O25 O9 47.2(3) 1_545 1_545 ?
V3 O25 O9 132.0(4) 1_545 1_545 ?
V13 O25 O9 46.7(3) 1_545 1_545 ?
O1 O25 O9 88.2(4) 1_545 1_545 ?
V7 O25 O14 107.4(4) 1_545 . ?
V3 O25 O14 47.2(2) 1_545 . ?
V13 O25 O14 137.2(4) 1_545 . ?
O1 O25 O14 91.2(3) 1_545 . ?
O9 O25 O14 133.3(4) 1_545 . ?
V7 O25 O2 46.4(2) 1_545 . ?
V3 O25 O2 108.3(4) 1_545 . ?
V13 O25 O2 133.3(4) 1_545 . ?
O1 O25 O2 137.0(4) 1_545 . ?
O9 O25 O2 88.1(3) 1_545 . ?
O14 O25 O2 61.9(3) . . ?
V7 O25 O17 163.8(4) 1_545 1_545 ?
V3 O25 O17 31.9(2) 1_545 1_545 ?
V13 O25 O17 102.6(4) 1_545 1_545 ?
O1 O25 O17 62.8(3) 1_545 1_545 ?
O9 O25 O17 149.0(4) 1_545 1_545 ?
O14 O25 O17 62.7(3) . 1_545 ?
O2 O25 O17 120.2(4) . 1_545 ?
V7 O25 O30 98.8(4) 1_545 1_545 ?
V3 O25 O30 105.7(4) 1_545 1_545 ?
V13 O25 O30 31.2(3) 1_545 1_545 ?
O1 O25 O30 65.3(3) 1_545 1_545 ?
O9 O25 O30 62.9(3) 1_545 1_545 ?
O14 O25 O30 152.8(4) . 1_545 ?
O2 O25 O30 145.1(4) . 1_545 ?
O17 O25 O30 93.1(4) 1_545 1_545 ?
V7 O25 OW5 101.4(4) 1_545 . ?
V3 O25 OW5 103.5(4) 1_545 . ?
V13 O25 OW5 103.8(4) 1_545 . ?
O1 O25 OW5 114.0(4) 1_545 . ?
O9 O25 OW5 114.8(4) 1_545 . ?
O14 O25 OW5 108.0(4) . . ?
O2 O25 OW5 106.4(4) . . ?
O17 O25 OW5 71.7(4) 1_545 . ?
O30 O25 OW5 72.6(4) 1_545 . ?
V7 O25 O24 29.5(2) 1_545 1_545 ?
V3 O25 O24 165.2(4) 1_545 1_545 ?
V13 O25 O24 96.7(4) 1_545 1_545 ?
O1 O25 O24 145.9(4) 1_545 1_545 ?
O9 O25 O24 60.7(3) 1_545 1_545 ?
O14 O25 O24 119.8(4) . 1_545 ?
O2 O25 O24 61.0(3) . 1_545 ?
O17 O25 O24 142.1(4) 1_545 1_545 ?
O30 O25 O24 86.7(3) 1_545 1_545 ?
OW5 O25 O24 72.2(4) . 1_545 ?
V7 O25 Ge2 79.6(3) 1_545 . ?
V3 O25 Ge2 80.3(3) 1_545 . ?
V13 O25 Ge2 160.8(4) 1_545 . ?
O1 O25 Ge2 124.9(3) 1_545 . ?
O9 O25 Ge2 121.6(3) 1_545 . ?
O14 O25 Ge2 34.09(19) . . ?
O2 O25 Ge2 34.06(19) . . ?
O17 O25 Ge2 86.2(3) 1_545 . ?
O30 O25 Ge2 167.2(4) 1_545 . ?
OW5 O25 Ge2 95.1(4) . . ?
O24 O25 Ge2 85.9(3) 1_545 . ?
V4 O26 V9 100.2(4) . 1_545 ?
V4 O26 V15 101.8(4) . 6_556 ?
V9 O26 V15 146.6(5) 1_545 6_556 ?
V4 O26 O21 50.3(3) . . ?
V9 O26 O21 50.2(3) 1_545 . ?
V15 O26 O21 140.9(5) 6_556 . ?
V4 O26 O43 51.1(3) . . ?
V9 O26 O43 141.2(5) 1_545 . ?
V15 O26 O43 50.8(3) 6_556 . ?
O21 O26 O43 95.1(4) . . ?
V4 O26 O16 136.5(4) . 1_545 ?
V9 O26 O16 44.4(3) 1_545 1_545 ?
V15 O26 O16 103.6(4) 6_556 1_545 ?
O21 O26 O16 88.9(4) . 1_545 ?
O43 O26 O16 136.7(5) . 1_545 ?
V4 O26 O10 137.2(4) . 6_546 ?
V9 O26 O10 103.6(4) 1_545 6_546 ?
V15 O26 O10 44.3(3) 6_556 6_546 ?
O21 O26 O10 135.1(5) . 6_546 ?
O43 O26 O10 89.6(4) . 6_546 ?
O16 O26 O10 59.4(3) 1_545 6_546 ?
V4 O26 O27 104.9(4) . 1_545 ?
V9 O26 O27 32.3(2) 1_545 1_545 ?
V15 O26 O27 152.3(5) 6_556 1_545 ?
O21 O26 O27 65.4(4) . 1_545 ?
O43 O26 O27 155.9(5) . 1_545 ?
O16 O26 O27 60.6(3) 1_545 1_545 ?
O10 O26 O27 114.2(4) 6_546 1_545 ?
V4 O26 O46 106.7(4) . 6_556 ?
V9 O26 O46 152.3(5) 1_545 6_556 ?
V15 O26 O46 31.7(3) 6_556 6_556 ?
O21 O26 O46 156.9(5) . 6_556 ?
O43 O26 O46 65.2(4) . 6_556 ?
O16 O26 O46 113.5(4) 1_545 6_556 ?
O10 O26 O46 60.3(3) 6_546 6_556 ?
O27 O26 O46 129.6(4) 1_545 6_556 ?
V4 O26 O29 30.8(3) . . ?
V9 O26 O29 104.7(4) 1_545 . ?
V15 O26 O29 107.1(4) 6_556 . ?
O21 O26 O29 64.5(4) . . ?
O43 O26 O29 65.3(4) . . ?
O16 O26 O29 149.0(4) 1_545 . ?
O10 O26 O29 151.4(4) 6_546 . ?
O27 O26 O29 92.5(4) 1_545 . ?
O46 O26 O29 95.1(4) 6_556 . ?
V4 O26 Cs6 100.8(4) . 6_546 ?
V9 O26 Cs6 96.0(3) 1_545 6_546 ?
V15 O26 Cs6 104.2(3) 6_556 6_546 ?
O21 O26 Cs6 107.6(4) . 6_546 ?
O43 O26 Cs6 113.2(4) . 6_546 ?
O16 O26 Cs6 106.4(3) 1_545 6_546 ?
O10 O26 Cs6 111.4(3) 6_546 6_546 ?
O27 O26 Cs6 63.7(3) 1_545 6_546 ?
O46 O26 Cs6 72.5(3) 6_556 6_546 ?
O29 O26 Cs6 70.1(3) . 6_546 ?
V4 O26 OW7 84.8(5) . 7_546 ?
V9 O26 OW7 77.3(5) 1_545 7_546 ?
V15 O26 OW7 80.0(5) 6_556 7_546 ?
O21 O26 OW7 71.6(5) . 7_546 ?
O43 O26 OW7 74.8(5) . 7_546 ?
O16 O26 OW7 65.7(5) 1_545 7_546 ?
O10 O26 OW7 66.7(5) 6_546 7_546 ?
O27 O26 OW7 109.5(5) 1_545 7_546 ?
O46 O26 OW7 111.6(5) 6_556 7_546 ?
O29 O26 OW7 115.6(5) . 7_546 ?
Cs6 O26 OW7 172.0(5) 6_546 7_546 ?
V9 O27 O16 40.6(3) . . ?
V9 O27 O5 40.5(3) . . ?
O16 O27 O5 51.4(3) . . ?
V9 O27 O26 39.3(3) . 1_565 ?
O16 O27 O26 57.5(3) . 1_565 ?
O5 O27 O26 79.8(3) . 1_565 ?
V9 O27 O21 38.8(3) . 1_565 ?
O16 O27 O21 79.4(4) . 1_565 ?
O5 O27 O21 55.2(3) . 1_565 ?
O26 O27 O21 51.0(3) 1_565 1_565 ?
V9 O27 OW8 94.6(7) . . ?
O16 O27 OW8 130.9(6) . . ?
O5 O27 OW8 82.3(6) . . ?
O26 O27 OW8 104.1(6) 1_565 . ?
O21 O27 OW8 58.4(6) 1_565 . ?
V9 O27 Cs6 102.6(4) . 6_556 ?
O16 O27 Cs6 104.0(3) . 6_556 ?
O5 O27 Cs6 143.1(4) . 6_556 ?
O26 O27 Cs6 63.3(3) 1_565 6_556 ?
O21 O27 Cs6 97.6(3) 1_565 6_556 ?
OW8 O27 Cs6 105.4(6) . 6_556 ?
V9 O27 Cs2 98.9(4) . . ?
O16 O27 Cs2 97.7(3) . . ?
O5 O27 Cs2 58.8(2) . . ?
O26 O27 Cs2 137.7(4) 1_565 . ?
O21 O27 Cs2 94.0(3) 1_565 . ?
OW8 O27 Cs2 64.5(5) . . ?
Cs6 O27 Cs2 156.9(3) 6_556 . ?
V9 O27 Cs3 102.2(4) . . ?
O16 O27 Cs3 61.7(3) . . ?
O5 O27 Cs3 96.1(3) . . ?
O26 O27 Cs3 103.1(3) 1_565 . ?
O21 O27 Cs3 141.0(4) 1_565 . ?
OW8 O27 Cs3 152.0(6) . . ?
Cs6 O27 Cs3 92.6(3) 6_556 . ?
Cs2 O27 Cs3 90.7(3) . . ?
V9 O27 O29 123.0(5) . 5_556 ?
O16 O27 O29 155.9(4) . 5_556 ?
O5 O27 O29 133.3(4) . 5_556 ?
O26 O27 O29 98.6(4) 1_565 5_556 ?
O21 O27 O29 87.4(4) 1_565 5_556 ?
OW8 O27 O29 52.5(6) . 5_556 ?
Cs6 O27 O29 57.6(2) 6_556 5_556 ?
Cs2 O27 O29 103.3(3) . 5_556 ?
Cs3 O27 O29 128.9(3) . 5_556 ?
V9 O27 V10 48.2(3) . . ?
O16 O27 V10 30.02(19) . . ?
O5 O27 V10 29.63(19) . . ?
O26 O27 V10 80.9(3) 1_565 . ?
O21 O27 V10 79.0(3) 1_565 . ?
OW8 O27 V10 110.9(6) . . ?
Cs6 O27 V10 134.0(3) 6_556 . ?
Cs2 O27 V10 67.87(18) . . ?
Cs3 O27 V10 67.20(19) . . ?
O29 O27 V10 163.0(4) 5_556 . ?
V9 O27 O47 76.6(5) . . ?
O16 O27 O47 107.8(5) . . ?
O5 O27 O47 58.0(5) . . ?
O26 O27 O47 99.1(4) 1_565 . ?
O21 O27 O47 48.1(4) 1_565 . ?
OW8 O27 O47 24.4(6) . . ?
Cs6 O27 O47 125.0(5) 6_556 . ?
Cs2 O27 O47 52.9(4) . . ?
Cs3 O27 O47 142.0(5) . . ?
O29 O27 O47 76.6(5) 5_556 . ?
V10 O27 O47 86.6(4) . . ?
V14 O28 V6 105.0(4) . 7_546 ?
V14 O28 V11 95.7(4) . 4_545 ?
V6 O28 V11 146.0(5) 7_546 4_545 ?
V14 O28 O33 51.9(3) . . ?
V6 O28 O33 53.1(3) 7_546 . ?
V11 O28 O33 139.9(4) 4_545 . ?
V14 O28 O7 47.9(3) . . ?
V6 O28 O7 138.2(4) 7_546 . ?
V11 O28 O7 48.7(3) 4_545 . ?
O33 O28 O7 93.3(4) . . ?
V14 O28 O8 134.8(4) . 7_546 ?
V6 O28 O8 103.7(4) 7_546 7_546 ?
V11 O28 O8 44.8(2) 4_545 7_546 ?
O33 O28 O8 141.8(4) . 7_546 ?
O7 O28 O8 88.0(3) . 7_546 ?
V14 O28 O3 139.2(4) . 7_546 ?
V6 O28 O3 43.6(2) 7_546 7_546 ?
V11 O28 O3 104.3(4) 4_545 7_546 ?
O33 O28 O3 92.4(4) . 7_546 ?
O7 O28 O3 132.3(4) . 7_546 ?
O8 O28 O3 60.3(3) 7_546 7_546 ?
V14 O28 O44 98.0(4) . 4_545 ?
V6 O28 O44 156.6(4) 7_546 4_545 ?
V11 O28 O44 31.3(2) 4_545 4_545 ?
O33 O28 O44 149.5(4) . 4_545 ?
O7 O28 O44 62.8(3) . 4_545 ?
O8 O28 O44 61.0(3) 7_546 4_545 ?
O3 O28 O44 117.5(4) 7_546 4_545 ?
V14 O28 O11 30.5(2) . . ?
V6 O28 O11 111.2(4) 7_546 . ?
V11 O28 O11 100.4(3) 4_545 . ?
O33 O28 O11 64.7(3) . . ?
O7 O28 O11 63.6(3) . . ?
O8 O28 O11 144.9(4) 7_546 . ?
O3 O28 O11 154.7(4) 7_546 . ?
O44 O28 O11 86.7(3) 4_545 . ?
V14 O28 O45 109.8(4) . 7_546 ?
V6 O28 O45 30.2(2) 7_546 7_546 ?
V11 O28 O45 154.1(4) 4_545 7_546 ?
O33 O28 O45 64.5(3) . 7_546 ?
O7 O28 O45 157.2(4) . 7_546 ?
O8 O28 O45 112.6(4) 7_546 7_546 ?
O3 O28 O45 58.5(3) 7_546 7_546 ?
O44 O28 O45 135.2(4) 4_545 7_546 ?
O11 O28 O45 99.7(3) . 7_546 ?
V14 O28 OW4 138.6(5) . . ?
V6 O28 OW4 93.4(5) 7_546 . ?
V11 O28 OW4 88.2(5) 4_545 . ?
O33 O28 OW4 131.3(5) . . ?
O7 O28 OW4 128.3(5) . . ?
O8 O28 OW4 72.4(4) 7_546 . ?
O3 O28 OW4 78.0(4) 7_546 . ?
O44 O28 OW4 65.9(5) 4_545 . ?
O11 O28 OW4 108.2(5) . . ?
O45 O28 OW4 70.1(4) 7_546 . ?
V14 O28 OW7 83.5(5) . . ?
V6 O28 OW7 80.7(5) 7_546 . ?
V11 O28 OW7 75.2(5) 4_545 . ?
O33 O28 OW7 77.8(5) . . ?
O7 O28 OW7 66.9(5) . . ?
O8 O28 OW7 67.7(5) 7_546 . ?
O3 O28 OW7 68.3(5) 7_546 . ?
O44 O28 OW7 106.5(5) 4_545 . ?
O11 O28 OW7 113.9(5) . . ?
O45 O28 OW7 110.7(5) 7_546 . ?
OW4 O28 OW7 136.7(6) . . ?
V4 O29 O21 39.2(3) . . ?
V4 O29 O26 37.9(3) . . ?
O21 O29 O26 50.9(3) . . ?
V4 O29 O43 39.4(3) . . ?
O21 O29 O43 78.4(4) . . ?
O26 O29 O43 50.9(3) . . ?
V4 O29 O31 38.5(3) . . ?
O21 O29 O31 53.0(3) . . ?
O26 O29 O31 76.4(3) . . ?
O43 O29 O31 55.3(3) . . ?
V4 O29 OW8 136.5(8) . 5_556 ?
O21 O29 OW8 147.9(7) . 5_556 ?
O26 O29 OW8 105.4(6) . 5_556 ?
O43 O29 OW8 104.0(6) . 5_556 ?
O31 O29 OW8 152.6(7) . 5_556 ?
V4 O29 Cs6 114.6(5) . 2 ?
O21 O29 Cs6 81.8(3) . 2 ?
O26 O29 Cs6 129.2(4) . 2 ?
O43 O29 Cs6 145.3(4) . 2 ?
O31 O29 Cs6 90.1(3) . 2 ?
OW8 O29 Cs6 107.9(6) 5_556 2 ?
V4 O29 Cs6 97.0(5) . 6_546 ?
O21 O29 Cs6 91.6(3) . 6_546 ?
O26 O29 Cs6 59.1(3) . 6_546 ?
O43 O29 Cs6 95.4(3) . 6_546 ?
O31 O29 Cs6 135.2(4) . 6_546 ?
OW8 O29 Cs6 56.3(6) 5_556 6_546 ?
Cs6 O29 Cs6 113.4(3) 2 6_546 ?
V4 O29 O27 164.1(6) . 5_556 ?
O21 O29 O27 137.3(4) . 5_556 ?
O26 O29 O27 157.8(5) . 5_556 ?
O43 O29 O27 140.5(4) . 5_556 ?
O31 O29 O27 125.7(4) . 5_556 ?
OW8 O29 O27 56.8(6) 5_556 5_556 ?
Cs6 O29 O27 56.1(2) 2 5_556 ?
Cs6 O29 O27 98.7(3) 6_546 5_556 ?
V4 O29 O29 118.7(6) . 5_546 ?
O21 O29 O29 84.3(4) . 5_546 ?
O26 O29 O29 94.1(4) . 5_546 ?
O43 O29 O29 144.2(6) . 5_546 ?
O31 O29 O29 132.1(5) . 5_546 ?
OW8 O29 O29 75.3(6) 5_556 5_546 ?
Cs6 O29 O29 59.8(3) 2 5_546 ?
Cs6 O29 O29 53.7(3) 6_546 5_546 ?
O27 O29 O29 69.7(3) 5_556 5_546 ?
V4 O29 Cs9B 98.9(6) . 6_556 ?
O21 O29 Cs9B 135.1(5) . 6_556 ?
O26 O29 Cs9B 87.1(5) . 6_556 ?
O43 O29 Cs9B 60.6(5) . 6_556 ?
O31 O29 Cs9B 108.4(6) . 6_556 ?
OW8 O29 Cs9B 45.4(7) 5_556 6_556 ?
Cs6 O29 Cs9B 142.9(4) 2 6_556 ?
Cs6 O29 Cs9B 75.8(6) 6_546 6_556 ?
O27 O29 Cs9B 87.5(4) 5_556 6_556 ?
O29 O29 Cs9B 118.0(7) 5_546 6_556 ?
V4 O29 OW1 95.2(7) . 6_556 ?
O21 O29 OW1 90.6(6) . 6_556 ?
O26 O29 OW1 132.6(7) . 6_556 ?
O43 O29 OW1 101.2(7) . 6_556 ?
O31 O29 OW1 56.9(6) . 6_556 ?
OW8 O29 OW1 119.5(8) 5_556 6_556 ?
Cs6 O29 OW1 50.7(6) 2 6_556 ?
Cs6 O29 OW1 163.4(6) 6_546 6_556 ?
O27 O29 OW1 68.9(6) 5_556 6_556 ?
O29 O29 OW1 110.3(7) 5_546 6_556 ?
Cs9B O29 OW1 113.4(8) 6_556 6_556 ?
V13 O30 O9 38.0(3) . . ?
V13 O30 O18 40.4(3) . . ?
O9 O30 O18 56.2(3) . . ?
V13 O30 O25 39.4(3) . 1_565 ?
O9 O30 O25 53.4(3) . 1_565 ?
O18 O30 O25 79.5(3) . 1_565 ?
V13 O30 O1 37.2(3) . . ?
O9 O30 O1 75.2(3) . . ?
O18 O30 O1 49.8(3) . . ?
O25 O30 O1 50.7(3) 1_565 . ?
V13 O30 Cs3 172.3(6) . . ?
O9 O30 Cs3 148.1(4) . . ?
O18 O30 Cs3 142.8(4) . . ?
O25 O30 Cs3 135.6(4) 1_565 . ?
O1 O30 Cs3 136.3(4) . . ?
V13 O30 Cs2 95.2(4) . . ?
O9 O30 Cs2 57.2(2) . . ?
O18 O30 Cs2 97.2(4) . . ?
O25 O30 Cs2 96.1(3) 1_565 . ?
O1 O30 Cs2 132.4(4) . . ?
Cs3 O30 Cs2 91.3(2) . . ?
V13 O30 OW5 93.7(5) . 1_565 ?
O9 O30 OW5 94.6(4) . 1_565 ?
O18 O30 OW5 133.4(4) . 1_565 ?
O25 O30 OW5 54.4(3) 1_565 1_565 ?
O1 O30 OW5 90.9(4) . 1_565 ?
Cs3 O30 OW5 81.6(3) . 1_565 ?
Cs2 O30 OW5 93.6(3) . 1_565 ?
V13 O30 O19 124.4(5) . . ?
O9 O30 O19 147.4(5) . . ?
O18 O30 O19 93.0(4) . . ?
O25 O30 O19 138.6(4) 1_565 . ?
O1 O30 O19 93.7(3) . . ?
Cs3 O30 O19 53.7(2) . . ?
Cs2 O30 O19 125.3(3) . . ?
OW5 O30 O19 116.5(4) 1_565 . ?
V13 O30 O41 78.9(5) . . ?
O9 O30 O41 61.1(4) . . ?
O18 O30 O41 50.5(3) . . ?
O25 O30 O41 112.5(4) 1_565 . ?
O1 O30 O41 100.2(4) . . ?
Cs3 O30 O41 108.3(4) . . ?
Cs2 O30 O41 57.5(3) . . ?
OW5 O30 O41 148.8(5) 1_565 . ?
O19 O30 O41 91.9(4) . . ?
V13 O30 O12 121.6(5) . . ?
O9 O30 O12 96.1(4) . . ?
O18 O30 O12 151.6(4) . . ?
O25 O30 O12 88.8(4) 1_565 . ?
O1 O30 O12 135.5(4) . . ?
Cs3 O30 O12 58.8(2) . . ?
Cs2 O30 O12 58.2(2) . . ?
OW5 O30 O12 45.6(3) 1_565 . ?
O19 O30 O12 112.3(3) . . ?
O41 O30 O12 113.6(4) . . ?
V13 O30 Cs1 90.5(4) . . ?
O9 O30 Cs1 128.5(3) . . ?
O18 O30 Cs1 88.1(3) . . ?
O25 O30 Cs1 87.4(3) 1_565 . ?
O1 O30 Cs1 53.4(2) . . ?
Cs3 O30 Cs1 83.0(2) . . ?
Cs2 O30 Cs1 174.1(3) . . ?
OW5 O30 Cs1 84.5(3) 1_565 . ?
O19 O30 Cs1 51.5(2) . . ?
O41 O30 Cs1 125.5(4) . . ?
O12 O30 Cs1 117.3(3) . . ?
Ge3 O31 Ge6 82.8(4) 6_556 6_556 ?
Ge3 O31 V4 136.4(6) 6_556 . ?
Ge6 O31 V4 140.1(6) 6_556 . ?
Ge3 O31 V2 126.2(5) 6_556 . ?
Ge6 O31 V2 48.8(3) 6_556 . ?
V4 O31 V2 96.3(4) . . ?
Ge3 O31 V1 45.0(3) 6_556 6_556 ?
Ge6 O31 V1 124.3(6) 6_556 6_556 ?
V4 O31 V1 95.2(4) . 6_556 ?
V2 O31 V1 145.1(5) . 6_556 ?
Ge3 O31 O21 168.5(6) 6_556 . ?
Ge6 O31 O21 95.7(5) 6_556 . ?
V4 O31 O21 47.7(3) . . ?
V2 O31 O21 48.7(3) . . ?
V1 O31 O21 131.1(5) 6_556 . ?
Ge3 O31 O43 92.4(4) 6_556 . ?
Ge6 O31 O43 170.3(6) 6_556 . ?
V4 O31 O43 46.4(3) . . ?
V2 O31 O43 131.1(5) . . ?
V1 O31 O43 48.9(3) 6_556 . ?
O21 O31 O43 87.3(4) . . ?
Ge3 O31 O22 81.8(4) 6_556 . ?
Ge6 O31 O22 36.6(3) 6_556 . ?
V4 O31 O22 134.8(5) . . ?
V2 O31 O22 46.1(3) . . ?
V1 O31 O22 105.4(4) 6_556 . ?
O21 O31 O22 90.2(4) . . ?
O43 O31 O22 134.5(5) . . ?
Ge3 O31 O48 58.1(10) 6_556 6_556 ?
Ge6 O31 O48 34.8(12) 6_556 6_556 ?
V4 O31 O48 149.5(11) . 6_556 ?
V2 O31 O48 82.7(12) . 6_556 ?
V1 O31 O48 103.0(11) 6_556 6_556 ?
O21 O31 O48 125.0(11) . 6_556 ?
O43 O31 O48 146.1(12) . 6_556 ?
O22 O31 O48 63.0(12) . 6_556 ?
Ge3 O31 O40 34.4(5) 6_556 6_556 ?
Ge6 O31 O40 58.8(5) 6_556 6_556 ?
V4 O31 O40 147.3(6) . 6_556 ?
V2 O31 O40 107.7(6) . 6_556 ?
V1 O31 O40 77.8(6) 6_556 6_556 ?
O21 O31 O40 150.9(6) . 6_556 ?
O43 O31 O40 120.2(6) . 6_556 ?
O22 O31 O40 77.2(5) . 6_556 ?
O48 O31 O40 26.3(10) 6_556 6_556 ?
Ge3 O31 O23 35.0(3) 6_556 6_556 ?
Ge6 O31 O23 80.9(4) 6_556 6_556 ?
V4 O31 O23 133.7(5) . 6_556 ?
V2 O31 O23 104.9(4) . 6_556 ?
V1 O31 O23 46.3(3) 6_556 6_556 ?
O21 O31 O23 133.6(5) . 6_556 ?
O43 O31 O23 90.3(4) . 6_556 ?
O22 O31 O23 60.0(3) . 6_556 ?
O48 O31 O23 74.9(9) 6_556 6_556 ?
O40 O31 O23 61.2(5) 6_556 6_556 ?
Ge3 O31 O39 37.2(3) 6_556 6_556 ?
Ge6 O31 O39 117.3(5) 6_556 6_556 ?
V4 O31 O39 99.8(4) . 6_556 ?
V2 O31 O39 163.3(5) . 6_556 ?
V1 O31 O39 28.7(3) 6_556 6_556 ?
O21 O31 O39 146.9(5) . 6_556 ?
O43 O31 O39 60.7(3) . 6_556 ?
O22 O31 O39 117.5(4) . 6_556 ?
O48 O31 O39 85.7(12) 6_556 6_556 ?
O40 O31 O39 59.6(5) 6_556 6_556 ?
O23 O31 O39 60.2(3) 6_556 6_556 ?
V8 O32 O8 39.5(3) . . ?
V8 O32 O13 38.7(3) . 6_556 ?
O8 O32 O13 50.9(3) . 6_556 ?
V8 O32 O23 38.9(3) . 6_556 ?
O8 O32 O23 78.2(3) . 6_556 ?
O13 O32 O23 50.8(3) 6_556 6_556 ?
V8 O32 O22 38.0(3) . . ?
O8 O32 O22 52.3(3) . . ?
O13 O32 O22 76.6(3) 6_556 . ?
O23 O32 O22 56.2(3) 6_556 . ?
V8 O32 Cs6 148.1(5) . 6_556 ?
O8 O32 Cs6 148.5(4) . 6_556 ?
O13 O32 Cs6 160.6(4) 6_556 6_556 ?
O23 O32 Cs6 120.3(4) 6_556 6_556 ?
O22 O32 Cs6 114.1(4) . 6_556 ?
V8 O32 OW1 93.4(8) . 2 ?
O8 O32 OW1 94.2(8) . 2 ?
O13 O32 OW1 132.1(8) 6_556 2 ?
O23 O32 OW1 96.1(8) 6_556 2 ?
O22 O32 OW1 55.5(7) . 2 ?
Cs6 O32 OW1 60.7(7) 6_556 2 ?
V8 O32 Cs4 100.8(4) . 6_556 ?
O8 O32 Cs4 98.6(3) . 6_556 ?
O13 O32 Cs4 62.2(3) 6_556 6_556 ?
O23 O32 Cs4 93.1(3) 6_556 6_556 ?
O22 O32 Cs4 138.8(4) . 6_556 ?
Cs6 O32 Cs4 104.9(3) 6_556 6_556 ?
OW1 O32 Cs4 165.5(8) 2 6_556 ?
V8 O32 Cs3 101.2(5) . . ?
O8 O32 Cs3 62.2(3) . . ?
O13 O32 Cs3 101.7(3) 6_556 . ?
O23 O32 Cs3 140.1(4) 6_556 . ?
O22 O32 Cs3 93.0(3) . . ?
Cs6 O32 Cs3 94.1(3) 6_556 . ?
OW1 O32 Cs3 83.0(8) 2 . ?
Cs4 O32 Cs3 97.1(3) 6_556 . ?
V8 O32 OW3 91.5(7) . 6_556 ?
O8 O32 OW3 130.9(7) . 6_556 ?
O13 O32 OW3 96.1(7) 6_556 6_556 ?
O23 O32 OW3 53.5(6) 6_556 6_556 ?
O22 O32 OW3 89.2(6) . 6_556 ?
Cs6 O32 OW3 68.9(6) 6_556 6_556 ?
OW1 O32 OW3 83.7(9) 2 6_556 ?
Cs4 O32 OW3 92.9(6) 6_556 6_556 ?
Cs3 O32 OW3 162.1(6) . 6_556 ?
V8 O32 O48 72.0(6) . 6_556 ?
O8 O32 O48 98.6(6) . 6_556 ?
O13 O32 O48 104.0(7) 6_556 6_556 ?
O23 O32 O48 56.2(8) 6_556 6_556 ?
O22 O32 O48 46.4(6) . 6_556 ?
Cs6 O32 O48 76.2(6) 6_556 6_556 ?
OW1 O32 O48 42.6(11) 2 6_556 ?
Cs4 O32 O48 140.3(9) 6_556 6_556 ?
Cs3 O32 O48 122.6(9) . 6_556 ?
OW3 O32 O48 49.6(10) 6_556 6_556 ?
V8 O32 O40 71.9(4) . 6_556 ?
O8 O32 O40 106.1(4) . 6_556 ?
O13 O32 O40 95.8(4) 6_556 6_556 ?
O23 O32 O40 45.1(3) 6_556 6_556 ?
O22 O32 O40 57.2(4) . 6_556 ?
Cs6 O32 O40 78.6(3) 6_556 6_556 ?
OW1 O32 O40 59.6(8) 2 6_556 ?
Cs4 O32 O40 122.1(4) 6_556 6_556 ?
Cs3 O32 O40 140.8(4) . 6_556 ?
OW3 O32 O40 33.2(7) 6_556 6_556 ?
O48 O32 O40 18.2(8) 6_556 6_556 ?
Ge1 O33 V14 133.0(5) . . ?
Ge1 O33 V6 123.2(4) . 7_546 ?
V14 O33 V6 98.2(3) . 7_546 ?
Ge1 O33 O28 160.7(5) . . ?
V14 O33 O28 49.0(3) . . ?
V6 O33 O28 49.2(3) 7_546 . ?
Ge1 O33 O15 80.0(3) . 7_546 ?
V14 O33 O15 129.9(4) . 7_546 ?
V6 O33 O15 44.5(2) 7_546 7_546 ?
O28 O33 O15 87.3(4) . 7_546 ?
Ge1 O33 O34 37.4(2) . 4 ?
V14 O33 O34 97.7(4) . 4 ?
V6 O33 O34 159.6(4) 7_546 4 ?
O28 O33 O34 145.1(4) . 4 ?
O15 O33 O34 115.1(4) 7_546 4 ?
Ge1 O33 O14 89.8(4) . 4 ?
V14 O33 O14 44.0(2) . 4 ?
V6 O33 O14 128.7(4) 7_546 4 ?
O28 O33 O14 86.2(3) . 4 ?
O15 O33 O14 126.6(4) 7_546 4 ?
O34 O33 O14 59.0(3) 4 4 ?
Ge1 O33 O36 34.0(3) . . ?
V14 O33 O36 155.1(4) . . ?
V6 O33 O36 105.3(4) 7_546 . ?
O28 O33 O36 153.1(5) . . ?
O15 O33 O36 74.4(3) 7_546 . ?
O34 O33 O36 61.8(3) 4 . ?
O14 O33 O36 120.5(4) 4 . ?
Ge1 O33 O4 33.4(2) . . ?
V14 O33 O4 125.7(4) . . ?
V6 O33 O4 101.4(3) 7_546 . ?
O28 O33 O4 127.3(4) . . ?
O15 O33 O4 57.9(3) 7_546 . ?
O34 O33 O4 58.7(3) 4 . ?
O14 O33 O4 85.8(3) 4 . ?
O36 O33 O4 57.9(3) . . ?
Ge1 O33 O11 128.1(4) . . ?
V14 O33 O11 31.7(2) . . ?
V6 O33 O11 108.1(4) 7_546 . ?
O28 O33 O11 65.2(3) . . ?
O15 O33 O11 151.9(4) 7_546 . ?
O34 O33 O11 92.1(4) 4 . ?
O14 O33 O11 60.4(3) 4 . ?
O36 O33 O11 128.7(4) . . ?
O4 O33 O11 144.5(4) . . ?
Ge1 O33 O45 118.3(4) . 7_546 ?
V14 O33 O45 108.5(4) . 7_546 ?
V6 O33 O45 32.1(2) 7_546 7_546 ?
O28 O33 O45 65.8(3) . 7_546 ?
O15 O33 O45 60.2(3) 7_546 7_546 ?
O34 O33 O45 148.1(4) 4 7_546 ?
O14 O33 O45 151.5(4) 4 7_546 ?
O36 O33 O45 87.8(4) . 7_546 ?
O4 O33 O45 114.7(4) . 7_546 ?
O11 O33 O45 100.7(4) . 7_546 ?
Ge1 O33 Ge2 59.8(2) . 4 ?
V14 O33 Ge2 73.5(3) . 4 ?
V6 O33 Ge2 147.3(4) 7_546 4 ?
O28 O33 Ge2 115.5(3) . 4 ?
O15 O33 Ge2 117.7(3) 7_546 4 ?
O34 O33 Ge2 31.01(19) 4 4 ?
O14 O33 Ge2 30.17(18) 4 4 ?
O36 O33 Ge2 90.7(3) . 4 ?
O4 O33 Ge2 63.0(2) . 4 ?
O11 O33 Ge2 81.6(3) . 4 ?
O45 O33 Ge2 177.7(3) 7_546 4 ?
Ge1 O34 Ge2 113.7(4) 4_545 . ?
Ge1 O34 O14 91.8(3) 4_545 . ?
Ge2 O34 O14 36.4(2) . . ?
Ge1 O34 O4 36.8(2) 4_545 4_545 ?
Ge2 O34 O4 91.1(4) . 4_545 ?
O14 O34 O4 89.4(3) . 4_545 ?
Ge1 O34 O33 36.8(2) 4_545 4_545 ?
Ge2 O34 O33 94.5(3) . 4_545 ?
O14 O34 O33 61.7(3) . 4_545 ?
O4 O34 O33 62.6(3) 4_545 4_545 ?
Ge1 O34 O2 94.0(4) 4_545 . ?
Ge2 O34 O2 35.9(2) . . ?
O14 O34 O2 61.1(3) . . ?
O4 O34 O2 61.1(3) 4_545 . ?
O33 O34 O2 96.1(3) 4_545 . ?
Ge1 O34 O38 147.4(4) 4_545 . ?
Ge2 O34 O38 34.4(2) . . ?
O14 O34 O38 58.1(3) . . ?
O4 O34 O38 122.8(4) 4_545 . ?
O33 O34 O38 119.3(4) 4_545 . ?
O2 O34 O38 62.0(3) . . ?
Ge1 O34 O36 33.3(2) 4_545 4_545 ?
Ge2 O34 O36 146.7(4) . 4_545 ?
O14 O34 O36 121.9(4) . 4_545 ?
O4 O34 O36 58.7(3) 4_545 4_545 ?
O33 O34 O36 60.6(3) 4_545 4_545 ?
O2 O34 O36 119.5(4) . 4_545 ?
O38 O34 O36 178.4(4) . 4_545 ?
Ge1 O34 OW6 128.4(5) 4_545 4_545 ?
Ge2 O34 OW6 104.8(4) . 4_545 ?
O14 O34 OW6 100.4(4) . 4_545 ?
O4 O34 OW6 163.2(5) 4_545 4_545 ?
O33 O34 OW6 110.2(4) 4_545 4_545 ?
O2 O34 OW6 135.6(5) . 4_545 ?
O38 O34 OW6 74.0(4) . 4_545 ?
O36 O34 OW6 104.6(4) 4_545 4_545 ?
Ge1 O34 V14 68.7(2) 4_545 4_545 ?
Ge2 O34 V14 69.1(2) . 4_545 ?
O14 O34 V14 32.85(19) . 4_545 ?
O4 O34 V14 84.5(3) 4_545 4_545 ?
O33 O34 V14 32.77(19) 4_545 4_545 ?
O2 O34 V14 86.9(3) . 4_545 ?
O38 O34 V14 87.2(3) . 4_545 ?
O36 O34 V14 92.4(3) 4_545 4_545 ?
OW6 O34 V14 96.3(4) 4_545 4_545 ?
Ge1 O34 Cs7B 105.3(4) 4_545 4_545 ?
Ge2 O34 Cs7B 93.9(4) . 4_545 ?
O14 O34 Cs7B 129.0(4) . 4_545 ?
O4 O34 Cs7B 78.5(3) 4_545 4_545 ?
O33 O34 Cs7B 140.3(3) 4_545 4_545 ?
O2 O34 Cs7B 69.9(3) . 4_545 ?
O38 O34 Cs7B 87.6(4) . 4_545 ?
O36 O34 Cs7B 93.3(4) 4_545 4_545 ?
OW6 O34 Cs7B 104.9(4) 4_545 4_545 ?
V14 O34 Cs7B 155.8(3) 4_545 4_545 ?
Ge1 O34 V5 67.8(3) 4_545 6 ?
Ge2 O34 V5 67.1(3) . 6 ?
O14 O34 V5 81.7(3) . 6 ?
O4 O34 V5 31.3(2) 4_545 6 ?
O33 O34 V5 85.5(2) 4_545 6 ?
O2 O34 V5 32.22(18) . 6 ?
O38 O34 V5 93.7(3) . 6 ?
O36 O34 V5 87.9(3) 4_545 6 ?
OW6 O34 V5 163.3(4) 4_545 6 ?
V14 O34 V5 94.24(18) 4_545 6 ?
Cs7B O34 V5 62.55(15) 4_545 6 ?
V12 O35 O15 39.7(3) . . ?
V12 O35 O3 38.1(3) . . ?
O15 O35 O3 50.6(3) . . ?
V12 O35 O5 38.4(3) . 1_545 ?
O15 O35 O5 53.4(3) . 1_545 ?
O3 O35 O5 76.5(3) . 1_545 ?
V12 O35 O6 38.9(3) . . ?
O15 O35 O6 78.3(3) . . ?
O3 O35 O6 50.3(3) . . ?
O5 O35 O6 55.8(3) 1_545 . ?
V12 O35 Cs2 94.6(4) . 1_545 ?
O15 O35 Cs2 98.0(3) . 1_545 ?
O3 O35 Cs2 132.7(3) . 1_545 ?
O5 O35 Cs2 56.5(2) 1_545 1_545 ?
O6 O35 Cs2 94.4(3) . 1_545 ?
V12 O35 Cs5 96.9(4) . . ?
O15 O35 Cs5 57.2(2) . . ?
O3 O35 Cs5 92.8(3) . . ?
O5 O35 Cs5 95.9(3) 1_545 . ?
O6 O35 Cs5 135.2(4) . . ?
Cs2 O35 Cs5 96.2(3) 1_545 . ?
V12 O35 Cs4 177.1(6) . . ?
O15 O35 Cs4 142.5(4) . . ?
O3 O35 Cs4 140.0(4) . . ?
O5 O35 Cs4 143.5(4) 1_545 . ?
O6 O35 Cs4 138.7(4) . . ?
Cs2 O35 Cs4 87.0(2) 1_545 . ?
Cs5 O35 Cs4 85.3(2) . . ?
V12 O35 O24 126.3(5) . 1_545 ?
O15 O35 O24 95.5(4) . 1_545 ?
O3 O35 O24 142.6(4) . 1_545 ?
O5 O35 O24 96.4(3) 1_545 1_545 ?
O6 O35 O24 149.6(4) . 1_545 ?
Cs2 O35 O24 56.6(2) 1_545 1_545 ?
Cs5 O35 O24 50.9(2) . 1_545 ?
Cs4 O35 O24 56.6(2) . 1_545 ?
V12 O35 Cs1 92.7(4) . . ?
O15 O35 Cs1 91.2(3) . . ?
O3 O35 Cs1 54.6(2) . . ?
O5 O35 Cs1 131.1(3) 1_545 . ?
O6 O35 Cs1 87.8(3) . . ?
Cs2 O35 Cs1 170.8(3) 1_545 . ?
Cs5 O35 Cs1 88.4(2) . . ?
Cs4 O35 Cs1 85.4(2) . . ?
O24 O35 Cs1 122.3(3) 1_545 . ?
V12 O35 O37 122.8(5) . . ?
O15 O35 O37 142.7(4) . . ?
O3 O35 O37 94.9(3) . . ?
O5 O35 O37 142.0(4) 1_545 . ?
O6 O35 O37 90.0(3) . . ?
Cs2 O35 O37 118.3(3) 1_545 . ?
Cs5 O35 O37 121.7(3) . . ?
Cs4 O35 O37 54.3(2) . . ?
O24 O35 O37 111.0(3) 1_545 . ?
Cs1 O35 O37 52.7(2) . . ?
V12 O35 V10 45.5(3) . 1_545 ?
O15 O35 V10 30.92(19) . 1_545 ?
O3 O35 V10 74.9(3) . 1_545 ?
O5 O35 V10 30.65(19) 1_545 1_545 ?
O6 O35 V10 79.0(3) . 1_545 ?
Cs2 O35 V10 67.20(17) 1_545 1_545 ?
Cs5 O35 V10 65.63(19) . 1_545 ?
Cs4 O35 V10 137.4(3) . 1_545 ?
O24 O35 V10 80.8(3) 1_545 1_545 ?
Cs1 O35 V10 122.0(3) . 1_545 ?
O37 O35 V10 168.3(3) . 1_545 ?
Ge1 O36 O45 122.1(5) . . ?
Ge1 O36 OW2 122.9(7) . . ?
O45 O36 OW2 96.2(6) . . ?
Ge1 O36 O4 36.3(2) . . ?
O45 O36 O4 157.8(4) . . ?
OW2 O36 O4 96.2(7) . . ?
Ge1 O36 O33 34.1(2) . . ?
O45 O36 O33 103.0(4) . . ?
OW2 O36 O33 156.5(7) . . ?
O4 O36 O33 61.4(3) . . ?
Ge1 O36 O34 33.9(2) . 4 ?
O45 O36 O34 100.3(4) . 4 ?
OW2 O36 O34 105.9(7) . 4 ?
O4 O36 O34 58.5(3) . 4 ?
O33 O36 O34 57.6(3) . 4 ?
Ge1 O36 Cs5 114.8(4) . 7_546 ?
O45 O36 Cs5 99.2(3) . 7_546 ?
OW2 O36 Cs5 96.1(6) . 7_546 ?
O4 O36 Cs5 97.7(3) . 7_546 ?
O33 O36 Cs5 94.1(3) . 7_546 ?
O34 O36 Cs5 148.6(3) 4 7_546 ?
Ge1 O36 O15 61.4(3) . 7_546 ?
O45 O36 O15 133.0(4) . 7_546 ?
OW2 O36 O15 121.6(6) . 7_546 ?
O4 O36 O15 51.3(3) . 7_546 ?
O33 O36 O15 51.2(3) . 7_546 ?
O34 O36 O15 95.2(3) 4 7_546 ?
Cs5 O36 O15 53.7(2) 7_546 7_546 ?
Ge1 O36 V10 61.6(3) . 7_556 ?
O45 O36 V10 162.6(4) . 7_556 ?
OW2 O36 V10 94.4(6) . 7_556 ?
O4 O36 V10 32.17(19) . 7_556 ?
O33 O36 V10 70.6(2) . 7_556 ?
O34 O36 V10 89.9(3) 4 7_556 ?
Cs5 O36 V10 65.90(17) 7_546 7_556 ?
O15 O36 V10 30.87(16) 7_546 7_556 ?
Ge1 O36 O12 85.2(3) . 7_556 ?
O45 O36 O12 150.8(4) . 7_556 ?
OW2 O36 O12 73.7(6) . 7_556 ?
O4 O36 O12 51.1(3) . 7_556 ?
O33 O36 O12 94.8(3) . 7_556 ?
O34 O36 O12 108.7(3) 4 7_556 ?
Cs5 O36 O12 56.1(2) 7_546 7_556 ?
O15 O36 O12 47.9(2) 7_546 7_556 ?
V10 O36 O12 25.01(15) 7_556 7_556 ?
Ge1 O36 O45 78.5(3) . 7_546 ?
O45 O36 O45 88.9(3) . 7_546 ?
OW2 O36 O45 148.4(7) . 7_546 ?
O4 O36 O45 90.2(3) . 7_546 ?
O33 O36 O45 46.7(3) . 7_546 ?
O34 O36 O45 103.7(3) 4 7_546 ?
Cs5 O36 O45 52.4(2) 7_546 7_546 ?
O15 O36 O45 44.2(2) 7_546 7_546 ?
V10 O36 O45 75.0(2) 7_556 7_546 ?
O12 O36 O45 86.8(3) 7_556 7_546 ?
Ge1 O36 OW5 122.6(4) . 7_546 ?
O45 O36 OW5 115.1(4) . 7_546 ?
OW2 O36 OW5 42.2(6) . 7_546 ?
O4 O36 OW5 86.2(3) . 7_546 ?
O33 O36 OW5 134.3(4) . 7_546 ?
O34 O36 OW5 132.1(4) 4 7_546 ?
Cs5 O36 OW5 57.0(2) 7_546 7_546 ?
O15 O36 OW5 83.7(3) 7_546 7_546 ?
V10 O36 OW5 65.5(2) 7_556 7_546 ?
O12 O36 OW5 40.5(2) 7_556 7_546 ?
O45 O36 OW5 107.9(3) 7_546 7_546 ?
V17 O37 O1 40.8(3) . . ?
V17 O37 O13 39.8(3) . . ?
O1 O37 O13 58.5(3) . . ?
V17 O37 O23 39.8(3) . . ?
O1 O37 O23 80.5(3) . . ?
O13 O37 O23 51.6(3) . . ?
V17 O37 O18 39.4(3) . . ?
O1 O37 O18 50.4(3) . . ?
O13 O37 O18 79.2(3) . . ?
O23 O37 O18 55.3(3) . . ?
V17 O37 Cs8B 138.9(5) . . ?
O1 O37 Cs8B 141.6(4) . . ?
O13 O37 Cs8B 155.6(4) . . ?
O23 O37 Cs8B 110.2(4) . . ?
O18 O37 Cs8B 104.4(4) . . ?
V17 O37 Cs1 100.4(4) . . ?
O1 O37 Cs1 59.8(3) . . ?
O13 O37 Cs1 100.3(3) . . ?
O23 O37 Cs1 140.2(4) . . ?
O18 O37 Cs1 96.3(3) . . ?
Cs8B O37 Cs1 103.2(3) . . ?
V17 O37 Cs4 103.0(4) . . ?
O1 O37 Cs4 107.5(3) . . ?
O13 O37 Cs4 63.3(3) . . ?
O23 O37 Cs4 94.9(3) . . ?
O18 O37 Cs4 142.2(4) . . ?
Cs8B O37 Cs4 108.0(3) . . ?
Cs1 O37 Cs4 94.7(3) . . ?
V17 O37 Cs8A 108.3(6) . . ?
O1 O37 Cs8A 111.4(6) . . ?
O13 O37 Cs8A 144.4(4) . . ?
O23 O37 Cs8A 94.5(3) . . ?
O18 O37 Cs8A 70.9(5) . . ?
Cs8B O37 Cs8A 33.8(5) . . ?
Cs1 O37 Cs8A 101.8(4) . . ?
Cs4 O37 Cs8A 141.0(6) . . ?
V17 O37 Cs8C 95.2(4) . . ?
O1 O37 Cs8C 95.5(4) . . ?
O13 O37 Cs8C 134.1(4) . . ?
O23 O37 Cs8C 90.1(3) . . ?
O18 O37 Cs8C 56.4(3) . . ?
Cs8B O37 Cs8C 49.5(3) . . ?
Cs1 O37 Cs8C 95.8(3) . . ?
Cs4 O37 Cs8C 157.0(4) . . ?
Cs8A O37 Cs8C 16.0(3) . . ?
V17 O37 O35 151.1(5) . . ?
O1 O37 O35 118.5(4) . . ?
O13 O37 O35 116.8(4) . . ?
O23 O37 O35 150.6(4) . . ?
O18 O37 O35 154.1(4) . . ?
Cs8B O37 O35 69.9(3) . . ?
Cs1 O37 O35 62.1(2) . . ?
Cs4 O37 O35 59.2(2) . . ?
Cs8A O37 O35 98.2(4) . . ?
Cs8C O37 O35 108.8(3) . . ?
V17 O37 O19 120.0(5) . . ?
O1 O37 O19 89.5(3) . . ?
O13 O37 O19 146.9(4) . . ?
O23 O37 O19 137.3(4) . . ?
O18 O37 O19 86.6(3) . . ?
Cs8B O37 O19 57.1(2) . . ?
Cs1 O37 O19 51.51(19) . . ?
Cs4 O37 O19 127.6(3) . . ?
Cs8A O37 O19 50.9(3) . . ?
Cs8C O37 O19 49.4(2) . . ?
O35 O37 O19 69.0(3) . . ?
Ge2 O38 O11 122.0(5) . . ?
Ge2 O38 O14 37.1(3) . . ?
O11 O38 O14 157.6(4) . . ?
Ge2 O38 O34 35.4(3) . . ?
O11 O38 O34 108.8(4) . . ?
O14 O38 O34 59.5(3) . . ?
Ge2 O38 O2 32.1(2) . . ?
O11 O38 O2 97.5(4) . . ?
O14 O38 O2 60.2(3) . . ?
O34 O38 O2 58.2(3) . . ?
Ge2 O38 Cs7B 111.8(5) . 1_545 ?
O11 O38 Cs7B 125.3(4) . 1_545 ?
O14 O38 Cs7B 77.0(3) . 1_545 ?
O34 O38 Cs7B 108.9(5) . 1_545 ?
O2 O38 Cs7B 136.2(4) . 1_545 ?
Ge2 O38 Cs7A 128.5(4) . 1_545 ?
O11 O38 Cs7A 109.3(3) . 1_545 ?
O14 O38 Cs7A 91.6(3) . 1_545 ?
O34 O38 Cs7A 130.4(4) . 1_545 ?
O2 O38 Cs7A 142.7(4) . 1_545 ?
Cs7B O38 Cs7A 21.5(2) 1_545 1_545 ?
Ge2 O38 O25 60.8(3) . . ?
O11 O38 O25 118.4(4) . . ?
O14 O38 O25 50.4(3) . . ?
O34 O38 O25 96.1(3) . . ?
O2 O38 O25 50.9(3) . . ?
Cs7B O38 O25 95.2(3) 1_545 . ?
Cs7A O38 O25 92.7(3) 1_545 . ?
Ge2 O38 OW5 110.5(5) . . ?
O11 O38 OW5 87.9(4) . . ?
O14 O38 OW5 93.8(4) . . ?
O34 O38 OW5 145.8(4) . . ?
O2 O38 OW5 90.9(4) . . ?
Cs7B O38 OW5 82.4(4) 1_545 . ?
Cs7A O38 OW5 65.4(3) 1_545 . ?
O25 O38 OW5 50.0(3) . . ?
Ge2 O38 OW6 88.2(5) . 4_545 ?
O11 O38 OW6 98.5(4) . 4_545 ?
O14 O38 OW6 89.9(4) . 4_545 ?
O34 O38 OW6 55.7(4) . 4_545 ?
O2 O38 OW6 113.7(4) . 4_545 ?
Cs7B O38 OW6 72.7(4) 1_545 4_545 ?
Cs7A O38 OW6 88.1(3) 1_545 4_545 ?
O25 O38 OW6 140.3(4) . 4_545 ?
OW5 O38 OW6 153.3(4) . 4_545 ?
Ge2 O38 O44 139.8(5) . 4_545 ?
O11 O38 O44 76.9(3) . 4_545 ?
O14 O38 O44 123.7(4) . 4_545 ?
O34 O38 O44 107.8(4) . 4_545 ?
O2 O38 O44 162.8(4) . 4_545 ?
Cs7B O38 O44 54.5(2) 1_545 4_545 ?
Cs7A O38 O44 53.2(2) 1_545 4_545 ?
O25 O38 O44 145.9(3) . 4_545 ?
OW5 O38 O44 105.0(3) . 4_545 ?
OW6 O38 O44 52.3(3) 4_545 4_545 ?
Ge2 O38 O17 83.3(3) . 1_545 ?
O11 O38 O17 141.8(4) . 1_545 ?
O14 O38 O17 48.9(3) . 1_545 ?
O34 O38 O17 107.6(3) . 1_545 ?
O2 O38 O17 91.8(3) . 1_545 ?
Cs7B O38 O17 49.5(2) 1_545 1_545 ?
Cs7A O38 O17 51.14(19) 1_545 1_545 ?
O25 O38 O17 45.7(2) . 1_545 ?
OW5 O38 O17 54.8(3) . 1_545 ?
OW6 O38 O17 111.4(4) 4_545 1_545 ?
O44 O38 O17 102.6(3) 4_545 1_545 ?
V1 O39 Ge4 55.9(4) . . ?
V1 O39 Ge3 53.0(4) . . ?
Ge4 O39 Ge3 108.8(5) . . ?
V1 O39 O18 43.2(4) . . ?
Ge4 O39 O18 37.5(3) . . ?
Ge3 O39 O18 87.7(4) . . ?
V1 O39 O40 88.7(6) . . ?
Ge4 O39 O40 144.5(6) . . ?
Ge3 O39 O40 35.7(4) . . ?
O18 O39 O40 118.5(5) . . ?
V1 O39 O43 45.3(4) . 6 ?
Ge4 O39 O43 35.8(3) . 6 ?
Ge3 O39 O43 87.2(4) . 6 ?
O18 O39 O43 60.5(3) . 6 ?
O40 O39 O43 117.2(6) . 6 ?
V1 O39 O23 42.8(4) . . ?
Ge4 O39 O23 90.1(4) . . ?
Ge3 O39 O23 35.6(3) . . ?
O18 O39 O23 57.6(3) . . ?
O40 O39 O23 60.9(5) . . ?
O43 O39 O23 88.1(4) 6 . ?
V1 O39 O31 44.5(4) . 6 ?
Ge4 O39 O31 89.0(4) . 6 ?
Ge3 O39 O31 34.3(3) . 6 ?
O18 O39 O31 87.7(4) . 6 ?
O40 O39 O31 59.5(5) . 6 ?
O43 O39 O31 57.8(3) 6 6 ?
O23 O39 O31 59.3(3) . 6 ?
V1 O39 O41 89.7(6) . . ?
Ge4 O39 O41 33.9(4) . . ?
Ge3 O39 O41 142.7(6) . . ?
O18 O39 O41 60.2(5) . . ?
O40 O39 O41 178.4(7) . . ?
O43 O39 O41 61.4(5) 6 . ?
O23 O39 O41 117.9(5) . . ?
O31 O39 O41 119.2(5) 6 . ?
V1 O39 Cs8C 102.3(6) . . ?
Ge4 O39 Cs8C 69.1(4) . . ?
Ge3 O39 Cs8C 129.0(5) . . ?
O18 O39 Cs8C 59.3(3) . . ?
O40 O39 Cs8C 128.6(6) . . ?
O43 O39 Cs8C 104.9(4) 6 . ?
O23 O39 Cs8C 94.4(4) . . ?
O31 O39 Cs8C 146.5(4) 6 . ?
O41 O39 Cs8C 51.9(5) . . ?
V1 O39 Cs8A 145.9(7) . 2 ?
Ge4 O39 Cs8A 156.3(6) . 2 ?
Ge3 O39 Cs8A 93.2(5) . 2 ?
O18 O39 Cs8A 157.3(6) . 2 ?
O40 O39 Cs8A 57.8(5) . 2 ?
O43 O39 Cs8A 142.3(6) 6 2 ?
O23 O39 Cs8A 113.3(5) . 2 ?
O31 O39 Cs8A 105.6(4) 6 2 ?
O41 O39 Cs8A 123.8(6) . 2 ?
Cs8C O39 Cs8A 103.9(4) . 2 ?
V1 O39 OW3 102.4(8) . . ?
Ge4 O39 OW3 140.6(8) . . ?
Ge3 O39 OW3 62.1(7) . . ?
O18 O39 OW3 103.4(7) . . ?
O40 O39 OW3 41.5(8) . . ?
O43 O39 OW3 146.9(8) 6 . ?
O23 O39 OW3 59.9(7) . . ?
O31 O39 OW3 95.3(7) 6 . ?
O41 O39 OW3 139.1(9) . . ?
Cs8C O39 OW3 87.2(7) . . ?
Cs8A O39 OW3 57.8(8) 2 . ?
O48 O40 Ge3 105(2) . . ?
O48 O40 OW3 135(3) . . ?
Ge3 O40 OW3 97.2(13) . . ?
O48 O40 Ge6 42.1(17) . . ?
Ge3 O40 Ge6 63.1(6) . . ?
OW3 O40 Ge6 138.6(13) . . ?
O48 O40 OW1 62(3) . . ?
Ge3 O40 OW1 108.6(12) . . ?
OW3 O40 OW1 143.6(15) . . ?
Ge6 O40 OW1 77.3(11) . . ?
O48 O40 O31 76.1(19) . 6 ?
Ge3 O40 O31 34.1(5) . 6 ?
OW3 O40 O31 131.0(12) . 6 ?
Ge6 O40 O31 36.9(3) . 6 ?
OW1 O40 O31 79.5(10) . 6 ?
O48 O40 O39 137(2) . . ?
Ge3 O40 O39 38.4(5) . . ?
OW3 O40 O39 82.8(12) . . ?
Ge6 O40 O39 97.1(6) . . ?
OW1 O40 O39 101.6(11) . . ?
O31 O40 O39 60.9(4) 6 . ?
O48 O40 O23 104(2) . . ?
Ge3 O40 O23 33.7(4) . . ?
OW3 O40 O23 74.5(11) . . ?
Ge6 O40 O23 69.9(5) . . ?
OW1 O40 O23 139.0(11) . . ?
O31 O40 O23 59.6(4) 6 . ?
O39 O40 O23 60.1(4) . . ?
O48 O40 O42 71.9(18) . 2 ?
Ge3 O40 O42 166.4(10) . 2 ?
OW3 O40 O42 77.4(11) . 2 ?
Ge6 O40 O42 113.0(8) . 2 ?
OW1 O40 O42 82.1(10) . 2 ?
O31 O40 O42 147.7(9) 6 2 ?
O39 O40 O42 149.7(9) . 2 ?
O23 O40 O42 133.1(8) . 2 ?
O48 O40 Cs8A 130(2) . 2 ?
Ge3 O40 Cs8A 108.3(9) . 2 ?
OW3 O40 Cs8A 74.7(12) . 2 ?
Ge6 O40 Cs8A 144.2(10) . 2 ?
OW1 O40 Cs8A 73.0(10) . 2 ?
O31 O40 Cs8A 116.5(8) 6 2 ?
O39 O40 Cs8A 70.2(6) . 2 ?
O23 O40 Cs8A 123.7(8) . 2 ?
O42 O40 Cs8A 82.5(6) 2 2 ?
O48 O40 V1 115.0(19) . . ?
Ge3 O40 V1 11.2(4) . . ?
OW3 O40 V1 92.7(12) . . ?
Ge6 O40 V1 73.0(4) . . ?
OW1 O40 V1 107.7(10) . . ?
O31 O40 V1 40.7(3) 6 . ?
O39 O40 V1 27.2(3) . . ?
O23 O40 V1 39.6(3) . . ?
O42 O40 V1 169.8(9) 2 . ?
Cs8A O40 V1 97.2(6) 2 . ?
O48 O40 O48 17(2) . 5 ?
Ge3 O40 O48 121.6(12) . 5 ?
OW3 O40 O48 130.1(14) . 5 ?
Ge6 O40 O48 58.7(8) . 5 ?
OW1 O40 O48 54.3(13) . 5 ?
O31 O40 O48 90.3(9) 6 5 ?
O39 O40 O48 147.1(11) . 5 ?
O23 O40 O48 120.8(11) . 5 ?
O42 O40 O48 57.4(7) 2 5 ?
Cs8A O40 O48 115.1(10) 2 5 ?
V1 O40 O48 130.6(9) . 5 ?
Ge4 O41 Cs8C 86.6(7) . . ?
Ge4 O41 O18 35.1(4) . . ?
Cs8C O41 O18 66.1(5) . . ?
Ge4 O41 O39 35.6(4) . . ?
Cs8C O41 O39 71.7(5) . . ?
O18 O41 O39 58.2(4) . . ?
Ge4 O41 O43 32.1(4) . 6 ?
Cs8C O41 O43 118.6(6) . 6 ?
O18 O41 O43 58.7(4) . 6 ?
O39 O41 O43 58.1(4) . 6 ?
Ge4 O41 V1 9.5(3) . . ?
Cs8C O41 V1 80.5(4) . . ?
O18 O41 V1 38.0(3) . . ?
O39 O41 V1 26.4(2) . . ?
O43 O41 V1 39.3(3) 6 . ?
Ge4 O41 Cs9B 99.8(12) . . ?
Cs8C O41 Cs9B 154.0(9) . . ?
O18 O41 Cs9B 130.5(9) . . ?
O39 O41 Cs9B 99.0(11) . . ?
O43 O41 Cs9B 71.9(9) 6 . ?
V1 O41 Cs9B 102.1(10) . . ?
Ge4 O41 Cs9B 118.6(12) . 2 ?
Cs8C O41 Cs9B 141.2(10) . 2 ?
O18 O41 Cs9B 149.8(11) . 2 ?
O39 O41 Cs9B 110.7(9) . 2 ?
O43 O41 Cs9B 91.3(10) 6 2 ?
V1 O41 Cs9B 119.6(10) . 2 ?
Cs9B O41 Cs9B 19.5(15) . 2 ?
Ge4 O41 O9 60.7(5) . . ?
Cs8C O41 O9 109.6(6) . . ?
O18 O41 O9 51.2(4) . . ?
O39 O41 O9 96.3(5) . . ?
O43 O41 O9 50.3(4) 6 . ?
V1 O41 O9 69.9(4) . . ?
Cs9B O41 O9 95.4(7) . . ?
Cs9B O41 O9 108.6(9) 2 . ?
Ge4 O41 Cs2 114.0(8) . . ?
Cs8C O41 Cs2 119.4(7) . . ?
O18 O41 Cs2 98.4(6) . . ?
O39 O41 Cs2 149.4(6) . . ?
O43 O41 Cs2 93.8(5) 6 . ?
V1 O41 Cs2 123.3(5) . . ?
Cs9B O41 Cs2 81.2(9) . . ?
Cs9B O41 Cs2 79.1(7) 2 . ?
O9 O41 Cs2 53.5(3) . . ?
Ge4 O41 Cs8A 84.6(7) . . ?
Cs8C O41 Cs8A 7.7(2) . . ?
O18 O41 Cs8A 68.1(5) . . ?
O39 O41 Cs8A 66.1(5) . . ?
O43 O41 Cs8A 116.7(5) 6 . ?
V1 O41 Cs8A 77.6(4) . . ?
Cs9B O41 Cs8A 147.2(9) . . ?
Cs9B O41 Cs8A 136.8(9) 2 . ?
O9 O41 Cs8A 114.6(6) . . ?
Cs2 O41 Cs8A 126.9(7) . . ?
Ge4 O41 O30 84.6(7) . . ?
Cs8C O41 O30 69.4(5) . . ?
O18 O41 O30 51.6(4) . . ?
O39 O41 O30 108.3(6) . . ?
O43 O41 O30 93.9(5) 6 . ?
V1 O41 O30 89.3(4) . . ?
Cs9B O41 O30 136.0(9) . . ?
Cs9B O41 O30 136.8(8) 2 . ?
O9 O41 O30 48.8(3) . . ?
Cs2 O41 O30 57.8(4) . . ?
Cs8A O41 O30 76.6(5) . . ?
V2 O42 Ge5 53.9(4) . 1_545 ?
V2 O42 Ge6 54.2(4) . 6_556 ?
Ge5 O42 Ge6 108.1(5) 1_545 6_556 ?
V2 O42 O47 90.5(7) . 1_545 ?
Ge5 O42 O47 36.6(6) 1_545 1_545 ?
Ge6 O42 O47 144.6(7) 6_556 1_545 ?
V2 O42 O48 123.5(10) . 2 ?
Ge5 O42 O48 166.3(14) 1_545 2 ?
Ge6 O42 O48 71.6(10) 6_556 2 ?
O47 O42 O48 142.5(12) 1_545 2 ?
V2 O42 O6 40.9(3) . . ?
Ge5 O42 O6 37.4(3) 1_545 . ?
Ge6 O42 O6 85.9(4) 6_556 . ?
O47 O42 O6 64.4(6) 1_545 . ?
O48 O42 O6 130.3(12) 2 . ?
V2 O42 O21 42.7(4) . . ?
Ge5 O42 O21 37.4(3) 1_545 . ?
Ge6 O42 O21 84.9(4) 6_556 . ?
O47 O42 O21 64.2(6) 1_545 . ?
O48 O42 O21 152.0(13) 2 . ?
O6 O42 O21 60.1(3) . . ?
V2 O42 O31 44.4(4) . . ?
Ge5 O42 O31 87.8(4) 1_545 . ?
Ge6 O42 O31 34.6(3) 6_556 . ?
O47 O42 O31 119.0(6) 1_545 . ?
O48 O42 O31 97.9(12) 2 . ?
O6 O42 O31 85.3(4) . . ?
O21 O42 O31 54.8(3) . . ?
V2 O42 O22 41.6(3) . . ?
Ge5 O42 O22 87.3(4) 1_545 . ?
Ge6 O42 O22 35.7(3) 6_556 . ?
O47 O42 O22 119.1(7) 1_545 . ?
O48 O42 O22 85.2(10) 2 . ?
O6 O42 O22 54.7(3) . . ?
O21 O42 O22 84.1(4) . . ?
O31 O42 O22 57.9(3) . . ?
V2 O42 O40 138.6(7) . 2 ?
Ge5 O42 O40 145.7(7) 1_545 2 ?
Ge6 O42 O40 94.2(6) 6_556 2 ?
O47 O42 O40 117.6(8) 1_545 2 ?
O48 O42 O40 25.6(11) 2 2 ?
O6 O42 O40 123.1(6) . 2 ?
O21 O42 O40 176.6(6) . 2 ?
O31 O42 O40 123.3(6) . 2 ?
O22 O42 O40 97.0(5) . 2 ?
V2 O42 O48 86.8(9) . 6_556 ?
Ge5 O42 O48 140.6(9) 1_545 6_556 ?
Ge6 O42 O48 32.5(7) 6_556 6_556 ?
O47 O42 O48 176.3(12) 1_545 6_556 ?
O48 O42 O48 41.1(18) 2 6_556 ?
O6 O42 O48 114.5(9) . 6_556 ?
O21 O42 O48 112.1(10) . 6_556 ?
O31 O42 O48 57.3(10) . 6_556 ?
O22 O42 O48 59.9(9) . 6_556 ?
O40 O42 O48 66.0(12) 2 6_556 ?
V2 O42 Cs8B 102.1(5) . . ?
Ge5 O42 Cs8B 72.1(4) 1_545 . ?
Ge6 O42 Cs8B 126.2(5) 6_556 . ?
O47 O42 Cs8B 56.9(6) 1_545 . ?
O48 O42 Cs8B 96.9(13) 2 . ?
O6 O42 Cs8B 61.6(3) . . ?
O21 O42 Cs8B 109.4(4) . . ?
O31 O42 Cs8B 145.6(4) . . ?
O22 O42 Cs8B 92.7(3) . . ?
O40 O42 Cs8B 73.7(5) 2 . ?
O48 O42 Cs8B 126.1(13) 6_556 . ?
Ge4 O43 V15 123.8(5) 6_556 6_556 ?
Ge4 O43 V4 137.5(6) 6_556 . ?
V15 O43 V4 97.7(4) 6_556 . ?
Ge4 O43 V1 46.7(3) 6_556 6_556 ?
V15 O43 V1 143.7(5) 6_556 6_556 ?
V4 O43 V1 95.0(5) . 6_556 ?
Ge4 O43 O26 167.4(6) 6_556 . ?
V15 O43 O26 49.1(3) 6_556 . ?
V4 O43 O26 48.8(3) . . ?
V1 O43 O26 130.4(5) 6_556 . ?
Ge4 O43 O9 79.8(4) 6_556 6_556 ?
V15 O43 O9 46.3(3) 6_556 6_556 ?
V4 O43 O9 135.4(5) . 6_556 ?
V1 O43 O9 103.4(4) 6_556 6_556 ?
O26 O43 O9 90.0(4) . 6_556 ?
Ge4 O43 O31 94.1(5) 6_556 . ?
V15 O43 O31 131.5(5) 6_556 . ?
V4 O43 O31 46.2(3) . . ?
V1 O43 O31 48.9(3) 6_556 . ?
O26 O43 O31 87.3(4) . . ?
O9 O43 O31 132.9(5) 6_556 . ?
Ge4 O43 O39 37.5(3) 6_556 6_556 ?
V15 O43 O39 161.2(5) 6_556 6_556 ?
V4 O43 O39 100.4(4) . 6_556 ?
V1 O43 O39 29.2(3) 6_556 6_556 ?
O26 O43 O39 148.2(5) . 6_556 ?
O9 O43 O39 115.4(4) 6_556 6_556 ?
O31 O43 O39 61.6(4) . 6_556 ?
Ge4 O43 O18 35.9(3) 6_556 6_556 ?
V15 O43 O18 104.2(4) 6_556 6_556 ?
V4 O43 O18 132.4(5) . 6_556 ?
V1 O43 O18 45.2(3) 6_556 6_556 ?
O26 O43 O18 131.7(5) . 6_556 ?
O9 O43 O18 59.0(3) 6_556 6_556 ?
O31 O43 O18 89.2(4) . 6_556 ?
O39 O43 O18 59.3(3) 6_556 6_556 ?
Ge4 O43 O41 32.1(4) 6_556 6_556 ?
V15 O43 O41 104.5(6) 6_556 6_556 ?
V4 O43 O41 150.8(6) . 6_556 ?
V1 O43 O41 78.1(5) 6_556 6_556 ?
O26 O43 O41 150.5(6) . 6_556 ?
O9 O43 O41 73.5(5) 6_556 6_556 ?
O31 O43 O41 121.9(5) . 6_556 ?
O39 O43 O41 60.4(5) 6_556 6_556 ?
O18 O43 O41 59.5(5) 6_556 6_556 ?
Ge4 O43 O46 116.3(5) 6_556 6_556 ?
V15 O43 O46 31.4(3) 6_556 6_556 ?
V4 O43 O46 103.6(4) . 6_556 ?
V1 O43 O46 161.2(5) 6_556 6_556 ?
O26 O43 O46 63.8(4) . 6_556 ?
O9 O43 O46 61.2(3) 6_556 6_556 ?
O31 O43 O46 149.3(5) . 6_556 ?
O39 O43 O46 144.5(5) 6_556 6_556 ?
O18 O43 O46 117.1(4) 6_556 6_556 ?
O41 O43 O46 86.7(5) 6_556 6_556 ?
Ge4 O43 O29 127.7(5) 6_556 . ?
V15 O43 O29 104.5(4) 6_556 . ?
V4 O43 O29 30.7(2) . . ?
V1 O43 O29 103.8(5) 6_556 . ?
O26 O43 O29 63.9(4) . . ?
O9 O43 O29 150.7(5) 6_556 . ?
O31 O43 O29 62.7(4) . . ?
O39 O43 O29 93.8(4) 6_556 . ?
O18 O43 O29 149.0(5) 6_556 . ?
O41 O43 O29 123.0(6) 6_556 . ?
O46 O43 O29 93.7(4) 6_556 . ?
V11 O44 O13 41.4(3) . . ?
V11 O44 O7 40.2(3) . 4 ?
O13 O44 O7 57.1(3) . 4 ?
V11 O44 O8 39.9(3) . 6 ?
O13 O44 O8 51.6(3) . 6 ?
O7 O44 O8 80.1(3) 4 6 ?
V11 O44 O28 40.1(3) . 4 ?
O13 O44 O28 81.5(3) . 4 ?
O7 O44 O28 52.3(3) 4 4 ?
O8 O44 O28 57.0(3) 6 4 ?
V11 O44 O20 143.0(6) . 6 ?
O13 O44 O20 112.1(4) . 6 ?
O7 O44 O20 161.1(5) 4 6 ?
O8 O44 O20 105.8(4) 6 6 ?
O28 O44 O20 145.7(5) 4 6 ?
V11 O44 Cs7A 145.8(5) . 4_545 ?
O13 O44 Cs7A 172.5(4) . 4_545 ?
O7 O44 Cs7A 126.1(4) 4 4_545 ?
O8 O44 Cs7A 133.7(4) 6 4_545 ?
O28 O44 Cs7A 105.8(3) 4 4_545 ?
O20 O44 Cs7A 62.7(3) 6 4_545 ?
V11 O44 Cs7B 159.8(5) . 4_545 ?
O13 O44 Cs7B 151.8(5) . 4_545 ?
O7 O44 Cs7B 124.4(4) 4 4_545 ?
O8 O44 Cs7B 151.3(5) 6 4_545 ?
O28 O44 Cs7B 123.1(4) 4 4_545 ?
O20 O44 Cs7B 56.6(3) 6 4_545 ?
Cs7A O44 Cs7B 21.1(2) 4_545 4_545 ?
V11 O44 OW6 101.2(5) . . ?
O13 O44 OW6 79.2(4) . . ?
O7 O44 OW6 68.2(4) 4 . ?
O8 O44 OW6 130.7(5) 6 . ?
O28 O44 OW6 118.3(5) 4 . ?
O20 O44 OW6 95.5(4) 6 . ?
Cs7A O44 OW6 95.6(4) 4_545 . ?
Cs7B O44 OW6 76.7(4) 4_545 . ?
V11 O44 OW4 91.0(5) . 4 ?
O13 O44 OW4 120.7(5) . 4 ?
O7 O44 OW4 113.7(5) 4 4 ?
O8 O44 OW4 69.3(5) 6 4 ?
O28 O44 OW4 61.7(4) 4 4 ?
O20 O44 OW4 85.0(5) 6 4 ?
Cs7A O44 OW4 65.2(4) 4_545 4 ?
Cs7B O44 OW4 85.7(5) 4_545 4 ?
OW6 O44 OW4 158.3(6) . 4 ?
V11 O44 Cs4 101.1(4) . . ?
O13 O44 Cs4 59.6(3) . . ?
O7 O44 Cs4 102.0(3) 4 . ?
O8 O44 Cs4 93.6(3) 6 . ?
O28 O44 Cs4 141.1(3) 4 . ?
O20 O44 Cs4 60.2(3) 6 . ?
Cs7A O44 Cs4 113.1(3) 4_545 . ?
Cs7B O44 Cs4 95.1(3) 4_545 . ?
OW6 O44 Cs4 59.4(3) . . ?
OW4 O44 Cs4 135.9(5) 4 . ?
V11 O44 O38 109.9(5) . 4 ?
O13 O44 O38 126.9(4) . 4 ?
O7 O44 O38 74.5(3) 4 4 ?
O8 O44 O38 142.7(4) 6 4 ?
O28 O44 O38 85.7(3) 4 4 ?
O20 O44 O38 107.1(3) 6 4 ?
Cs7A O44 O38 53.5(2) 4_545 4 ?
Cs7B O44 O38 51.0(2) 4_545 4 ?
OW6 O44 O38 62.5(4) . 4 ?
OW4 O44 O38 96.6(5) 4 4 ?
Cs4 O44 O38 117.9(3) . 4 ?
V6 O45 O36 141.8(5) . . ?
V6 O45 O3 40.9(3) . . ?
O36 O45 O3 159.9(5) . . ?
V6 O45 O15 40.4(3) . . ?
O36 O45 O15 147.1(4) . . ?
O3 O45 O15 51.9(3) . . ?
V6 O45 O33 41.6(3) . 7_546 ?
O36 O45 O33 104.3(4) . 7_546 ?
O3 O45 O33 82.5(3) . 7_546 ?
O15 O45 O33 56.8(3) . 7_546 ?
V6 O45 O28 36.5(3) . 7_546 ?
O36 O45 O28 113.1(4) . 7_546 ?
O3 O45 O28 57.0(3) . 7_546 ?
O15 O45 O28 76.8(3) . 7_546 ?
O33 O45 O28 49.7(3) 7_546 7_546 ?
V6 O45 Cs1 100.8(4) . . ?
O36 O45 Cs1 108.8(4) . . ?
O3 O45 Cs1 60.3(2) . . ?
O15 O45 Cs1 99.7(3) . . ?
O33 O45 Cs1 142.1(3) 7_546 . ?
O28 O45 Cs1 99.4(3) 7_546 . ?
V6 O45 Cs5 99.0(4) . . ?
O36 O45 Cs5 100.8(3) . . ?
O3 O45 Cs5 97.5(3) . . ?
O15 O45 Cs5 58.9(2) . . ?
O33 O45 Cs5 94.3(3) 7_546 . ?
O28 O45 Cs5 134.7(3) 7_546 . ?
Cs1 O45 Cs5 97.0(2) . . ?
V6 O45 OW4 87.4(5) . 7_546 ?
O36 O45 OW4 88.2(5) . 7_546 ?
O3 O45 OW4 71.7(4) . 7_546 ?
O15 O45 OW4 121.4(5) . 7_546 ?
O33 O45 OW4 106.0(5) 7_546 7_546 ?
O28 O45 OW4 58.3(4) 7_546 7_546 ?
Cs1 O45 OW4 58.1(4) . 7_546 ?
Cs5 O45 OW4 155.1(5) . 7_546 ?
V6 O45 V12 48.3(3) . . ?
O36 O45 V12 167.7(4) . . ?
O3 O45 V12 29.89(19) . . ?
O15 O45 V12 30.43(19) . . ?
O33 O45 V12 81.8(2) 7_546 . ?
O28 O45 V12 79.1(2) 7_546 . ?
Cs1 O45 V12 69.50(17) . . ?
Cs5 O45 V12 67.79(16) . . ?
OW4 O45 V12 100.5(4) 7_546 . ?
V6 O45 OW2 121.2(6) . . ?
O36 O45 OW2 42.8(4) . . ?
O3 O45 OW2 117.2(5) . . ?
O15 O45 OW2 161.6(5) . . ?
O33 O45 OW2 110.4(5) 7_546 . ?
O28 O45 OW2 84.8(5) 7_546 . ?
Cs1 O45 OW2 83.4(4) . . ?
Cs5 O45 OW2 139.1(5) . . ?
OW4 O45 OW2 45.4(5) 7_546 . ?
V12 O45 OW2 145.4(5) . . ?
V6 O45 O36 74.9(3) . 7_546 ?
O36 O45 O36 91.1(3) . 7_546 ?
O3 O45 O36 106.5(3) . 7_546 ?
O15 O45 O36 56.2(3) . 7_546 ?
O33 O45 O36 45.5(2) 7_546 7_546 ?
O28 O45 O36 95.1(3) 7_546 7_546 ?
Cs1 O45 O36 148.0(3) . 7_546 ?
Cs5 O45 O36 53.69(18) . 7_546 ?
OW4 O45 O36 150.2(5) 7_546 7_546 ?
V12 O45 O36 85.6(2) . 7_546 ?
OW2 O45 O36 126.5(5) . 7_546 ?
V15 O46 O10 40.6(3) . 1_565 ?
V15 O46 O9 40.6(3) . . ?
O10 O46 O9 51.7(3) 1_565 . ?
V15 O46 O26 38.9(3) . 6 ?
O10 O46 O26 57.5(3) 1_565 6 ?
O9 O46 O26 79.5(3) . 6 ?
V15 O46 O43 39.6(3) . 6 ?
O10 O46 O43 80.2(3) 1_565 6 ?
O9 O46 O43 55.5(3) . 6 ?
O26 O46 O43 51.1(3) 6 6 ?
V15 O46 Cs9B 112.4(11) . . ?
O10 O46 Cs9B 152.8(10) 1_565 . ?
O9 O46 Cs9B 107.8(8) . . ?
O26 O46 Cs9B 105.3(10) 6 . ?
O43 O46 Cs9B 72.8(10) 6 . ?
V15 O46 Cs2 98.4(4) . . ?
O10 O46 Cs2 96.3(3) 1_565 . ?
O9 O46 Cs2 58.0(3) . . ?
O26 O46 Cs2 136.8(4) 6 . ?
O43 O46 Cs2 94.3(3) 6 . ?
Cs9B O46 Cs2 82.9(7) . . ?
V15 O46 Cs4 103.2(5) . 1_565 ?
O10 O46 Cs4 62.6(3) 1_565 1_565 ?
O9 O46 Cs4 96.7(4) . 1_565 ?
O26 O46 Cs4 104.6(4) 6 1_565 ?
O43 O46 Cs4 142.8(4) 6 1_565 ?
Cs9B O46 Cs4 144.2(10) . 1_565 ?
Cs2 O46 Cs4 88.7(3) . 1_565 ?
V15 O46 Cs6 96.7(4) . 1_565 ?
O10 O46 Cs6 99.0(3) 1_565 1_565 ?
O9 O46 Cs6 137.3(4) . 1_565 ?
O26 O46 Cs6 57.8(3) 6 1_565 ?
O43 O46 Cs6 93.5(3) 6 1_565 ?
Cs9B O46 Cs6 85.9(7) . 1_565 ?
Cs2 O46 Cs6 163.8(3) . 1_565 ?
Cs4 O46 Cs6 93.7(3) 1_565 1_565 ?
V15 O46 Cs9A 143.6(7) . . ?
O10 O46 Cs9A 175.8(6) 1_565 . ?
O9 O46 Cs9A 130.3(5) . . ?
O26 O46 Cs9A 125.5(4) 6 . ?
O43 O46 Cs9A 104.0(6) 6 . ?
Cs9B O46 Cs9A 31.3(10) . . ?
Cs2 O46 Cs9A 83.0(3) . . ?
Cs4 O46 Cs9A 113.2(5) 1_565 . ?
Cs6 O46 Cs9A 81.3(3) 1_565 . ?
V15 O46 V7 48.9(3) . . ?
O10 O46 V7 30.19(19) 1_565 . ?
O9 O46 V7 30.4(2) . . ?
O26 O46 V7 81.2(3) 6 . ?
O43 O46 V7 80.3(3) 6 . ?
Cs9B O46 V7 137.1(7) . . ?
Cs2 O46 V7 66.2(2) . . ?
Cs4 O46 V7 67.1(2) 1_565 . ?
Cs6 O46 V7 129.2(3) 1_565 . ?
Cs9A O46 V7 149.3(3) . . ?
V15 O46 O24 72.9(4) . . ?
O10 O46 O24 47.3(3) 1_565 . ?
O9 O46 O24 46.3(3) . . ?
O26 O46 O24 103.5(3) 6 . ?
O43 O46 O24 101.2(3) 6 . ?
Cs9B O46 O24 135.3(8) . . ?
Cs2 O46 O24 53.0(2) . . ?
Cs4 O46 O24 52.7(2) 1_565 . ?
Cs6 O46 O24 138.6(3) 1_565 . ?
Cs9A O46 O24 130.4(3) . . ?
V7 O46 O24 24.03(15) . . ?
OW8 O47 Ge5 103.3(16) . . ?
OW8 O47 O42 101.6(15) . 1_565 ?
Ge5 O47 O42 37.6(6) . 1_565 ?
OW8 O47 Cs8B 156.9(17) . 1_565 ?
Ge5 O47 Cs8B 82.1(10) . 1_565 ?
O42 O47 Cs8B 68.8(6) 1_565 1_565 ?
OW8 O47 O6 130.3(15) . 1_565 ?
Ge5 O47 O6 32.2(6) . 1_565 ?
O42 O47 O6 58.7(5) 1_565 1_565 ?
Cs8B O47 O6 63.9(6) 1_565 1_565 ?
OW8 O47 O21 73.7(13) . 1_565 ?
Ge5 O47 O21 32.8(6) . 1_565 ?
O42 O47 O21 59.2(5) 1_565 1_565 ?
Cs8B O47 O21 114.8(8) 1_565 1_565 ?
O6 O47 O21 56.9(5) 1_565 1_565 ?
OW8 O47 V2 103.8(14) . 1_565 ?
Ge5 O47 V2 8.5(4) . 1_565 ?
O42 O47 V2 29.1(3) 1_565 1_565 ?
Cs8B O47 V2 78.2(6) 1_565 1_565 ?
O6 O47 V2 36.5(3) 1_565 1_565 ?
O21 O47 V2 37.8(3) 1_565 1_565 ?
OW8 O47 Cs9A 79.0(13) . . ?
Ge5 O47 Cs9A 155.8(13) . . ?
O42 O47 Cs9A 118.1(10) 1_565 . ?
Cs8B O47 Cs9A 87.1(8) 1_565 . ?
O6 O47 Cs9A 150.4(11) 1_565 . ?
O21 O47 Cs9A 150.8(11) 1_565 . ?
V2 O47 Cs9A 147.2(10) 1_565 . ?
OW8 O47 Cs2 80.1(13) . . ?
Ge5 O47 Cs2 111.8(11) . . ?
O42 O47 Cs2 149.3(9) 1_565 . ?
Cs8B O47 Cs2 119.1(9) 1_565 . ?
O6 O47 Cs2 96.6(7) 1_565 . ?
O21 O47 Cs2 92.9(7) 1_565 . ?
V2 O47 Cs2 120.4(7) 1_565 . ?
Cs9A O47 Cs2 92.4(7) . . ?
OW8 O47 O5 94.5(14) . . ?
Ge5 O47 O5 58.5(7) . . ?
O42 O47 O5 96.1(6) 1_565 . ?
Cs8B O47 O5 107.1(8) 1_565 . ?
O6 O47 O5 49.8(4) 1_565 . ?
O21 O47 O5 48.6(4) 1_565 . ?
V2 O47 O5 67.0(4) 1_565 . ?
Cs9A O47 O5 145.8(9) . . ?
Cs2 O47 O5 53.4(4) . . ?
OW8 O47 Cs9B 50.3(13) . 2 ?
Ge5 O47 Cs9B 152.3(15) . 2 ?
O42 O47 Cs9B 129.3(10) 1_565 2 ?
Cs8B O47 Cs9B 118.8(11) 1_565 2 ?
O6 O47 Cs9B 171.8(10) 1_565 2 ?
O21 O47 Cs9B 123.8(12) 1_565 2 ?
V2 O47 Cs9B 149.6(11) 1_565 2 ?
Cs9A O47 Cs9B 31.7(10) . 2 ?
Cs2 O47 Cs9B 75.4(7) . 2 ?
O5 O47 Cs9B 123.5(10) . 2 ?
OW8 O47 V12 125.1(14) . 1_565 ?
Ge5 O47 V12 56.8(8) . 1_565 ?
O42 O47 V12 89.0(6) 1_565 1_565 ?
Cs8B O47 V12 76.8(6) 1_565 1_565 ?
O6 O47 V12 30.7(3) 1_565 1_565 ?
O21 O47 V12 66.4(5) 1_565 1_565 ?
V2 O47 V12 63.6(4) 1_565 1_565 ?
Cs9A O47 V12 141.0(8) . 1_565 ?
Cs2 O47 V12 66.4(5) . 1_565 ?
O5 O47 V12 30.5(2) . 1_565 ?
Cs9B O47 V12 141.2(8) 2 1_565 ?
O40 O48 Ge6 108(3) . . ?
O40 O48 O48 152(4) . 5 ?
Ge6 O48 O48 99(3) . 5 ?
O40 O48 OW1 90(3) . . ?
Ge6 O48 OW1 102(2) . . ?
O48 O48 OW1 76(3) 5 . ?
O40 O48 Ge3 43.8(16) . . ?
Ge6 O48 Ge3 64.0(13) . . ?
O48 O48 Ge3 161(3) 5 . ?
OW1 O48 Ge3 99(2) . . ?
O40 O48 OW1 131(3) . 5 ?
Ge6 O48 OW1 86(2) . 5 ?
O48 O48 OW1 58(3) 5 5 ?
OW1 O48 OW1 134(2) . 5 ?
Ge3 O48 OW1 124(2) . 5 ?
O40 O48 O31 78(2) . 6 ?
Ge6 O48 O31 34.6(10) . 6 ?
O48 O48 O31 124(3) 5 6 ?
OW1 O48 O31 85.4(18) . 6 ?
Ge3 O48 O31 37.2(6) . 6 ?
OW1 O48 O31 119.2(19) 5 6 ?
O40 O48 O42 82.5(19) . 2 ?
Ge6 O48 O42 164(3) . 2 ?
O48 O48 O42 73.5(19) 5 2 ?
OW1 O48 O42 90.5(16) . 2 ?
Ge3 O48 O42 124.9(19) . 2 ?
OW1 O48 O42 77.4(16) 5 2 ?
O31 O48 O42 160(2) 6 2 ?
O40 O48 Ge6 116(2) . 5 ?
Ge6 O48 Ge6 135(3) . 5 ?
O48 O48 Ge6 36.3(14) 5 5 ?
OW1 O48 Ge6 72.8(14) . 5 ?
Ge3 O48 Ge6 160(2) . 5 ?
OW1 O48 Ge6 70.1(15) 5 5 ?
O31 O48 Ge6 153.4(18) 6 5 ?
O42 O48 Ge6 39.0(5) 2 5 ?
O40 O48 O22 106(2) . 6 ?
Ge6 O48 O22 32.7(11) . 6 ?
O48 O48 O22 101(3) 5 6 ?
OW1 O48 O22 134.5(18) . 6 ?
Ge3 O48 O22 69.3(9) . 6 ?
OW1 O48 O22 62.0(15) 5 6 ?
O31 O48 O22 58.3(7) 6 6 ?
O42 O48 O22 133(2) 2 6 ?
Ge6 O48 O22 130(2) 5 6 ?
O40 O48 O42 137(3) . 6 ?
Ge6 O48 O42 36.6(10) . 6 ?
O48 O48 O42 65(2) 5 6 ?
OW1 O48 O42 80.1(15) . 6 ?
Ge3 O48 O42 96.1(11) . 6 ?
OW1 O48 O42 80.9(17) 5 6 ?
O31 O48 O42 59.7(8) 6 6 ?
O42 O48 O42 138.9(18) 2 6 ?
Ge6 O48 O42 100.6(15) 5 6 ?
O22 O48 O42 58.8(9) 6 6 ?
O40 O48 O40 163(2) . 5 ?
Ge6 O48 O40 89(2) . 5 ?
O48 O48 O40 10.8(18) 5 5 ?
OW1 O48 O40 81.4(16) . 5 ?
Ge3 O48 O40 152.3(16) . 5 ?
OW1 O48 O40 53.3(13) 5 5 ?
O31 O48 O40 116.1(14) 6 5 ?
O42 O48 O40 82.7(11) 2 5 ?
Ge6 O48 O40 46.6(7) 5 5 ?
O22 O48 O40 90.5(16) 6 5 ?
O42 O48 O40 56.5(10) 6 5 ?
O48 OW1 O40 28.2(13) . . ?
O48 OW1 O48 46(2) . 5 ?
O40 OW1 O48 72.4(15) . 5 ?
O48 OW1 O22 92.9(16) . 2 ?
O40 OW1 O22 101.8(13) . 2 ?
O48 OW1 O22 62.1(11) 5 2 ?
O48 OW1 Ge6 60.4(13) . 5 ?
O40 OW1 Ge6 75.9(10) . 5 ?
O48 OW1 Ge6 32.9(8) 5 5 ?
O22 OW1 Ge6 33.4(5) 2 5 ?
O48 OW1 Ge6 31.3(10) . . ?
O40 OW1 Ge6 47.4(8) . . ?
O48 OW1 Ge6 56.6(11) 5 . ?
O22 OW1 Ge6 116.9(13) 2 . ?
Ge6 OW1 Ge6 83.8(10) 5 . ?
O48 OW1 Cs6 116.3(17) . 5 ?
O40 OW1 Cs6 132.3(15) . 5 ?
O48 OW1 Cs6 96.8(15) 5 5 ?
O22 OW1 Cs6 113.9(13) 2 5 ?
Ge6 OW1 Cs6 119.4(13) 5 5 ?
Ge6 OW1 Cs6 87.2(10) . 5 ?
O48 OW1 O32 130(2) . 2 ?
O40 OW1 O32 154.3(16) . 2 ?
O48 OW1 O32 83.7(14) 5 2 ?
O22 OW1 O32 57.4(8) 2 2 ?
Ge6 OW1 O32 78.9(9) 5 2 ?
Ge6 OW1 O32 124.6(13) . 2 ?
Cs6 OW1 O32 58.6(7) 5 2 ?
O48 OW1 Cs8A 84.4(17) . 2 ?
O40 OW1 Cs8A 57.9(10) . 2 ?
O48 OW1 Cs8A 117.2(16) 5 2 ?
O22 OW1 Cs8A 91.6(11) 2 2 ?
Ge6 OW1 Cs8A 95.4(11) 5 2 ?
Ge6 OW1 Cs8A 103.0(11) . 2 ?
Cs6 OW1 Cs8A 144.7(14) 5 2 ?
O32 OW1 Cs8A 130.5(13) 2 2 ?
O48 OW1 Cs8C 97.5(18) . 2 ?
O40 OW1 Cs8C 69.7(10) . 2 ?
O48 OW1 Cs8C 133.2(17) 5 2 ?
O22 OW1 Cs8C 100.2(12) 2 2 ?
Ge6 OW1 Cs8C 110.0(12) 5 2 ?
Ge6 OW1 Cs8C 110.3(12) . 2 ?
Cs6 OW1 Cs8C 129.1(13) 5 2 ?
O32 OW1 Cs8C 125.0(13) 2 2 ?
Cs8A OW1 Cs8C 16.0(3) 2 2 ?
O48 OW1 O19 121.5(17) . 2 ?
O40 OW1 O19 105.3(13) . 2 ?
O48 OW1 O19 114.4(15) 5 2 ?
O22 OW1 O19 54.2(7) 2 2 ?
Ge6 OW1 O19 81.7(9) 5 2 ?
Ge6 OW1 O19 151.9(14) . 2 ?
Cs6 OW1 O19 120.9(12) 5 2 ?
O32 OW1 O19 75.8(9) 2 2 ?
Cs8A OW1 O19 54.8(7) 2 2 ?
Cs8C OW1 O19 53.7(6) 2 2 ?
O48 OW1 O42 57.2(13) . 6 ?
O40 OW1 O42 79.5(11) . 6 ?
O48 OW1 O42 52.2(10) 5 6 ?
O22 OW1 O42 110.5(12) 2 6 ?
Ge6 OW1 O42 85.1(10) 5 6 ?
Ge6 OW1 O42 32.6(4) . 6 ?
Cs6 OW1 O42 59.3(7) 5 6 ?
O32 OW1 O42 93.4(10) 2 6 ?
Cs8A OW1 O42 135.5(13) 2 6 ?
Cs8C OW1 O42 140.2(13) 2 6 ?
O19 OW1 O42 164.3(13) 2 6 ?
O36 OW2 OW5 97.2(9) . 7_546 ?
O36 OW2 OW4 100.4(9) . 7_546 ?
OW5 OW2 OW4 120.4(10) 7_546 7_546 ?
O36 OW2 OW2 170.4(15) . 7_556 ?
OW5 OW2 OW2 91.2(12) 7_546 7_556 ?
OW4 OW2 OW2 79.1(11) 7_546 7_556 ?
O36 OW2 Cs7A 99.5(8) . . ?
OW5 OW2 Cs7A 120.5(9) 7_546 . ?
OW4 OW2 Cs7A 111.9(9) 7_546 . ?
OW2 OW2 Cs7A 72.1(9) 7_556 . ?
O36 OW2 Cs7A 132.8(9) . 7_556 ?
OW5 OW2 Cs7A 65.1(6) 7_546 7_556 ?
OW4 OW2 Cs7A 61.3(6) 7_546 7_556 ?
OW2 OW2 Cs7A 55.4(8) 7_556 7_556 ?
Cs7A OW2 Cs7A 127.5(8) . 7_556 ?
O36 OW2 OW4 130.9(9) . 1_565 ?
OW5 OW2 OW4 68.3(7) 7_546 1_565 ?
OW4 OW2 OW4 127.8(9) 7_546 1_565 ?
OW2 OW2 OW4 48.7(8) 7_556 1_565 ?
Cs7A OW2 OW4 57.8(5) . 1_565 ?
Cs7A OW2 OW4 84.9(6) 7_556 1_565 ?
O36 OW2 O12 65.1(6) . 7_556 ?
OW5 OW2 O12 44.1(5) 7_546 7_556 ?
OW4 OW2 O12 151.2(10) 7_546 7_556 ?
OW2 OW2 O12 119.4(12) 7_556 7_556 ?
Cs7A OW2 O12 95.5(6) . 7_556 ?
Cs7A OW2 O12 109.0(6) 7_556 7_556 ?
OW4 OW2 O12 74.0(6) 1_565 7_556 ?
O36 OW2 O45 41.0(4) . . ?
OW5 OW2 O45 115.4(8) 7_546 . ?
OW4 OW2 O45 59.5(6) 7_546 . ?
OW2 OW2 O45 137.8(13) 7_556 . ?
Cs7A OW2 O45 114.2(7) . . ?
Cs7A OW2 O45 105.2(6) 7_556 . ?
OW4 OW2 O45 169.9(8) 1_565 . ?
O12 OW2 O45 102.0(6) 7_556 . ?
O36 OW2 Cs7B 88.5(7) . . ?
OW5 OW2 Cs7B 124.4(9) 7_546 . ?
OW4 OW2 Cs7B 112.6(8) 7_546 . ?
OW2 OW2 Cs7B 82.9(10) 7_556 . ?
Cs7A OW2 Cs7B 11.13(15) . . ?
Cs7A OW2 Cs7B 138.3(7) 7_556 . ?
OW4 OW2 Cs7B 66.8(5) 1_565 . ?
O12 OW2 Cs7B 92.5(6) 7_556 . ?
O45 OW2 Cs7B 104.6(6) . . ?
O36 OW2 O4 42.6(4) . . ?
OW5 OW2 O4 86.9(7) 7_546 . ?
OW4 OW2 O4 139.3(9) 7_546 . ?
OW2 OW2 O4 134.0(13) 7_556 . ?
Cs7A OW2 O4 69.6(5) . . ?
Cs7A OW2 O4 151.6(8) 7_556 . ?
OW4 OW2 O4 88.8(6) 1_565 . ?
O12 OW2 O4 42.8(3) 7_556 . ?
O45 OW2 O4 82.2(5) . . ?
Cs7B OW2 O4 61.3(4) . . ?
O36 OW2 OW5 129.7(9) . 1_565 ?
OW5 OW2 OW5 133.0(9) 7_546 1_565 ?
OW4 OW2 OW5 61.6(6) 7_546 1_565 ?
OW2 OW2 OW5 41.7(8) 7_556 1_565 ?
Cs7A OW2 OW5 55.7(4) . 1_565 ?
Cs7A OW2 OW5 82.2(5) 7_556 1_565 ?
OW4 OW2 OW5 76.3(6) 1_565 1_565 ?
O12 OW2 OW5 146.9(8) 7_556 1_565 ?
O45 OW2 OW5 104.8(6) . 1_565 ?
Cs7B OW2 OW5 62.2(4) . 1_565 ?
O4 OW2 OW5 123.0(7) . 1_565 ?
O40 OW3 Ge3 34.4(7) . . ?
O40 OW3 Cs8B 84.7(12) . 2 ?
Ge3 OW3 Cs8B 108.8(12) . 2 ?
O40 OW3 O23 61.6(10) . . ?
Ge3 OW3 O23 32.7(4) . . ?
Cs8B OW3 O23 141.3(13) 2 . ?
O40 OW3 Cs8A 63.3(10) . 2 ?
Ge3 OW3 Cs8A 77.2(9) . 2 ?
Cs8B OW3 Cs8A 34.1(5) 2 2 ?
O23 OW3 Cs8A 108.4(11) . 2 ?
O40 OW3 O42 60.4(10) . 2 ?
Ge3 OW3 O42 94.1(10) . 2 ?
Cs8B OW3 O42 59.5(7) 2 2 ?
O23 OW3 O42 111.7(12) . 2 ?
Cs8A OW3 O42 73.6(8) 2 2 ?
O40 OW3 O48 15.8(12) . . ?
Ge3 OW3 O48 44.2(9) . . ?
Cs8B OW3 O48 88.9(12) 2 . ?
O23 OW3 O48 64.1(9) . . ?
Cs8A OW3 O48 74.5(13) 2 . ?
O42 OW3 O48 50.5(9) 2 . ?
O40 OW3 O39 55.7(9) . . ?
Ge3 OW3 O39 32.4(4) . . ?
Cs8B OW3 O39 94.6(10) 2 . ?
O23 OW3 O39 51.6(6) . . ?
Cs8A OW3 O39 60.7(7) 2 . ?
O42 OW3 O39 112.5(11) 2 . ?
O48 OW3 O39 70.3(12) . . ?
O40 OW3 Cs9A 153.4(16) . 1_545 ?
Ge3 OW3 Cs9A 171.9(13) . 1_545 ?
Cs8B OW3 Cs9A 75.3(8) 2 1_545 ?
O23 OW3 Cs9A 142.4(12) . 1_545 ?
Cs8A OW3 Cs9A 104.9(10) 2 1_545 ?
O42 OW3 Cs9A 94.0(9) 2 1_545 ?
O48 OW3 Cs9A 143.8(14) . 1_545 ?
O39 OW3 Cs9A 142.0(12) . 1_545 ?
O40 OW3 Cs8B 136.7(15) . . ?
Ge3 OW3 Cs8B 104.3(10) . . ?
Cs8B OW3 Cs8B 107.8(10) 2 . ?
O23 OW3 Cs8B 87.5(9) . . ?
Cs8A OW3 Cs8B 104.3(10) 2 . ?
O42 OW3 Cs8B 160.6(12) 2 . ?
O48 OW3 Cs8B 148.5(14) . . ?
O39 OW3 Cs8B 81.6(8) . . ?
Cs9A OW3 Cs8B 67.6(7) 1_545 . ?
O40 OW3 O32 79.2(11) . 6 ?
Ge3 OW3 O32 72.5(8) . 6 ?
Cs8B OW3 O32 146.4(12) 2 6 ?
O23 OW3 O32 49.4(6) . 6 ?
Cs8A OW3 O32 142.5(12) 2 6 ?
O42 OW3 O32 86.9(9) 2 6 ?
O48 OW3 O32 68.4(12) . 6 ?
O39 OW3 O32 100.2(10) . 6 ?
Cs9A OW3 O32 108.3(10) 1_545 6 ?
Cs8B OW3 O32 104.2(9) . 6 ?
O40 OW3 O47 103.3(13) . 2_545 ?
Ge3 OW3 O47 137.7(12) . 2_545 ?
Cs8B OW3 O47 47.2(7) 2 2_545 ?
O23 OW3 O47 153.1(13) . 2_545 ?
Cs8A OW3 O47 80.1(9) 2 2_545 ?
O42 OW3 O47 44.9(6) 2 2_545 ?
O48 OW3 O47 95.3(11) . 2_545 ?
O39 OW3 O47 140.5(12) . 2_545 ?
Cs9A OW3 O47 50.2(6) 1_545 2_545 ?
Cs8B OW3 O47 115.8(10) . 2_545 ?
O32 OW3 O47 108.4(10) 6 2_545 ?
OW2 OW4 Cs3 149.9(9) 7_546 7_546 ?
OW2 OW4 O28 100.9(8) 7_546 . ?
Cs3 OW4 O28 105.5(6) 7_546 . ?
OW2 OW4 Cs1 101.1(8) 7_546 7_546 ?
Cs3 OW4 Cs1 92.1(5) 7_546 7_546 ?
O28 OW4 Cs1 92.7(5) . 7_546 ?
OW2 OW4 O44 113.0(8) 7_546 4_545 ?
Cs3 OW4 O44 73.7(5) 7_546 4_545 ?
O28 OW4 O44 52.4(4) . 4_545 ?
Cs1 OW4 O44 134.1(7) 7_546 4_545 ?
OW2 OW4 Cs7A 70.4(7) 7_546 1_545 ?
Cs3 OW4 Cs7A 94.7(5) 7_546 1_545 ?
O28 OW4 Cs7A 90.7(5) . 1_545 ?
Cs1 OW4 Cs7A 171.3(7) 7_546 1_545 ?
O44 OW4 Cs7A 53.6(4) 4_545 1_545 ?
OW2 OW4 O8 148.4(9) 7_546 7_546 ?
Cs3 OW4 O8 58.7(4) 7_546 7_546 ?
O28 OW4 O8 47.7(3) . 7_546 ?
Cs1 OW4 O8 85.9(5) 7_546 7_546 ?
O44 OW4 O8 49.1(4) 4_545 7_546 ?
Cs7A OW4 O8 102.3(6) 1_545 7_546 ?
OW2 OW4 O45 75.1(7) 7_546 7_546 ?
Cs3 OW4 O45 133.6(7) 7_546 7_546 ?
O28 OW4 O45 51.6(4) . 7_546 ?
Cs1 OW4 O45 55.8(4) 7_546 7_546 ?
O44 OW4 O45 103.7(6) 4_545 7_546 ?
Cs7A OW4 O45 121.5(6) 1_545 7_546 ?
O8 OW4 O45 84.1(5) 7_546 7_546 ?
OW2 OW4 V11 121.2(8) 7_546 4_545 ?
Cs3 OW4 V11 78.1(5) 7_546 4_545 ?
O28 OW4 V11 31.9(2) . 4_545 ?
Cs1 OW4 V11 109.9(6) 7_546 4_545 ?
O44 OW4 V11 25.3(2) 4_545 4_545 ?
Cs7A OW4 V11 76.9(4) 1_545 4_545 ?
O8 OW4 V11 30.8(2) 7_546 4_545 ?
O45 OW4 V11 82.8(5) 7_546 4_545 ?
OW2 OW4 O3 119.9(8) 7_546 7_546 ?
Cs3 OW4 O3 89.4(5) 7_546 7_546 ?
O28 OW4 O3 45.5(3) . 7_546 ?
Cs1 OW4 O3 50.4(3) 7_546 7_546 ?
O44 OW4 O3 85.4(5) 4_545 7_546 ?
Cs7A OW4 O3 135.0(6) 1_545 7_546 ?
O8 OW4 O3 44.2(3) 7_546 7_546 ?
O45 OW4 O3 44.8(3) 7_546 7_546 ?
V11 OW4 O3 60.2(3) 4_545 7_546 ?
OW2 OW4 OW5 75.9(7) 7_546 7_536 ?
Cs3 OW4 OW5 78.6(5) 7_546 7_536 ?
O28 OW4 OW5 175.0(7) . 7_536 ?
Cs1 OW4 OW5 84.3(5) 7_546 7_536 ?
O44 OW4 OW5 132.2(7) 4_545 7_536 ?
Cs7A OW4 OW5 91.6(5) 1_545 7_536 ?
O8 OW4 OW5 135.7(6) 7_546 7_536 ?
O45 OW4 OW5 123.5(6) 7_546 7_536 ?
V11 OW4 OW5 153.0(7) 4_545 7_536 ?
O3 OW4 OW5 132.8(6) 7_546 7_536 ?
OW2 OW4 OW2 52.2(9) 7_546 1_545 ?
Cs3 OW4 OW2 97.9(7) 7_546 1_545 ?
O28 OW4 OW2 137.5(8) . 1_545 ?
Cs1 OW4 OW2 121.7(7) 7_546 1_545 ?
O44 OW4 OW2 103.6(7) 4_545 1_545 ?
Cs7A OW4 OW2 51.8(5) 1_545 1_545 ?
O8 OW4 OW2 146.0(7) 7_546 1_545 ?
O45 OW4 OW2 126.7(7) 7_546 1_545 ?
V11 OW4 OW2 128.3(7) 4_545 1_545 ?
O3 OW4 OW2 169.7(8) 7_546 1_545 ?
OW5 OW4 OW2 43.0(5) 7_536 1_545 ?
O12 OW5 OW2 90.8(7) 1_545 7_546 ?
O12 OW5 O25 107.0(5) 1_545 . ?
OW2 OW5 O25 162.2(8) 7_546 . ?
O12 OW5 O17 144.5(5) 1_545 1_545 ?
OW2 OW5 O17 111.4(7) 7_546 1_545 ?
O25 OW5 O17 53.0(3) . 1_545 ?
O12 OW5 O30 69.9(4) 1_545 1_545 ?
OW2 OW5 O30 137.2(7) 7_546 1_545 ?
O25 OW5 O30 53.0(3) . 1_545 ?
O17 OW5 O30 75.1(3) 1_545 1_545 ?
O12 OW5 O24 67.9(4) 1_545 1_545 ?
OW2 OW5 O24 137.6(7) 7_546 1_545 ?
O25 OW5 O24 54.0(3) . 1_545 ?
O17 OW5 O24 106.2(4) 1_545 1_545 ?
O30 OW5 O24 70.8(3) 1_545 1_545 ?
O12 OW5 O38 135.4(5) 1_545 . ?
OW2 OW5 O38 103.4(7) 7_546 . ?
O25 OW5 O38 64.2(3) . . ?
O17 OW5 O38 67.7(3) 1_545 . ?
O30 OW5 O38 117.3(4) 1_545 . ?
O24 OW5 O38 73.6(3) 1_545 . ?
O12 OW5 Cs7A 160.2(5) 1_545 1_545 ?
OW2 OW5 Cs7A 69.7(6) 7_546 1_545 ?
O25 OW5 Cs7A 92.6(4) . 1_545 ?
O17 OW5 Cs7A 52.1(2) 1_545 1_545 ?
O30 OW5 Cs7A 127.0(4) 1_545 1_545 ?
O24 OW5 Cs7A 124.4(4) 1_545 1_545 ?
O38 OW5 Cs7A 51.1(2) . 1_545 ?
O12 OW5 Cs5 61.5(3) 1_545 . ?
OW2 OW5 Cs5 88.7(6) 7_546 . ?
O25 OW5 Cs5 100.0(4) . . ?
O17 OW5 Cs5 141.9(4) 1_545 . ?
O30 OW5 Cs5 112.2(4) 1_545 . ?
O24 OW5 Cs5 49.1(2) 1_545 . ?
O38 OW5 Cs5 76.6(3) . . ?
Cs7A OW5 Cs5 112.8(4) 1_545 . ?
O12 OW5 OW4 89.5(5) 1_545 7_536 ?
OW2 OW5 OW4 68.7(7) 7_546 7_536 ?
O25 OW5 OW4 110.1(5) . 7_536 ?
O17 OW5 OW4 74.6(4) 1_545 7_536 ?
O30 OW5 OW4 73.1(4) 1_545 7_536 ?
O24 OW5 OW4 142.2(5) 1_545 7_536 ?
O38 OW5 OW4 135.1(5) . 7_536 ?
Cs7A OW5 OW4 86.7(4) 1_545 7_536 ?
Cs5 OW5 OW4 143.4(5) . 7_536 ?
O12 OW5 O36 61.9(3) 1_545 7_546 ?
OW2 OW5 O36 40.6(6) 7_546 7_546 ?
O25 OW5 O36 150.8(5) . 7_546 ?
O17 OW5 O36 150.0(4) 1_545 7_546 ?
O30 OW5 O36 131.0(4) 1_545 7_546 ?
O24 OW5 O36 97.8(4) 1_545 7_546 ?
O38 OW5 O36 103.4(4) . 7_546 ?
Cs7A OW5 O36 99.3(3) 1_545 7_546 ?
Cs5 OW5 O36 50.8(2) . 7_546 ?
OW4 OW5 O36 97.2(5) 7_536 7_546 ?
O12 OW5 OW2 120.7(6) 1_545 1_545 ?
OW2 OW5 OW2 47.0(9) 7_546 1_545 ?
O25 OW5 OW2 119.5(5) . 1_545 ?
O17 OW5 OW2 66.6(4) 1_545 1_545 ?
O30 OW5 OW2 110.5(5) 1_545 1_545 ?
O24 OW5 OW2 171.4(6) 1_545 1_545 ?
O38 OW5 OW2 98.7(5) . 1_545 ?
Cs7A OW5 OW2 47.7(4) 1_545 1_545 ?
Cs5 OW5 OW2 133.8(5) . 1_545 ?
OW4 OW5 OW2 42.5(5) 7_536 1_545 ?
O36 OW5 OW2 87.6(5) 7_546 1_545 ?
O34 OW6 O44 115.2(6) 4 . ?
O34 OW6 Cs1 99.7(5) 4 . ?
O44 OW6 Cs1 126.4(5) . . ?
O34 OW6 Cs4 164.3(6) 4 . ?
O44 OW6 Cs4 65.5(4) . . ?
Cs1 OW6 Cs4 91.1(4) . . ?
O34 OW6 O7 96.7(5) 4 4 ?
O44 OW6 O7 51.0(3) . 4 ?
Cs1 OW6 O7 87.3(4) . 4 ?
Cs4 OW6 O7 95.2(4) . 4 ?
O34 OW6 O17 69.4(4) 4 . ?
O44 OW6 O17 100.4(5) . . ?
Cs1 OW6 O17 54.5(3) . . ?
Cs4 OW6 O17 126.2(5) . . ?
O7 OW6 O17 49.6(3) 4 . ?
O34 OW6 O38 50.3(3) 4 4 ?
O44 OW6 O38 65.2(4) . 4 ?
Cs1 OW6 O38 136.8(5) . 4 ?
Cs4 OW6 O38 125.9(5) . 4 ?
O7 OW6 O38 69.8(4) 4 4 ?
O17 OW6 O38 83.5(4) . 4 ?
O34 OW6 Cs5 85.7(4) 4 . ?
O44 OW6 Cs5 131.1(5) . . ?
Cs1 OW6 Cs5 88.6(4) . . ?
Cs4 OW6 Cs5 83.2(3) . . ?
O7 OW6 Cs5 175.6(6) 4 . ?
O17 OW6 Cs5 128.5(5) . . ?
O38 OW6 Cs5 114.5(4) 4 . ?
O34 OW6 O13 140.1(5) 4 . ?
O44 OW6 O13 46.1(3) . . ?
Cs1 OW6 O13 80.9(4) . . ?
Cs4 OW6 O13 52.7(3) . . ?
O7 OW6 O13 43.4(3) 4 . ?
O17 OW6 O13 79.4(4) . . ?
O38 OW6 O13 103.0(4) 4 . ?
Cs5 OW6 O13 134.0(5) . . ?
O34 OW6 Cs7B 84.6(4) 4 4_545 ?
O44 OW6 Cs7B 50.5(3) . 4_545 ?
Cs1 OW6 Cs7B 175.7(5) . 4_545 ?
Cs4 OW6 Cs7B 84.8(3) . 4_545 ?
O7 OW6 Cs7B 91.8(4) 4 4_545 ?
O17 OW6 Cs7B 127.5(5) . 4_545 ?
O38 OW6 Cs7B 46.3(3) 4 4_545 ?
Cs5 OW6 Cs7B 92.1(4) . 4_545 ?
O13 OW6 Cs7B 95.6(4) . 4_545 ?
O34 OW6 O1 112.8(5) 4 . ?
O44 OW6 O1 80.9(4) . . ?
Cs1 OW6 O1 47.5(2) . . ?
Cs4 OW6 O1 82.9(4) . . ?
O7 OW6 O1 42.3(3) 4 . ?
O17 OW6 O1 43.4(3) . . ?
O38 OW6 O1 109.7(4) 4 . ?
Cs5 OW6 O1 133.3(5) . . ?
O13 OW6 O1 41.1(2) . . ?
Cs7B OW6 O1 130.5(5) 4_545 . ?
O34 OW6 O45 70.0(4) 4 . ?
O44 OW6 O45 174.5(6) . . ?
Cs1 OW6 O45 49.1(2) . . ?
Cs4 OW6 O45 110.1(4) . . ?
O7 OW6 O45 128.0(5) 4 . ?
O17 OW6 O45 79.4(4) . . ?
O38 OW6 O45 120.1(4) 4 . ?
Cs5 OW6 O45 49.5(2) . . ?
O13 OW6 O45 128.8(5) . . ?
Cs7B OW6 O45 133.8(5) 4_545 . ?
O1 OW6 O45 95.4(4) . . ?
O7 OW7 O16 134.5(8) . 7_556 ?
O7 OW7 O10 114.2(7) . 4 ?
O16 OW7 O10 45.5(4) 7_556 4 ?
O7 OW7 O13 45.0(4) . 4_545 ?
O16 OW7 O13 178.3(9) 7_556 4_545 ?
O10 OW7 O13 136.0(8) 4 4_545 ?
O7 OW7 O26 156.2(9) . 7_546 ?
O16 OW7 O26 45.6(4) 7_556 7_546 ?
O10 OW7 O26 45.5(4) 4 7_546 ?
O13 OW7 O26 135.7(8) 4_545 7_546 ?
O7 OW7 O28 41.6(3) . . ?
O16 OW7 O28 115.8(7) 7_556 . ?
O10 OW7 O28 134.0(8) 4 . ?
O13 OW7 O28 62.6(5) 4_545 . ?
O26 OW7 O28 158.7(9) 7_546 . ?
O7 OW7 O8 62.1(5) . 7_546 ?
O16 OW7 O8 138.2(8) 7_556 7_546 ?
O10 OW7 O8 175.9(9) 4 7_546 ?
O13 OW7 O8 40.3(3) 4_545 7_546 ?
O26 OW7 O8 137.5(8) 7_546 7_546 ?
O28 OW7 O8 44.8(4) . 7_546 ?
O7 OW7 O5 138.1(8) . 7_556 ?
O16 OW7 O5 40.5(3) 7_556 7_556 ?
O10 OW7 O5 84.7(6) 4 7_556 ?
O13 OW7 O5 138.3(8) 4_545 7_556 ?
O26 OW7 O5 61.3(5) 7_546 7_556 ?
O28 OW7 O5 97.9(7) . 7_556 ?
O8 OW7 O5 99.3(7) 7_546 7_556 ?
O7 OW7 O3 85.1(6) . 7_546 ?
O16 OW7 O3 94.1(7) 7_556 7_546 ?
O10 OW7 O3 138.3(8) 4 7_546 ?
O13 OW7 O3 84.2(6) 4_545 7_546 ?
O26 OW7 O3 118.2(7) 7_546 7_546 ?
O28 OW7 O3 44.6(4) . 7_546 ?
O8 OW7 O3 44.8(4) 7_546 7_546 ?
O5 OW7 O3 59.6(5) 7_556 7_546 ?
O7 OW7 V11 31.2(3) . 4_545 ?
O16 OW7 V11 147.3(8) 7_556 4_545 ?
O10 OW7 V11 145.3(8) 4 4_545 ?
O13 OW7 V11 31.2(3) 4_545 4_545 ?
O26 OW7 V11 164.8(8) 7_546 4_545 ?
O28 OW7 V11 31.5(3) . 4_545 ?
O8 OW7 V11 31.0(3) 7_546 4_545 ?
O5 OW7 V11 121.6(7) 7_556 4_545 ?
O3 OW7 V11 62.1(4) 7_546 4_545 ?
O7 OW7 O15 96.6(7) . 7_546 ?
O16 OW7 O15 59.5(5) 7_556 7_546 ?
O10 OW7 O15 99.5(7) 4 7_546 ?
O13 OW7 O15 118.8(7) 4_545 7_546 ?
O26 OW7 O15 99.2(7) 7_546 7_546 ?
O28 OW7 O15 59.6(5) . 7_546 ?
O8 OW7 O15 83.0(6) 7_546 7_546 ?
O5 OW7 O15 41.9(3) 7_556 7_546 ?
O3 OW7 O15 39.7(3) 7_546 7_546 ?
V11 OW7 O15 89.5(6) 4_545 7_546 ?
O7 OW7 O21 160.7(8) . 7_546 ?
O16 OW7 O21 61.7(5) 7_556 7_546 ?
O10 OW7 O21 84.7(6) 4 7_546 ?
O13 OW7 O21 118.5(7) 4_545 7_546 ?
O26 OW7 O21 40.3(3) 7_546 7_546 ?
O28 OW7 O21 127.3(8) . 7_546 ?
O8 OW7 O21 98.9(6) 7_546 7_546 ?
O5 OW7 O21 43.0(4) 7_556 7_546 ?
O3 OW7 O21 82.8(6) 7_546 7_546 ?
V11 OW7 O21 129.8(7) 4_545 7_546 ?
O15 OW7 O21 83.6(6) 7_546 7_546 ?
O47 OW8 Ge5 38.4(9) . . ?
O47 OW8 Cs9B 102.5(17) . 2 ?
Ge5 OW8 Cs9B 140.2(15) . 2 ?
O47 OW8 O21 73.0(12) . 1_565 ?
Ge5 OW8 O21 36.5(4) . 1_565 ?
Cs9B OW8 O21 173.5(12) 2 1_565 ?
O47 OW8 O29 170.6(16) . 5_556 ?
Ge5 OW8 O29 132.2(10) . 5_556 ?
Cs9B OW8 O29 86.6(12) 2 5_556 ?
O21 OW8 O29 98.0(8) 1_565 5_556 ?
O47 OW8 Cs6 105.0(14) . 2_565 ?
Ge5 OW8 Cs6 86.7(8) . 2_565 ?
Cs9B OW8 Cs6 102.1(9) 2 2_565 ?
O21 OW8 Cs6 83.7(7) 1_565 2_565 ?
O29 OW8 Cs6 70.5(6) 5_556 2_565 ?
O47 OW8 O27 105.6(14) . . ?
Ge5 OW8 O27 85.7(8) . . ?
Cs9B OW8 O27 121.3(13) 2 . ?
O21 OW8 O27 56.8(5) 1_565 . ?
O29 OW8 O27 70.7(6) 5_556 . ?
Cs6 OW8 O27 118.2(9) 2_565 . ?
O47 OW8 Cs9A 70.6(12) . . ?
Ge5 OW8 Cs9A 105.8(10) . . ?
Cs9B OW8 Cs9A 35.3(11) 2 . ?
O21 OW8 Cs9A 142.2(11) 1_565 . ?
O29 OW8 Cs9A 117.6(9) 5_556 . ?
Cs6 OW8 Cs9A 96.0(7) 2_565 . ?
O27 OW8 Cs9A 144.8(10) . . ?
O47 OW8 Cs2 70.6(12) . . ?
Ge5 OW8 Cs2 86.7(7) . . ?
Cs9B OW8 Cs2 84.1(8) 2 . ?
O21 OW8 Cs2 89.9(7) 1_565 . ?
O29 OW8 Cs2 113.0(8) 5_556 . ?
Cs6 OW8 Cs2 173.1(10) 2_565 . ?
O27 OW8 Cs2 59.4(5) . . ?
Cs9A OW8 Cs2 87.6(7) . . ?
O47 OW8 O42 50.1(11) . 1_565 ?
Ge5 OW8 O42 28.9(3) . 1_565 ?
Cs9B OW8 O42 129.9(13) 2 1_565 ?
O21 OW8 O42 50.9(5) 1_565 1_565 ?
O29 OW8 O42 122.0(9) 5_556 1_565 ?
Cs6 OW8 O42 59.9(5) 2_565 1_565 ?
O27 OW8 O42 107.5(8) . 1_565 ?
Cs9A OW8 O42 96.5(9) . 1_565 ?
Cs2 OW8 O42 114.0(8) . 1_565 ?
O47 OW8 V9 85.7(13) . . ?
Ge5 OW8 V9 59.9(5) . . ?
Cs9B OW8 V9 144.6(12) 2 . ?
O21 OW8 V9 32.0(3) 1_565 . ?
O29 OW8 V9 87.9(7) 5_556 . ?
Cs6 OW8 V9 108.9(8) 2_565 . ?
O27 OW8 V9 26.1(3) . . ?
Cs9A OW8 V9 149.5(9) . . ?
Cs2 OW8 V9 66.0(5) . . ?
O42 OW8 V9 81.7(6) 1_565 . ?
O47 OW8 Cs9B 92.4(14) . . ?
Ge5 OW8 Cs9B 130.7(11) . . ?
Cs9B OW8 Cs9B 12.3(8) 2 . ?
O21 OW8 Cs9B 161.3(10) 1_565 . ?
O29 OW8 Cs9B 97.0(9) 5_556 . ?
Cs6 OW8 Cs9B 111.9(9) 2_565 . ?
O27 OW8 Cs9B 119.0(10) . . ?
Cs9A OW8 Cs9B 30.9(8) . . ?
Cs2 OW8 Cs9B 74.0(6) . . ?
O42 OW8 Cs9B 127.3(10) 1_565 . ?
V9 OW8 Cs9B 138.2(9) . . ?

loop_
_geom_bond_atom_site_label_1
_geom_bond_atom_site_label_2
_geom_bond_distance
_geom_bond_site_symmetry_2
_geom_bond_publ_flag
Cs1 O1 3.052(8) . ?
Cs1 O3 3.056(8) . ?
Cs1 O17 3.146(9) . ?
Cs1 O19 3.174(9) . ?
Cs1 O45 3.233(9) . ?
Cs1 O37 3.242(10) . ?
Cs1 OW4 3.32(2) 7_546 ?
Cs1 OW6 3.351(16) . ?
Cs1 O35 3.604(10) . ?
Cs1 O30 3.683(11) . ?
Cs1 V3 3.808(2) . ?
Cs1 V16 3.835(2) . ?
Cs2 O5 3.047(8) . ?
Cs2 O9 3.052(8) . ?
Cs2 O27 3.292(10) . ?
Cs2 O24 3.295(9) . ?
Cs2 O47 3.31(2) . ?
Cs2 O46 3.354(11) . ?
Cs2 O41 3.392(19) . ?
Cs2 O30 3.404(10) . ?
Cs2 O12 3.431(10) . ?
Cs2 O35 3.439(10) 1_565 ?
Cs2 OW8 3.45(3) . ?
Cs2 V9 3.892(2) . ?
Cs3 OW4 3.15(2) 7_546 ?
Cs3 O19 3.156(9) . ?
Cs3 O20 3.230(9) . ?
Cs3 O16 3.291(8) . ?
Cs3 O8 3.306(9) . ?
Cs3 O30 3.336(10) . ?
Cs3 O12 3.435(10) . ?
Cs3 O32 3.449(11) . ?
Cs3 O27 3.478(11) . ?
Cs3 O44 3.899(11) 6_556 ?
Cs3 V16 3.930(2) . ?
Cs3 V5 3.981(2) . ?
Cs4 O13 3.243(9) . ?
Cs4 O37 3.279(10) . ?
Cs4 O24 3.309(10) 1_545 ?
Cs4 O20 3.312(10) 6 ?
Cs4 O10 3.319(9) . ?
Cs4 O32 3.330(10) 6 ?
Cs4 OW6 3.370(16) . ?
Cs4 O46 3.449(12) 1_545 ?
Cs4 O35 3.466(9) . ?
Cs4 O44 3.562(10) . ?
Cs4 V8 3.964(2) 6 ?
Cs4 V17 3.969(2) . ?
Cs5 O24 2.988(9) 1_545 ?
Cs5 O11 3.005(9) . ?
Cs5 O15 3.077(8) . ?
Cs5 O45 3.336(9) . ?
Cs5 O12 3.385(10) 1_545 ?
Cs5 O36 3.395(10) 7_546 ?
Cs5 O35 3.450(11) . ?
Cs5 OW5 3.673(14) . ?
Cs5 OW6 3.684(16) . ?
Cs5 V10 3.884(2) 1_545 ?
Cs5 V6 3.935(2) . ?
Cs5 O33 3.969(8) . ?
Cs6 OW8 3.13(3) 2_545 ?
Cs6 O32 3.196(10) 6 ?
Cs6 O26 3.235(9) 6_545 ?
Cs6 O27 3.245(10) 6 ?
Cs6 OW1 3.27(4) 5 ?
Cs6 O29 3.304(10) 2 ?
Cs6 O42 3.341(10) 2 ?
Cs6 O29 3.544(11) 6_545 ?
Cs6 O46 3.645(11) 1_545 ?
Cs6 O47 3.93(3) 2_545 ?
Cs6 V9 3.936(2) 6 ?
Cs6 Ge5 3.999(4) 2_545 ?
Cs7A Cs7B 1.133(12) . ?
Cs7A O44 3.075(9) 4 ?
Cs7A O38 3.085(9) 1_565 ?
Cs7A O17 3.099(9) . ?
Cs7A O20 3.139(10) 7_556 ?
Cs7A OW2 3.22(3) . ?
Cs7A OW4 3.47(2) 1_565 ?
Cs7A OW5 3.604(14) 1_565 ?
Cs7A OW2 3.73(3) 7_556 ?
Cs7A O34 4.151(9) 4 ?
Cs7A O14 4.194(9) 1_565 ?
Cs7A V5 4.255(3) 7_556 ?
Cs7B O20 2.875(10) 7_556 ?
Cs7B O38 2.968(10) 1_565 ?
Cs7B O17 2.993(10) . ?
Cs7B O44 3.109(10) 4 ?
Cs7B O14 3.569(12) 1_565 ?
Cs7B O34 3.736(10) 4 ?
Cs7B O2 3.833(12) 4 ?
Cs7B V5 3.890(5) 7_556 ?
Cs7B O11 3.908(17) 4 ?
Cs7B OW6 3.919(19) 4 ?
Cs7B Ge2 3.952(7) 1_565 ?
Cs8A Cs8C 0.954(16) . ?
Cs8A Cs8B 1.88(2) . ?
Cs8A O40 3.03(2) 2 ?
Cs8A O19 3.171(14) . ?
Cs8A OW3 3.27(4) 2 ?
Cs8A O37 3.356(12) . ?
Cs8A O39 3.369(12) 2 ?
Cs8A OW1 3.42(4) 2 ?
Cs8A O39 3.595(16) . ?
Cs8A O41 3.60(3) . ?
Cs8A O18 3.67(2) . ?
Cs8A Ge4 3.85(2) . ?
Cs8B Cs8C 2.723(16) . ?
Cs8B O47 2.85(3) 1_545 ?
Cs8B O37 2.959(10) . ?
Cs8B O6 3.086(10) . ?
Cs8B OW3 3.10(4) 2 ?
Cs8B Ge5 3.119(7) 1_545 ?
Cs8B O42 3.176(12) . ?
Cs8B O19 3.396(11) . ?
Cs8B O40 3.67(2) 2 ?
Cs8B OW3 3.81(4) . ?
Cs8B V2 3.813(6) . ?
Cs8C O41 2.75(2) . ?
Cs8C O18 3.061(12) . ?
Cs8C O19 3.115(11) . ?
Cs8C Ge4 3.157(10) . ?
Cs8C O39 3.313(13) . ?
Cs8C O39 3.399(11) 2 ?
Cs8C OW1 3.43(4) 2 ?
Cs8C O37 3.457(12) . ?
Cs8C O40 3.56(2) 2 ?
Cs8C O30 3.704(15) . ?
Cs9A Cs9B 1.93(6) . ?
Cs9A Cs9B 1.93(6) 2 ?
Cs9A O47 3.19(2) 2 ?
Cs9A O47 3.19(2) . ?
Cs9A OW8 3.32(3) 2 ?
Cs9A OW8 3.32(3) . ?
Cs9A OW3 3.69(5) 2_565 ?
Cs9A OW3 3.69(5) 1_565 ?
Cs9A O46 3.710(14) 2 ?
Cs9A O46 3.710(14) . ?
Cs9A Cs8B 4.17(2) 1_565 ?
Cs9A Cs8B 4.17(2) 2_565 ?
Cs9B Cs9B 1.11(8) 2 ?
Cs9B OW8 2.89(5) 2 ?
Cs9B O46 3.21(2) . ?
Cs9B O41 3.28(4) . ?
Cs9B O41 3.31(4) 2 ?
Cs9B O43 3.66(4) 6 ?
Cs9B O47 3.66(4) 2 ?
Cs9B OW8 3.75(5) . ?
Cs9B Ge4 3.96(4) . ?
Cs9B O46 3.97(3) 2 ?
Cs9B O29 4.05(5) 6 ?
Ge1 O36 1.742(8) . ?
Ge1 O4 1.743(8) . ?
Ge1 O33 1.746(8) . ?
Ge1 O34 1.770(8) 4 ?
Ge1 O15 3.002(8) 7_546 ?
Ge1 O14 3.358(8) 4 ?
Ge1 O2 3.439(8) 4 ?
Ge2 O14 1.729(8) . ?
Ge2 O38 1.731(8) . ?
Ge2 O2 1.737(8) . ?
Ge2 O34 1.775(8) . ?
Ge2 O25 3.061(8) . ?
Ge2 O4 3.346(8) 4_545 ?
Ge2 O33 3.435(9) 4_545 ?
Ge2 Cs7B 3.952(7) 1_545 ?
Ge2 Cs7B 4.245(8) 4_545 ?
Ge3 V1 1.496(7) . ?
Ge3 O31 1.699(10) 6 ?
Ge3 O40 1.713(16) . ?
Ge3 O23 1.736(9) . ?
Ge3 O39 1.824(10) . ?
Ge3 Ge6 2.247(5) . ?
Ge3 O48 2.39(5) . ?
Ge3 OW3 3.01(4) . ?
Ge3 O22 3.054(9) 6 ?
Ge3 O18 3.286(9) . ?
Ge3 O43 3.296(10) 6 ?
Ge3 OW1 3.63(4) . ?
Ge4 V1 1.553(6) . ?
Ge4 O41 1.730(15) . ?
Ge4 O43 1.733(10) 6 ?
Ge4 O18 1.761(9) . ?
Ge4 O39 1.804(10) . ?
Ge4 O9 2.953(9) . ?
Ge4 O31 3.357(10) 6 ?
Ge4 O23 3.381(9) . ?
Ge5 V2 1.507(5) 1_565 ?
Ge5 O47 1.71(2) . ?
Ge5 O42 1.753(11) 1_565 ?
Ge5 O6 1.779(9) 1_565 ?
Ge5 O21 1.799(10) 1_565 ?
Ge5 OW8 2.68(3) . ?
Ge5 O5 2.957(9) . ?
Ge5 Cs8B 3.119(7) 1_565 ?
Ge5 O31 3.307(11) 1_565 ?
Ge5 O22 3.311(10) 1_565 ?
Ge5 Cs6 3.999(4) 2_565 ?
Ge6 V2 1.596(5) 6 ?
Ge6 O31 1.699(10) 6 ?
Ge6 O48 1.71(4) . ?
Ge6 O22 1.750(10) 6 ?
Ge6 O42 1.892(12) 6 ?
Ge6 O40 2.42(2) . ?
Ge6 O48 2.85(4) 5 ?
Ge6 O23 3.062(9) . ?
Ge6 OW1 3.13(4) 5 ?
Ge6 OW1 3.21(4) . ?
Ge6 O21 3.271(10) 6 ?
V1 O39 1.435(11) . ?
V1 O18 2.018(11) . ?
V1 O23 2.050(11) . ?
V1 O43 2.093(12) 6 ?
V1 O31 2.095(12) 6 ?
V1 V17 2.950(6) . ?
V1 V4 3.016(6) 6 ?
V1 O40 3.138(18) . ?
V1 O41 3.232(16) . ?
V1 O9 3.794(11) . ?
V2 Ge5 1.507(5) 1_545 ?
V2 O42 1.545(10) . ?
V2 Ge6 1.596(5) 6_556 ?
V2 O6 1.936(9) . ?
V2 O21 2.003(10) . ?
V2 O22 2.018(10) . ?
V2 O31 2.072(10) . ?
V2 V16 2.954(4) . ?
V2 V4 3.024(4) . ?
V2 O47 3.18(2) 1_545 ?
V2 O48 3.26(4) 6_556 ?
V2 O5 3.675(9) 1_545 ?
V3 O17 1.614(8) . ?
V3 O1 1.923(8) . ?
V3 O7 1.931(8) 4 ?
V3 O25 1.948(8) 1_565 ?
V3 O14 2.018(8) 1_565 ?
V3 V13 2.960(3) . ?
V3 V14 3.037(3) 4 ?
V3 O13 3.729(8) . ?
V4 O29 1.606(10) . ?
V4 O26 1.928(9) . ?
V4 O21 1.958(10) . ?
V4 O31 1.987(10) . ?
V4 O43 1.996(10) . ?
V4 V9 2.959(3) 1_545 ?
V4 V15 3.001(3) 6_556 ?
V4 V1 3.016(6) 6_556 ?
V4 O39 3.751(11) 6_556 ?
V4 O42 3.798(10) . ?
V4 Cs6 4.064(3) 6_546 ?
V5 O20 1.611(8) . ?
V5 O10 1.904(8) 6_556 ?
V5 O16 1.917(8) . ?
V5 O4 1.996(9) 7_556 ?
V5 O2 2.033(8) 6_556 ?
V5 V10 3.046(3) . ?
V5 V7 3.052(3) 6_566 ?
V5 O26 3.734(9) 1_565 ?
V5 O34 3.756(9) 6_556 ?
V5 OW7 3.79(3) 7_556 ?
V5 Cs7B 3.890(5) 7_556 ?
V6 O45 1.630(8) . ?
V6 O3 1.907(8) . ?
V6 O28 1.928(8) 7_546 ?
V6 O15 1.939(8) . ?
V6 O33 2.039(9) 7_546 ?
V6 V12 2.952(3) . ?
V6 V14 3.048(3) 7_546 ?
V6 O8 3.727(8) . ?
V7 O24 1.612(9) . ?
V7 O10 1.925(8) 1_565 ?
V7 O9 1.932(9) . ?
V7 O25 1.943(8) 1_565 ?
V7 O2 2.040(9) 1_565 ?
V7 V13 2.845(3) . ?
V7 V15 2.951(3) . ?
V7 V5 3.052(3) 6_565 ?
V7 O46 3.753(10) . ?
V7 O30 3.756(10) . ?
V7 Cs4 3.987(2) 1_565 ?
V8 O32 1.617(9) . ?
V8 O8 1.930(9) . ?
V8 O13 1.936(8) 6_556 ?
V8 O22 1.980(9) . ?
V8 O23 1.997(9) 6_556 ?
V8 V16 2.912(3) . ?
V8 V11 2.975(3) 6_556 ?
V8 V17 2.995(3) 6_556 ?
V8 OW1 3.73(4) 2 ?
V8 O44 3.808(10) 6_556 ?
V8 Cs4 3.964(2) 6_556 ?
V9 O27 1.628(10) . ?
V9 O26 1.931(9) 1_565 ?
V9 O16 1.935(8) . ?
V9 O5 1.942(8) . ?
V9 O21 1.956(9) 1_565 ?
V9 V10 2.942(3) . ?
V9 V4 2.959(3) 1_565 ?
V9 OW8 3.68(3) . ?
V9 OW7 3.70(3) 7_556 ?
V9 O10 3.738(8) 6_556 ?
V9 Cs6 3.936(2) 6_556 ?
V10 O12 1.623(9) . ?
V10 O5 1.906(8) . ?
V10 O15 1.925(8) 1_565 ?
V10 O16 1.927(8) . ?
V10 O4 2.014(8) 7_556 ?
V10 V12 2.820(3) 1_565 ?
V10 O35 3.706(10) 1_565 ?
V10 O36 3.727(9) 7_556 ?
V10 O27 3.767(10) . ?
V10 Cs5 3.884(2) 1_565 ?
V11 O44 1.595(9) . ?
V11 O7 1.934(8) 4 ?
V11 O8 1.948(8) 6 ?
V11 O13 1.951(9) . ?
V11 O28 1.977(8) 4 ?
V11 V14 2.886(3) 4 ?
V11 V8 2.975(3) 6 ?
V11 OW7 3.66(3) 4 ?
V11 OW4 3.73(2) 4 ?
V11 O3 3.776(8) 6 ?
V11 O1 3.799(8) . ?
V12 O35 1.615(9) . ?
V12 O3 1.935(8) . ?
V12 O5 1.944(8) 1_545 ?
V12 O15 1.949(8) . ?
V12 O6 1.966(8) . ?
V12 V10 2.820(3) 1_545 ?
V12 V16 3.020(3) . ?
V12 O12 3.719(10) 1_545 ?
V12 O45 3.772(9) . ?
V12 O21 3.779(10) . ?
V12 O47 3.81(3) 1_545 ?
V13 O30 1.610(10) . ?
V13 O9 1.916(9) . ?
V13 O1 1.939(8) . ?
V13 O25 1.970(9) 1_565 ?
V13 O18 1.980(9) . ?
V13 V17 3.041(3) . ?
V13 O41 3.680(19) . ?
V13 O24 3.766(9) . ?
V13 O43 3.797(10) 6 ?
V14 O11 1.623(9) . ?
V14 O7 1.896(8) . ?
V14 O28 1.914(8) . ?
V14 O33 1.995(8) . ?
V14 O14 1.999(8) 4 ?
V14 V11 2.886(3) 4_545 ?
V14 V3 3.037(3) 4_545 ?
V14 V6 3.048(3) 7_546 ?
V14 O34 3.653(8) 4 ?
V14 O44 3.699(9) 4_545 ?
V15 O46 1.623(9) . ?
V15 O26 1.939(9) 6 ?
V15 O10 1.942(9) 1_565 ?
V15 O9 1.966(9) . ?
V15 O43 1.988(10) 6 ?
V15 V4 3.001(3) 6 ?
V15 O16 3.731(8) 6_565 ?
V15 OW7 3.79(3) 4 ?
V15 O24 3.796(10) . ?
V16 O19 1.622(9) . ?
V16 O8 1.920(8) . ?
V16 O3 1.959(8) . ?
V16 O22 1.971(9) . ?
V16 O6 1.979(9) . ?
V16 O28 3.742(8) 7_546 ?
V17 O37 1.617(9) . ?
V17 O13 1.927(9) . ?
V17 O1 1.934(8) . ?
V17 O23 1.984(9) . ?
V17 O18 1.987(9) . ?
V17 V8 2.995(3) 6 ?
V17 O7 3.689(8) 4 ?
V17 O39 3.793(10) . ?
O1 O18 2.470(12) . ?
O1 O25 2.521(12) 1_565 ?
O1 O7 2.761(11) 4 ?
O1 O13 2.790(11) . ?
O1 O17 2.842(12) . ?
O1 O37 2.844(13) . ?
O1 O30 2.960(13) . ?
O1 O9 3.579(12) . ?
O2 V5 2.033(8) 6 ?
O2 V7 2.040(9) 1_545 ?
O2 O10 2.505(12) . ?
O2 O25 2.816(12) . ?
O2 O34 2.828(12) . ?
O2 O4 2.860(12) 4_545 ?
O2 O14 2.861(11) . ?
O2 O20 2.921(12) 6 ?
O2 O38 2.938(11) . ?
O2 O24 2.949(12) 1_545 ?
O2 Ge1 3.439(8) 4_545 ?
O3 O15 2.488(11) . ?
O3 O6 2.496(12) . ?
O3 O28 2.765(11) 7_546 ?
O3 O8 2.777(11) . ?
O3 O45 2.812(11) . ?
O3 O19 2.876(12) . ?
O3 O35 2.929(12) . ?
O3 O5 3.628(11) 1_545 ?
O4 V5 1.996(9) 7_556 ?
O4 V10 2.014(8) 7_556 ?
O4 O16 2.474(11) 7_556 ?
O4 O15 2.752(11) 7_546 ?
O4 O34 2.801(11) 4 ?
O4 O36 2.808(12) . ?
O4 O2 2.860(12) 4 ?
O4 O33 2.912(11) . ?
O4 O20 2.932(12) 7_556 ?
O4 O12 2.967(12) 7_556 ?
O4 Ge2 3.346(8) 4 ?
O5 V12 1.944(8) 1_565 ?
O5 O16 2.483(11) . ?
O5 O15 2.619(11) 1_565 ?
O5 O21 2.688(12) 1_565 ?
O5 O6 2.750(12) 1_565 ?
O5 O12 2.856(12) . ?
O5 O27 2.867(12) . ?
O5 O35 2.932(12) 1_565 ?
O6 Ge5 1.779(9) 1_545 ?
O6 O22 2.626(13) . ?
O6 O5 2.750(12) 1_545 ?
O6 O42 2.818(13) . ?
O6 O21 2.835(13) . ?
O6 O35 2.942(13) . ?
O6 O19 2.968(12) . ?
O6 O47 2.98(3) 1_545 ?
O7 V3 1.931(8) 4_545 ?
O7 V11 1.934(8) 4_545 ?
O7 O14 2.470(11) 4 ?
O7 O28 2.542(11) . ?
O7 O13 2.722(12) 4_545 ?
O7 O1 2.761(11) 4_545 ?
O7 O44 2.856(12) 4_545 ?
O7 O17 2.905(12) 4_545 ?
O7 O11 2.913(12) . ?
O7 OW6 3.412(18) 4_545 ?
O7 OW7 3.52(3) . ?
O8 V11 1.948(8) 6_556 ?
O8 O13 2.488(12) 6_556 ?
O8 O22 2.586(13) . ?
O8 O28 2.765(11) 7_546 ?
O8 O19 2.861(12) . ?
O8 O44 2.880(12) 6_556 ?
O8 O32 2.881(13) . ?
O8 OW4 3.56(2) 7_546 ?
O9 O10 2.508(12) 1_565 ?
O9 O25 2.623(12) 1_565 ?
O9 O43 2.717(13) 6 ?
O9 O18 2.741(13) . ?
O9 O24 2.852(13) . ?
O9 O46 2.890(13) . ?
O9 O30 2.908(13) . ?
O10 V5 1.904(8) 6 ?
O10 V7 1.925(8) 1_545 ?
O10 V15 1.942(9) 1_545 ?
O10 O9 2.508(12) 1_545 ?
O10 O16 2.749(11) 6 ?
O10 O26 2.779(12) 6_545 ?
O10 O20 2.851(12) 6 ?
O10 O46 2.863(13) 1_545 ?
O10 O24 2.901(12) 1_545 ?
O10 OW7 3.58(3) 4_545 ?
O11 O38 2.658(12) . ?
O11 O14 2.925(12) 4 ?
O11 O33 2.938(11) . ?
O11 O28 2.949(12) . ?
O11 Cs7B 3.908(17) 4_545 ?
O11 O44 4.022(13) 4_545 ?
O11 O34 4.134(12) 4 ?
O11 O17 4.191(13) 4_545 ?
O12 OW5 2.772(16) 1_565 ?
O12 O15 2.937(12) 1_565 ?
O12 O16 2.948(12) . ?
O12 O4 2.967(12) 7_556 ?
O12 Cs5 3.385(10) 1_565 ?
O12 O24 3.566(13) . ?
O12 O30 3.643(14) . ?
O12 V12 3.719(10) 1_565 ?
O13 V8 1.936(8) 6 ?
O13 O8 2.488(12) 6 ?
O13 O23 2.526(12) . ?
O13 O7 2.722(12) 4 ?
O13 O44 2.836(13) . ?
O13 O37 2.868(12) . ?
O13 O32 2.913(12) 6 ?
O13 OW7 3.59(3) 4 ?
O14 V14 1.999(8) 4_545 ?
O14 V3 2.018(8) 1_545 ?
O14 O7 2.470(11) 4_545 ?
O14 O25 2.749(11) . ?
O14 O38 2.757(11) . ?
O14 O34 2.799(11) . ?
O14 O33 2.875(12) 4_545 ?
O14 O11 2.925(12) 4_545 ?
O14 O17 2.940(12) 1_545 ?
O14 Ge1 3.358(8) 4_545 ?
O15 V10 1.925(8) 1_545 ?
O15 O5 2.619(11) 1_545 ?
O15 O4 2.752(11) 7_546 ?
O15 O33 2.765(11) 7_546 ?
O15 O45 2.868(11) . ?
O15 O35 2.897(13) . ?
O15 O12 2.937(12) 1_545 ?
O15 Ge1 3.002(8) 7_546 ?
O16 O4 2.474(11) 7_556 ?
O16 O10 2.749(11) 6_556 ?
O16 O26 2.765(12) 1_565 ?
O16 O20 2.834(12) . ?
O16 O27 2.857(12) . ?
O16 OW7 3.53(3) 7_556 ?
O17 O25 2.895(12) 1_565 ?
O17 O7 2.905(12) 4 ?
O17 O14 2.940(12) 1_565 ?
O17 OW5 3.442(16) 1_565 ?
O17 OW6 3.507(18) . ?
O17 O34 3.773(12) 4 ?
O17 O38 3.894(13) 1_565 ?
O18 O23 2.730(13) . ?
O18 O39 2.807(13) . ?
O18 O43 2.841(13) 6 ?
O18 O41 2.867(18) . ?
O18 O30 2.911(14) . ?
O18 O37 2.951(13) . ?
O19 O22 2.948(12) . ?
O19 OW1 3.47(4) 2 ?
O19 O30 3.623(13) . ?
O20 O10 2.851(12) 6_556 ?
O20 Cs7B 2.875(10) 7_556 ?
O20 O2 2.921(12) 6_556 ?
O20 O4 2.932(12) 7_556 ?
O20 O44 2.955(12) 6_556 ?
O20 Cs7A 3.139(10) 7_556 ?
O20 Cs4 3.312(10) 6_556 ?
O20 OW4 4.27(2) 7_546 ?
O21 Ge5 1.799(10) 1_545 ?
O21 V9 1.956(9) 1_545 ?
O21 O26 2.511(13) . ?
O21 O31 2.630(14) . ?
O21 O5 2.688(12) 1_545 ?
O21 O42 2.843(13) . ?
O21 O29 2.919(13) . ?
O21 O27 2.936(14) 1_545 ?
O21 O47 2.98(2) 1_545 ?
O22 Ge6 1.750(10) 6_556 ?
O22 O31 2.792(13) . ?
O22 O23 2.810(12) 6_556 ?
O22 O42 2.893(14) . ?
O22 OW1 2.92(4) 2 ?
O22 O48 2.92(5) 6_556 ?
O23 V8 1.997(9) 6 ?
O23 O22 2.810(12) 6 ?
O23 O31 2.830(13) 6 ?
O23 O39 2.856(13) . ?
O23 O40 2.877(19) . ?
O23 O37 2.936(13) . ?
O23 O32 2.977(13) 6 ?
O24 O10 2.901(12) 1_565 ?
O24 O2 2.949(12) 1_565 ?
O24 Cs5 2.988(9) 1_565 ?
O24 O25 2.989(12) 1_565 ?
O24 Cs4 3.309(10) 1_565 ?
O24 O35 3.507(13) 1_565 ?
O24 OW5 3.516(17) 1_565 ?
O25 V7 1.943(8) 1_545 ?
O25 V3 1.948(8) 1_545 ?
O25 V13 1.970(9) 1_545 ?
O25 O1 2.521(12) 1_545 ?
O25 O9 2.623(12) 1_545 ?
O25 O17 2.895(12) 1_545 ?
O25 O30 2.930(13) 1_545 ?
O25 OW5 2.980(16) . ?
O25 O24 2.989(12) 1_545 ?
O26 V9 1.931(9) 1_545 ?
O26 V15 1.939(9) 6_556 ?
O26 O43 2.526(13) . ?
O26 O16 2.765(12) 1_545 ?
O26 O10 2.779(12) 6_546 ?
O26 O27 2.892(13) 1_545 ?
O26 O46 2.914(13) 6_556 ?
O26 O29 2.923(14) . ?
O26 Cs6 3.235(9) 6_546 ?
O26 OW7 3.60(3) 7_546 ?
O27 O26 2.892(13) 1_565 ?
O27 O21 2.936(14) 1_565 ?
O27 OW8 3.18(3) . ?
O27 Cs6 3.245(10) 6_556 ?
O27 O29 3.582(14) 5_556 ?
O27 O47 3.99(3) . ?
O28 V6 1.928(8) 7_546 ?
O28 V11 1.977(8) 4_545 ?
O28 O33 2.490(11) . ?
O28 O8 2.765(11) 7_546 ?
O28 O3 2.765(11) 7_546 ?
O28 O44 2.909(12) 4_545 ?
O28 O45 2.978(12) 7_546 ?
O28 OW4 3.23(2) . ?
O28 OW7 3.63(3) . ?
O29 O43 2.958(14) . ?
O29 O31 2.975(14) . ?
O29 OW8 3.01(3) 5_556 ?
O29 Cs6 3.304(10) 2 ?
O29 Cs6 3.544(11) 6_546 ?
O29 O27 3.582(14) 5_556 ?
O29 O29 3.76(2) 5_546 ?
O29 Cs9B 4.05(5) 6_556 ?
O29 OW1 4.12(4) 6_556 ?
O30 O25 2.930(13) 1_565 ?
O30 OW5 3.498(18) 1_565 ?
O30 O41 3.63(2) . ?
O31 Ge3 1.699(10) 6_556 ?
O31 Ge6 1.699(10) 6_556 ?
O31 V1 2.095(12) 6_556 ?
O31 O43 2.753(14) . ?
O31 O48 2.80(4) 6_556 ?
O31 O40 2.82(2) 6_556 ?
O31 O23 2.830(13) 6_556 ?
O31 O39 2.861(14) 6_556 ?
O32 O13 2.913(12) 6_556 ?
O32 O23 2.977(13) 6_556 ?
O32 Cs6 3.196(10) 6_556 ?
O32 OW1 3.27(4) 2 ?
O32 Cs4 3.330(10) 6_556 ?
O32 OW3 3.82(4) 6_556 ?
O32 O48 4.03(5) 6_556 ?
O32 O40 4.06(2) 6_556 ?
O33 V6 2.039(9) 7_546 ?
O33 O15 2.765(11) 7_546 ?
O33 O34 2.804(12) 4 ?
O33 O14 2.875(12) 4 ?
O33 O36 2.891(11) . ?
O33 O45 2.947(12) 7_546 ?
O33 Ge2 3.435(9) 4 ?
O34 Ge1 1.770(8) 4_545 ?
O34 O4 2.801(11) 4_545 ?
O34 O33 2.804(12) 4_545 ?
O34 O38 2.876(13) . ?
O34 O36 2.926(12) 4_545 ?
O34 OW6 3.089(18) 4_545 ?
O34 V14 3.653(8) 4_545 ?
O34 Cs7B 3.736(10) 4_545 ?
O34 V5 3.756(8) 6 ?
O35 O5 2.932(12) 1_545 ?
O35 Cs2 3.439(10) 1_545 ?
O35 O24 3.507(13) 1_545 ?
O35 O37 3.702(14) . ?
O35 V10 3.706(10) 1_545 ?
O36 O45 2.645(12) . ?
O36 OW2 2.74(3) . ?
O36 O34 2.926(12) 4 ?
O36 Cs5 3.395(10) 7_546 ?
O36 O15 3.419(12) 7_546 ?
O36 V10 3.727(9) 7_556 ?
O36 O12 3.766(13) 7_556 ?
O36 O45 4.049(14) 7_546 ?
O36 OW5 4.172(16) 7_546 ?
O38 Cs7B 2.968(10) 1_545 ?
O38 Cs7A 3.085(9) 1_545 ?
O38 OW5 3.549(18) . ?
O38 OW6 3.59(2) 4_545 ?
O38 O44 3.678(13) 4_545 ?
O38 O17 3.894(13) 1_545 ?
O39 O40 2.82(2) . ?
O39 O43 2.836(14) 6 ?
O39 O31 2.861(14) 6 ?
O39 O41 2.90(2) . ?
O39 Cs8A 3.369(12) 2 ?
O39 OW3 3.39(4) . ?
O40 O48 1.28(5) . ?
O40 OW3 2.27(4) . ?
O40 OW1 2.70(5) . ?
O40 O31 2.82(2) 6 ?
O40 O42 2.934(19) 2 ?
O40 Cs8A 3.03(2) 2 ?
O40 O48 3.21(6) 5 ?
O41 O43 2.93(2) 6 ?
O41 Cs9B 3.31(4) 2 ?
O42 Ge5 1.753(11) 1_545 ?
O42 Ge6 1.892(12) 6_556 ?
O42 O47 2.76(2) 1_545 ?
O42 O48 2.81(4) 2 ?
O42 O40 2.934(19) 2 ?
O42 O48 2.96(4) 6_556 ?
O43 Ge4 1.733(10) 6_556 ?
O43 V15 1.988(10) 6_556 ?
O43 V1 2.093(12) 6_556 ?
O43 O9 2.717(13) 6_556 ?
O43 O39 2.836(14) 6_556 ?
O43 O18 2.841(13) 6_556 ?
O43 O41 2.93(2) 6_556 ?
O43 O46 2.947(15) 6_556 ?
O44 O7 2.856(12) 4 ?
O44 O8 2.880(12) 6 ?
O44 O28 2.909(12) 4 ?
O44 O20 2.955(12) 6 ?
O44 Cs7A 3.075(9) 4_545 ?
O44 Cs7B 3.109(10) 4_545 ?
O44 OW6 3.207(19) . ?
O44 OW4 3.35(2) 4 ?
O44 O38 3.678(13) 4 ?
O45 O33 2.947(12) 7_546 ?
O45 O28 2.978(12) 7_546 ?
O45 OW4 3.57(2) 7_546 ?
O45 OW2 4.01(3) . ?
O45 O36 4.049(14) 7_546 ?
O46 O10 2.863(13) 1_565 ?
O46 O26 2.914(13) 6 ?
O46 O43 2.947(15) 6 ?
O46 Cs4 3.449(12) 1_565 ?
O46 Cs6 3.645(11) 1_565 ?
O47 OW8 1.71(4) . ?
O47 O42 2.76(2) 1_565 ?
O47 Cs8B 2.85(3) 1_565 ?
O47 O6 2.98(3) 1_565 ?
O47 O21 2.98(2) 1_565 ?
O47 V2 3.18(2) 1_565 ?
O47 Cs9B 3.66(4) 2 ?
O47 V12 3.81(3) 1_565 ?
O48 O48 2.03(10) 5 ?
O48 OW1 2.39(7) . ?
O48 OW1 2.74(8) 5 ?
O48 O31 2.80(4) 6 ?
O48 O42 2.81(4) 2 ?
O48 Ge6 2.85(4) 5 ?
O48 O22 2.92(5) 6 ?
O48 O42 2.96(4) 6 ?
O48 O40 3.21(6) 5 ?
OW1 O48 2.74(8) 5 ?
OW1 O22 2.92(4) 2 ?
OW1 Ge6 3.13(4) 5 ?
OW1 Cs6 3.27(4) 5 ?
OW1 O32 3.27(4) 2 ?
OW1 Cs8A 3.42(4) 2 ?
OW1 Cs8C 3.43(4) 2 ?
OW1 O19 3.47(4) 2 ?
OW1 O42 3.47(4) 6 ?
OW2 OW5 2.82(3) 7_546 ?
OW2 OW4 2.95(3) 7_546 ?
OW2 OW2 3.11(5) 7_556 ?
OW2 Cs7A 3.73(3) 7_556 ?
OW2 OW4 3.86(3) 1_565 ?
OW2 O12 3.99(3) 7_556 ?
OW2 OW5 4.24(3) 1_565 ?
OW3 Cs8B 3.10(4) 2 ?
OW3 Cs8A 3.27(4) 2 ?
OW3 O42 3.29(4) 2 ?
OW3 Cs9A 3.69(5) 1_545 ?
OW3 O32 3.82(4) 6 ?
OW3 O47 3.83(5) 2_545 ?
OW4 OW2 2.95(3) 7_546 ?
OW4 Cs3 3.15(2) 7_546 ?
OW4 Cs1 3.32(2) 7_546 ?
OW4 O44 3.35(2) 4_545 ?
OW4 Cs7A 3.47(2) 1_545 ?
OW4 O8 3.56(2) 7_546 ?
OW4 O45 3.57(2) 7_546 ?
OW4 V11 3.73(2) 4_545 ?
OW4 O3 3.79(2) 7_546 ?
OW4 OW5 3.85(2) 7_536 ?
OW4 OW2 3.86(3) 1_545 ?
OW5 O12 2.772(16) 1_545 ?
OW5 OW2 2.82(3) 7_546 ?
OW5 O17 3.442(16) 1_545 ?
OW5 O30 3.498(18) 1_545 ?
OW5 O24 3.516(17) 1_545 ?
OW5 Cs7A 3.604(14) 1_545 ?
OW5 OW4 3.85(2) 7_536 ?
OW5 O36 4.172(16) 7_546 ?
OW5 OW2 4.24(3) 1_545 ?
OW6 O34 3.089(18) 4 ?
OW6 O7 3.412(18) 4 ?
OW6 O38 3.59(2) 4 ?
OW6 Cs7B 3.919(19) 4_545 ?
OW7 O16 3.53(3) 7_556 ?
OW7 O10 3.58(3) 4 ?
OW7 O13 3.59(3) 4_545 ?
OW7 O26 3.60(3) 7_546 ?
OW7 O8 3.63(3) 7_546 ?
OW7 O5 3.64(3) 7_556 ?
OW7 O3 3.66(3) 7_546 ?
OW7 V11 3.66(3) 4_545 ?
OW7 O15 3.68(3) 7_546 ?
OW7 O21 3.69(3) 7_546 ?
OW8 Cs9B 2.89(5) 2 ?
OW8 O21 2.99(3) 1_565 ?
OW8 O29 3.01(3) 5_556 ?
OW8 Cs6 3.13(3) 2_565 ?
OW8 O42 3.53(3) 1_565 ?
